data_1567745
loop_
_publ_author_name
'Dabringhaus, Philipp'
'Krossing, Ingo'

_publ_section_title
;
 From mixed group 13 cations [M(AlCp*)3]+ (M = Ga/In/Tl) to an Al4+
 cluster
;
_journal_issue 41
_journal_name_full 'Chemical Science'
_journal_page_first 12078
_journal_page_last 12086
_journal_paper_doi 10.1039/D2SC04637G
_journal_volume 13
_journal_year 2022
_chemical_formula_sum 'C48.13 H46.42 Al4 F36.71 O4 Tl'
_chemical_formula_weight 1698.63
_chemical_properties_physical Air-sensitive,Moisture-sensitive
_space_group_crystal_system triclinic
_space_group_IT_number 2
_space_group_name_Hall '-P 1'
_space_group_name_H-M_alt 'P -1'
_atom_sites_solution_hydrogens geom
_atom_sites_solution_primary direct
_audit_creation_method
;FinalCif V107 by Daniel Kratzert, Freiburg 2022,
https://dkratzert.de/finalcif.html
;
_audit_update_record
;
2022-08-03 deposited with the CCDC.	2022-10-07 downloaded from the CCDC.
;
_cell_angle_alpha 88.88(3)
_cell_angle_beta 70.81(5)
_cell_angle_gamma 70.94(5)
_cell_formula_units_Z 10
_cell_length_a 22.345(17)
_cell_length_b 26.95(3)
_cell_length_c 29.77(2)
_cell_measurement_reflns_used 9330
_cell_measurement_temperature 100(2)
_cell_measurement_theta_max 23.64
_cell_measurement_theta_min 2.183
_cell_volume 15925(3)
_computing_cell_refinement 'SAINT V8.40B'
_computing_data_collection 'Bruker BIS 2018.9.0.3/05-Dec-2018 && APEX3_2019.1-0'
_computing_data_reduction 'SAINT V8.40B'
_computing_structure_refinement 'SHELXL-2018/3 (Sheldrick, 2018)'
_computing_structure_solution 'SHELXT 2018/2 (Sheldrick, 2018)'
_diffrn_ambient_environment N~2~
_diffrn_ambient_temperature 100(2)
_diffrn_detector CPAD
_diffrn_detector_area_resol_mean 7.41
_diffrn_detector_type 'Bruker PHOTON III'
_diffrn_measured_fraction_theta_full 1.000
_diffrn_measured_fraction_theta_max 0.997
_diffrn_measurement_device 'three-circle diffractometer'
_diffrn_measurement_device_type 'Bruker D8 VENTURE dual wavelength Mo/Cu'
_diffrn_measurement_method '\w and \f scans'
_diffrn_measurement_specimen_support 'MiTeGen micromount'
_diffrn_radiation_monochromator 'mirror optics'
_diffrn_radiation_probe x-ray
_diffrn_radiation_type MoK\a
_diffrn_radiation_wavelength 0.71073
_diffrn_reflns_av_R_equivalents 0.0682
_diffrn_reflns_av_unetI/netI 0.0706
_diffrn_reflns_Laue_measured_fraction_full 1.000
_diffrn_reflns_Laue_measured_fraction_max 0.997
_diffrn_reflns_limit_h_max 29
_diffrn_reflns_limit_h_min -29
_diffrn_reflns_limit_k_max 35
_diffrn_reflns_limit_k_min -34
_diffrn_reflns_limit_l_max 38
_diffrn_reflns_limit_l_min -38
_diffrn_reflns_number 299768
_diffrn_reflns_point_group_measured_fraction_full 1.000
_diffrn_reflns_point_group_measured_fraction_max 0.997
_diffrn_reflns_theta_full 25.242
_diffrn_reflns_theta_max 27.531
_diffrn_reflns_theta_min 0.728
_diffrn_source 'microfocus sealed X-ray tube'
_diffrn_source_current 1.4
_diffrn_source_type 'Incoatec I\ms'
_diffrn_source_voltage 50
_exptl_absorpt_coefficient_mu 2.739
_exptl_absorpt_correction_T_max 0.7455
_exptl_absorpt_correction_T_min 0.6159
_exptl_absorpt_correction_type multi-scan
_exptl_absorpt_process_details
;SADABS-2016/2 - Bruker AXS area detector scaling and absorption correction:
Krause, L., Herbst-Irmer, R., Sheldrick G.M. & Stalke D., J. Appl. Cryst. 48
(2015) 3-10
;
_exptl_crystal_colour yellow
_exptl_crystal_density_diffrn 1.771
_exptl_crystal_description block
_exptl_crystal_F_000 8306
_exptl_crystal_recrystallization_method 'layering a solution of 1,2-difluorobenzene with n-heptane at -30\%C'
_exptl_crystal_size_max 0.232
_exptl_crystal_size_mid 0.198
_exptl_crystal_size_min 0.156
_refine_diff_density_max 3.598
_refine_diff_density_min -1.514
_refine_diff_density_rms 0.136
_refine_ls_extinction_method none
_refine_ls_goodness_of_fit_ref 1.031
_refine_ls_hydrogen_treatment constr
_refine_ls_matrix_type full
_refine_ls_number_parameters 8254
_refine_ls_number_reflns 73155
_refine_ls_number_restraints 322897
_refine_ls_restrained_S_all 1.065
_refine_ls_R_factor_all 0.1018
_refine_ls_R_factor_gt 0.0583
_refine_ls_shift/su_max 0.018
_refine_ls_shift/su_mean 0.000
_refine_ls_structure_factor_coef Fsqd
_refine_ls_weighting_details 'w=1/[\s^2^(Fo^2^)+(0.0748P)^2^+61.7674P] where P=(Fo^2^+2Fc^2^)/3'
_refine_ls_weighting_scheme calc
_refine_ls_wR_factor_gt 0.1410
_refine_ls_wR_factor_ref 0.1631
_reflns_Friedel_coverage 0.000
_reflns_number_gt 48287
_reflns_number_total 73155
_reflns_threshold_expression 'I > 2\s(I)'
_cod_data_source_file d2sc04637g2.cif
_cod_data_source_block p-1_a
_cod_depositor_comments 'Adding full bibliography for 1567740--1567746.cif.'
_cod_original_cell_volume 15925(24)
_cod_database_code 1567745
_shelx_shelxl_version_number 2018/3
_shelx_space_group_comment
;
The symmetry employed for this shelxl refinement is uniquely defined
by the following loop, which should always be used as a source of
symmetry information in preference to the above space-group names.
They are only intended as comments.
;
_olex2_diffrn_ambient_temperature_device 'Oxford Cryostream 800'

loop_
_space_group_symop_operation_xyz
'x, y, z'
'-x, -y, -z'

loop_
_atom_site_label
_atom_site_type_symbol
_atom_site_fract_x
_atom_site_fract_y
_atom_site_fract_z
_atom_site_U_iso_or_equiv
_atom_site_adp_type
_atom_site_occupancy
_atom_site_site_symmetry_order
_atom_site_calc_flag
_atom_site_refinement_flags_posn
_atom_site_refinement_flags_adp
_atom_site_refinement_flags_occupancy
_atom_site_disorder_assembly
_atom_site_disorder_group
Tl1 Tl 0.71820(2) 0.46232(2) 0.29221(2) 0.03255(7) Uani 1 1 d . . . . .
Tl2 Tl 0.87505(2) 0.68122(2) 0.27190(2) 0.03367(7) Uani 1 1 d . . . . .
Tl3 Tl -0.10575(2) 0.81634(2) 0.48767(2) 0.04007(7) Uani 1 1 d . . . . .
Al1 Al 0.65792(11) 0.49066(10) 0.39081(7) 0.0428(5) Uani 1 1 d . . . . .
Al8 Al -0.07526(11) 0.89521(8) 0.52332(8) 0.0359(5) Uani 1 1 d . . . . .
Al9 Al -0.05171(12) 0.78532(8) 0.55919(8) 0.0427(5) Uani 1 1 d . . . . .
Al10 Al 0.96271(8) 0.95695(7) 0.82473(6) 0.0214(3) Uani 1 1 d . . . . .
Al11 Al 0.80818(8) 0.66218(6) 0.96551(6) 0.0194(3) Uani 1 1 d . . . . .
Al12 Al 0.76336(9) 0.52385(7) 0.64340(6) 0.0251(4) Uani 1 1 d . . . . .
Al13 Al 0.40545(9) 0.83801(7) 0.54329(7) 0.0269(4) Uani 1 1 d . . . . .
Al14 Al 0.38931(8) 0.77868(6) 0.22059(6) 0.0199(3) Uani 1 1 d . . . . .
Al2 Al 0.77628(10) 0.52517(8) 0.31993(7) 0.0355(5) Uani 1 1 d . . . . .
Al3 Al 0.80648(11) 0.40565(9) 0.33696(8) 0.0419(5) Uani 1 1 d . . . . .
Al4 Al 0.89373(10) 0.75399(8) 0.32412(7) 0.0304(4) Uani 1 1 d . . . . .
Al5 Al 0.97822(12) 0.71625(10) 0.21660(8) 0.0479(6) Uani 1 1 d . . . . .
Al6 Al 0.82277(14) 0.78225(9) 0.24674(10) 0.0541(7) Uani 1 1 d . . . . .
Al7 Al -0.19612(12) 0.86072(11) 0.57717(9) 0.0518(6) Uani 1 1 d . . . . .
C1_4 C 0.8400(3) 0.8008(2) 0.3964(2) 0.0336(13) Uani 1 1 d D U . A 1
C2_4 C 0.8912(3) 0.8200(2) 0.3703(2) 0.0380(14) Uani 1 1 d D U . A 1
C3_4 C 0.9529(3) 0.7791(3) 0.3614(2) 0.0472(17) Uani 1 1 d D U . A 1
C4_4 C 0.9398(4) 0.7340(3) 0.3821(2) 0.0500(17) Uani 1 1 d D U . A 1
C5_4 C 0.8695(4) 0.7481(2) 0.4036(2) 0.0421(15) Uani 1 1 d D U . A 1
C6_4 C 0.8317(6) 0.7133(4) 0.4308(3) 0.089(4) Uani 1 1 d D U . A 1
H6A_4 H 0.863836 0.678307 0.430684 0.133 Uiso 1 1 calc R U . A 1
H6B_4 H 0.806579 0.729071 0.463814 0.133 Uiso 1 1 calc R U . A 1
H6C_4 H 0.800340 0.709968 0.415503 0.133 Uiso 1 1 calc R U . A 1
C7_4 C 0.9903(6) 0.6805(4) 0.3821(4) 0.115(5) Uani 1 1 d D U . A 1
H7A_4 H 1.035945 0.680508 0.364831 0.173 Uiso 1 1 calc R U . A 1
H7B_4 H 0.986144 0.672858 0.415055 0.173 Uiso 1 1 calc R U . A 1
H7C_4 H 0.981527 0.653365 0.366259 0.173 Uiso 1 1 calc R U . A 1
C8_4 C 1.0222(4) 0.7834(6) 0.3376(4) 0.110(5) Uani 1 1 d D U . A 1
H8A_4 H 1.056831 0.749153 0.335710 0.166 Uiso 1 1 calc R U . A 1
H8B_4 H 1.026566 0.793994 0.305331 0.166 Uiso 1 1 calc R U . A 1
H8C_4 H 1.027935 0.809868 0.356408 0.166 Uiso 1 1 calc R U . A 1
C9_4 C 0.8814(6) 0.8762(3) 0.3579(3) 0.077(3) Uani 1 1 d D U . A 1
H9A_4 H 0.833107 0.896508 0.368134 0.115 Uiso 1 1 calc R U . A 1
H9B_4 H 0.903103 0.892281 0.374216 0.115 Uiso 1 1 calc R U . A 1
H9C_4 H 0.901526 0.876197 0.323266 0.115 Uiso 1 1 calc R U . A 1
C10_4 C 0.7654(4) 0.8321(4) 0.4140(3) 0.071(3) Uani 1 1 d D U . A 1
H10A_4 H 0.758292 0.867852 0.404144 0.106 Uiso 1 1 calc R U . A 1
H10B_4 H 0.742072 0.814785 0.400322 0.106 Uiso 1 1 calc R U . A 1
H10C_4 H 0.747543 0.833861 0.448941 0.106 Uiso 1 1 calc R U . A 1
C1_5 C 1.0379(3) 0.6848(3) 0.1400(2) 0.0519(18) Uani 1 1 d D U . B 1
C2_5 C 1.0363(3) 0.7370(3) 0.1471(2) 0.0523(18) Uani 1 1 d D U . B 1
C3_5 C 1.0686(4) 0.7390(3) 0.1806(2) 0.0566(19) Uani 1 1 d D U . B 1
C4_5 C 1.0906(4) 0.6871(3) 0.1942(3) 0.0566(19) Uani 1 1 d D U . B 1
C5_5 C 1.0710(4) 0.6537(3) 0.1697(3) 0.0563(19) Uani 1 1 d D U . B 1
C6_5 C 1.0858(5) 0.5953(3) 0.1736(4) 0.078(3) Uani 1 1 d D U . B 1
H6A_5 H 1.067027 0.581384 0.153288 0.116 Uiso 1 1 calc R U . B 1
H6B_5 H 1.134599 0.577219 0.163215 0.116 Uiso 1 1 calc R U . B 1
H6C_5 H 1.065233 0.589379 0.206893 0.116 Uiso 1 1 calc R U . B 1
C7_5 C 1.1321(5) 0.6699(5) 0.2263(3) 0.081(3) Uani 1 1 d D U . B 1
H7A_5 H 1.140514 0.632246 0.230137 0.122 Uiso 1 1 calc R U . B 1
H7B_5 H 1.175118 0.675823 0.212071 0.122 Uiso 1 1 calc R U . B 1
H7C_5 H 1.107602 0.690287 0.257661 0.122 Uiso 1 1 calc R U . B 1
C8_5 C 1.0809(5) 0.7870(4) 0.1954(3) 0.078(3) Uani 1 1 d D U . B 1
H8A_5 H 1.103967 0.778226 0.218875 0.117 Uiso 1 1 calc R U . B 1
H8B_5 H 1.108884 0.798560 0.167354 0.117 Uiso 1 1 calc R U . B 1
H8C_5 H 1.037661 0.815513 0.209727 0.117 Uiso 1 1 calc R U . B 1
C9_5 C 1.0094(5) 0.7822(4) 0.1206(3) 0.073(3) Uani 1 1 d D U . B 1
H9A_5 H 1.013914 0.814180 0.132084 0.110 Uiso 1 1 calc R U . B 1
H9B_5 H 1.034886 0.773842 0.086347 0.110 Uiso 1 1 calc R U . B 1
H9C_5 H 0.961726 0.788060 0.126204 0.110 Uiso 1 1 calc R U . B 1
C10_5 C 1.0078(4) 0.6658(4) 0.1084(3) 0.065(2) Uani 1 1 d D U . B 1
H10A_5 H 1.016245 0.627887 0.110130 0.097 Uiso 1 1 calc R U . B 1
H10B_5 H 0.959129 0.684738 0.119202 0.097 Uiso 1 1 calc R U . B 1
H10C_5 H 1.028378 0.672382 0.075380 0.097 Uiso 1 1 calc R U . B 1
C1_6 C 0.7916(4) 0.8172(3) 0.1856(3) 0.0539(18) Uani 1 1 d D U . C 1
C2_6 C 0.8002(4) 0.8562(2) 0.2115(3) 0.061(2) Uani 1 1 d D U . C 1
C3_6 C 0.7532(4) 0.8643(3) 0.2583(3) 0.064(2) Uani 1 1 d D U . C 1
C4_6 C 0.7154(4) 0.8299(3) 0.2617(3) 0.066(2) Uani 1 1 d D U . C 1
C5_6 C 0.7388(4) 0.8010(3) 0.2166(3) 0.0542(18) Uani 1 1 d D U . C 1
C6_6 C 0.7134(5) 0.7606(3) 0.2019(4) 0.076(3) Uani 1 1 d D U . C 1
H6A_6 H 0.739320 0.747137 0.168416 0.114 Uiso 1 1 calc R U . C 1
H6B_6 H 0.718814 0.731439 0.222083 0.114 Uiso 1 1 calc R U . C 1
H6C_6 H 0.665701 0.777141 0.205786 0.114 Uiso 1 1 calc R U . C 1
C7_6 C 0.6576(5) 0.8265(4) 0.3042(4) 0.101(4) Uani 1 1 d D U . C 1
H7A_6 H 0.651193 0.850299 0.331190 0.152 Uiso 1 1 calc R U . C 1
H7B_6 H 0.616438 0.836913 0.296031 0.152 Uiso 1 1 calc R U . C 1
H7C_6 H 0.667657 0.790254 0.312997 0.152 Uiso 1 1 calc R U . C 1
C8_6 C 0.7437(7) 0.9056(3) 0.2960(4) 0.111(5) Uani 1 1 d D U . C 1
H8A_6 H 0.708531 0.903947 0.325597 0.167 Uiso 1 1 calc R U . C 1
H8B_6 H 0.786042 0.898884 0.302070 0.167 Uiso 1 1 calc R U . C 1
H8C_6 H 0.730258 0.940622 0.284893 0.167 Uiso 1 1 calc R U . C 1
C9_6 C 0.8472(5) 0.8871(3) 0.1919(4) 0.081(3) Uani 1 1 d D U . C 1
H9A_6 H 0.874653 0.873818 0.158580 0.122 Uiso 1 1 calc R U . C 1
H9B_6 H 0.820812 0.924534 0.193643 0.122 Uiso 1 1 calc R U . C 1
H9C_6 H 0.876736 0.883076 0.210896 0.122 Uiso 1 1 calc R U . C 1
C10_6 C 0.8284(5) 0.7973(4) 0.1339(3) 0.068(2) Uani 1 1 d D U . C 1
H10A_6 H 0.812251 0.770250 0.125504 0.102 Uiso 1 1 calc R U . C 1
H10B_6 H 0.820128 0.826547 0.114200 0.102 Uiso 1 1 calc R U . C 1
H10C_6 H 0.876765 0.781919 0.128333 0.102 Uiso 1 1 calc R U . C 1
C1_7 C 0.8108(3) 0.5826(2) 0.2672(2) 0.0400(15) Uani 1 1 d D U . D 1
C2_7 C 0.8649(3) 0.5541(2) 0.2828(2) 0.0347(14) Uani 1 1 d D U . D 1
C3_7 C 0.8442(3) 0.5667(2) 0.33278(19) 0.0302(13) Uani 1 1 d D U . D 1
C4_7 C 0.7769(3) 0.6030(2) 0.3482(2) 0.0336(14) Uani 1 1 d D U . D 1
C5_7 C 0.7565(3) 0.6126(3) 0.3077(2) 0.0420(15) Uani 1 1 d D U . D 1
C6_7 C 0.6886(4) 0.6498(3) 0.3078(4) 0.075(3) Uani 1 1 d D U . D 1
H6A_7 H 0.687000 0.649387 0.275361 0.113 Uiso 1 1 calc R U . D 1
H6B_7 H 0.652709 0.638403 0.329130 0.113 Uiso 1 1 calc R U . D 1
H6C_7 H 0.682459 0.685671 0.319112 0.113 Uiso 1 1 calc R U . D 1
C7_7 C 0.7370(4) 0.6286(3) 0.3986(3) 0.055(2) Uani 1 1 d D U . D 1
H7A_7 H 0.763435 0.614541 0.419432 0.083 Uiso 1 1 calc R U . D 1
H7B_7 H 0.726951 0.666811 0.398998 0.083 Uiso 1 1 calc R U . D 1
H7C_7 H 0.694863 0.620905 0.410092 0.083 Uiso 1 1 calc R U . D 1
C8_7 C 0.8876(3) 0.5475(3) 0.3636(2) 0.0421(17) Uani 1 1 d D U . D 1
H8A_7 H 0.861232 0.561917 0.396815 0.063 Uiso 1 1 calc R U . D 1
H8B_7 H 0.902888 0.508867 0.361514 0.063 Uiso 1 1 calc R U . D 1
H8C_7 H 0.926669 0.559243 0.352298 0.063 Uiso 1 1 calc R U . D 1
C9_7 C 0.9331(4) 0.5181(3) 0.2512(3) 0.054(2) Uani 1 1 d D U . D 1
H9A_7 H 0.933943 0.516328 0.218147 0.082 Uiso 1 1 calc R U . D 1
H9B_7 H 0.967880 0.531973 0.252848 0.082 Uiso 1 1 calc R U . D 1
H9C_7 H 0.941785 0.482742 0.262073 0.082 Uiso 1 1 calc R U . D 1
C10_7 C 0.8112(6) 0.5818(4) 0.2166(3) 0.070(3) Uani 1 1 d D U . D 1
H10A_7 H 0.767518 0.604929 0.215670 0.104 Uiso 1 1 calc R U . D 1
H10B_7 H 0.846856 0.594350 0.196472 0.104 Uiso 1 1 calc R U . D 1
H10C_7 H 0.819515 0.545734 0.204539 0.104 Uiso 1 1 calc R U . D 1
C1_8 C 0.8396(4) 0.3176(3) 0.3401(3) 0.0527(18) Uani 1 1 d D U . E 1
C2_8 C 0.8952(3) 0.3297(2) 0.3111(2) 0.0448(16) Uani 1 1 d D U . E 1
C3_8 C 0.9097(3) 0.3635(2) 0.3385(2) 0.0386(15) Uani 1 1 d D U . E 1
C4_8 C 0.8608(4) 0.3729(3) 0.3858(2) 0.0450(16) Uani 1 1 d D U . E 1
C5_8 C 0.8185(4) 0.3435(3) 0.3865(3) 0.0538(18) Uani 1 1 d D U . E 1
C6_8 C 0.7617(5) 0.3399(5) 0.4294(4) 0.097(4) Uani 1 1 d D U . E 1
H6A_8 H 0.740268 0.317079 0.420483 0.146 Uiso 1 1 calc R U . E 1
H6B_8 H 0.779315 0.325108 0.454686 0.146 Uiso 1 1 calc R U . E 1
H6C_8 H 0.728359 0.375232 0.441103 0.146 Uiso 1 1 calc R U . E 1
C7_8 C 0.8595(5) 0.4053(3) 0.4267(3) 0.069(3) Uani 1 1 d D U . E 1
H7A_8 H 0.894890 0.421224 0.415444 0.104 Uiso 1 1 calc R U . E 1
H7B_8 H 0.815530 0.433271 0.439476 0.104 Uiso 1 1 calc R U . E 1
H7C_8 H 0.867377 0.382728 0.451801 0.104 Uiso 1 1 calc R U . E 1
C8_8 C 0.9675(4) 0.3836(3) 0.3220(3) 0.057(2) Uani 1 1 d D U . E 1
H8A_8 H 0.965647 0.406305 0.348066 0.086 Uiso 1 1 calc R U . E 1
H8B_8 H 1.009913 0.353765 0.312463 0.086 Uiso 1 1 calc R U . E 1
H8C_8 H 0.964723 0.403931 0.294642 0.086 Uiso 1 1 calc R U . E 1
C9_8 C 0.9347(5) 0.3088(4) 0.2600(3) 0.072(3) Uani 1 1 d D U . E 1
H9A_8 H 0.971160 0.323427 0.247992 0.107 Uiso 1 1 calc R U . E 1
H9B_8 H 0.953869 0.270213 0.257676 0.107 Uiso 1 1 calc R U . E 1
H9C_8 H 0.905028 0.319000 0.240965 0.107 Uiso 1 1 calc R U . E 1
C10_8 C 0.8080(6) 0.2818(4) 0.3253(5) 0.093(4) Uani 1 1 d D U . E 1
H10A_8 H 0.769634 0.280091 0.352481 0.140 Uiso 1 1 calc R U . E 1
H10B_8 H 0.792511 0.295758 0.298926 0.140 Uiso 1 1 calc R U . E 1
H10C_8 H 0.841448 0.246331 0.314888 0.140 Uiso 1 1 calc R U . E 1
C1_9 C 0.5482(4) 0.5129(4) 0.4105(3) 0.051(2) Uani 0.789(8) 1 d D U P F 1
C2_9 C 0.5727(4) 0.4703(4) 0.4359(3) 0.055(2) Uani 0.789(8) 1 d D U P F 1
C3_9 C 0.6003(5) 0.4887(4) 0.4663(3) 0.055(2) Uani 0.789(8) 1 d D U P F 1
C4_9 C 0.5933(4) 0.5416(4) 0.4596(3) 0.0491(19) Uani 0.789(8) 1 d D U P F 1
C5_9 C 0.5613(4) 0.5568(3) 0.4252(3) 0.0461(19) Uani 0.789(8) 1 d D U P F 1
C6_9 C 0.5426(6) 0.6108(4) 0.4087(4) 0.075(3) Uani 0.789(8) 1 d D U P F 1
H6A_9 H 0.521051 0.611094 0.384741 0.113 Uiso 0.789(8) 1 calc R U P F 1
H6B_9 H 0.511179 0.636440 0.435952 0.113 Uiso 0.789(8) 1 calc R U P F 1
H6C_9 H 0.583191 0.620184 0.394469 0.113 Uiso 0.789(8) 1 calc R U P F 1
C7_9 C 0.6123(6) 0.5781(5) 0.4862(4) 0.079(4) Uani 0.789(8) 1 d D U P F 1
H7A_9 H 0.602032 0.612912 0.474279 0.118 Uiso 0.789(8) 1 calc R U P F 1
H7B_9 H 0.586656 0.581450 0.520452 0.118 Uiso 0.789(8) 1 calc R U P F 1
H7C_9 H 0.660625 0.563440 0.481220 0.118 Uiso 0.789(8) 1 calc R U P F 1
C8_9 C 0.6277(6) 0.4590(6) 0.5030(4) 0.085(4) Uani 0.789(8) 1 d D U P F 1
H8A_9 H 0.627755 0.422669 0.501087 0.128 Uiso 0.789(8) 1 calc R U P F 1
H8B_9 H 0.673751 0.458524 0.496610 0.128 Uiso 0.789(8) 1 calc R U P F 1
H8C_9 H 0.599204 0.476477 0.535056 0.128 Uiso 0.789(8) 1 calc R U P F 1
C9_9 C 0.5676(6) 0.4161(5) 0.4328(6) 0.090(4) Uani 0.789(8) 1 d D U P F 1
H9A_9 H 0.588406 0.394323 0.454047 0.136 Uiso 0.789(8) 1 calc R U P F 1
H9B_9 H 0.520075 0.419114 0.442590 0.136 Uiso 0.789(8) 1 calc R U P F 1
H9C_9 H 0.590976 0.399754 0.399880 0.136 Uiso 0.789(8) 1 calc R U P F 1
C10_9 C 0.5141(5) 0.5138(6) 0.3742(4) 0.079(4) Uani 0.789(8) 1 d D U P F 1
H10A_9 H 0.510539 0.479064 0.369835 0.118 Uiso 0.789(8) 1 calc R U P F 1
H10B_9 H 0.468927 0.540463 0.385629 0.118 Uiso 0.789(8) 1 calc R U P F 1
H10C_9 H 0.540628 0.522497 0.343724 0.118 Uiso 0.789(8) 1 calc R U P F 1
C1_10 C -0.2648(4) 0.9107(3) 0.6447(2) 0.057(2) Uani 1 1 d D U . G 1
C2_10 C -0.2649(4) 0.8587(3) 0.6496(3) 0.065(2) Uani 1 1 d D U . G 1
C3_10 C -0.2904(4) 0.8452(4) 0.6155(3) 0.079(3) Uani 1 1 d D U . G 1
C4_10 C -0.3052(4) 0.8899(4) 0.5893(3) 0.076(3) Uani 1 1 d D U . G 1
C5_10 C -0.2894(4) 0.9302(3) 0.6078(3) 0.065(2) Uani 1 1 d D U . G 1
C6_10 C -0.2988(6) 0.9845(4) 0.5908(5) 0.120(5) Uani 1 1 d D U . G 1
H6A_10 H -0.316756 0.987443 0.564563 0.180 Uiso 1 1 calc R U . G 1
H6B_10 H -0.330322 1.011247 0.617218 0.180 Uiso 1 1 calc R U . G 1
H6C_10 H -0.255261 0.990174 0.579512 0.180 Uiso 1 1 calc R U . G 1
C7_10 C -0.3337(6) 0.8939(7) 0.5495(4) 0.144(7) Uani 1 1 d D U . G 1
H7A_10 H -0.339908 0.860506 0.543678 0.217 Uiso 1 1 calc R U . G 1
H7B_10 H -0.377222 0.922530 0.558600 0.217 Uiso 1 1 calc R U . G 1
H7C_10 H -0.302526 0.901099 0.520405 0.217 Uiso 1 1 calc R U . G 1
C8_10 C -0.3009(7) 0.7942(5) 0.6098(5) 0.143(6) Uani 1 1 d D U . G 1
H8A_10 H -0.318951 0.794784 0.583834 0.215 Uiso 1 1 calc R U . G 1
H8B_10 H -0.257855 0.765228 0.602209 0.215 Uiso 1 1 calc R U . G 1
H8C_10 H -0.332876 0.789089 0.639624 0.215 Uiso 1 1 calc R U . G 1
C9_10 C -0.2449(7) 0.8259(5) 0.6874(4) 0.117(5) Uani 1 1 d D U . G 1
H9A_10 H -0.248825 0.791125 0.683927 0.175 Uiso 1 1 calc R U . G 1
H9B_10 H -0.198175 0.821673 0.683666 0.175 Uiso 1 1 calc R U . G 1
H9C_10 H -0.274599 0.843618 0.719150 0.175 Uiso 1 1 calc R U . G 1
C10_10 C -0.2448(5) 0.9413(5) 0.6756(4) 0.090(3) Uani 1 1 d D U . G 1
H10A_10 H -0.229358 0.918702 0.698569 0.135 Uiso 1 1 calc R U . G 1
H10B_10 H -0.208418 0.952987 0.655462 0.135 Uiso 1 1 calc R U . G 1
H10C_10 H -0.283738 0.972102 0.692828 0.135 Uiso 1 1 calc R U . G 1
C1_11 C -0.0798(3) 0.9728(2) 0.4940(2) 0.0439(16) Uani 1 1 d D U . H 1
C2_11 C -0.0176(3) 0.9351(2) 0.4679(2) 0.0356(14) Uani 1 1 d D U . H 1
C3_11 C 0.0193(3) 0.9149(2) 0.4987(2) 0.0400(15) Uani 1 1 d D U . H 1
C4_11 C -0.0205(4) 0.9399(3) 0.5448(2) 0.0527(18) Uani 1 1 d D U . H 1
C5_11 C -0.0820(4) 0.9758(3) 0.5426(2) 0.0547(19) Uani 1 1 d D U . H 1
C6_11 C -0.1377(6) 1.0140(4) 0.5828(4) 0.111(5) Uani 1 1 d D U . H 1
H6A_11 H -0.174264 1.033912 0.571299 0.167 Uiso 1 1 calc R U . H 1
H6B_11 H -0.154949 0.994431 0.609149 0.167 Uiso 1 1 calc R U . H 1
H6C_11 H -0.120239 1.038430 0.593947 0.167 Uiso 1 1 calc R U . H 1
C7_11 C -0.0003(6) 0.9333(4) 0.5890(3) 0.085(3) Uani 1 1 d D U . H 1
H7A_11 H -0.037668 0.955379 0.616350 0.128 Uiso 1 1 calc R U . H 1
H7B_11 H 0.010765 0.896282 0.595654 0.128 Uiso 1 1 calc R U . H 1
H7C_11 H 0.039198 0.944128 0.583694 0.128 Uiso 1 1 calc R U . H 1
C8_11 C 0.0890(4) 0.8739(3) 0.4837(4) 0.064(2) Uani 1 1 d D U . H 1
H8A_11 H 0.104742 0.863375 0.449391 0.097 Uiso 1 1 calc R U . H 1
H8B_11 H 0.119949 0.888778 0.490759 0.097 Uiso 1 1 calc R U . H 1
H8C_11 H 0.087563 0.843023 0.501417 0.097 Uiso 1 1 calc R U . H 1
C9_11 C 0.0061(4) 0.9184(3) 0.4153(3) 0.056(2) Uani 1 1 d D U . H 1
H9A_11 H 0.051109 0.891637 0.405662 0.085 Uiso 1 1 calc R U . H 1
H9B_11 H -0.025231 0.903679 0.408715 0.085 Uiso 1 1 calc R U . H 1
H9C_11 H 0.007681 0.949096 0.397367 0.085 Uiso 1 1 calc R U . H 1
C10_11 C -0.1331(4) 1.0031(4) 0.4738(4) 0.083(3) Uani 1 1 d D U . H 1
H10A_11 H -0.171719 1.026902 0.499414 0.124 Uiso 1 1 calc R U . H 1
H10B_11 H -0.114710 1.023770 0.448997 0.124 Uiso 1 1 calc R U . H 1
H10C_11 H -0.147763 0.978418 0.459993 0.124 Uiso 1 1 calc R U . H 1
C1_12 C -0.0430(4) 0.7108(3) 0.5958(3) 0.0568(19) Uani 1 1 d D U . I 1
C2_12 C 0.0051(4) 0.6986(3) 0.5491(3) 0.060(2) Uani 1 1 d D U . I 1
C3_12 C 0.0508(4) 0.7257(3) 0.5453(3) 0.0560(19) Uani 1 1 d D U . I 1
C4_12 C 0.0301(4) 0.7563(3) 0.5898(3) 0.0540(18) Uani 1 1 d D U . I 1
C5_12 C -0.0280(4) 0.7464(3) 0.6211(2) 0.0545(19) Uani 1 1 d D U . I 1
C6_12 C -0.0627(6) 0.7684(4) 0.6729(3) 0.076(3) Uani 1 1 d D U . I 1
H6A_12 H -0.041486 0.792097 0.680457 0.115 Uiso 1 1 calc R U . I 1
H6B_12 H -0.110408 0.787907 0.678492 0.115 Uiso 1 1 calc R U . I 1
H6C_12 H -0.058820 0.739295 0.693232 0.115 Uiso 1 1 calc R U . I 1
C7_12 C 0.0665(5) 0.7881(3) 0.6037(4) 0.066(3) Uani 1 1 d D U . I 1
H7A_12 H 0.040872 0.805062 0.636286 0.100 Uiso 1 1 calc R U . I 1
H7B_12 H 0.111289 0.764789 0.602215 0.100 Uiso 1 1 calc R U . I 1
H7C_12 H 0.071028 0.815148 0.581590 0.100 Uiso 1 1 calc R U . I 1
C8_12 C 0.1107(5) 0.7238(4) 0.5018(3) 0.079(3) Uani 1 1 d D U . I 1
H8A_12 H 0.133646 0.746365 0.509017 0.118 Uiso 1 1 calc R U . I 1
H8B_12 H 0.142019 0.687377 0.493169 0.118 Uiso 1 1 calc R U . I 1
H8C_12 H 0.095325 0.736297 0.475052 0.118 Uiso 1 1 calc R U . I 1
C9_12 C 0.0062(6) 0.6627(4) 0.5104(3) 0.078(3) Uani 1 1 d D U . I 1
H9A_12 H 0.044342 0.660499 0.481415 0.117 Uiso 1 1 calc R U . I 1
H9B_12 H 0.010932 0.627421 0.521089 0.117 Uiso 1 1 calc R U . I 1
H9C_12 H -0.035883 0.676867 0.503603 0.117 Uiso 1 1 calc R U . I 1
C10_12 C -0.1002(5) 0.6896(4) 0.6143(4) 0.079(3) Uani 1 1 d D U . I 1
H10A_12 H -0.126369 0.703893 0.647566 0.119 Uiso 1 1 calc R U . I 1
H10B_12 H -0.129333 0.700001 0.594820 0.119 Uiso 1 1 calc R U . I 1
H10C_12 H -0.082099 0.650984 0.612459 0.119 Uiso 1 1 calc R U . I 1
O1_16 O 0.4359(7) 0.8192(4) 0.2091(5) 0.0531(18) Uani 0.634(5) 1 d D U P J 1
C1_16 C 0.4536(5) 0.8580(4) 0.1851(4) 0.0593(13) Uani 0.634(5) 1 d D U P J 1
C2_16 C 0.3919(5) 0.9062(4) 0.1868(4) 0.0627(15) Uani 0.634(5) 1 d D U P J 1
F1_16 F 0.3671(5) 0.9348(4) 0.2294(4) 0.071(2) Uani 0.634(5) 1 d D U P J 1
F2_16 F 0.4076(5) 0.9370(4) 0.1514(4) 0.074(2) Uani 0.634(5) 1 d D U P J 1
F3_16 F 0.3430(4) 0.8914(3) 0.1822(3) 0.0638(19) Uani 0.634(5) 1 d D U P J 1
C3_16 C 0.4968(6) 0.8358(4) 0.1320(4) 0.0711(17) Uani 0.634(5) 1 d D U P J 1
F4_16 F 0.5349(5) 0.7862(3) 0.1301(4) 0.078(2) Uani 0.634(5) 1 d D U P J 1
F5_16 F 0.4558(5) 0.8368(5) 0.1073(3) 0.085(2) Uani 0.634(5) 1 d D U P J 1
F6_16 F 0.5370(4) 0.8632(4) 0.1126(4) 0.093(3) Uani 0.634(5) 1 d D U P J 1
C4_16 C 0.4991(5) 0.8752(4) 0.2064(4) 0.0683(15) Uani 0.634(5) 1 d D U P J 1
F7_16 F 0.5628(4) 0.8380(3) 0.1915(4) 0.078(2) Uani 0.634(5) 1 d D U P J 1
F8_16 F 0.5056(4) 0.9209(3) 0.1906(4) 0.076(2) Uani 0.634(5) 1 d D U P J 1
F9_16 F 0.4760(4) 0.8790(3) 0.2519(3) 0.0720(17) Uani 0.634(5) 1 d D U P J 1
O1_17 O 0.3059(3) 0.8047(3) 0.2542(2) 0.0337(18) Uani 0.763(6) 1 d D U P J 1
C1_17 C 0.2555(4) 0.8244(3) 0.2962(3) 0.0389(15) Uani 0.763(6) 1 d D U P J 1
C2_17 C 0.1905(4) 0.8564(4) 0.2868(3) 0.061(2) Uani 0.763(6) 1 d D U P J 1
F1_17 F 0.1640(4) 0.8225(4) 0.2747(4) 0.102(3) Uani 0.763(6) 1 d D U P J 1
F2_17 F 0.1453(4) 0.8890(3) 0.3240(3) 0.102(3) Uani 0.763(6) 1 d D U P J 1
F3_17 F 0.2034(4) 0.8835(3) 0.2502(3) 0.082(2) Uani 0.763(6) 1 d D U P J 1
C3_17 C 0.2734(5) 0.8627(4) 0.3246(3) 0.064(2) Uani 0.763(6) 1 d D U P J 1
F4_17 F 0.3362(4) 0.8428(4) 0.3223(3) 0.099(3) Uani 0.763(6) 1 d D U P J 1
F5_17 F 0.2642(4) 0.9090(3) 0.3063(3) 0.081(2) Uani 0.763(6) 1 d D U P J 1
F6_17 F 0.2347(5) 0.8710(3) 0.3708(2) 0.092(3) Uani 0.763(6) 1 d D U P J 1
C4_17 C 0.2458(5) 0.7798(4) 0.3274(3) 0.073(2) Uani 0.763(6) 1 d D U P J 1
F7_17 F 0.2936(5) 0.7619(4) 0.3466(3) 0.101(3) Uani 0.763(6) 1 d D U P J 1
F8_17 F 0.1862(4) 0.7950(3) 0.3631(3) 0.111(3) Uani 0.763(6) 1 d D U P J 1
F9_17 F 0.2466(6) 0.7403(3) 0.3004(3) 0.111(3) Uani 0.763(6) 1 d D U P J 1
O1_18 O 0.4271(6) 0.7245(4) 0.2486(5) 0.0359(17) Uani 0.548(6) 1 d D U P J 1
C1_18 C 0.4830(6) 0.6985(4) 0.2590(4) 0.0383(12) Uani 0.548(6) 1 d D U P J 1
C2_18 C 0.5487(6) 0.6887(5) 0.2158(4) 0.0493(16) Uani 0.548(6) 1 d D U P J 1
F1_18 F 0.5678(4) 0.7308(3) 0.2109(4) 0.065(2) Uani 0.548(6) 1 d D U P J 1
F2_18 F 0.5985(5) 0.6471(4) 0.2194(4) 0.054(2) Uani 0.548(6) 1 d D U P J 1
F3_18 F 0.5379(4) 0.6822(4) 0.1753(3) 0.066(2) Uani 0.548(6) 1 d D U P J 1
C3_18 C 0.4793(6) 0.6414(4) 0.2712(4) 0.0460(16) Uani 0.548(6) 1 d D U P J 1
F4_18 F 0.4179(4) 0.6480(4) 0.3013(4) 0.063(2) Uani 0.548(6) 1 d D U P J 1
F5_18 F 0.4853(5) 0.6153(4) 0.2323(4) 0.060(2) Uani 0.548(6) 1 d D U P J 1
F6_18 F 0.5299(7) 0.6158(7) 0.2867(7) 0.064(3) Uani 0.548(6) 1 d D U P J 1
C4_18 C 0.4884(6) 0.7246(5) 0.3025(4) 0.0551(17) Uani 0.548(6) 1 d D U P J 1
F7_18 F 0.4435(5) 0.7210(4) 0.3428(3) 0.077(2) Uani 0.548(6) 1 d D U P J 1
F8_18 F 0.5493(5) 0.7060(5) 0.3063(4) 0.068(2) Uani 0.548(6) 1 d D U P J 1
F9_18 F 0.4771(5) 0.7763(3) 0.2996(4) 0.072(2) Uani 0.548(6) 1 d D U P J 1
O1_19 O 0.3965(9) 0.7541(7) 0.1667(6) 0.0412(18) Uani 0.467(6) 1 d D U P J 1
C1_19 C 0.3720(6) 0.7328(4) 0.1387(4) 0.0470(13) Uani 0.467(6) 1 d D U P J 1
C2_19 C 0.3644(7) 0.6801(5) 0.1568(4) 0.0556(16) Uani 0.467(6) 1 d D U P J 1
F1_19 F 0.4239(6) 0.6415(4) 0.1423(5) 0.062(2) Uani 0.467(6) 1 d D U P J 1
F2_19 F 0.3294(7) 0.6603(5) 0.1384(5) 0.074(3) Uani 0.467(6) 1 d D U P J 1
F3_19 F 0.3372(8) 0.6860(5) 0.2048(4) 0.062(2) Uani 0.467(6) 1 d D U P J 1
C3_19 C 0.3029(6) 0.7719(5) 0.1389(5) 0.0619(17) Uani 0.467(6) 1 d D U P J 1
F4_19 F 0.2991(7) 0.8213(4) 0.1403(5) 0.078(2) Uani 0.467(6) 1 d D U P J 1
F5_19 F 0.2559(5) 0.7692(5) 0.1781(4) 0.068(2) Uani 0.467(6) 1 d D U P J 1
F6_19 F 0.2783(7) 0.7600(5) 0.1076(4) 0.077(2) Uani 0.467(6) 1 d D U P J 1
C4_19 C 0.4254(7) 0.7228(5) 0.0870(4) 0.0590(18) Uani 0.467(6) 1 d D U P J 1
F7_19 F 0.4176(8) 0.7684(5) 0.0683(5) 0.078(3) Uani 0.467(6) 1 d D U P J 1
F8_19 F 0.4143(8) 0.6919(5) 0.0589(4) 0.075(3) Uani 0.467(6) 1 d D U P J 1
F9_19 F 0.4878(5) 0.6993(4) 0.0878(4) 0.064(2) Uani 0.467(6) 1 d D U P J 1
O1_20 O 0.7990(5) 0.5189(4) 0.6866(4) 0.0618(17) Uani 0.810(4) 1 d D U P K 1
C1_20 C 0.8485(4) 0.5184(3) 0.7031(3) 0.0518(12) Uani 0.810(4) 1 d D U P K 1
C2_20 C 0.8152(5) 0.5300(4) 0.7583(3) 0.0624(14) Uani 0.810(4) 1 d D U P K 1
F1_20 F 0.7776(4) 0.5804(3) 0.7703(3) 0.104(2) Uani 0.810(4) 1 d D U P K 1
F2_20 F 0.8606(4) 0.5172(3) 0.7800(3) 0.0774(18) Uani 0.810(4) 1 d D U P K 1
F3_20 F 0.7792(4) 0.4993(3) 0.7748(3) 0.084(2) Uani 0.810(4) 1 d D U P K 1
C3_20 C 0.9052(5) 0.4642(4) 0.6903(3) 0.0837(19) Uani 0.810(4) 1 d D U P K 1
F4_20 F 0.9198(5) 0.4492(3) 0.6448(3) 0.113(3) Uani 0.810(4) 1 d D U P K 1
F5_20 F 0.8870(5) 0.4283(3) 0.7155(2) 0.105(2) Uani 0.810(4) 1 d D U P K 1
F6_20 F 0.9573(4) 0.4651(4) 0.7002(3) 0.115(2) Uani 0.810(4) 1 d D U P K 1
C4_20 C 0.8797(5) 0.5612(4) 0.6826(3) 0.0667(15) Uani 0.810(4) 1 d D U P K 1
F7_20 F 0.9254(4) 0.5442(3) 0.6392(3) 0.0759(19) Uani 0.810(4) 1 d D U P K 1
F8_20 F 0.9091(5) 0.5736(4) 0.7103(3) 0.103(2) Uani 0.810(4) 1 d D U P K 1
F9_20 F 0.8322(4) 0.6038(3) 0.6791(3) 0.092(2) Uani 0.810(4) 1 d D U P K 1
O1_21 O 0.7338(6) 0.4734(4) 0.6398(4) 0.0353(16) Uani 0.510(8) 1 d D U P K 1
C1_21 C 0.7390(5) 0.4222(4) 0.6464(4) 0.0447(12) Uani 0.510(8) 1 d D U P K 1
C2_21 C 0.6962(7) 0.4183(5) 0.6991(4) 0.0551(17) Uani 0.510(8) 1 d D U P K 1
F1_21 F 0.6312(5) 0.4376(4) 0.7053(5) 0.066(2) Uani 0.510(8) 1 d D U P K 1
F2_21 F 0.7125(7) 0.3689(4) 0.7106(5) 0.064(3) Uani 0.510(8) 1 d D U P K 1
F3_21 F 0.7063(7) 0.4488(5) 0.7290(5) 0.067(3) Uani 0.510(8) 1 d D U P K 1
C3_21 C 0.8121(6) 0.3862(5) 0.6379(4) 0.0513(16) Uani 0.510(8) 1 d D U P K 1
F4_21 F 0.8546(5) 0.3998(4) 0.6020(4) 0.058(2) Uani 0.510(8) 1 d D U P K 1
F5_21 F 0.8312(5) 0.3904(4) 0.6746(3) 0.063(2) Uani 0.510(8) 1 d D U P K 1
F6_21 F 0.8219(6) 0.3353(4) 0.6289(4) 0.063(2) Uani 0.510(8) 1 d D U P K 1
C4_21 C 0.7125(7) 0.4021(5) 0.6112(5) 0.0499(15) Uani 0.510(8) 1 d D U P K 1
F7_21 F 0.7544(10) 0.3940(9) 0.5662(5) 0.058(3) Uani 0.510(8) 1 d D U P K 1
F8_21 F 0.7015(6) 0.3566(4) 0.6228(5) 0.067(3) Uani 0.510(8) 1 d D U P K 1
F9_21 F 0.6544(5) 0.4368(4) 0.6118(4) 0.058(2) Uani 0.510(8) 1 d D U P K 1
O1_22 O 0.6853(6) 0.5612(6) 0.6573(5) 0.058(3) Uani 0.465(13) 1 d D U P K 1
C1_22 C 0.6313(6) 0.6021(5) 0.6834(5) 0.051(2) Uani 0.465(13) 1 d D U P K 1
C2_22 C 0.6448(6) 0.6541(5) 0.6700(5) 0.048(3) Uani 0.465(13) 1 d D U P K 1
F1_22 F 0.6461(6) 0.6613(6) 0.6255(4) 0.058(3) Uani 0.465(13) 1 d D U P K 1
F2_22 F 0.5975(8) 0.6951(5) 0.6986(5) 0.067(4) Uani 0.465(13) 1 d D U P K 1
F3_22 F 0.7047(6) 0.6536(6) 0.6692(5) 0.070(4) Uani 0.465(13) 1 d D U P K 1
C3_22 C 0.6161(9) 0.6002(7) 0.7377(5) 0.063(3) Uani 0.465(13) 1 d D U P K 1
F4_22 F 0.6245(12) 0.5525(7) 0.7524(8) 0.091(5) Uani 0.465(13) 1 d D U P K 1
F5_22 F 0.6580(8) 0.6180(6) 0.7509(5) 0.070(4) Uani 0.465(13) 1 d D U P K 1
F6_22 F 0.5528(8) 0.6287(9) 0.7637(9) 0.077(5) Uani 0.465(13) 1 d D U P K 1
C4_22 C 0.5711(7) 0.6003(6) 0.6691(6) 0.069(3) Uani 0.465(13) 1 d D U P K 1
F7_22 F 0.5554(9) 0.5583(7) 0.6867(9) 0.098(5) Uani 0.465(13) 1 d D U P K 1
F8_22 F 0.5180(7) 0.6428(7) 0.6857(7) 0.085(5) Uani 0.465(13) 1 d D U P K 1
F9_22 F 0.5867(8) 0.5927(8) 0.6220(6) 0.090(4) Uani 0.465(13) 1 d D U P K 1
O1_23 O 0.8131(12) 0.5423(7) 0.5928(4) 0.045(2) Uani 0.539(6) 1 d D U P K 1
C1_23 C 0.8336(5) 0.5432(4) 0.5449(4) 0.0444(15) Uani 0.539(6) 1 d D U P K 1
C2_23 C 0.7745(6) 0.5515(5) 0.5258(4) 0.0490(18) Uani 0.539(6) 1 d D U P K 1
F1_23 F 0.7334(6) 0.6015(5) 0.5345(5) 0.070(3) Uani 0.539(6) 1 d D U P K 1
F2_23 F 0.7945(12) 0.5393(6) 0.4790(4) 0.056(4) Uani 0.539(6) 1 d D U P K 1
F3_23 F 0.7373(8) 0.5226(7) 0.5470(9) 0.059(3) Uani 0.539(6) 1 d D U P K 1
C3_23 C 0.8898(5) 0.4899(4) 0.5207(4) 0.0466(17) Uani 0.539(6) 1 d D U P K 1
F4_23 F 0.9312(6) 0.4742(5) 0.5458(4) 0.061(3) Uani 0.539(6) 1 d D U P K 1
F5_23 F 0.8651(5) 0.4513(4) 0.5221(4) 0.053(2) Uani 0.539(6) 1 d D U P K 1
F6_23 F 0.9242(5) 0.4922(4) 0.4758(3) 0.057(2) Uani 0.539(6) 1 d D U P K 1
C4_23 C 0.8626(6) 0.5888(4) 0.5317(4) 0.0570(19) Uani 0.539(6) 1 d D U P K 1
F7_23 F 0.9200(7) 0.5780(5) 0.5399(6) 0.070(3) Uani 0.539(6) 1 d D U P K 1
F8_23 F 0.8712(6) 0.5985(4) 0.4865(3) 0.074(3) Uani 0.539(6) 1 d D U P K 1
F9_23 F 0.8233(6) 0.6321(4) 0.5595(4) 0.069(3) Uani 0.539(6) 1 d D U P K 1
O1_24 O 0.8720(3) 0.6372(3) 0.9123(2) 0.0583(15) Uani 0.887(3) 1 d D U P L 1
C1_24 C 0.9382(3) 0.6202(3) 0.8862(3) 0.0498(11) Uani 0.887(3) 1 d D U P L 1
C2_24 C 0.9809(4) 0.5686(3) 0.9010(3) 0.0537(12) Uani 0.887(3) 1 d D U P L 1
F1_24 F 0.9960(3) 0.5777(3) 0.9385(2) 0.0750(16) Uani 0.887(3) 1 d D U P L 1
F2_24 F 1.0389(2) 0.5431(2) 0.86567(18) 0.0575(13) Uani 0.887(3) 1 d D U P L 1
F3_24 F 0.9460(3) 0.5360(3) 0.9121(2) 0.0755(15) Uani 0.887(3) 1 d D U P L 1
C3_24 C 0.9410(4) 0.6101(3) 0.8344(3) 0.0609(13) Uani 0.887(3) 1 d D U P L 1
F4_24 F 0.9000(4) 0.6489(3) 0.8202(3) 0.0923(19) Uani 0.887(3) 1 d D U P L 1
F5_24 F 0.9265(3) 0.5655(3) 0.8311(2) 0.0715(16) Uani 0.887(3) 1 d D U P L 1
F6_24 F 1.0001(3) 0.6044(3) 0.8023(2) 0.0707(15) Uani 0.887(3) 1 d D U P L 1
C4_24 C 0.9691(4) 0.6632(3) 0.8898(3) 0.0552(13) Uani 0.887(3) 1 d D U P L 1
F7_24 F 0.9449(3) 0.7042(2) 0.8662(3) 0.0807(16) Uani 0.887(3) 1 d D U P L 1
F8_24 F 1.0359(2) 0.6463(2) 0.8679(2) 0.0668(15) Uani 0.887(3) 1 d D U P L 1
F9_24 F 0.9554(3) 0.6806(2) 0.9338(2) 0.0721(16) Uani 0.887(3) 1 d D U P L 1
O1_25 O 0.8025(2) 0.72468(16) 0.9817(2) 0.0443(12) Uani 1 1 d D U . M 1
C1_25 C 0.7696(3) 0.7776(2) 0.9837(2) 0.0465(16) Uani 1 1 d D U . M 1
C2_25 C 0.7050(3) 0.7949(3) 1.0284(3) 0.0546(18) Uani 1 1 d D U . M 1
F1_25 F 0.7200(3) 0.7957(2) 1.06799(19) 0.0701(14) Uani 1 1 d D U . M 1
F2_25 F 0.6644(3) 0.84452(18) 1.0269(2) 0.0780(16) Uani 1 1 d D U . M 1
F3_25 F 0.6702(2) 0.76341(19) 1.0330(2) 0.0686(14) Uani 1 1 d D U . M 1
C3_25 C 0.7493(4) 0.7926(3) 0.9390(3) 0.060(2) Uani 1 1 d D U . M 1
F4_25 F 0.7959(3) 0.7621(2) 0.90103(19) 0.0806(16) Uani 1 1 d D U . M 1
F5_25 F 0.6917(2) 0.78388(18) 0.9427(2) 0.0698(14) Uani 1 1 d D U . M 1
F6_25 F 0.7394(3) 0.84280(18) 0.9315(2) 0.0781(16) Uani 1 1 d D U . M 1
C4_25 C 0.8182(4) 0.8057(3) 0.9875(3) 0.060(2) Uani 1 1 d D U . M 1
F7_25 F 0.8648(3) 0.8010(2) 0.9449(2) 0.0892(18) Uani 1 1 d D U . M 1
F8_25 F 0.7877(3) 0.85742(17) 0.9996(2) 0.0880(19) Uani 1 1 d D U . M 1
F9_25 F 0.8480(3) 0.7859(2) 1.0184(2) 0.0801(17) Uani 1 1 d D U . M 1
O1_26 O 0.7340(8) 0.6656(8) 0.9599(5) 0.030(3) Uani 0.524(6) 1 d D U P L 1
C1_26 C 0.7021(6) 0.6412(4) 0.9408(4) 0.0342(18) Uani 0.524(6) 1 d D U P L 1
C2_26 C 0.6273(6) 0.6620(4) 0.9744(4) 0.038(2) Uani 0.524(6) 1 d D U P L 1
F1_26 F 0.5972(4) 0.7107(3) 0.9658(4) 0.052(2) Uani 0.524(6) 1 d D U P L 1
F2_26 F 0.5948(6) 0.6299(4) 0.9700(5) 0.049(3) Uani 0.524(6) 1 d D U P L 1
F3_26 F 0.6247(4) 0.6648(4) 1.0193(3) 0.050(2) Uani 0.524(6) 1 d D U P L 1
C3_26 C 0.7300(6) 0.5803(4) 0.9415(4) 0.041(2) Uani 0.524(6) 1 d D U P L 1
F4_26 F 0.7975(4) 0.5621(3) 0.9244(4) 0.051(2) Uani 0.524(6) 1 d D U P L 1
F5_26 F 0.7133(4) 0.5681(3) 0.9863(3) 0.046(2) Uani 0.524(6) 1 d D U P L 1
F6_26 F 0.7110(7) 0.5530(7) 0.9160(6) 0.047(3) Uani 0.524(6) 1 d D U P L 1
C4_26 C 0.7060(6) 0.6530(4) 0.8892(4) 0.045(2) Uani 0.524(6) 1 d D U P L 1
F7_26 F 0.7653(5) 0.6250(4) 0.8579(3) 0.076(3) Uani 0.524(6) 1 d D U P L 1
F8_26 F 0.6586(10) 0.6418(9) 0.8769(7) 0.057(3) Uani 0.524(6) 1 d D U P L 1
F9_26 F 0.6974(6) 0.7036(4) 0.8827(4) 0.068(3) Uani 0.524(6) 1 d D U P L 1
O1_27 O 0.8335(4) 0.6184(2) 1.0052(2) 0.0280(14) Uani 0.666(5) 1 d D U P L 1
C1_27 C 0.8298(4) 0.6108(3) 1.0513(3) 0.0369(15) Uani 0.666(5) 1 d D U P L 1
C2_27 C 0.8500(5) 0.6520(4) 1.0720(3) 0.0486(19) Uani 0.666(5) 1 d D U P L 1
F1_27 F 0.7998(5) 0.6984(3) 1.0855(3) 0.074(2) Uani 0.666(5) 1 d D U P L 1
F2_27 F 0.8673(8) 0.6371(7) 1.1101(4) 0.066(3) Uani 0.666(5) 1 d D U P L 1
F3_27 F 0.9021(4) 0.6604(3) 1.0397(3) 0.066(2) Uani 0.666(5) 1 d D U P L 1
C3_27 C 0.8784(5) 0.5544(3) 1.0512(4) 0.055(2) Uani 0.666(5) 1 d D U P L 1
F4_27 F 0.8747(6) 0.5198(3) 1.0231(3) 0.079(3) Uani 0.666(5) 1 d D U P L 1
F5_27 F 0.9421(4) 0.5534(4) 1.0354(3) 0.081(2) Uani 0.666(5) 1 d D U P L 1
F6_27 F 0.8660(6) 0.5394(5) 1.0953(3) 0.070(3) Uani 0.666(5) 1 d D U P L 1
C4_27 C 0.7567(5) 0.6147(4) 1.0817(3) 0.057(2) Uani 0.666(5) 1 d D U P L 1
F7_27 F 0.7447(5) 0.5709(4) 1.0725(3) 0.077(2) Uani 0.666(5) 1 d D U P L 1
F8_27 F 0.7459(7) 0.6199(6) 1.1283(3) 0.081(3) Uani 0.666(5) 1 d D U P L 1
F9_27 F 0.7124(4) 0.6558(4) 1.0721(3) 0.078(2) Uani 0.666(5) 1 d D U P L 1
O1_28 O 1.0170(6) 0.9641(4) 0.7714(4) 0.037(2) Uani 0.637(5) 1 d D U P N 1
C1_28 C 1.0405(4) 0.9933(3) 0.7378(3) 0.0391(16) Uani 0.637(5) 1 d D U P N 1
C2_28 C 0.9809(5) 1.0338(4) 0.7252(4) 0.049(2) Uani 0.637(5) 1 d D U P N 1
F1_28 F 0.9591(5) 1.0109(4) 0.6984(4) 0.064(3) Uani 0.637(5) 1 d D U P N 1
F2_28 F 0.9986(4) 1.0725(3) 0.7035(3) 0.064(2) Uani 0.637(5) 1 d D U P N 1
F3_28 F 0.9301(3) 1.0557(3) 0.7655(3) 0.062(2) Uani 0.637(5) 1 d D U P N 1
C3_28 C 1.0779(5) 1.0233(4) 0.7561(4) 0.052(2) Uani 0.637(5) 1 d D U P N 1
F4_28 F 1.1139(4) 0.9933(3) 0.7809(3) 0.059(2) Uani 0.637(5) 1 d D U P N 1
F5_28 F 1.0342(4) 1.0660(3) 0.7854(3) 0.068(2) Uani 0.637(5) 1 d D U P N 1
F6_28 F 1.1187(5) 1.0406(4) 0.7207(3) 0.081(3) Uani 0.637(5) 1 d D U P N 1
C4_28 C 1.0898(5) 0.9566(4) 0.6921(3) 0.058(2) Uani 0.637(5) 1 d D U P N 1
F7_28 F 1.1479(4) 0.9310(4) 0.6982(3) 0.076(2) Uani 0.637(5) 1 d D U P N 1
F8_28 F 1.1019(5) 0.9850(4) 0.6547(3) 0.083(3) Uani 0.637(5) 1 d D U P N 1
F9_28 F 1.0644(5) 0.9220(3) 0.6826(3) 0.076(2) Uani 0.637(5) 1 d D U P N 1
O1_29 O 0.9951(4) 0.8983(3) 0.8434(3) 0.0294(18) Uani 0.608(5) 1 d D U P N 1
C1_29 C 1.0473(5) 0.8572(4) 0.8475(3) 0.033(2) Uani 0.608(5) 1 d D U P N 1
C2_29 C 1.1071(5) 0.8435(4) 0.7995(3) 0.044(2) Uani 0.608(5) 1 d D U P N 1
F1_29 F 1.1389(4) 0.8786(3) 0.7946(3) 0.064(2) Uani 0.608(5) 1 d D U P N 1
F2_29 F 1.1518(7) 0.7958(4) 0.7973(5) 0.072(4) Uani 0.608(5) 1 d D U P N 1
F3_29 F 1.0871(4) 0.8441(3) 0.7622(2) 0.061(2) Uani 0.608(5) 1 d D U P N 1
C3_29 C 1.0239(5) 0.8086(4) 0.8589(4) 0.048(3) Uani 0.608(5) 1 d D U P N 1
F4_29 F 0.9639(4) 0.8226(3) 0.8917(3) 0.064(2) Uani 0.608(5) 1 d D U P N 1
F5_29 F 1.0194(5) 0.7879(3) 0.8208(3) 0.070(3) Uani 0.608(5) 1 d D U P N 1
F6_29 F 1.0662(4) 0.7713(3) 0.8746(4) 0.070(3) Uani 0.608(5) 1 d D U P N 1
C4_29 C 1.0686(5) 0.8717(4) 0.8881(4) 0.049(3) Uani 0.608(5) 1 d D U P N 1
F7_29 F 1.0251(6) 0.8708(5) 0.9309(4) 0.070(3) Uani 0.608(5) 1 d D U P N 1
F8_29 F 1.1282(4) 0.8384(4) 0.8867(4) 0.082(3) Uani 0.608(5) 1 d D U P N 1
F9_29 F 1.0711(4) 0.9202(3) 0.8866(3) 0.067(2) Uani 0.608(5) 1 d D U P N 1
O1_30 O 0.9512(11) 1.0099(9) 0.8660(7) 0.037(3) Uani 0.388(6) 1 d D U P N 1
C1_30 C 0.9136(7) 1.0435(6) 0.9062(5) 0.047(2) Uani 0.388(6) 1 d D U P N 1
C2_30 C 0.9608(7) 1.0608(6) 0.9257(6) 0.061(3) Uani 0.388(6) 1 d D U P N 1
F1_30 F 1.0088(7) 1.0708(6) 0.8903(5) 0.069(3) Uani 0.388(6) 1 d D U P N 1
F2_30 F 0.9283(12) 1.1038(8) 0.9565(7) 0.078(5) Uani 0.388(6) 1 d D U P N 1
F3_30 F 0.9928(8) 1.0215(6) 0.9460(5) 0.083(4) Uani 0.388(6) 1 d D U P N 1
C3_30 C 0.8744(8) 1.0159(6) 0.9455(6) 0.061(3) Uani 0.388(6) 1 d D U P N 1
F4_30 F 0.8196(6) 1.0152(6) 0.9371(5) 0.072(3) Uani 0.388(6) 1 d D U P N 1
F5_30 F 0.9103(7) 0.9667(5) 0.9481(5) 0.071(4) Uani 0.388(6) 1 d D U P N 1
F6_30 F 0.8544(9) 1.0410(7) 0.9891(5) 0.080(4) Uani 0.388(6) 1 d D U P N 1
C4_30 C 0.8633(8) 1.0931(6) 0.8953(5) 0.055(3) Uani 0.388(6) 1 d D U P N 1
F7_30 F 0.8148(11) 1.1184(8) 0.9361(6) 0.080(5) Uani 0.388(6) 1 d D U P N 1
F8_30 F 0.8954(8) 1.1251(5) 0.8728(6) 0.076(4) Uani 0.388(6) 1 d D U P N 1
F9_30 F 0.8337(7) 1.0805(5) 0.8673(5) 0.065(3) Uani 0.388(6) 1 d D U P N 1
O1_31 O 0.3454(6) 0.8344(4) 0.5181(4) 0.034(2) Uani 0.609(6) 1 d D U P O 1
C1_31 C 0.3120(5) 0.8058(4) 0.5076(3) 0.0480(18) Uani 0.609(6) 1 d D U P O 1
C2_31 C 0.2934(5) 0.8232(4) 0.4632(4) 0.059(2) Uani 0.609(6) 1 d D U P O 1
F1_31 F 0.3428(5) 0.8054(5) 0.4236(3) 0.098(3) Uani 0.609(6) 1 d D U P O 1
F2_31 F 0.2422(5) 0.8074(4) 0.4615(4) 0.087(3) Uani 0.609(6) 1 d D U P O 1
F3_31 F 0.2693(4) 0.8752(3) 0.4635(3) 0.0529(19) Uani 0.609(6) 1 d D U P O 1
C3_31 C 0.2437(6) 0.8181(5) 0.5507(4) 0.066(3) Uani 0.609(6) 1 d D U P O 1
F4_31 F 0.2537(5) 0.8169(5) 0.5927(3) 0.099(3) Uani 0.609(6) 1 d D U P O 1
F5_31 F 0.1991(5) 0.8627(4) 0.5501(5) 0.073(3) Uani 0.609(6) 1 d D U P O 1
F6_31 F 0.2156(5) 0.7818(4) 0.5495(5) 0.101(3) Uani 0.609(6) 1 d D U P O 1
C4_31 C 0.3529(6) 0.7459(4) 0.5009(4) 0.056(2) Uani 0.609(6) 1 d D U P O 1
F7_31 F 0.3561(6) 0.7275(3) 0.5416(3) 0.103(3) Uani 0.609(6) 1 d D U P O 1
F8_31 F 0.3298(5) 0.7156(4) 0.4812(4) 0.068(3) Uani 0.609(6) 1 d D U P O 1
F9_31 F 0.4152(4) 0.7352(4) 0.4738(4) 0.071(2) Uani 0.609(6) 1 d D U P O 1
O1_32 O 0.3926(10) 0.9046(5) 0.5516(7) 0.031(3) Uani 0.458(6) 1 d D U P O 1
C1_32 C 0.3493(6) 0.9531(5) 0.5713(4) 0.0393(18) Uani 0.458(6) 1 d D U P O 1
C2_32 C 0.2902(6) 0.9703(5) 0.5510(5) 0.043(2) Uani 0.458(6) 1 d D U P O 1
F1_32 F 0.2481(7) 0.9441(5) 0.5711(5) 0.053(3) Uani 0.458(6) 1 d D U P O 1
F2_32 F 0.2588(6) 1.0226(4) 0.5591(4) 0.049(3) Uani 0.458(6) 1 d D U P O 1
F3_32 F 0.3127(8) 0.9585(5) 0.5040(4) 0.049(3) Uani 0.458(6) 1 d D U P O 1
C3_32 C 0.3876(6) 0.9927(5) 0.5621(5) 0.048(2) Uani 0.458(6) 1 d D U P O 1
F4_32 F 0.4470(5) 0.9719(4) 0.5684(5) 0.056(3) Uani 0.458(6) 1 d D U P O 1
F5_32 F 0.3978(8) 1.0065(6) 0.5170(5) 0.078(4) Uani 0.458(6) 1 d D U P O 1
F6_32 F 0.3542(9) 1.0371(4) 0.5912(7) 0.069(4) Uani 0.458(6) 1 d D U P O 1
C4_32 C 0.3173(6) 0.9528(5) 0.6265(4) 0.051(2) Uani 0.458(6) 1 d D U P O 1
F7_32 F 0.3647(5) 0.9509(5) 0.6466(4) 0.064(3) Uani 0.458(6) 1 d D U P O 1
F8_32 F 0.2632(5) 0.9938(4) 0.6461(4) 0.065(3) Uani 0.458(6) 1 d D U P O 1
F9_32 F 0.3003(5) 0.9105(4) 0.6376(3) 0.058(3) Uani 0.458(6) 1 d D U P O 1
O1_33 O 0.7408(10) 0.6671(9) 0.9465(6) 0.042(3) Uani 0.476(6) 1 d D U P L 2
C1_33 C 0.6986(6) 0.6467(5) 0.9358(4) 0.038(2) Uani 0.476(6) 1 d D U P L 2
C2_33 C 0.6844(6) 0.6742(5) 0.8923(4) 0.048(2) Uani 0.476(6) 1 d D U P L 2
F1_33 F 0.6414(5) 0.7232(4) 0.9044(4) 0.061(3) Uani 0.476(6) 1 d D U P L 2
F2_33 F 0.6627(12) 0.6473(10) 0.8684(8) 0.068(5) Uani 0.476(6) 1 d D U P L 2
F3_33 F 0.7421(6) 0.6774(5) 0.8634(4) 0.076(3) Uani 0.476(6) 1 d D U P L 2
C3_33 C 0.7332(6) 0.5862(5) 0.9222(5) 0.050(2) Uani 0.476(6) 1 d D U P L 2
F4_33 F 0.7583(8) 0.5660(4) 0.9567(5) 0.076(3) Uani 0.476(6) 1 d D U P L 2
F5_33 F 0.7831(5) 0.5759(4) 0.8817(4) 0.070(3) Uani 0.476(6) 1 d D U P L 2
F6_33 F 0.6917(9) 0.5620(8) 0.9200(8) 0.066(4) Uani 0.476(6) 1 d D U P L 2
C4_33 C 0.6308(7) 0.6588(5) 0.9768(5) 0.052(3) Uani 0.476(6) 1 d D U P L 2
F7_33 F 0.6367(6) 0.6274(5) 1.0108(4) 0.077(3) Uani 0.476(6) 1 d D U P L 2
F8_33 F 0.5831(7) 0.6519(6) 0.9618(6) 0.067(4) Uani 0.476(6) 1 d D U P L 2
F9_33 F 0.6066(5) 0.7077(4) 0.9974(4) 0.064(3) Uani 0.476(6) 1 d D U P L 2
O1_34 O 0.7816(8) 0.6384(6) 1.0203(4) 0.042(3) Uani 0.334(5) 1 d D U P L 2
C1_34 C 0.7967(7) 0.6197(5) 1.0591(5) 0.048(2) Uani 0.334(5) 1 d D U P L 2
C2_34 C 0.7301(7) 0.6412(6) 1.1023(5) 0.061(3) Uani 0.334(5) 1 d D U P L 2
F1_34 F 0.7132(10) 0.6930(6) 1.1107(6) 0.094(5) Uani 0.334(5) 1 d D U P L 2
F2_34 F 0.7366(14) 0.6187(11) 1.1411(6) 0.091(6) Uani 0.334(5) 1 d D U P L 2
F3_34 F 0.6798(8) 0.6316(7) 1.0945(5) 0.078(4) Uani 0.334(5) 1 d D U P L 2
C3_34 C 0.8231(8) 0.5585(5) 1.0539(6) 0.062(3) Uani 0.334(5) 1 d D U P L 2
F4_34 F 0.8673(10) 0.5391(6) 1.0107(5) 0.077(5) Uani 0.334(5) 1 d D U P L 2
F5_34 F 0.7733(9) 0.5402(6) 1.0591(6) 0.075(4) Uani 0.334(5) 1 d D U P L 2
F6_34 F 0.8485(13) 0.5394(9) 1.0875(8) 0.079(5) Uani 0.334(5) 1 d D U P L 2
C4_34 C 0.8508(8) 0.6394(6) 1.0667(6) 0.056(3) Uani 0.334(5) 1 d D U P L 2
F7_34 F 0.9116(7) 0.6118(7) 1.0359(6) 0.083(4) Uani 0.334(5) 1 d D U P L 2
F8_34 F 0.8522(16) 0.6350(14) 1.1110(7) 0.070(5) Uani 0.334(5) 1 d D U P L 2
F9_34 F 0.8397(11) 0.6903(6) 1.0602(7) 0.078(4) Uani 0.334(5) 1 d D U P L 2
O1_35 O 1.0247(6) 0.9036(5) 0.8371(5) 0.033(3) Uani 0.392(5) 1 d D U P N 2
C1_35 C 1.0389(6) 0.8570(5) 0.8572(4) 0.035(3) Uani 0.392(5) 1 d D U P N 2
C2_35 C 1.1159(6) 0.8359(5) 0.8470(5) 0.050(4) Uani 0.392(5) 1 d D U P N 2
F1_35 F 1.1497(11) 0.8156(7) 0.8019(6) 0.072(5) Uani 0.392(5) 1 d D U P N 2
F2_35 F 1.1342(6) 0.7992(5) 0.8749(5) 0.064(4) Uani 0.392(5) 1 d D U P N 2
F3_35 F 1.1351(6) 0.8759(5) 0.8551(5) 0.069(4) Uani 0.392(5) 1 d D U P N 2
C3_35 C 1.0007(7) 0.8666(5) 0.9121(5) 0.049(4) Uani 0.392(5) 1 d D U P N 2
F4_35 F 0.9363(5) 0.8953(5) 0.9217(4) 0.062(3) Uani 0.392(5) 1 d D U P N 2
F5_35 F 1.0287(12) 0.8924(8) 0.9319(7) 0.084(6) Uani 0.392(5) 1 d D U P N 2
F6_35 F 1.0021(7) 0.8211(5) 0.9316(5) 0.076(4) Uani 0.392(5) 1 d D U P N 2
C4_35 C 1.0196(6) 0.8145(5) 0.8363(5) 0.044(3) Uani 0.392(5) 1 d D U P N 2
F7_35 F 0.9541(5) 0.8231(4) 0.8540(5) 0.052(3) Uani 0.392(5) 1 d D U P N 2
F8_35 F 1.0518(6) 0.7658(4) 0.8446(6) 0.064(4) Uani 0.392(5) 1 d D U P N 2
F9_35 F 1.0353(6) 0.8156(5) 0.7891(4) 0.061(3) Uani 0.392(5) 1 d D U P N 2
O1_36 O 0.8163(13) 0.5335(9) 0.5916(5) 0.044(3) Uani 0.461(6) 1 d D U P K 2
C1_36 C 0.8271(6) 0.5439(4) 0.5456(5) 0.0456(16) Uani 0.461(6) 1 d D U P K 2
C2_36 C 0.7934(7) 0.6030(5) 0.5403(4) 0.056(2) Uani 0.461(6) 1 d D U P K 2
F1_36 F 0.7280(6) 0.6145(6) 0.5483(6) 0.066(3) Uani 0.461(6) 1 d D U P K 2
F2_36 F 0.8185(7) 0.6168(5) 0.4972(4) 0.076(3) Uani 0.461(6) 1 d D U P K 2
F3_36 F 0.7963(8) 0.6338(6) 0.5737(5) 0.077(4) Uani 0.461(6) 1 d D U P K 2
C3_36 C 0.9041(6) 0.5273(5) 0.5205(4) 0.056(2) Uani 0.461(6) 1 d D U P K 2
F4_36 F 0.9398(8) 0.4823(6) 0.5320(5) 0.067(3) Uani 0.461(6) 1 d D U P K 2
F5_36 F 0.9277(8) 0.5627(6) 0.5332(7) 0.072(3) Uani 0.461(6) 1 d D U P K 2
F6_36 F 0.9215(6) 0.5248(6) 0.4733(3) 0.069(3) Uani 0.461(6) 1 d D U P K 2
C4_36 C 0.8004(7) 0.5098(5) 0.5204(4) 0.0471(18) Uani 0.461(6) 1 d D U P K 2
F7_36 F 0.8383(7) 0.4594(4) 0.5149(5) 0.056(3) Uani 0.461(6) 1 d D U P K 2
F8_36 F 0.7982(14) 0.5255(7) 0.4782(5) 0.050(3) Uani 0.461(6) 1 d D U P K 2
F9_36 F 0.7393(8) 0.5117(7) 0.5472(10) 0.055(3) Uani 0.461(6) 1 d D U P K 2
O1_37 O 0.4860(6) 0.8125(7) 0.4951(4) 0.027(2) Uani 0.450(4) 1 d D U P O 1
C1_37 C 0.5287(5) 0.8218(4) 0.4533(4) 0.0410(19) Uani 0.450(4) 1 d D U P O 1
C2_37 C 0.4957(6) 0.8331(5) 0.4148(4) 0.055(3) Uani 0.450(4) 1 d D U P O 1
F1_37 F 0.4927(7) 0.7885(5) 0.3975(4) 0.079(3) Uani 0.450(4) 1 d D U P O 1
F2_37 F 0.5303(6) 0.8529(5) 0.3769(4) 0.083(4) Uani 0.450(4) 1 d D U P O 1
F3_37 F 0.4325(5) 0.8673(4) 0.4312(3) 0.065(3) Uani 0.450(4) 1 d D U P O 1
C3_37 C 0.5508(6) 0.8680(5) 0.4627(4) 0.044(2) Uani 0.450(4) 1 d D U P O 1
F4_37 F 0.5540(6) 0.8755(5) 0.5055(4) 0.061(3) Uani 0.450(4) 1 d D U P O 1
F5_37 F 0.5055(5) 0.9127(4) 0.4597(4) 0.071(3) Uani 0.450(4) 1 d D U P O 1
F6_37 F 0.6106(4) 0.8630(4) 0.4293(4) 0.060(3) Uani 0.450(4) 1 d D U P O 1
C4_37 C 0.5904(6) 0.7703(5) 0.4379(5) 0.054(2) Uani 0.450(4) 1 d D U P O 1
F7_37 F 0.6311(5) 0.7678(5) 0.4634(4) 0.071(3) Uani 0.450(4) 1 d D U P O 1
F8_37 F 0.6302(6) 0.7682(5) 0.3936(4) 0.068(3) Uani 0.450(4) 1 d D U P O 1
F9_37 F 0.5711(8) 0.7276(5) 0.4446(4) 0.052(3) Uani 0.450(4) 1 d D U P O 1
O1_38 O 0.4055(8) 0.8017(7) 0.5856(5) 0.045(2) Uani 0.394(4) 1 d D U P O 1
C1_38 C 0.4418(6) 0.7705(4) 0.6102(4) 0.0473(14) Uani 0.394(4) 1 d D U P O 1
C2_38 C 0.5010(6) 0.7229(5) 0.5785(5) 0.053(2) Uani 0.394(4) 1 d D U P O 1
F1_38 F 0.5549(7) 0.7363(7) 0.5552(5) 0.056(3) Uani 0.394(4) 1 d D U P O 1
F2_38 F 0.5219(6) 0.6839(4) 0.6037(4) 0.061(3) Uani 0.394(4) 1 d D U P O 1
F3_38 F 0.4816(6) 0.7044(4) 0.5465(4) 0.054(2) Uani 0.394(4) 1 d D U P O 1
C3_38 C 0.3925(7) 0.7496(5) 0.6491(5) 0.0550(17) Uani 0.394(4) 1 d D U P O 1
F4_38 F 0.3326(6) 0.7870(5) 0.6690(4) 0.061(2) Uani 0.394(4) 1 d D U P O 1
F5_38 F 0.3787(8) 0.7109(5) 0.6312(5) 0.062(2) Uani 0.394(4) 1 d D U P O 1
F6_38 F 0.4183(7) 0.7282(6) 0.6822(5) 0.065(3) Uani 0.394(4) 1 d D U P O 1
C4_38 C 0.4708(7) 0.8031(5) 0.6342(5) 0.0515(17) Uani 0.394(4) 1 d D U P O 1
F7_38 F 0.4196(8) 0.8371(6) 0.6692(5) 0.063(3) Uani 0.394(4) 1 d D U P O 1
F8_38 F 0.5145(7) 0.7756(6) 0.6538(5) 0.061(2) Uani 0.394(4) 1 d D U P O 1
F9_38 F 0.4957(6) 0.8344(4) 0.6041(4) 0.057(2) Uani 0.394(4) 1 d D U P O 1
O1_39 O 0.3746(9) 0.8239(6) 0.6047(5) 0.054(2) Uani 0.330(4) 1 d D U P O 2
C1_39 C 0.3742(6) 0.7906(5) 0.6392(5) 0.0511(16) Uani 0.330(4) 1 d D U P O 2
C2_39 C 0.4262(7) 0.7864(6) 0.6637(5) 0.0586(17) Uani 0.330(4) 1 d D U P O 2
F1_39 F 0.4887(7) 0.7611(7) 0.6353(5) 0.070(3) Uani 0.330(4) 1 d D U P O 2
F2_39 F 0.4180(9) 0.7586(7) 0.7010(5) 0.071(3) Uani 0.330(4) 1 d D U P O 2
F3_39 F 0.4249(12) 0.8322(6) 0.6790(7) 0.069(3) Uani 0.330(4) 1 d D U P O 2
C3_39 C 0.3028(7) 0.8117(6) 0.6773(5) 0.055(2) Uani 0.330(4) 1 d D U P O 2
F4_39 F 0.2543(7) 0.8154(7) 0.6605(6) 0.069(3) Uani 0.330(4) 1 d D U P O 2
F5_39 F 0.2886(8) 0.8577(5) 0.7010(5) 0.064(3) Uani 0.330(4) 1 d D U P O 2
F6_39 F 0.2935(7) 0.7787(6) 0.7104(5) 0.077(3) Uani 0.330(4) 1 d D U P O 2
C4_39 C 0.3896(8) 0.7353(5) 0.6150(6) 0.0590(19) Uani 0.330(4) 1 d D U P O 2
F7_39 F 0.3402(7) 0.7354(6) 0.5994(6) 0.073(3) Uani 0.330(4) 1 d D U P O 2
F8_39 F 0.4024(9) 0.6961(6) 0.6403(6) 0.071(3) Uani 0.330(4) 1 d D U P O 2
F9_39 F 0.4443(7) 0.7198(6) 0.5765(5) 0.072(3) Uani 0.330(4) 1 d D U P O 2
O1_40 O 0.8841(4) 0.9654(3) 0.8228(3) 0.0314(18) Uani 0.547(6) 1 d D U P N 1
C1_40 C 0.8438(5) 0.9426(4) 0.8126(4) 0.0439(18) Uani 0.547(6) 1 d D U P N 1
C2_40 C 0.8781(5) 0.9101(5) 0.7635(4) 0.059(2) Uani 0.547(6) 1 d D U P N 1
F1_40 F 0.8777(10) 0.9430(6) 0.7286(5) 0.092(4) Uani 0.547(6) 1 d D U P N 1
F2_40 F 0.8479(5) 0.8786(4) 0.7541(4) 0.063(3) Uani 0.547(6) 1 d D U P N 1
F3_40 F 0.9416(4) 0.8840(4) 0.7543(4) 0.075(3) Uani 0.547(6) 1 d D U P N 1
C3_40 C 0.8250(6) 0.9034(5) 0.8501(5) 0.065(2) Uani 0.547(6) 1 d D U P N 1
F4_40 F 0.8219(9) 0.9189(6) 0.8918(5) 0.070(3) Uani 0.547(6) 1 d D U P N 1
F5_40 F 0.8766(6) 0.8564(4) 0.8354(5) 0.099(3) Uani 0.547(6) 1 d D U P N 1
F6_40 F 0.7664(5) 0.8991(5) 0.8516(4) 0.082(3) Uani 0.547(6) 1 d D U P N 1
C4_40 C 0.7772(5) 0.9867(4) 0.8154(4) 0.065(2) Uani 0.547(6) 1 d D U P N 1
F7_40 F 0.7396(5) 1.0003(5) 0.8621(4) 0.084(3) Uani 0.547(6) 1 d D U P N 1
F8_40 F 0.7427(5) 0.9709(4) 0.7931(4) 0.079(3) Uani 0.547(6) 1 d D U P N 1
F9_40 F 0.7885(5) 1.0289(4) 0.7964(4) 0.083(3) Uani 0.547(6) 1 d D U P N 1
C1_41 C 0.6775(4) 0.7932(4) -0.1891(3) 0.0613(18) Uani 0.8852(10) 1 d D U P P 1
C2_41 C 0.6782(4) 0.7514(3) -0.2156(3) 0.0589(17) Uani 0.8852(10) 1 d D U P P 1
C3_41 C 0.7373(4) 0.7120(3) -0.2395(3) 0.0562(18) Uani 0.8852(10) 1 d D U P P 1
H3_41 H 0.737571 0.683389 -0.257868 0.067 Uiso 0.8852(10) 1 calc R U P P 1
C4_41 C 0.7964(5) 0.7148(4) -0.2363(3) 0.0583(18) Uani 0.8852(10) 1 d D U P P 1
H4_41 H 0.837840 0.687713 -0.252611 0.070 Uiso 0.8852(10) 1 calc R U P P 1
C5_41 C 0.7960(5) 0.7563(3) -0.2098(3) 0.0555(18) Uani 0.8852(10) 1 d D U P P 1
H5_41 H 0.837037 0.757505 -0.207696 0.067 Uiso 0.8852(10) 1 calc R U P P 1
C6_41 C 0.7360(4) 0.7962(4) -0.1861(3) 0.0572(18) Uani 0.8852(10) 1 d D U P P 1
H6_41 H 0.735496 0.825077 -0.168053 0.069 Uiso 0.8852(10) 1 calc R U P P 1
F1_41 F 0.6184(3) 0.8298(3) -0.1655(3) 0.103(2) Uani 0.8852(10) 1 d D U P P 1
F2_41 F 0.6200(4) 0.7507(3) -0.2180(3) 0.095(2) Uani 0.8852(10) 1 d D U P P 1
C1_42 C 0.5495(6) 0.9178(5) -0.3118(5) 0.121(3) Uani 0.8852(10) 1 d D U P P 1
C2_42 C 0.5738(5) 0.9451(5) -0.2865(4) 0.114(3) Uani 0.8852(10) 1 d D U P P 1
C3_42 C 0.5672(6) 0.9955(5) -0.2944(5) 0.109(3) Uani 0.8852(10) 1 d D U P P 1
H3_42 H 0.583274 1.014525 -0.277198 0.131 Uiso 0.8852(10) 1 calc R U P P 1
C4_42 C 0.5379(6) 1.0207(6) -0.3266(5) 0.112(3) Uani 0.8852(10) 1 d D U P P 1
H4_42 H 0.535053 1.056157 -0.331903 0.134 Uiso 0.8852(10) 1 calc R U P P 1
C5_42 C 0.5125(7) 0.9939(6) -0.3513(5) 0.118(3) Uani 0.8852(10) 1 d D U P P 1
H5_42 H 0.491423 1.010834 -0.373139 0.142 Uiso 0.8852(10) 1 calc R U P P 1
C6_42 C 0.5189(6) 0.9426(6) -0.3431(5) 0.121(3) Uani 0.8852(10) 1 d D U P P 1
H6_42 H 0.501619 0.923827 -0.359456 0.145 Uiso 0.8852(10) 1 calc R U P P 1
F1_42 F 0.5558(5) 0.8683(4) -0.3033(4) 0.151(3) Uani 0.8852(10) 1 d D U P P 1
F2_42 F 0.6039(4) 0.9201(4) -0.2562(3) 0.134(3) Uani 0.8852(10) 1 d D U P P 1
O1_43 O 1.0068(11) 0.9784(8) 0.7740(6) 0.042(4) Uani 0.363(5) 1 d D U P N 2
C1_43 C 1.0555(7) 0.9719(5) 0.7314(5) 0.048(2) Uani 0.363(5) 1 d D U P N 2
C2_43 C 1.0753(8) 0.9168(6) 0.7050(5) 0.069(3) Uani 0.363(5) 1 d D U P N 2
F1_43 F 1.1136(8) 0.8800(6) 0.7232(5) 0.103(5) Uani 0.363(5) 1 d D U P N 2
F2_43 F 1.1095(9) 0.9152(6) 0.6590(5) 0.091(5) Uani 0.363(5) 1 d D U P N 2
F3_43 F 1.0228(7) 0.9025(6) 0.7105(5) 0.092(4) Uani 0.363(5) 1 d D U P N 2
C3_43 C 1.0279(8) 1.0144(6) 0.7005(5) 0.061(3) Uani 0.363(5) 1 d D U P N 2
F4_43 F 0.9932(10) 1.0604(6) 0.7268(6) 0.093(5) Uani 0.363(5) 1 d D U P N 2
F5_43 F 0.9871(10) 0.9990(10) 0.6844(8) 0.093(6) Uani 0.363(5) 1 d D U P N 2
F6_43 F 1.0765(9) 1.0213(7) 0.6638(5) 0.086(5) Uani 0.363(5) 1 d D U P N 2
C4_43 C 1.1188(7) 0.9780(7) 0.7375(5) 0.065(3) Uani 0.363(5) 1 d D U P N 2
F7_43 F 1.1099(10) 1.0285(7) 0.7465(8) 0.100(5) Uani 0.363(5) 1 d D U P N 2
F8_43 F 1.1724(7) 0.9623(7) 0.6986(5) 0.089(4) Uani 0.363(5) 1 d D U P N 2
F9_43 F 1.1334(8) 0.9505(9) 0.7715(6) 0.109(6) Uani 0.363(5) 1 d D U P N 2
O1_44 O 0.4836(7) 0.8081(10) 0.5048(8) 0.044(4) Uani 0.339(4) 1 d D U P O 2
C1_44 C 0.5510(7) 0.7872(5) 0.4895(5) 0.050(2) Uani 0.339(4) 1 d D U P O 2
C2_44 C 0.5833(7) 0.8229(6) 0.5051(6) 0.062(3) Uani 0.339(4) 1 d D U P O 2
F1_44 F 0.5762(10) 0.8645(7) 0.4811(7) 0.084(4) Uani 0.339(4) 1 d D U P O 2
F2_44 F 0.6471(5) 0.7951(6) 0.5017(5) 0.057(3) Uani 0.339(4) 1 d D U P O 2
F3_44 F 0.5482(6) 0.8430(8) 0.5506(5) 0.093(5) Uani 0.339(4) 1 d D U P O 2
C3_44 C 0.5739(8) 0.7345(6) 0.5131(6) 0.071(3) Uani 0.339(4) 1 d D U P O 2
F4_44 F 0.5320(9) 0.7073(7) 0.5147(7) 0.094(4) Uani 0.339(4) 1 d D U P O 2
F5_44 F 0.5688(12) 0.7470(10) 0.5569(6) 0.095(5) Uani 0.339(4) 1 d D U P O 2
F6_44 F 0.6361(8) 0.7047(7) 0.4907(6) 0.100(5) Uani 0.339(4) 1 d D U P O 2
C4_44 C 0.5785(7) 0.7709(6) 0.4351(5) 0.045(3) Uani 0.339(4) 1 d D U P O 2
F7_44 F 0.5639(10) 0.7281(7) 0.4272(8) 0.061(4) Uani 0.339(4) 1 d D U P O 2
F8_44 F 0.6451(5) 0.7588(6) 0.4171(4) 0.047(3) Uani 0.339(4) 1 d D U P O 2
F9_44 F 0.5506(7) 0.8042(6) 0.4094(5) 0.079(4) Uani 0.339(4) 1 d D U P O 2
O1_45 O 0.9074(5) 0.9295(5) 0.8131(4) 0.044(2) Uani 0.456(6) 1 d D U P N 2
C1_45 C 0.8480(6) 0.9359(4) 0.8074(4) 0.046(2) Uani 0.456(6) 1 d D U P N 2
C2_45 C 0.8326(7) 0.9772(5) 0.7727(5) 0.063(3) Uani 0.456(6) 1 d D U P N 2
F1_45 F 0.8688(11) 0.9614(7) 0.7276(5) 0.096(5) Uani 0.456(6) 1 d D U P N 2
F2_45 F 0.7724(6) 0.9915(5) 0.7716(6) 0.089(4) Uani 0.456(6) 1 d D U P N 2
F3_45 F 0.8503(7) 1.0178(4) 0.7804(5) 0.086(4) Uani 0.456(6) 1 d D U P N 2
C3_45 C 0.7910(6) 0.9520(6) 0.8567(5) 0.067(3) Uani 0.456(6) 1 d D U P N 2
F4_45 F 0.8091(11) 0.9280(8) 0.8910(5) 0.077(5) Uani 0.456(6) 1 d D U P N 2
F5_45 F 0.7747(7) 1.0043(5) 0.8672(6) 0.105(4) Uani 0.456(6) 1 d D U P N 2
F6_45 F 0.7365(6) 0.9440(7) 0.8564(6) 0.101(4) Uani 0.456(6) 1 d D U P N 2
C4_45 C 0.8501(7) 0.8816(5) 0.7890(5) 0.064(3) Uani 0.456(6) 1 d D U P N 2
F7_45 F 0.8427(7) 0.8500(5) 0.8239(4) 0.080(3) Uani 0.456(6) 1 d D U P N 2
F8_45 F 0.7992(7) 0.8877(5) 0.7725(5) 0.088(4) Uani 0.456(6) 1 d D U P N 2
F9_45 F 0.9072(7) 0.8558(5) 0.7558(5) 0.097(4) Uani 0.456(6) 1 d D U P N 2
O1_46 O 0.9176(7) 1.0028(5) 0.8682(5) 0.037(3) Uani 0.326(5) 1 d D U P N 2
C1_46 C 0.9121(6) 1.0463(5) 0.8941(5) 0.048(2) Uani 0.326(5) 1 d D U P N 2
C2_46 C 0.9811(7) 1.0552(6) 0.8802(6) 0.061(3) Uani 0.326(5) 1 d D U P N 2
F1_46 F 0.9938(7) 1.0779(6) 0.8401(5) 0.072(4) Uani 0.326(5) 1 d D U P N 2
F2_46 F 0.9819(10) 1.0867(8) 0.9139(7) 0.089(5) Uani 0.326(5) 1 d D U P N 2
F3_46 F 1.0303(7) 1.0096(5) 0.8745(7) 0.078(4) Uani 0.326(5) 1 d D U P N 2
C3_46 C 0.8883(9) 1.0384(6) 0.9480(5) 0.069(3) Uani 0.326(5) 1 d D U P N 2
F4_46 F 0.8365(9) 1.0200(8) 0.9586(7) 0.083(4) Uani 0.326(5) 1 d D U P N 2
F5_46 F 0.9404(10) 1.0040(8) 0.9572(7) 0.082(5) Uani 0.326(5) 1 d D U P N 2
F6_46 F 0.8652(11) 1.0837(6) 0.9749(6) 0.094(5) Uani 0.326(5) 1 d D U P N 2
C4_46 C 0.8605(7) 1.0950(5) 0.8833(6) 0.056(3) Uani 0.326(5) 1 d D U P N 2
F7_46 F 0.7978(6) 1.0953(6) 0.9043(7) 0.069(4) Uani 0.326(5) 1 d D U P N 2
F8_46 F 0.8618(9) 1.1402(5) 0.8993(7) 0.073(4) Uani 0.326(5) 1 d D U P N 2
F9_46 F 0.8751(10) 1.0938(6) 0.8363(5) 0.065(4) Uani 0.326(5) 1 d D U P N 2
O1_47 O 0.3706(10) 0.7592(7) 0.1718(6) 0.052(2) Uani 0.325(5) 1 d D U P J 2
C1_47 C 0.3764(7) 0.7281(5) 0.1353(5) 0.0526(15) Uani 0.325(5) 1 d D U P J 2
C2_47 C 0.4434(8) 0.7252(7) 0.0946(5) 0.057(2) Uani 0.325(5) 1 d D U P J 2
F1_47 F 0.4429(9) 0.7677(7) 0.0718(7) 0.066(3) Uani 0.325(5) 1 d D U P J 2
F2_47 F 0.4626(9) 0.6859(6) 0.0620(5) 0.072(3) Uani 0.325(5) 1 d D U P J 2
F3_47 F 0.4930(7) 0.7171(7) 0.1125(6) 0.071(3) Uani 0.325(5) 1 d D U P J 2
C3_47 C 0.3802(8) 0.6717(6) 0.1499(6) 0.0589(18) Uani 0.325(5) 1 d D U P J 2
F4_47 F 0.3322(9) 0.6725(8) 0.1904(5) 0.069(3) Uani 0.325(5) 1 d D U P J 2
F5_47 F 0.4398(8) 0.6463(6) 0.1543(6) 0.060(3) Uani 0.325(5) 1 d D U P J 2
F6_47 F 0.3737(10) 0.6411(6) 0.1190(6) 0.070(3) Uani 0.325(5) 1 d D U P J 2
C4_47 C 0.3176(8) 0.7498(6) 0.1155(5) 0.0622(18) Uani 0.325(5) 1 d D U P J 2
F7_47 F 0.2607(7) 0.7421(7) 0.1421(6) 0.074(3) Uani 0.325(5) 1 d D U P J 2
F8_47 F 0.3319(8) 0.7251(6) 0.0732(5) 0.066(3) Uani 0.325(5) 1 d D U P J 2
F9_47 F 0.3115(9) 0.8000(5) 0.1078(7) 0.073(3) Uani 0.325(5) 1 d D U P J 2
O1_48 O 0.4361(8) 0.7333(7) 0.2441(7) 0.058(3) Uani 0.452(6) 1 d D U P J 2
C1_48 C 0.4859(7) 0.6996(5) 0.2568(4) 0.0448(14) Uani 0.452(6) 1 d D U P J 2
C2_48 C 0.4687(8) 0.6517(5) 0.2789(5) 0.061(2) Uani 0.452(6) 1 d D U P J 2
F1_48 F 0.4225(7) 0.6678(6) 0.3222(5) 0.082(3) Uani 0.452(6) 1 d D U P J 2
F2_48 F 0.5182(9) 0.6138(9) 0.2883(9) 0.078(4) Uani 0.452(6) 1 d D U P J 2
F3_48 F 0.4491(8) 0.6250(6) 0.2537(6) 0.084(3) Uani 0.452(6) 1 d D U P J 2
C3_48 C 0.5522(7) 0.6809(5) 0.2137(4) 0.0496(19) Uani 0.452(6) 1 d D U P J 2
F4_48 F 0.5604(6) 0.7170(4) 0.1844(4) 0.059(2) Uani 0.452(6) 1 d D U P J 2
F5_48 F 0.5538(6) 0.6414(4) 0.1860(4) 0.069(3) Uani 0.452(6) 1 d D U P J 2
F6_48 F 0.6064(6) 0.6643(5) 0.2266(5) 0.063(3) Uani 0.452(6) 1 d D U P J 2
C4_48 C 0.4959(7) 0.7323(5) 0.2946(5) 0.0597(19) Uani 0.452(6) 1 d D U P J 2
F7_48 F 0.5265(7) 0.7653(5) 0.2709(4) 0.077(3) Uani 0.452(6) 1 d D U P J 2
F8_48 F 0.5248(7) 0.7015(7) 0.3218(5) 0.076(3) Uani 0.452(6) 1 d D U P J 2
F9_48 F 0.4352(6) 0.7631(5) 0.3228(5) 0.084(3) Uani 0.452(6) 1 d D U P J 2
O1_49 O 0.3578(11) 0.8199(8) 0.5219(8) 0.051(4) Uani 0.391(6) 1 d D U P O 2
C1_49 C 0.3234(7) 0.8127(5) 0.4950(5) 0.058(3) Uani 0.391(6) 1 d D U P O 2
C2_49 C 0.2528(8) 0.8141(7) 0.5282(6) 0.080(3) Uani 0.391(6) 1 d D U P O 2
F1_49 F 0.2201(11) 0.8641(7) 0.5442(11) 0.127(7) Uani 0.391(6) 1 d D U P O 2
F2_49 F 0.2249(8) 0.7930(7) 0.5049(7) 0.100(4) Uani 0.391(6) 1 d D U P O 2
F3_49 F 0.2499(8) 0.7870(7) 0.5673(5) 0.087(4) Uani 0.391(6) 1 d D U P O 2
C3_49 C 0.3612(9) 0.7577(6) 0.4665(6) 0.092(4) Uani 0.391(6) 1 d D U P O 2
F4_49 F 0.4274(8) 0.7451(9) 0.4467(9) 0.139(7) Uani 0.391(6) 1 d D U P O 2
F5_49 F 0.3461(12) 0.7220(7) 0.4954(7) 0.114(6) Uani 0.391(6) 1 d D U P O 2
F6_49 F 0.3442(10) 0.7565(9) 0.4287(6) 0.130(5) Uani 0.391(6) 1 d D U P O 2
C4_49 C 0.3209(9) 0.8556(6) 0.4594(6) 0.083(4) Uani 0.391(6) 1 d D U P O 2
F7_49 F 0.3821(7) 0.8424(7) 0.4298(5) 0.094(4) Uani 0.391(6) 1 d D U P O 2
F8_49 F 0.2809(10) 0.8586(8) 0.4354(8) 0.129(5) Uani 0.391(6) 1 d D U P O 2
F9_49 F 0.2972(10) 0.9053(6) 0.4793(7) 0.122(6) Uani 0.391(6) 1 d D U P O 2
O1_50 O 0.3890(15) 0.9045(8) 0.5461(10) 0.043(4) Uani 0.317(5) 1 d D U P O 2
C1_50 C 0.3633(7) 0.9534(6) 0.5686(5) 0.051(2) Uani 0.317(5) 1 d D U P O 2
C2_50 C 0.3768(8) 0.9503(7) 0.6168(6) 0.069(3) Uani 0.317(5) 1 d D U P O 2
F1_50 F 0.3276(10) 0.9367(8) 0.6487(6) 0.093(5) Uani 0.317(5) 1 d D U P O 2
F2_50 F 0.3732(11) 0.9965(6) 0.6342(7) 0.094(5) Uani 0.317(5) 1 d D U P O 2
F3_50 F 0.4381(7) 0.9168(6) 0.6104(6) 0.074(4) Uani 0.317(5) 1 d D U P O 2
C3_50 C 0.3954(9) 0.9912(6) 0.5376(6) 0.060(3) Uani 0.317(5) 1 d D U P O 2
F4_50 F 0.4059(10) 0.9801(7) 0.4916(5) 0.073(4) Uani 0.317(5) 1 d D U P O 2
F5_50 F 0.4541(9) 0.9831(9) 0.5449(8) 0.077(4) Uani 0.317(5) 1 d D U P O 2
F6_50 F 0.3573(9) 1.0411(5) 0.5540(7) 0.079(4) Uani 0.317(5) 1 d D U P O 2
C4_50 C 0.2858(8) 0.9754(6) 0.5804(6) 0.068(3) Uani 0.317(5) 1 d D U P O 2
F7_50 F 0.2754(10) 0.9965(8) 0.5405(7) 0.086(5) Uani 0.317(5) 1 d D U P O 2
F8_50 F 0.2551(9) 1.0147(6) 0.6135(6) 0.096(5) Uani 0.317(5) 1 d D U P O 2
F9_50 F 0.2628(8) 0.9361(7) 0.5947(7) 0.080(5) Uani 0.317(5) 1 d D U P O 2
Tl1_52 Tl 0.34152(2) 0.67608(2) -0.10199(2) 0.03009(9) Uani 0.9317(10) 1 d D U P Q 1
Al2_52 Al 0.39932(10) 0.57221(8) -0.08500(7) 0.0253(4) Uani 0.9317(10) 1 d D U P Q 1
Al3_52 Al 0.30829(14) 0.60311(11) -0.14427(10) 0.0258(5) Uani 0.9317(10) 1 d D U P Q 1
Al1_52 Al 0.24688(10) 0.64070(9) -0.03568(7) 0.0285(5) Uani 0.9317(10) 1 d D U P Q 1
C1A_52 C 0.1769(3) 0.6142(2) 0.0244(2) 0.0297(10) Uani 0.9317(10) 1 d D U P Q 1
C2A_52 C 0.1400(3) 0.6431(3) -0.0042(2) 0.0343(10) Uani 0.9317(10) 1 d D U P Q 1
C3A_52 C 0.1401(3) 0.6954(3) -0.0019(2) 0.0361(10) Uani 0.9317(10) 1 d D U P Q 1
C4A_52 C 0.1764(3) 0.6996(2) 0.0282(2) 0.0315(10) Uani 0.9317(10) 1 d D U P Q 1
C5A_52 C 0.1991(3) 0.6492(2) 0.0444(2) 0.0274(10) Uani 0.9317(10) 1 d D U P Q 1
C10A_52 C 0.2360(4) 0.6373(3) 0.0796(2) 0.0381(16) Uani 0.9317(10) 1 d D U P Q 1
H10A_52 H 0.245018 0.668748 0.087322 0.057 Uiso 0.9317(10) 1 calc R U P Q 1
H10B_52 H 0.208243 0.627262 0.108819 0.057 Uiso 0.9317(10) 1 calc R U P Q 1
H10C_52 H 0.278626 0.608263 0.065599 0.057 Uiso 0.9317(10) 1 calc R U P Q 1
C9A_52 C 0.1883(4) 0.7480(3) 0.0414(3) 0.0483(19) Uani 0.9317(10) 1 d D U P Q 1
H9AA_52 H 0.214825 0.739575 0.062724 0.072 Uiso 0.9317(10) 1 calc R U P Q 1
H9AB_52 H 0.212805 0.760644 0.012432 0.072 Uiso 0.9317(10) 1 calc R U P Q 1
H9AC_52 H 0.144903 0.775584 0.057743 0.072 Uiso 0.9317(10) 1 calc R U P Q 1
C8A_52 C 0.1046(5) 0.7395(4) -0.0261(3) 0.061(2) Uani 0.9317(10) 1 d D U P Q 1
H8AA_52 H 0.112148 0.771881 -0.019228 0.091 Uiso 0.9317(10) 1 calc R U P Q 1
H8AB_52 H 0.122413 0.729838 -0.060723 0.091 Uiso 0.9317(10) 1 calc R U P Q 1
H8AC_52 H 0.056181 0.745206 -0.014089 0.091 Uiso 0.9317(10) 1 calc R U P Q 1
C7A_52 C 0.1029(4) 0.6225(4) -0.0293(3) 0.055(2) Uani 0.9317(10) 1 d D U P Q 1
H7AA_52 H 0.111341 0.584922 -0.025378 0.082 Uiso 0.9317(10) 1 calc R U P Q 1
H7AB_52 H 0.054493 0.641996 -0.015445 0.082 Uiso 0.9317(10) 1 calc R U P Q 1
H7AC_52 H 0.118788 0.627278 -0.063390 0.082 Uiso 0.9317(10) 1 calc R U P Q 1
C6A_52 C 0.1857(4) 0.5576(3) 0.0342(3) 0.0454(17) Uani 0.9317(10) 1 d D U P Q 1
H6AA_52 H 0.165550 0.542756 0.015598 0.068 Uiso 0.9317(10) 1 calc R U P Q 1
H6AB_52 H 0.233801 0.537122 0.025130 0.068 Uiso 0.9317(10) 1 calc R U P Q 1
H6AC_52 H 0.163423 0.556113 0.068356 0.068 Uiso 0.9317(10) 1 calc R U P Q 1
C1B_52 C 0.4648(3) 0.5519(2) -0.0403(2) 0.0266(10) Uani 0.9317(10) 1 d D U P Q 1
C2B_52 C 0.5072(3) 0.5440(2) -0.0891(2) 0.0258(9) Uani 0.9317(10) 1 d D U P Q 1
C3B_52 C 0.4959(3) 0.5040(2) -0.1124(2) 0.0265(10) Uani 0.9317(10) 1 d D U P Q 1
C4B_52 C 0.4468(3) 0.4872(2) -0.0785(2) 0.0267(10) Uani 0.9317(10) 1 d D U P Q 1
C5B_52 C 0.4272(3) 0.5169(2) -0.0337(2) 0.0274(10) Uani 0.9317(10) 1 d D U P Q 1
C10B_52 C 0.3787(4) 0.5108(3) 0.0130(2) 0.0400(16) Uani 0.9317(10) 1 d D U P Q 1
H10D_52 H 0.359472 0.484335 0.008052 0.060 Uiso 0.9317(10) 1 calc R U P Q 1
H10E_52 H 0.402484 0.499379 0.035815 0.060 Uiso 0.9317(10) 1 calc R U P Q 1
H10F_52 H 0.342521 0.544668 0.025630 0.060 Uiso 0.9317(10) 1 calc R U P Q 1
C9B_52 C 0.4218(4) 0.4436(3) -0.0859(3) 0.0382(15) Uani 0.9317(10) 1 d D U P Q 1
H9BA_52 H 0.387762 0.440914 -0.056108 0.057 Uiso 0.9317(10) 1 calc R U P Q 1
H9BB_52 H 0.401784 0.451266 -0.111124 0.057 Uiso 0.9317(10) 1 calc R U P Q 1
H9BC_52 H 0.459529 0.410105 -0.095308 0.057 Uiso 0.9317(10) 1 calc R U P Q 1
C8B_52 C 0.5348(4) 0.4814(3) -0.1638(2) 0.0396(16) Uani 0.9317(10) 1 d D U P Q 1
H8BA_52 H 0.565412 0.500661 -0.178899 0.059 Uiso 0.9317(10) 1 calc R U P Q 1
H8BB_52 H 0.560946 0.444024 -0.164857 0.059 Uiso 0.9317(10) 1 calc R U P Q 1
H8BC_52 H 0.503287 0.484784 -0.181032 0.059 Uiso 0.9317(10) 1 calc R U P Q 1
C7B_52 C 0.5562(4) 0.5715(3) -0.1128(3) 0.0375(15) Uani 0.9317(10) 1 d D U P Q 1
H7BA_52 H 0.578398 0.558109 -0.146607 0.056 Uiso 0.9317(10) 1 calc R U P Q 1
H7BB_52 H 0.532095 0.609545 -0.109988 0.056 Uiso 0.9317(10) 1 calc R U P Q 1
H7BC_52 H 0.590094 0.564885 -0.097188 0.056 Uiso 0.9317(10) 1 calc R U P Q 1
C6B_52 C 0.4581(4) 0.5912(3) -0.0022(3) 0.0385(16) Uani 0.9317(10) 1 d D U P Q 1
H6BA_52 H 0.425345 0.587989 0.028111 0.058 Uiso 0.9317(10) 1 calc R U P Q 1
H6BB_52 H 0.501908 0.584247 0.001736 0.058 Uiso 0.9317(10) 1 calc R U P Q 1
H6BC_52 H 0.442691 0.626976 -0.011485 0.058 Uiso 0.9317(10) 1 calc R U P Q 1
C1C_52 C 0.2501(3) 0.6188(2) -0.1945(2) 0.0333(11) Uani 0.9317(10) 1 d D U P Q 1
C2C_52 C 0.3184(3) 0.6143(3) -0.2206(2) 0.0359(11) Uani 0.9317(10) 1 d D U P Q 1
C3C_52 C 0.3604(3) 0.5630(3) -0.2189(2) 0.0343(11) Uani 0.9317(10) 1 d D U P Q 1
C4C_52 C 0.3196(3) 0.5352(2) -0.1916(2) 0.0294(10) Uani 0.9317(10) 1 d D U P Q 1
C5C_52 C 0.2517(3) 0.5691(2) -0.1765(2) 0.0280(10) Uani 0.9317(10) 1 d D U P Q 1
C10C_52 C 0.1927(4) 0.5526(4) -0.1500(3) 0.054(2) Uani 0.9317(10) 1 d D U P Q 1
H10G_52 H 0.151004 0.582834 -0.143468 0.081 Uiso 0.9317(10) 1 calc R U P Q 1
H10H_52 H 0.191377 0.524295 -0.169489 0.081 Uiso 0.9317(10) 1 calc R U P Q 1
H10I_52 H 0.196995 0.539849 -0.119797 0.081 Uiso 0.9317(10) 1 calc R U P Q 1
C9C_52 C 0.3430(5) 0.4776(3) -0.1840(3) 0.055(2) Uani 0.9317(10) 1 d D U P Q 1
H9CA_52 H 0.304637 0.468262 -0.163654 0.083 Uiso 0.9317(10) 1 calc R U P Q 1
H9CB_52 H 0.362738 0.456294 -0.214896 0.083 Uiso 0.9317(10) 1 calc R U P Q 1
H9CC_52 H 0.376984 0.470872 -0.168440 0.083 Uiso 0.9317(10) 1 calc R U P Q 1
C8C_52 C 0.4354(4) 0.5412(4) -0.2435(3) 0.065(2) Uani 0.9317(10) 1 d D U P Q 1
H8CA_52 H 0.452581 0.504547 -0.236625 0.098 Uiso 0.9317(10) 1 calc R U P Q 1
H8CB_52 H 0.445993 0.542483 -0.278068 0.098 Uiso 0.9317(10) 1 calc R U P Q 1
H8CC_52 H 0.456597 0.562333 -0.231857 0.098 Uiso 0.9317(10) 1 calc R U P Q 1
C7C_52 C 0.3407(6) 0.6567(4) -0.2467(3) 0.069(2) Uani 0.9317(10) 1 d D U P Q 1
H7CA_52 H 0.301519 0.688665 -0.242097 0.103 Uiso 0.9317(10) 1 calc R U P Q 1
H7CB_52 H 0.372590 0.664462 -0.234302 0.103 Uiso 0.9317(10) 1 calc R U P Q 1
H7CC_52 H 0.362692 0.644761 -0.280881 0.103 Uiso 0.9317(10) 1 calc R U P Q 1
C6C_52 C 0.1886(4) 0.6663(3) -0.1865(4) 0.062(2) Uani 0.9317(10) 1 d D U P Q 1
H6CA_52 H 0.201563 0.695155 -0.202794 0.094 Uiso 0.9317(10) 1 calc R U P Q 1
H6CB_52 H 0.157640 0.657831 -0.199434 0.094 Uiso 0.9317(10) 1 calc R U P Q 1
H6CC_52 H 0.166318 0.677238 -0.152223 0.094 Uiso 0.9317(10) 1 calc R U P Q 1
Tl1_13 Tl 0.2982(3) 0.6221(2) -0.12850(18) 0.0341(13) Uani 0.0683(10) 1 d D U P Q 2
Al2_13 Al 0.3326(10) 0.7007(7) -0.0937(7) 0.030(2) Uani 0.0683(10) 1 d D U P Q 2
Al3_13 Al 0.3761(8) 0.5850(8) -0.0724(6) 0.023(2) Uani 0.0683(10) 1 d D U P Q 2
Al1_13 Al 0.2294(8) 0.6532(8) -0.0331(5) 0.029(2) Uani 0.0683(10) 1 d D U P Q 2
C1A_13 C 0.1621(15) 0.7000(12) 0.0380(8) 0.034(2) Uani 0.0683(10) 1 d D U P Q 2
C2A_13 C 0.1785(15) 0.6456(14) 0.0446(6) 0.032(2) Uani 0.0683(10) 1 d D U P Q 2
C3A_13 C 0.1517(14) 0.6231(13) 0.0164(9) 0.032(2) Uani 0.0683(10) 1 d D U P Q 2
C4A_13 C 0.1194(10) 0.6632(14) -0.0076(10) 0.033(2) Uani 0.0683(10) 1 d D U P Q 2
C5A_13 C 0.1257(11) 0.7109(11) 0.0059(10) 0.034(2) Uani 0.0683(10) 1 d D U P Q 2
C10A_13 C 0.098(3) 0.7643(14) -0.010(2) 0.041(5) Uani 0.0683(10) 1 d D U P Q 2
H10A_13 H 0.109329 0.790379 0.004533 0.061 Uiso 0.0683(10) 1 calc R U P Q 2
H10B_13 H 0.116637 0.762712 -0.044982 0.061 Uiso 0.0683(10) 1 calc R U P Q 2
H10C_13 H 0.048461 0.774554 -0.000266 0.061 Uiso 0.0683(10) 1 calc R U P Q 2
C9A_13 C 0.085(2) 0.657(3) -0.0419(19) 0.036(4) Uani 0.0683(10) 1 d D U P Q 2
H9AA_13 H 0.066840 0.691011 -0.053223 0.054 Uiso 0.0683(10) 1 calc R U P Q 2
H9AB_13 H 0.117508 0.631618 -0.069132 0.054 Uiso 0.0683(10) 1 calc R U P Q 2
H9AC_13 H 0.048065 0.643708 -0.025539 0.054 Uiso 0.0683(10) 1 calc R U P Q 2
C8A_13 C 0.157(3) 0.5659(15) 0.015(2) 0.036(5) Uani 0.0683(10) 1 d D U P Q 2
H8AA_13 H 0.182462 0.547681 0.035272 0.055 Uiso 0.0683(10) 1 calc R U P Q 2
H8AB_13 H 0.111796 0.563396 0.026715 0.055 Uiso 0.0683(10) 1 calc R U P Q 2
H8AC_13 H 0.180348 0.549439 -0.017958 0.055 Uiso 0.0683(10) 1 calc R U P Q 2
C7A_13 C 0.219(3) 0.616(2) 0.0745(15) 0.032(5) Uani 0.0683(10) 1 d D U P Q 2
H7AA_13 H 0.223039 0.579181 0.072873 0.048 Uiso 0.0683(10) 1 calc R U P Q 2
H7AB_13 H 0.264425 0.619161 0.062354 0.048 Uiso 0.0683(10) 1 calc R U P Q 2
H7AC_13 H 0.196966 0.631938 0.107816 0.048 Uiso 0.0683(10) 1 calc R U P Q 2
C6A_13 C 0.179(3) 0.7403(19) 0.0612(18) 0.034(5) Uani 0.0683(10) 1 d D U P Q 2
H6AA_13 H 0.161775 0.774894 0.050300 0.051 Uiso 0.0683(10) 1 calc R U P Q 2
H6AB_13 H 0.158740 0.742328 0.096043 0.051 Uiso 0.0683(10) 1 calc R U P Q 2
H6AC_13 H 0.228230 0.729932 0.052443 0.051 Uiso 0.0683(10) 1 calc R U P Q 2
C1B_13 C 0.3262(17) 0.7718(9) -0.1334(11) 0.033(2) Uani 0.0683(10) 1 d D U P Q 2
C2B_13 C 0.3951(15) 0.7382(12) -0.1466(10) 0.034(2) Uani 0.0683(10) 1 d D U P Q 2
C3B_13 C 0.4144(14) 0.7347(13) -0.1057(13) 0.037(2) Uani 0.0683(10) 1 d D U P Q 2
C4B_13 C 0.3578(19) 0.7670(12) -0.0680(12) 0.038(2) Uani 0.0683(10) 1 d D U P Q 2
C5B_13 C 0.3025(17) 0.7890(8) -0.0843(12) 0.035(2) Uani 0.0683(10) 1 d D U P Q 2
C10B_13 C 0.232(2) 0.8222(18) -0.055(2) 0.037(6) Uani 0.0683(10) 1 d D U P Q 2
H10D_13 H 0.228836 0.828486 -0.021867 0.056 Uiso 0.0683(10) 1 calc R U P Q 2
H10E_13 H 0.218982 0.856074 -0.068248 0.056 Uiso 0.0683(10) 1 calc R U P Q 2
H10F_13 H 0.200573 0.803702 -0.055448 0.056 Uiso 0.0683(10) 1 calc R U P Q 2
C9B_13 C 0.353(4) 0.773(3) -0.0164(14) 0.043(5) Uani 0.0683(10) 1 d D U P Q 2
H9BA_13 H 0.308696 0.798124 0.002286 0.065 Uiso 0.0683(10) 1 calc R U P Q 2
H9BB_13 H 0.360076 0.739174 -0.003447 0.065 Uiso 0.0683(10) 1 calc R U P Q 2
H9BC_13 H 0.388011 0.787333 -0.014773 0.065 Uiso 0.0683(10) 1 calc R U P Q 2
C8B_13 C 0.4817(19) 0.705(2) -0.101(2) 0.045(5) Uani 0.0683(10) 1 d D U P Q 2
H8BA_13 H 0.513114 0.685505 -0.131243 0.067 Uiso 0.0683(10) 1 calc R U P Q 2
H8BB_13 H 0.499684 0.730464 -0.091227 0.067 Uiso 0.0683(10) 1 calc R U P Q 2
H8BC_13 H 0.476108 0.680681 -0.076158 0.067 Uiso 0.0683(10) 1 calc R U P Q 2
C7B_13 C 0.440(2) 0.716(2) -0.1969(12) 0.035(6) Uani 0.0683(10) 1 d D U P Q 2
H7BA_13 H 0.413330 0.724362 -0.218127 0.053 Uiso 0.0683(10) 1 calc R U P Q 2
H7BB_13 H 0.475578 0.731843 -0.207270 0.053 Uiso 0.0683(10) 1 calc R U P Q 2
H7BC_13 H 0.460373 0.677762 -0.198042 0.053 Uiso 0.0683(10) 1 calc R U P Q 2
C6B_13 C 0.290(3) 0.784(2) -0.1695(18) 0.032(5) Uani 0.0683(10) 1 d D U P Q 2
H6BA_13 H 0.321418 0.765493 -0.200762 0.048 Uiso 0.0683(10) 1 calc R U P Q 2
H6BB_13 H 0.251423 0.771971 -0.159315 0.048 Uiso 0.0683(10) 1 calc R U P Q 2
H6BC_13 H 0.275332 0.821983 -0.171913 0.048 Uiso 0.0683(10) 1 calc R U P Q 2
C1C_13 C 0.4236(16) 0.5007(9) -0.0625(12) 0.028(2) Uani 0.0683(10) 1 d D U P Q 2
C2C_13 C 0.4664(12) 0.5132(11) -0.1049(11) 0.028(2) Uani 0.0683(10) 1 d D U P Q 2
C3C_13 C 0.4886(10) 0.5532(14) -0.0925(12) 0.028(2) Uani 0.0683(10) 1 d D U P Q 2
C4C_13 C 0.4600(14) 0.5648(14) -0.0423(11) 0.027(2) Uani 0.0683(10) 1 d D U P Q 2
C5C_13 C 0.4195(16) 0.5327(13) -0.0236(10) 0.028(2) Uani 0.0683(10) 1 d D U P Q 2
C10C_13 C 0.381(3) 0.532(2) 0.0282(11) 0.030(5) Uani 0.0683(10) 1 d D U P Q 2
H10G_13 H 0.386205 0.557456 0.047812 0.045 Uiso 0.0683(10) 1 calc R U P Q 2
H10H_13 H 0.333057 0.540082 0.032573 0.045 Uiso 0.0683(10) 1 calc R U P Q 2
H10I_13 H 0.398192 0.496209 0.037886 0.045 Uiso 0.0683(10) 1 calc R U P Q 2
C9C_13 C 0.473(3) 0.604(2) -0.014(2) 0.027(5) Uani 0.0683(10) 1 d D U P Q 2
H9CA_13 H 0.447541 0.604796 0.019818 0.041 Uiso 0.0683(10) 1 calc R U P Q 2
H9CB_13 H 0.521095 0.592463 -0.019104 0.041 Uiso 0.0683(10) 1 calc R U P Q 2
H9CC_13 H 0.458354 0.638629 -0.025087 0.041 Uiso 0.0683(10) 1 calc R U P Q 2
C8C_13 C 0.535(2) 0.576(2) -0.1276(19) 0.030(5) Uani 0.0683(10) 1 d D U P Q 2
H8CA_13 H 0.546839 0.560689 -0.159968 0.045 Uiso 0.0683(10) 1 calc R U P Q 2
H8CB_13 H 0.513358 0.614676 -0.125726 0.045 Uiso 0.0683(10) 1 calc R U P Q 2
H8CC_13 H 0.576668 0.569122 -0.119784 0.045 Uiso 0.0683(10) 1 calc R U P Q 2
C7C_13 C 0.492(3) 0.485(2) -0.1540(14) 0.032(5) Uani 0.0683(10) 1 d D U P Q 2
H7CA_13 H 0.469196 0.459527 -0.153870 0.048 Uiso 0.0683(10) 1 calc R U P Q 2
H7CB_13 H 0.482046 0.511004 -0.176621 0.048 Uiso 0.0683(10) 1 calc R U P Q 2
H7CC_13 H 0.540434 0.466982 -0.163647 0.048 Uiso 0.0683(10) 1 calc R U P Q 2
C6C_13 C 0.391(3) 0.4597(16) -0.062(2) 0.031(5) Uani 0.0683(10) 1 d D U P Q 2
H6CA_13 H 0.403621 0.444346 -0.094768 0.046 Uiso 0.0683(10) 1 calc R U P Q 2
H6CB_13 H 0.406287 0.431893 -0.042547 0.046 Uiso 0.0683(10) 1 calc R U P Q 2
H6CC_13 H 0.341960 0.476223 -0.048473 0.046 Uiso 0.0683(10) 1 calc R U P Q 2
Tl1_14 Tl 0.47491(2) 0.89889(2) -0.17339(2) 0.03480(10) Uani 0.8852(10) 1 d D U P P 1
Al2_14 Al 0.34016(12) 0.96338(8) -0.14001(8) 0.0298(5) Uani 0.8852(10) 1 d D U P P 1
Al3_14 Al 0.43154(19) 0.92565(12) -0.07579(11) 0.0282(5) Uani 0.8852(10) 1 d D U P P 1
Al1_14 Al 0.3903(3) 0.84742(19) -0.1213(2) 0.0305(8) Uani 0.8852(10) 1 d D U P P 1
C1A_14 C 0.3140(3) 0.8084(2) -0.0919(2) 0.0318(10) Uani 0.8852(10) 1 d D U P P 1
C2A_14 C 0.3680(3) 0.7857(3) -0.0743(2) 0.0377(11) Uani 0.8852(10) 1 d D U P P 1
C3A_14 C 0.4267(3) 0.7601(2) -0.1138(3) 0.0405(12) Uani 0.8852(10) 1 d D U P P 1
C4A_14 C 0.4098(3) 0.7669(2) -0.1557(3) 0.0358(11) Uani 0.8852(10) 1 d D U P P 1
C5A_14 C 0.3403(3) 0.7969(2) -0.1422(2) 0.0299(10) Uani 0.8852(10) 1 d D U P P 1
C10A_14 C 0.3015(4) 0.8119(3) -0.1760(3) 0.0387(16) Uani 0.8852(10) 1 d D U P P 1
H10A_14 H 0.331969 0.798945 -0.208833 0.058 Uiso 0.8852(10) 1 calc R U P P 1
H10B_14 H 0.265872 0.796159 -0.167831 0.058 Uiso 0.8852(10) 1 calc R U P P 1
H10C_14 H 0.281206 0.850394 -0.173493 0.058 Uiso 0.8852(10) 1 calc R U P P 1
C9A_14 C 0.4561(4) 0.7479(4) -0.2062(3) 0.055(2) Uani 0.8852(10) 1 d D U P P 1
H9AA_14 H 0.430487 0.758290 -0.228012 0.083 Uiso 0.8852(10) 1 calc R U P P 1
H9AB_14 H 0.491728 0.763622 -0.214238 0.083 Uiso 0.8852(10) 1 calc R U P P 1
H9AC_14 H 0.476406 0.709373 -0.209362 0.083 Uiso 0.8852(10) 1 calc R U P P 1
C8A_14 C 0.4960(4) 0.7310(4) -0.1117(4) 0.066(2) Uani 0.8852(10) 1 d D U P P 1
H8AA_14 H 0.494305 0.731986 -0.078409 0.099 Uiso 0.8852(10) 1 calc R U P P 1
H8AB_14 H 0.510891 0.694229 -0.124915 0.099 Uiso 0.8852(10) 1 calc R U P P 1
H8AC_14 H 0.527753 0.747836 -0.130420 0.099 Uiso 0.8852(10) 1 calc R U P P 1
C7A_14 C 0.3622(6) 0.7849(4) -0.0227(3) 0.058(2) Uani 0.8852(10) 1 d D U P P 1
H7AA_14 H 0.316123 0.805691 -0.002714 0.086 Uiso 0.8852(10) 1 calc R U P P 1
H7AB_14 H 0.372833 0.748439 -0.014377 0.086 Uiso 0.8852(10) 1 calc R U P P 1
H7AC_14 H 0.393798 0.800116 -0.017226 0.086 Uiso 0.8852(10) 1 calc R U P P 1
C6A_14 C 0.2412(4) 0.8378(3) -0.0629(3) 0.0474(19) Uani 0.8852(10) 1 d D U P P 1
H6AA_14 H 0.235987 0.840685 -0.029011 0.071 Uiso 0.8852(10) 1 calc R U P P 1
H6AB_14 H 0.227321 0.873187 -0.073370 0.071 Uiso 0.8852(10) 1 calc R U P P 1
H6AC_14 H 0.212973 0.818560 -0.067672 0.071 Uiso 0.8852(10) 1 calc R U P P 1
C1B_14 C 0.2868(3) 0.9893(3) -0.1928(2) 0.0329(10) Uani 0.8852(10) 1 d D U P P 1
C2B_14 C 0.3233(3) 1.0237(2) -0.1918(2) 0.0323(11) Uani 0.8852(10) 1 d D U P P 1
C3B_14 C 0.2967(3) 1.0497(2) -0.1451(2) 0.0305(11) Uani 0.8852(10) 1 d D U P P 1
C4B_14 C 0.2448(3) 1.0320(2) -0.1174(2) 0.0313(10) Uani 0.8852(10) 1 d D U P P 1
C5B_14 C 0.2386(3) 0.9943(3) -0.1466(2) 0.0327(11) Uani 0.8852(10) 1 d D U P P 1
C10B_14 C 0.1853(4) 0.9690(3) -0.1318(3) 0.0462(18) Uani 0.8852(10) 1 d D U P P 1
H10D_14 H 0.159015 0.979151 -0.097780 0.069 Uiso 0.8852(10) 1 calc R U P P 1
H10E_14 H 0.155401 0.980719 -0.150609 0.069 Uiso 0.8852(10) 1 calc R U P P 1
H10F_14 H 0.206588 0.930513 -0.137316 0.069 Uiso 0.8852(10) 1 calc R U P P 1
C9B_14 C 0.1987(4) 1.0522(4) -0.0667(3) 0.051(2) Uani 0.8852(10) 1 d D U P P 1
H9BA_14 H 0.167182 1.032643 -0.056236 0.077 Uiso 0.8852(10) 1 calc R U P P 1
H9BB_14 H 0.225505 1.047203 -0.045636 0.077 Uiso 0.8852(10) 1 calc R U P P 1
H9BC_14 H 0.173354 1.089803 -0.065197 0.077 Uiso 0.8852(10) 1 calc R U P P 1
C8B_14 C 0.3191(4) 1.0904(3) -0.1280(4) 0.045(2) Uani 0.8852(10) 1 d D U P P 1
H8BA_14 H 0.356111 1.095743 -0.154137 0.067 Uiso 0.8852(10) 1 calc R U P P 1
H8BB_14 H 0.281325 1.123749 -0.117535 0.067 Uiso 0.8852(10) 1 calc R U P P 1
H8BC_14 H 0.334550 1.078210 -0.101188 0.067 Uiso 0.8852(10) 1 calc R U P P 1
C7B_14 C 0.3793(4) 1.0318(4) -0.2321(3) 0.052(2) Uani 0.8852(10) 1 d D U P P 1
H7BA_14 H 0.388281 1.009241 -0.260616 0.078 Uiso 0.8852(10) 1 calc R U P P 1
H7BB_14 H 0.366306 1.068841 -0.238707 0.078 Uiso 0.8852(10) 1 calc R U P P 1
H7BC_14 H 0.419898 1.022605 -0.223297 0.078 Uiso 0.8852(10) 1 calc R U P P 1
C6B_14 C 0.2972(5) 0.9545(3) -0.2356(3) 0.050(2) Uani 0.8852(10) 1 d D U P P 1
H6BA_14 H 0.333652 0.958558 -0.262970 0.076 Uiso 0.8852(10) 1 calc R U P P 1
H6BB_14 H 0.309007 0.917626 -0.228360 0.076 Uiso 0.8852(10) 1 calc R U P P 1
H6BC_14 H 0.255551 0.964625 -0.243164 0.076 Uiso 0.8852(10) 1 calc R U P P 1
C1C_14 C 0.4776(3) 0.8996(3) -0.0194(3) 0.0289(11) Uani 0.8852(10) 1 d D U P P 1
C2C_14 C 0.5076(3) 0.9349(3) -0.0465(3) 0.0287(11) Uani 0.8852(10) 1 d D U P P 1
C3C_14 C 0.4562(3) 0.9852(2) -0.0408(2) 0.0271(11) Uani 0.8852(10) 1 d D U P P 1
C4C_14 C 0.3942(3) 0.9808(2) -0.0110(2) 0.0276(11) Uani 0.8852(10) 1 d D U P P 1
C5C_14 C 0.4076(4) 0.9282(3) 0.0029(2) 0.0283(11) Uani 0.8852(10) 1 d D U P P 1
C10C_14 C 0.3567(4) 0.9084(3) 0.0379(3) 0.040(2) Uani 0.8852(10) 1 d D U P P 1
H10G_14 H 0.312362 0.936112 0.047626 0.059 Uiso 0.8852(10) 1 calc R U P P 1
H10H_14 H 0.354713 0.877252 0.022874 0.059 Uiso 0.8852(10) 1 calc R U P P 1
H10I_14 H 0.369920 0.898971 0.066100 0.059 Uiso 0.8852(10) 1 calc R U P P 1
C9C_14 C 0.3263(4) 1.0235(3) 0.0057(4) 0.0368(19) Uani 0.8852(10) 1 d D U P P 1
H9CA_14 H 0.292660 1.009163 0.025931 0.055 Uiso 0.8852(10) 1 calc R U P P 1
H9CB_14 H 0.328146 1.052381 0.024167 0.055 Uiso 0.8852(10) 1 calc R U P P 1
H9CC_14 H 0.313972 1.036800 -0.021995 0.055 Uiso 0.8852(10) 1 calc R U P P 1
C8C_14 C 0.4668(4) 1.0334(3) -0.0633(3) 0.0331(17) Uani 0.8852(10) 1 d D U P P 1
H8CA_14 H 0.514536 1.025324 -0.082059 0.050 Uiso 0.8852(10) 1 calc R U P P 1
H8CB_14 H 0.439897 1.044325 -0.084266 0.050 Uiso 0.8852(10) 1 calc R U P P 1
H8CC_14 H 0.452742 1.062035 -0.038246 0.050 Uiso 0.8852(10) 1 calc R U P P 1
C7C_14 C 0.5810(4) 0.9224(3) -0.0748(3) 0.0399(19) Uani 0.8852(10) 1 d D U P P 1
H7CA_14 H 0.587949 0.953677 -0.089951 0.060 Uiso 0.8852(10) 1 calc R U P P 1
H7CB_14 H 0.607376 0.912255 -0.053458 0.060 Uiso 0.8852(10) 1 calc R U P P 1
H7CC_14 H 0.595522 0.893316 -0.099465 0.060 Uiso 0.8852(10) 1 calc R U P P 1
C6C_14 C 0.5156(4) 0.8432(3) -0.0148(4) 0.0377(19) Uani 0.8852(10) 1 d D U P P 1
H6CA_14 H 0.563209 0.834423 -0.034328 0.057 Uiso 0.8852(10) 1 calc R U P P 1
H6CB_14 H 0.511463 0.838919 0.018708 0.057 Uiso 0.8852(10) 1 calc R U P P 1
H6CC_14 H 0.496737 0.819718 -0.025851 0.057 Uiso 0.8852(10) 1 calc R U P P 1
Tl1_1 Tl 0.4025(3) 0.8571(2) -0.1227(2) 0.0385(11) Uani 0.1148(10) 1 d D U P P 2
Al2_1 Al 0.4364(13) 0.9228(7) -0.0736(7) 0.029(3) Uani 0.1148(10) 1 d D U P P 2
Al3_1 Al 0.5153(6) 0.8787(6) -0.1797(5) 0.047(3) Uani 0.1148(10) 1 d D U P P 2
Al1_1 Al 0.3721(7) 0.9552(5) -0.1508(5) 0.0298(5) Uani 0.1148(10) 1 d D U P P 2
C1A_1 C 0.3181(13) 1.0427(6) -0.1488(10) 0.032(2) Uani 0.1148(10) 1 d D U P P 2
C2A_1 C 0.3504(13) 1.0208(8) -0.1973(9) 0.032(2) Uani 0.1148(10) 1 d D U P P 2
C3A_1 C 0.3218(12) 0.9839(9) -0.2055(8) 0.0330(19) Uani 0.1148(10) 1 d D U P P 2
C4A_1 C 0.2709(9) 0.9830(9) -0.1623(9) 0.0335(17) Uani 0.1148(10) 1 d D U P P 2
C5A_1 C 0.2689(9) 1.0194(8) -0.1275(9) 0.0330(19) Uani 0.1148(10) 1 d D U P P 2
C10A_1 C 0.2210(18) 1.0304(18) -0.0766(11) 0.039(5) Uani 0.1148(10) 1 d D U P P 2
H10A_1 H 0.192350 1.008468 -0.071578 0.058 Uiso 0.1148(10) 1 calc R U P P 2
H10B_1 H 0.246752 1.022029 -0.054728 0.058 Uiso 0.1148(10) 1 calc R U P P 2
H10C_1 H 0.192779 1.067695 -0.070330 0.058 Uiso 0.1148(10) 1 calc R U P P 2
C9A_1 C 0.2274(18) 0.9493(17) -0.1570(17) 0.037(4) Uani 0.1148(10) 1 d D U P P 2
H9AA_1 H 0.195826 0.955071 -0.124069 0.056 Uiso 0.1148(10) 1 calc R U P P 2
H9AB_1 H 0.202051 0.958877 -0.179032 0.056 Uiso 0.1148(10) 1 calc R U P P 2
H9AC_1 H 0.255807 0.912040 -0.164332 0.056 Uiso 0.1148(10) 1 calc R U P P 2
C8A_1 C 0.341(2) 0.9504(17) -0.2515(10) 0.038(5) Uani 0.1148(10) 1 d D U P P 2
H8AA_1 H 0.312737 0.928272 -0.246738 0.056 Uiso 0.1148(10) 1 calc R U P P 2
H8AB_1 H 0.334540 0.973294 -0.276651 0.056 Uiso 0.1148(10) 1 calc R U P P 2
H8AC_1 H 0.388472 0.927849 -0.260818 0.056 Uiso 0.1148(10) 1 calc R U P P 2
C7A_1 C 0.402(2) 1.0393(19) -0.2332(15) 0.039(5) Uani 0.1148(10) 1 d D U P P 2
H7AA_1 H 0.412174 1.065169 -0.217169 0.058 Uiso 0.1148(10) 1 calc R U P P 2
H7AB_1 H 0.442871 1.009122 -0.248080 0.058 Uiso 0.1148(10) 1 calc R U P P 2
H7AC_1 H 0.383718 1.055683 -0.257848 0.058 Uiso 0.1148(10) 1 calc R U P P 2
C6A_1 C 0.337(3) 1.0818(13) -0.1254(19) 0.033(5) Uani 0.1148(10) 1 d D U P P 2
H6AA_1 H 0.373037 1.091039 -0.149246 0.050 Uiso 0.1148(10) 1 calc R U P P 2
H6AB_1 H 0.297625 1.113694 -0.112214 0.050 Uiso 0.1148(10) 1 calc R U P P 2
H6AC_1 H 0.352808 1.065996 -0.099661 0.050 Uiso 0.1148(10) 1 calc R U P P 2
C1B_1 C 0.3882(16) 0.9755(10) -0.0061(9) 0.030(3) Uani 0.1148(10) 1 d D U P P 2
C2B_1 C 0.4124(17) 0.9233(12) 0.0054(8) 0.029(2) Uani 0.1148(10) 1 d D U P P 2
C3B_1 C 0.4837(17) 0.9056(12) -0.0166(11) 0.029(2) Uani 0.1148(10) 1 d D U P P 2
C4B_1 C 0.5035(15) 0.9453(11) -0.0428(12) 0.029(2) Uani 0.1148(10) 1 d D U P P 2
C5B_1 C 0.4441(16) 0.9893(9) -0.0359(11) 0.028(2) Uani 0.1148(10) 1 d D U P P 2
C10B_1 C 0.441(2) 1.0422(11) -0.0550(19) 0.026(5) Uani 0.1148(10) 1 d D U P P 2
H10D_1 H 0.393454 1.065507 -0.045072 0.039 Uiso 0.1148(10) 1 calc R U P P 2
H10E_1 H 0.466236 1.058028 -0.042431 0.039 Uiso 0.1148(10) 1 calc R U P P 2
H10F_1 H 0.459671 1.037322 -0.090017 0.039 Uiso 0.1148(10) 1 calc R U P P 2
C9B_1 C 0.5749(16) 0.941(2) -0.072(2) 0.032(5) Uani 0.1148(10) 1 d D U P P 2
H9BA_1 H 0.575141 0.973484 -0.086743 0.048 Uiso 0.1148(10) 1 calc R U P P 2
H9BB_1 H 0.602257 0.934085 -0.051342 0.048 Uiso 0.1148(10) 1 calc R U P P 2
H9BC_1 H 0.593630 0.911272 -0.097185 0.048 Uiso 0.1148(10) 1 calc R U P P 2
C8B_1 C 0.528(2) 0.8507(15) -0.013(2) 0.030(6) Uani 0.1148(10) 1 d D U P P 2
H8BA_1 H 0.500219 0.832073 0.007814 0.045 Uiso 0.1148(10) 1 calc R U P P 2
H8BB_1 H 0.550896 0.831394 -0.044839 0.045 Uiso 0.1148(10) 1 calc R U P P 2
H8BC_1 H 0.561620 0.853160 0.000524 0.045 Uiso 0.1148(10) 1 calc R U P P 2
C7B_1 C 0.371(3) 0.893(2) 0.0369(16) 0.026(5) Uani 0.1148(10) 1 d D U P P 2
H7BA_1 H 0.400904 0.857940 0.038637 0.040 Uiso 0.1148(10) 1 calc R U P P 2
H7BB_1 H 0.348430 0.912109 0.069049 0.040 Uiso 0.1148(10) 1 calc R U P P 2
H7BC_1 H 0.337636 0.890596 0.023608 0.040 Uiso 0.1148(10) 1 calc R U P P 2
C6B_1 C 0.3170(19) 1.0140(17) 0.009(2) 0.036(6) Uani 0.1148(10) 1 d D U P P 2
H6BA_1 H 0.316918 1.047166 -0.004832 0.054 Uiso 0.1148(10) 1 calc R U P P 2
H6BB_1 H 0.289083 0.999048 -0.001758 0.054 Uiso 0.1148(10) 1 calc R U P P 2
H6BC_1 H 0.298823 1.020621 0.044130 0.054 Uiso 0.1148(10) 1 calc R U P P 2
C1C_1 C 0.5768(13) 0.8421(13) -0.2556(7) 0.067(3) Uani 0.1148(10) 1 d D U P P 2
C2C_1 C 0.6029(11) 0.8106(9) -0.2229(11) 0.065(3) Uani 0.1148(10) 1 d D U P P 2
C3C_1 C 0.6262(8) 0.8418(11) -0.1996(11) 0.061(3) Uani 0.1148(10) 1 d D U P P 2
C4C_1 C 0.6127(11) 0.8925(12) -0.2164(10) 0.063(3) Uani 0.1148(10) 1 d D U P P 2
C5C_1 C 0.5815(13) 0.8926(13) -0.2510(8) 0.067(3) Uani 0.1148(10) 1 d D U P P 2
C10C_1 C 0.557(3) 0.939(2) -0.2768(18) 0.082(5) Uani 0.1148(10) 1 d D U P P 2
H10G_1 H 0.566777 0.969315 -0.266692 0.123 Uiso 0.1148(10) 1 calc R U P P 2
H10H_1 H 0.579559 0.930380 -0.311374 0.123 Uiso 0.1148(10) 1 calc R U P P 2
H10I_1 H 0.508083 0.949001 -0.269228 0.123 Uiso 0.1148(10) 1 calc R U P P 2
C9C_1 C 0.628(2) 0.9379(17) -0.1998(19) 0.061(6) Uani 0.1148(10) 1 d D U P P 2
H9CA_1 H 0.613594 0.968412 -0.217053 0.091 Uiso 0.1148(10) 1 calc R U P P 2
H9CB_1 H 0.603855 0.947222 -0.165450 0.091 Uiso 0.1148(10) 1 calc R U P P 2
H9CC_1 H 0.676566 0.927751 -0.206239 0.091 Uiso 0.1148(10) 1 calc R U P P 2
C8C_1 C 0.670(2) 0.824(2) -0.170(2) 0.064(5) Uani 0.1148(10) 1 d D U P P 2
H8CA_1 H 0.677868 0.854792 -0.158297 0.097 Uiso 0.1148(10) 1 calc R U P P 2
H8CB_1 H 0.648167 0.808160 -0.142214 0.097 Uiso 0.1148(10) 1 calc R U P P 2
H8CC_1 H 0.713539 0.798360 -0.188856 0.097 Uiso 0.1148(10) 1 calc R U P P 2
C7C_1 C 0.608(3) 0.7539(10) -0.217(3) 0.074(5) Uani 0.1148(10) 1 d D U P P 2
H7CA_1 H 0.587766 0.742585 -0.237801 0.111 Uiso 0.1148(10) 1 calc R U P P 2
H7CB_1 H 0.655774 0.731801 -0.226293 0.111 Uiso 0.1148(10) 1 calc R U P P 2
H7CC_1 H 0.584617 0.750361 -0.183822 0.111 Uiso 0.1148(10) 1 calc R U P P 2
C6C_1 C 0.547(3) 0.823(2) -0.2875(15) 0.078(6) Uani 0.1148(10) 1 d D U P P 2
H6CA_1 H 0.551024 0.786124 -0.283074 0.116 Uiso 0.1148(10) 1 calc R U P P 2
H6CB_1 H 0.499728 0.844707 -0.279466 0.116 Uiso 0.1148(10) 1 calc R U P P 2
H6CC_1 H 0.571829 0.825761 -0.320944 0.116 Uiso 0.1148(10) 1 calc R U P P 2
O1_2 O 0.7907(17) 0.5314(14) 0.6873(14) 0.061(3) Uani 0.190(4) 1 d D U P K 2
C1_2 C 0.8348(10) 0.5424(7) 0.7038(7) 0.064(2) Uani 0.190(4) 1 d D U P K 2
C2_2 C 0.8098(11) 0.6037(7) 0.7136(8) 0.069(3) Uani 0.190(4) 1 d D U P K 2
F1_2 F 0.7544(12) 0.6230(10) 0.7505(8) 0.082(4) Uani 0.190(4) 1 d D U P K 2
F2_2 F 0.8595(13) 0.6183(11) 0.7166(10) 0.077(4) Uani 0.190(4) 1 d D U P K 2
F3_2 F 0.7939(14) 0.6234(10) 0.6765(8) 0.065(4) Uani 0.190(4) 1 d D U P K 2
C3_2 C 0.9064(10) 0.5257(9) 0.6659(7) 0.067(2) Uani 0.190(4) 1 d D U P K 2
F4_2 F 0.9265(14) 0.4788(9) 0.6420(9) 0.079(4) Uani 0.190(4) 1 d D U P K 2
F5_2 F 0.9073(16) 0.5610(11) 0.6332(10) 0.070(4) Uani 0.190(4) 1 d D U P K 2
F6_2 F 0.9523(12) 0.5245(12) 0.6854(10) 0.082(3) Uani 0.190(4) 1 d D U P K 2
C4_2 C 0.8319(12) 0.5187(9) 0.7517(7) 0.071(2) Uani 0.190(4) 1 d D U P K 2
F7_2 F 0.8706(14) 0.4680(8) 0.7425(9) 0.082(3) Uani 0.190(4) 1 d D U P K 2
F8_2 F 0.8580(17) 0.5423(11) 0.7755(11) 0.076(4) Uani 0.190(4) 1 d D U P K 2
F9_2 F 0.7691(12) 0.5246(12) 0.7793(10) 0.071(4) Uani 0.190(4) 1 d D U P K 2
O1_3 O 0.4022(16) 0.8422(12) 0.2108(12) 0.062(2) Uani 0.147(4) 1 d D U P J 2
C1_3 C 0.4418(10) 0.8697(8) 0.1872(8) 0.0647(17) Uani 0.147(4) 1 d D U P J 2
C2_3 C 0.4732(13) 0.8466(10) 0.1333(9) 0.068(2) Uani 0.147(4) 1 d D U P J 2
F1_3 F 0.5125(18) 0.7963(11) 0.1302(14) 0.070(4) Uani 0.147(4) 1 d D U P J 2
F2_3 F 0.5123(16) 0.8698(14) 0.1042(12) 0.070(4) Uani 0.147(4) 1 d D U P J 2
F3_3 F 0.4254(16) 0.8495(15) 0.1150(12) 0.071(3) Uani 0.147(4) 1 d D U P J 2
C3_3 C 0.3963(11) 0.9285(8) 0.1921(9) 0.065(2) Uani 0.147(4) 1 d D U P J 2
F4_3 F 0.3660(19) 0.9505(13) 0.2370(10) 0.068(4) Uani 0.147(4) 1 d D U P J 2
F5_3 F 0.3484(13) 0.9314(11) 0.1740(12) 0.064(3) Uani 0.147(4) 1 d D U P J 2
F6_3 F 0.4319(14) 0.9583(10) 0.1706(12) 0.067(3) Uani 0.147(4) 1 d D U P J 2
C4_3 C 0.5028(11) 0.8671(9) 0.2019(9) 0.069(2) Uani 0.147(4) 1 d D U P J 2
F7_3 F 0.4957(16) 0.9098(10) 0.2277(12) 0.073(3) Uani 0.147(4) 1 d D U P J 2
F8_3 F 0.5515(13) 0.8646(13) 0.1590(10) 0.079(3) Uani 0.147(4) 1 d D U P J 2
F9_3 F 0.5279(15) 0.8256(10) 0.2232(12) 0.070(4) Uani 0.147(4) 1 d D U P J 2
O1_15 O 0.3184(9) 0.8130(10) 0.2629(8) 0.032(4) Uani 0.237(6) 1 d D U P J 2
C1_15 C 0.2542(9) 0.8205(6) 0.2914(6) 0.044(3) Uani 0.237(6) 1 d D U P J 2
C2_15 C 0.2292(10) 0.8716(7) 0.3255(6) 0.066(4) Uani 0.237(6) 1 d D U P J 2
F1_15 F 0.2103(13) 0.9128(7) 0.3020(8) 0.082(5) Uani 0.237(6) 1 d D U P J 2
F2_15 F 0.1766(12) 0.8718(10) 0.3633(7) 0.100(6) Uani 0.237(6) 1 d D U P J 2
F3_15 F 0.2763(13) 0.8747(10) 0.3423(10) 0.087(6) Uani 0.237(6) 1 d D U P J 2
C3_15 C 0.2526(10) 0.7724(7) 0.3204(7) 0.068(4) Uani 0.237(6) 1 d D U P J 2
F4_15 F 0.2894(11) 0.7275(7) 0.2930(8) 0.068(5) Uani 0.237(6) 1 d D U P J 2
F5_15 F 0.2712(15) 0.7770(12) 0.3576(9) 0.092(6) Uani 0.237(6) 1 d D U P J 2
F6_15 F 0.1904(10) 0.7698(10) 0.3366(10) 0.089(6) Uani 0.237(6) 1 d D U P J 2
C4_15 C 0.2058(9) 0.8278(7) 0.2624(7) 0.061(4) Uani 0.237(6) 1 d D U P J 2
F7_15 F 0.2131(10) 0.7802(7) 0.2448(8) 0.076(5) Uani 0.237(6) 1 d D U P J 2
F8_15 F 0.1419(9) 0.8513(10) 0.2906(9) 0.081(6) Uani 0.237(6) 1 d D U P J 2
F9_15 F 0.2219(11) 0.8570(9) 0.2271(7) 0.072(5) Uani 0.237(6) 1 d D U P J 2
O1_51 O 0.4072(13) 0.8064(10) 0.5956(6) 0.051(2) Uani 0.277(4) 1 d D U P O 3
C1_51 C 0.3862(7) 0.8004(5) 0.6428(5) 0.0545(16) Uani 0.277(4) 1 d D U P O 3
C2_51 C 0.3964(9) 0.7421(6) 0.6520(6) 0.0582(19) Uani 0.277(4) 1 d D U P O 3
F1_51 F 0.3485(9) 0.7254(8) 0.6476(7) 0.065(3) Uani 0.277(4) 1 d D U P O 3
F2_51 F 0.3964(11) 0.7376(9) 0.6969(6) 0.062(3) Uani 0.277(4) 1 d D U P O 3
F3_51 F 0.4526(8) 0.7110(6) 0.6193(6) 0.069(3) Uani 0.277(4) 1 d D U P O 3
C3_51 C 0.4311(9) 0.8190(7) 0.6644(6) 0.059(2) Uani 0.277(4) 1 d D U P O 3
F4_51 F 0.4344(10) 0.8647(6) 0.6484(6) 0.065(3) Uani 0.277(4) 1 d D U P O 3
F5_51 F 0.4927(8) 0.7865(7) 0.6503(8) 0.060(3) Uani 0.277(4) 1 d D U P O 3
F6_51 F 0.4060(9) 0.8264(7) 0.7114(5) 0.066(3) Uani 0.277(4) 1 d D U P O 3
C4_51 C 0.3125(8) 0.8359(7) 0.6681(6) 0.064(2) Uani 0.277(4) 1 d D U P O 3
F7_51 F 0.3082(10) 0.8865(6) 0.6719(7) 0.077(3) Uani 0.277(4) 1 d D U P O 3
F8_51 F 0.2880(9) 0.8249(8) 0.7123(5) 0.073(3) Uani 0.277(4) 1 d D U P O 3
F9_51 F 0.2743(8) 0.8329(7) 0.6433(6) 0.060(3) Uani 0.277(4) 1 d D U P O 3
O1_53 O 0.434(2) 0.8190(10) 0.2036(14) 0.061(3) Uani 0.219(4) 1 d D U P J 3
C1_53 C 0.4393(8) 0.8670(8) 0.1939(6) 0.0634(16) Uani 0.219(4) 1 d D U P J 3
C2_53 C 0.5144(9) 0.8626(8) 0.1773(7) 0.0676(19) Uani 0.219(4) 1 d D U P J 3
F1_53 F 0.5345(13) 0.8557(10) 0.2158(8) 0.074(3) Uani 0.219(4) 1 d D U P J 3
F2_53 F 0.5213(12) 0.9067(8) 0.1586(10) 0.073(3) Uani 0.219(4) 1 d D U P J 3
F3_53 F 0.5517(10) 0.8222(7) 0.1443(8) 0.073(3) Uani 0.219(4) 1 d D U P J 3
C3_53 C 0.4094(10) 0.8896(8) 0.1548(7) 0.0650(19) Uani 0.219(4) 1 d D U P J 3
F4_53 F 0.3558(10) 0.8760(10) 0.1600(9) 0.065(3) Uani 0.219(4) 1 d D U P J 3
F5_53 F 0.4545(10) 0.8706(8) 0.1113(7) 0.063(3) Uani 0.219(4) 1 d D U P J 3
F6_53 F 0.3907(15) 0.9419(8) 0.1570(12) 0.069(3) Uani 0.219(4) 1 d D U P J 3
C4_53 C 0.4038(9) 0.9035(7) 0.2416(6) 0.070(2) Uani 0.219(4) 1 d D U P J 3
F7_53 F 0.3380(9) 0.9216(9) 0.2504(9) 0.078(3) Uani 0.219(4) 1 d D U P J 3
F8_53 F 0.4254(12) 0.9442(8) 0.2387(9) 0.080(3) Uani 0.219(4) 1 d D U P J 3
F9_53 F 0.4231(11) 0.8771(7) 0.2757(7) 0.067(3) Uani 0.219(4) 1 d D U P J 3
O1_54 O 0.8851(14) 0.6209(14) 0.9360(10) 0.044(3) Uani 0.113(3) 1 d D U P L 2
C1_54 C 0.9303(11) 0.5966(9) 0.8934(8) 0.057(2) Uani 0.113(3) 1 d D U P L 2
C2_54 C 0.9907(12) 0.6158(11) 0.8711(10) 0.060(2) Uani 0.113(3) 1 d D U P L 2
F1_54 F 1.0380(14) 0.5988(16) 0.8911(13) 0.065(3) Uani 0.113(3) 1 d D U P L 2
F2_54 F 1.0202(17) 0.5978(16) 0.8246(10) 0.066(4) Uani 0.113(3) 1 d D U P L 2
F3_54 F 0.9711(19) 0.6679(11) 0.8736(15) 0.067(4) Uani 0.113(3) 1 d D U P L 2
C3_54 C 0.8964(13) 0.5967(11) 0.8556(9) 0.061(2) Uani 0.113(3) 1 d D U P L 2
F4_54 F 0.8523(17) 0.5716(14) 0.8663(13) 0.069(4) Uani 0.113(3) 1 d D U P L 2
F5_54 F 0.8661(16) 0.6464(11) 0.8504(12) 0.052(4) Uani 0.113(3) 1 d D U P L 2
F6_54 F 0.9422(19) 0.5736(17) 0.8141(11) 0.069(4) Uani 0.113(3) 1 d D U P L 2
C4_54 C 0.9582(13) 0.5384(10) 0.9051(9) 0.063(3) Uani 0.113(3) 1 d D U P L 2
F7_54 F 0.9080(16) 0.5197(13) 0.9137(14) 0.070(4) Uani 0.113(3) 1 d D U P L 2
F8_54 F 1.0114(16) 0.5104(14) 0.8699(11) 0.067(5) Uani 0.113(3) 1 d D U P L 2
F9_54 F 0.9713(19) 0.5430(15) 0.9447(11) 0.070(4) Uani 0.113(3) 1 d D U P L 2
O1_55 O 0.6932(5) 0.5845(5) 0.6567(5) 0.055(3) Uani 0.535(13) 1 d D U P K 2
C1_55 C 0.6277(6) 0.6113(5) 0.6815(5) 0.062(2) Uani 0.535(13) 1 d D U P K 2
C2_55 C 0.6156(8) 0.6703(5) 0.6730(5) 0.075(3) Uani 0.535(13) 1 d D U P K 2
F1_55 F 0.6150(9) 0.6784(6) 0.6284(4) 0.104(5) Uani 0.535(13) 1 d D U P K 2
F2_55 F 0.5566(8) 0.7007(5) 0.7030(4) 0.100(5) Uani 0.535(13) 1 d D U P K 2
F3_55 F 0.6650(8) 0.6846(4) 0.6778(4) 0.092(3) Uani 0.535(13) 1 d D U P K 2
C3_55 C 0.6091(7) 0.6050(6) 0.7358(5) 0.065(3) Uani 0.535(13) 1 d D U P K 2
F4_55 F 0.6388(9) 0.5543(5) 0.7409(5) 0.060(3) Uani 0.535(13) 1 d D U P K 2
F5_55 F 0.6277(7) 0.6360(5) 0.7592(5) 0.073(3) Uani 0.535(13) 1 d D U P K 2
F6_55 F 0.5425(6) 0.6171(8) 0.7580(7) 0.071(4) Uani 0.535(13) 1 d D U P K 2
C4_55 C 0.5849(7) 0.5877(6) 0.6624(5) 0.073(3) Uani 0.535(13) 1 d D U P K 2
F7_55 F 0.5812(6) 0.5424(5) 0.6807(7) 0.084(4) Uani 0.535(13) 1 d D U P K 2
F8_55 F 0.5233(6) 0.6209(6) 0.6721(6) 0.086(4) Uani 0.535(13) 1 d D U P K 2
F9_55 F 0.6136(8) 0.5760(7) 0.6155(5) 0.098(4) Uani 0.535(13) 1 d D U P K 2
O1_56 O 0.742(3) 0.4770(15) 0.6460(19) 0.045(2) Uani 0.081(5) 1 d D U P K 2
C1_56 C 0.7359(15) 0.4285(13) 0.6428(10) 0.0479(17) Uani 0.081(5) 1 d D U P K 2
C2_56 C 0.7975(15) 0.3932(14) 0.6015(11) 0.051(2) Uani 0.081(5) 1 d D U P K 2
F1_56 F 0.783(2) 0.391(2) 0.5619(13) 0.054(4) Uani 0.081(5) 1 d D U P K 2
F2_56 F 0.821(3) 0.3441(14) 0.6119(18) 0.055(4) Uani 0.081(5) 1 d D U P K 2
F3_56 F 0.8485(19) 0.412(2) 0.5915(18) 0.050(3) Uani 0.081(5) 1 d D U P K 2
C3_56 C 0.7328(18) 0.4044(14) 0.6909(11) 0.051(2) Uani 0.081(5) 1 d D U P K 2
F4_56 F 0.691(3) 0.440(2) 0.7279(13) 0.055(4) Uani 0.081(5) 1 d D U P K 2
F5_56 F 0.794(2) 0.388(2) 0.6938(17) 0.053(3) Uani 0.081(5) 1 d D U P K 2
F6_56 F 0.711(3) 0.364(2) 0.6946(19) 0.053(4) Uani 0.081(5) 1 d D U P K 2
C4_56 C 0.6684(15) 0.4377(13) 0.6343(12) 0.051(2) Uani 0.081(5) 1 d D U P K 2
F7_56 F 0.6172(18) 0.4505(19) 0.6754(14) 0.055(4) Uani 0.081(5) 1 d D U P K 2
F8_56 F 0.666(3) 0.3961(17) 0.6133(19) 0.055(4) Uani 0.081(5) 1 d D U P K 2
F9_56 F 0.660(2) 0.4775(18) 0.6071(18) 0.051(4) Uani 0.081(5) 1 d D U P K 2
C1_57 C 0.5940(13) 0.5007(9) 0.4695(9) 0.049(4) Uani 0.211(8) 1 d D U P F 2
C2_57 C 0.5788(12) 0.4605(8) 0.4504(8) 0.044(4) Uani 0.211(8) 1 d D U P F 2
C3_57 C 0.5468(11) 0.4818(9) 0.4172(7) 0.041(4) Uani 0.211(8) 1 d D U P F 2
C4_57 C 0.5427(16) 0.5354(9) 0.4155(10) 0.046(4) Uani 0.211(8) 1 d D U P F 2
C5_57 C 0.5717(16) 0.5471(9) 0.4478(11) 0.050(4) Uani 0.211(8) 1 d D U P F 2
C6_57 C 0.575(2) 0.6000(11) 0.4591(14) 0.074(7) Uani 0.211(8) 1 d D U P F 2
H6A_57 H 0.597910 0.597088 0.482643 0.112 Uiso 0.211(8) 1 calc R U P F 2
H6B_57 H 0.600566 0.611725 0.429834 0.112 Uiso 0.211(8) 1 calc R U P F 2
H6C_57 H 0.529547 0.625700 0.472139 0.112 Uiso 0.211(8) 1 calc R U P F 2
C7_57 C 0.5109(17) 0.5736(14) 0.3854(12) 0.072(8) Uani 0.211(8) 1 d D U P F 2
H7A_57 H 0.494791 0.555360 0.366170 0.108 Uiso 0.211(8) 1 calc R U P F 2
H7B_57 H 0.472974 0.602765 0.406207 0.108 Uiso 0.211(8) 1 calc R U P F 2
H7C_57 H 0.544413 0.587439 0.364183 0.108 Uiso 0.211(8) 1 calc R U P F 2
C8_57 C 0.5214(18) 0.4534(16) 0.3883(12) 0.071(8) Uani 0.211(8) 1 d D U P F 2
H8A_57 H 0.501309 0.477869 0.368214 0.107 Uiso 0.211(8) 1 calc R U P F 2
H8B_57 H 0.558959 0.423631 0.368014 0.107 Uiso 0.211(8) 1 calc R U P F 2
H8C_57 H 0.487296 0.440399 0.409914 0.107 Uiso 0.211(8) 1 calc R U P F 2
C9_57 C 0.5907(19) 0.4049(10) 0.4646(14) 0.074(8) Uani 0.211(8) 1 d D U P F 2
H9A_57 H 0.613791 0.399573 0.488109 0.111 Uiso 0.211(8) 1 calc R U P F 2
H9B_57 H 0.547371 0.399322 0.478702 0.111 Uiso 0.211(8) 1 calc R U P F 2
H9C_57 H 0.618606 0.379667 0.436335 0.111 Uiso 0.211(8) 1 calc R U P F 2
C10_57 C 0.627(2) 0.4930(18) 0.5071(13) 0.071(8) Uani 0.211(8) 1 d D U P F 2
H10A_57 H 0.636546 0.456435 0.515036 0.106 Uiso 0.211(8) 1 calc R U P F 2
H10B_57 H 0.668957 0.500741 0.494881 0.106 Uiso 0.211(8) 1 calc R U P F 2
H10C_57 H 0.596464 0.516896 0.535808 0.106 Uiso 0.211(8) 1 calc R U P F 2
O1_58 O 0.4864(8) 0.8033(8) 0.5292(7) 0.033(4) Uani 0.212(4) 1 d D U P O 3
C1_58 C 0.5438(8) 0.7860(6) 0.4910(6) 0.052(3) Uani 0.212(4) 1 d D U P O 3
C2_58 C 0.5324(10) 0.7484(8) 0.4577(7) 0.057(3) Uani 0.212(4) 1 d D U P O 3
F1_58 F 0.4990(11) 0.7772(10) 0.4309(8) 0.084(5) Uani 0.212(4) 1 d D U P O 3
F2_58 F 0.5892(11) 0.7157(11) 0.4279(11) 0.080(7) Uani 0.212(4) 1 d D U P O 3
F3_58 F 0.4964(12) 0.7192(9) 0.4814(8) 0.079(5) Uani 0.212(4) 1 d D U P O 3
C3_58 C 0.5988(8) 0.7531(8) 0.5120(7) 0.061(4) Uani 0.212(4) 1 d D U P O 3
F4_58 F 0.5931(11) 0.7807(9) 0.5501(7) 0.068(5) Uani 0.212(4) 1 d D U P O 3
F5_58 F 0.5886(9) 0.7084(7) 0.5241(7) 0.053(4) Uani 0.212(4) 1 d D U P O 3
F6_58 F 0.6619(8) 0.7387(11) 0.4823(8) 0.080(6) Uani 0.212(4) 1 d D U P O 3
C4_58 C 0.5652(9) 0.8291(7) 0.4625(7) 0.063(3) Uani 0.212(4) 1 d D U P O 3
F7_58 F 0.6024(12) 0.8477(10) 0.4800(9) 0.074(5) Uani 0.212(4) 1 d D U P O 3
F8_58 F 0.6112(11) 0.8048(10) 0.4199(7) 0.083(5) Uani 0.212(4) 1 d D U P O 3
F9_58 F 0.5180(9) 0.8703(8) 0.4548(7) 0.057(4) Uani 0.212(4) 1 d D U P O 3
O1_59 O 0.9459(17) 1.0098(13) 0.8656(10) 0.046(4) Uani 0.287(6) 1 d D U P N 3
C1_59 C 0.9068(8) 1.0454(7) 0.9042(7) 0.049(2) Uani 0.287(6) 1 d D U P N 3
C2_59 C 0.8465(9) 1.0859(7) 0.8940(7) 0.058(3) Uani 0.287(6) 1 d D U P N 3
F1_59 F 0.8012(8) 1.0643(7) 0.8935(8) 0.073(4) Uani 0.287(6) 1 d D U P N 3
F2_59 F 0.8159(15) 1.1272(9) 0.9273(8) 0.069(6) Uani 0.287(6) 1 d D U P N 3
F3_59 F 0.8629(11) 1.1051(8) 0.8520(6) 0.065(5) Uani 0.287(6) 1 d D U P N 3
C3_59 C 0.9488(8) 1.0756(7) 0.9161(7) 0.058(3) Uani 0.287(6) 1 d D U P N 3
F4_59 F 1.0095(8) 1.0413(7) 0.9123(8) 0.071(4) Uani 0.287(6) 1 d D U P N 3
F5_59 F 0.9564(10) 1.1120(6) 0.8860(6) 0.070(4) Uani 0.287(6) 1 d D U P N 3
F6_59 F 0.9190(16) 1.0997(12) 0.9604(8) 0.078(6) Uani 0.287(6) 1 d D U P N 3
C4_59 C 0.8795(10) 1.0163(7) 0.9476(7) 0.064(3) Uani 0.287(6) 1 d D U P N 3
F7_59 F 0.9244(10) 0.9928(10) 0.9680(8) 0.075(5) Uani 0.287(6) 1 d D U P N 3
F8_59 F 0.8261(11) 1.0483(9) 0.9823(8) 0.084(6) Uani 0.287(6) 1 d D U P N 3
F9_59 F 0.8639(12) 0.9772(7) 0.9332(6) 0.075(5) Uani 0.287(6) 1 d D U P N 3
O1_60 O 0.3929(18) 0.9016(8) 0.5607(11) 0.041(5) Uani 0.224(6) 1 d D U P O 3
C1_60 C 0.3694(9) 0.9534(7) 0.5559(6) 0.052(3) Uani 0.224(6) 1 d D U P O 3
C2_60 C 0.3541(10) 0.9890(8) 0.6016(7) 0.063(3) Uani 0.224(6) 1 d D U P O 3
F1_60 F 0.2966(12) 0.9889(12) 0.6336(9) 0.096(6) Uani 0.224(6) 1 d D U P O 3
F2_60 F 0.345(2) 1.0390(8) 0.5924(13) 0.080(6) Uani 0.224(6) 1 d D U P O 3
F3_60 F 0.4078(12) 0.9726(10) 0.6153(9) 0.078(5) Uani 0.224(6) 1 d D U P O 3
C3_60 C 0.4249(10) 0.9664(8) 0.5143(7) 0.059(4) Uani 0.224(6) 1 d D U P O 3
F4_60 F 0.4441(12) 0.9321(9) 0.4767(7) 0.077(6) Uani 0.224(6) 1 d D U P O 3
F5_60 F 0.4794(11) 0.9591(10) 0.5256(9) 0.075(5) Uani 0.224(6) 1 d D U P O 3
F6_60 F 0.3979(15) 1.0123(10) 0.5002(11) 0.087(7) Uani 0.224(6) 1 d D U P O 3
C4_60 C 0.3049(10) 0.9673(9) 0.5422(8) 0.055(3) Uani 0.224(6) 1 d D U P O 3
F7_60 F 0.3193(19) 0.9432(11) 0.4995(10) 0.068(6) Uani 0.224(6) 1 d D U P O 3
F8_60 F 0.2861(14) 1.0181(8) 0.5343(10) 0.068(5) Uani 0.224(6) 1 d D U P O 3
F9_60 F 0.2563(14) 0.9546(13) 0.5753(13) 0.081(6) Uani 0.224(6) 1 d D U P O 3
O1_61 O 0.3983(18) 0.7485(14) 0.1671(13) 0.048(2) Uani 0.208(4) 1 d D U P J 4
C1_61 C 0.3613(9) 0.7340(6) 0.1449(6) 0.0525(16) Uani 0.208(4) 1 d D U P J 4
C2_61 C 0.3160(11) 0.7856(7) 0.1325(7) 0.060(2) Uani 0.208(4) 1 d D U P J 4
F1_61 F 0.2589(10) 0.8029(10) 0.1682(7) 0.065(3) Uani 0.208(4) 1 d D U P J 4
F2_61 F 0.3130(14) 0.7802(10) 0.0896(7) 0.072(3) Uani 0.208(4) 1 d D U P J 4
F3_61 F 0.3353(13) 0.8275(8) 0.1347(9) 0.068(3) Uani 0.208(4) 1 d D U P J 4
C3_61 C 0.4077(9) 0.6988(7) 0.0975(6) 0.0586(19) Uani 0.208(4) 1 d D U P J 4
F4_61 F 0.4384(12) 0.6518(7) 0.1099(8) 0.069(3) Uani 0.208(4) 1 d D U P J 4
F5_61 F 0.4535(11) 0.7204(9) 0.0756(7) 0.058(3) Uani 0.208(4) 1 d D U P J 4
F6_61 F 0.3750(13) 0.6948(10) 0.0682(7) 0.059(3) Uani 0.208(4) 1 d D U P J 4
C4_61 C 0.3197(10) 0.7025(7) 0.1776(7) 0.059(2) Uani 0.208(4) 1 d D U P J 4
F7_61 F 0.3571(13) 0.6691(10) 0.1999(9) 0.059(3) Uani 0.208(4) 1 d D U P J 4
F8_61 F 0.3052(13) 0.6704(10) 0.1529(8) 0.065(3) Uani 0.208(4) 1 d D U P J 4
F9_61 F 0.2596(9) 0.7347(8) 0.2061(7) 0.064(3) Uani 0.208(4) 1 d D U P J 4
O1_62 O 0.7713(7) 0.4583(5) 0.6302(5) 0.0414(17) Uani 0.409(7) 1 d D U P K 3
C1_62 C 0.7491(6) 0.4165(5) 0.6390(5) 0.0434(13) Uani 0.409(7) 1 d D U P K 3
C2_62 C 0.7113(7) 0.4128(5) 0.6045(5) 0.0476(16) Uani 0.409(7) 1 d D U P K 3
F1_62 F 0.7540(11) 0.3994(10) 0.5600(6) 0.054(3) Uani 0.409(7) 1 d D U P K 3
F2_62 F 0.6795(7) 0.3773(6) 0.6160(5) 0.053(2) Uani 0.409(7) 1 d D U P K 3
F3_62 F 0.6671(7) 0.4589(5) 0.6030(5) 0.057(3) Uani 0.409(7) 1 d D U P K 3
C3_62 C 0.7026(7) 0.4205(6) 0.6915(5) 0.0514(17) Uani 0.409(7) 1 d D U P K 3
F4_62 F 0.7280(8) 0.4366(6) 0.7214(5) 0.055(3) Uani 0.409(7) 1 d D U P K 3
F5_62 F 0.6408(6) 0.4550(5) 0.6975(5) 0.061(3) Uani 0.409(7) 1 d D U P K 3
F6_62 F 0.6913(8) 0.3763(5) 0.7056(7) 0.054(3) Uani 0.409(7) 1 d D U P K 3
C4_62 C 0.8121(6) 0.3661(5) 0.6284(5) 0.0476(17) Uani 0.409(7) 1 d D U P K 3
F7_62 F 0.8349(6) 0.3575(5) 0.6647(4) 0.056(2) Uani 0.409(7) 1 d D U P K 3
F8_62 F 0.7986(6) 0.3226(4) 0.6198(4) 0.054(2) Uani 0.409(7) 1 d D U P K 3
F9_62 F 0.8620(5) 0.3668(5) 0.5898(4) 0.051(2) Uani 0.409(7) 1 d D U P K 3

loop_
_atom_site_aniso_label
_atom_site_aniso_U_11
_atom_site_aniso_U_22
_atom_site_aniso_U_33
_atom_site_aniso_U_23
_atom_site_aniso_U_13
_atom_site_aniso_U_12
Tl1 0.03645(14) 0.03727(14) 0.02769(13) 0.00102(10) -0.01653(11) -0.01155(11)
Tl2 0.04124(15) 0.02462(12) 0.03856(14) 0.00338(10) -0.01626(12) -0.01285(11)
Tl3 0.05802(18) 0.03984(15) 0.03807(15) 0.00863(11) -0.02931(14) -0.02397(13)
Al1 0.0309(11) 0.0631(15) 0.0276(11) 0.0035(10) -0.0066(9) -0.0106(10)
Al8 0.0388(12) 0.0271(10) 0.0420(12) 0.0033(9) -0.0087(10) -0.0166(9)
Al9 0.0581(14) 0.0301(11) 0.0467(13) 0.0131(9) -0.0303(12) -0.0116(10)
Al10 0.0185(8) 0.0234(9) 0.0226(9) 0.0056(7) -0.0067(7) -0.0082(7)
Al11 0.0215(9) 0.0188(8) 0.0171(8) 0.0012(6) -0.0049(7) -0.0074(7)
Al12 0.0248(9) 0.0333(10) 0.0206(9) 0.0015(7) -0.0062(7) -0.0157(8)
Al13 0.0176(9) 0.0202(9) 0.0387(11) -0.0013(8) -0.0067(8) -0.0036(7)
Al14 0.0198(8) 0.0202(8) 0.0196(8) 0.0039(7) -0.0066(7) -0.0067(7)
Al2 0.0365(11) 0.0411(12) 0.0217(9) 0.0015(8) -0.0129(9) -0.0010(9)
Al3 0.0394(12) 0.0416(12) 0.0526(13) 0.0244(10) -0.0243(11) -0.0161(10)
Al4 0.0314(10) 0.0319(10) 0.0253(9) 0.0024(8) -0.0079(8) -0.0090(8)
Al5 0.0500(14) 0.0651(16) 0.0262(11) 0.0001(10) -0.0016(10) -0.0278(12)
Al6 0.0794(18) 0.0280(11) 0.0680(16) 0.0003(11) -0.0587(15) -0.0007(11)
Al7 0.0371(13) 0.0819(18) 0.0440(13) 0.0261(13) -0.0169(11) -0.0279(13)
C1_4 0.037(3) 0.042(3) 0.024(3) 0.001(3) -0.013(3) -0.014(3)
C2_4 0.054(4) 0.044(4) 0.026(3) 0.004(3) -0.017(3) -0.026(3)
C3_4 0.037(3) 0.083(5) 0.026(3) -0.008(3) -0.010(3) -0.028(3)
C4_4 0.062(4) 0.044(4) 0.040(4) -0.011(3) -0.035(3) 0.006(3)
C5_4 0.071(4) 0.042(4) 0.027(3) 0.012(3) -0.026(3) -0.028(3)
C6_4 0.163(11) 0.094(8) 0.054(6) 0.032(5) -0.043(6) -0.094(8)
C7_4 0.147(11) 0.075(6) 0.100(9) -0.035(6) -0.095(9) 0.047(7)
C8_4 0.051(5) 0.226(15) 0.063(6) -0.042(8) 0.000(5) -0.075(8)
C9_4 0.136(10) 0.054(5) 0.069(6) 0.024(5) -0.053(7) -0.053(6)
C10_4 0.043(4) 0.096(7) 0.056(5) -0.016(5) -0.012(4) -0.005(4)
C1_5 0.043(4) 0.080(5) 0.024(3) -0.001(3) 0.002(3) -0.023(4)
C2_5 0.040(4) 0.075(5) 0.034(4) 0.009(3) -0.002(3) -0.019(4)
C3_5 0.050(5) 0.087(5) 0.035(4) 0.014(4) -0.004(3) -0.037(4)
C4_5 0.048(5) 0.089(5) 0.028(4) 0.007(4) -0.007(3) -0.023(4)
C5_5 0.051(5) 0.079(5) 0.028(4) 0.003(3) -0.003(3) -0.019(4)
C6_5 0.074(7) 0.075(5) 0.060(6) 0.002(5) -0.005(5) -0.014(5)
C7_5 0.067(6) 0.137(10) 0.041(5) 0.020(5) -0.023(4) -0.032(6)
C8_5 0.077(7) 0.111(7) 0.055(6) 0.003(5) -0.004(5) -0.061(6)
C9_5 0.060(6) 0.089(7) 0.055(5) 0.028(5) -0.004(4) -0.022(5)
C10_5 0.057(5) 0.091(7) 0.039(4) -0.010(4) -0.011(4) -0.021(5)
C1_6 0.064(5) 0.033(4) 0.078(4) 0.002(3) -0.060(4) 0.002(3)
C2_6 0.087(6) 0.024(3) 0.090(5) 0.011(3) -0.069(4) -0.004(3)
C3_6 0.092(6) 0.025(4) 0.081(5) -0.010(3) -0.071(4) 0.013(3)
C4_6 0.078(5) 0.040(4) 0.073(5) 0.005(4) -0.049(4) 0.015(4)
C5_6 0.064(5) 0.029(4) 0.078(5) 0.000(3) -0.052(4) 0.001(3)
C6_6 0.073(6) 0.047(5) 0.126(9) -0.007(5) -0.064(7) -0.011(4)
C7_6 0.100(8) 0.074(7) 0.094(8) 0.011(6) -0.033(6) 0.017(6)
C8_6 0.167(12) 0.047(5) 0.120(9) -0.036(6) -0.115(9) 0.033(6)
C9_6 0.103(7) 0.040(5) 0.135(9) 0.020(5) -0.089(7) -0.021(5)
C10_6 0.070(6) 0.059(6) 0.078(5) 0.001(4) -0.048(5) -0.003(5)
C1_7 0.064(4) 0.037(4) 0.037(3) 0.014(3) -0.027(3) -0.031(3)
C2_7 0.045(4) 0.030(3) 0.028(3) 0.004(2) -0.006(3) -0.016(3)
C3_7 0.030(3) 0.032(3) 0.024(3) 0.000(2) -0.005(2) -0.009(3)
C4_7 0.033(3) 0.026(3) 0.041(3) -0.007(3) -0.013(3) -0.008(3)
C5_7 0.046(4) 0.032(4) 0.060(4) 0.010(3) -0.031(3) -0.015(3)
C6_7 0.070(6) 0.050(5) 0.128(9) 0.024(5) -0.066(6) -0.017(4)
C7_7 0.033(4) 0.067(5) 0.052(4) -0.025(4) -0.004(3) -0.008(4)
C8_7 0.040(4) 0.058(5) 0.028(3) 0.006(3) -0.014(3) -0.014(3)
C9_7 0.061(5) 0.050(5) 0.031(4) -0.008(3) 0.006(3) -0.013(4)
C10_7 0.124(9) 0.075(6) 0.049(4) 0.024(4) -0.053(5) -0.062(6)
C1_8 0.056(4) 0.040(4) 0.081(5) 0.028(4) -0.044(4) -0.020(3)
C2_8 0.051(4) 0.042(4) 0.051(4) 0.015(3) -0.035(3) -0.012(3)
C3_8 0.036(4) 0.034(3) 0.056(4) 0.020(3) -0.028(3) -0.014(3)
C4_8 0.056(4) 0.030(4) 0.050(4) 0.016(3) -0.032(3) -0.003(3)
C5_8 0.047(4) 0.050(4) 0.067(4) 0.038(4) -0.024(4) -0.018(4)
C6_8 0.063(6) 0.100(8) 0.111(8) 0.071(7) -0.013(6) -0.025(6)
C7_8 0.096(7) 0.054(5) 0.050(5) 0.009(4) -0.035(5) -0.005(5)
C8_8 0.051(5) 0.060(5) 0.075(6) 0.029(5) -0.032(4) -0.027(4)
C9_8 0.082(7) 0.076(7) 0.055(5) 0.000(4) -0.035(5) -0.013(5)
C10_8 0.111(9) 0.058(6) 0.173(12) 0.049(7) -0.106(9) -0.052(6)
C1_9 0.023(4) 0.091(5) 0.034(4) -0.007(4) -0.004(3) -0.018(4)
C2_9 0.028(4) 0.079(4) 0.043(5) -0.002(4) 0.005(3) -0.018(4)
C3_9 0.025(4) 0.093(5) 0.037(4) 0.010(4) -0.002(3) -0.015(4)
C4_9 0.025(4) 0.090(5) 0.027(4) -0.005(3) -0.004(3) -0.018(4)
C5_9 0.022(4) 0.079(4) 0.033(4) 0.001(3) -0.006(3) -0.014(3)
C6_9 0.043(6) 0.080(6) 0.069(7) 0.012(5) 0.000(5) 0.002(5)
C7_9 0.056(7) 0.130(9) 0.044(6) -0.034(6) -0.002(5) -0.036(7)
C8_9 0.035(6) 0.144(11) 0.046(6) 0.032(7) 0.000(4) -0.005(8)
C9_9 0.050(7) 0.089(6) 0.109(10) -0.006(7) 0.012(7) -0.034(6)
C10_9 0.037(5) 0.150(11) 0.048(6) -0.014(6) -0.017(4) -0.026(6)
C1_10 0.037(4) 0.097(6) 0.041(4) 0.021(4) -0.012(3) -0.030(4)
C2_10 0.053(5) 0.099(6) 0.044(4) 0.033(4) -0.012(4) -0.036(5)
C3_10 0.054(5) 0.129(7) 0.059(5) 0.003(5) 0.004(4) -0.060(6)
C4_10 0.036(4) 0.150(8) 0.034(4) 0.000(5) -0.004(3) -0.030(5)
C5_10 0.036(4) 0.099(6) 0.044(4) 0.021(4) -0.010(3) -0.009(4)
C6_10 0.085(9) 0.125(9) 0.121(11) 0.065(9) -0.022(8) -0.014(8)
C7_10 0.063(7) 0.30(2) 0.062(7) -0.018(9) -0.033(6) -0.030(10)
C8_10 0.120(11) 0.169(11) 0.129(12) -0.034(10) 0.026(9) -0.101(11)
C9_10 0.144(12) 0.131(11) 0.073(8) 0.063(8) -0.039(8) -0.045(9)
C10_10 0.068(7) 0.137(10) 0.072(7) 0.000(7) -0.018(6) -0.050(7)
C1_11 0.041(4) 0.026(3) 0.066(4) 0.014(3) -0.014(3) -0.018(3)
C2_11 0.035(3) 0.031(3) 0.046(3) 0.015(3) -0.012(3) -0.020(3)
C3_11 0.043(4) 0.040(4) 0.048(4) 0.012(3) -0.017(3) -0.027(3)
C4_11 0.084(5) 0.041(4) 0.050(4) 0.011(3) -0.026(4) -0.040(4)
C5_11 0.073(5) 0.030(4) 0.052(4) -0.004(3) 0.005(3) -0.033(3)
C6_11 0.120(9) 0.045(5) 0.110(8) -0.036(6) 0.047(7) -0.039(6)
C7_11 0.153(11) 0.085(7) 0.064(6) 0.021(5) -0.057(7) -0.079(8)
C8_11 0.045(4) 0.060(5) 0.089(7) 0.022(5) -0.024(4) -0.017(4)
C9_11 0.067(6) 0.062(5) 0.049(4) 0.014(4) -0.020(4) -0.033(5)
C10_11 0.055(6) 0.050(5) 0.158(10) 0.046(6) -0.055(6) -0.021(4)
C1_12 0.101(6) 0.029(4) 0.055(4) 0.018(3) -0.050(4) -0.020(4)
C2_12 0.087(6) 0.031(4) 0.068(4) -0.001(3) -0.049(4) -0.005(4)
C3_12 0.070(5) 0.034(4) 0.061(4) 0.006(3) -0.038(4) 0.003(3)
C4_12 0.076(5) 0.028(4) 0.069(4) 0.010(3) -0.051(4) -0.004(3)
C5_12 0.086(5) 0.033(4) 0.053(4) 0.016(3) -0.046(4) -0.011(4)
C6_12 0.118(8) 0.070(6) 0.054(5) 0.011(4) -0.050(5) -0.027(6)
C7_12 0.078(6) 0.040(5) 0.092(7) 0.004(4) -0.058(6) -0.005(4)
C8_12 0.074(6) 0.068(6) 0.083(6) -0.009(5) -0.031(5) -0.004(5)
C9_12 0.111(9) 0.053(5) 0.074(6) -0.007(5) -0.049(6) -0.014(5)
C10_12 0.132(9) 0.060(6) 0.082(7) 0.037(5) -0.062(6) -0.054(6)
O1_16 0.049(3) 0.046(3) 0.084(4) 0.035(3) -0.033(3) -0.033(2)
C1_16 0.052(2) 0.047(2) 0.094(3) 0.039(2) -0.030(2) -0.0327(19)
C2_16 0.054(3) 0.049(3) 0.096(3) 0.039(2) -0.029(3) -0.030(2)
F1_16 0.054(4) 0.063(4) 0.103(3) 0.028(3) -0.028(3) -0.027(3)
F2_16 0.051(5) 0.056(4) 0.112(4) 0.051(3) -0.021(4) -0.023(3)
F3_16 0.050(3) 0.051(4) 0.100(5) 0.038(4) -0.031(4) -0.025(3)
C3_16 0.063(3) 0.056(3) 0.092(3) 0.044(3) -0.023(2) -0.023(2)
F4_16 0.071(5) 0.056(3) 0.101(5) 0.039(3) -0.024(4) -0.020(3)
F5_16 0.073(5) 0.098(6) 0.077(4) 0.040(4) -0.021(4) -0.024(4)
F6_16 0.060(4) 0.067(4) 0.129(5) 0.053(4) -0.005(4) -0.021(4)
C4_16 0.055(3) 0.048(3) 0.117(3) 0.030(3) -0.036(3) -0.031(2)
F7_16 0.050(3) 0.056(4) 0.139(5) 0.035(4) -0.038(3) -0.028(2)
F8_16 0.063(4) 0.046(3) 0.129(5) 0.025(3) -0.031(4) -0.035(3)
F9_16 0.072(4) 0.047(4) 0.116(3) 0.025(3) -0.045(3) -0.032(3)
O1_17 0.021(3) 0.046(4) 0.023(3) -0.001(3) -0.004(2) -0.002(3)
C1_17 0.029(3) 0.038(3) 0.028(3) 0.006(2) 0.002(2) 0.006(2)
C2_17 0.036(4) 0.064(5) 0.060(4) 0.002(3) -0.014(3) 0.010(3)
F1_17 0.041(5) 0.133(7) 0.125(7) -0.010(5) -0.018(5) -0.030(5)
F2_17 0.051(4) 0.090(5) 0.095(5) -0.012(4) 0.003(4) 0.039(4)
F3_17 0.079(5) 0.068(5) 0.074(4) 0.021(4) -0.034(4) 0.014(4)
C3_17 0.062(4) 0.066(4) 0.042(4) -0.015(3) -0.008(4) -0.004(4)
F4_17 0.072(4) 0.138(7) 0.069(5) -0.050(5) -0.034(4) 0.001(4)
F5_17 0.099(6) 0.058(4) 0.070(4) -0.015(3) -0.008(4) -0.025(4)
F6_17 0.101(6) 0.085(5) 0.037(3) -0.015(3) -0.006(3) 0.022(5)
C4_17 0.088(5) 0.046(4) 0.037(4) 0.011(3) 0.014(3) 0.001(4)
F7_17 0.120(6) 0.073(6) 0.042(4) 0.026(4) -0.005(4) 0.031(4)
F8_17 0.114(5) 0.080(6) 0.067(5) 0.014(4) 0.048(4) -0.020(5)
F9_17 0.154(9) 0.057(5) 0.075(5) -0.005(4) 0.028(5) -0.042(5)
O1_18 0.030(3) 0.033(3) 0.063(4) 0.021(3) -0.028(3) -0.023(2)
C1_18 0.030(2) 0.039(2) 0.049(2) 0.006(2) -0.0224(18) -0.0083(19)
C2_18 0.037(3) 0.045(3) 0.057(3) 0.005(3) -0.011(2) -0.006(2)
F1_18 0.043(4) 0.056(3) 0.093(6) 0.019(4) -0.018(4) -0.017(3)
F2_18 0.036(3) 0.042(4) 0.075(5) -0.006(4) -0.018(3) -0.003(3)
F3_18 0.053(4) 0.074(5) 0.053(3) 0.001(4) -0.012(3) -0.006(4)
C3_18 0.045(3) 0.042(3) 0.054(3) 0.012(2) -0.025(3) -0.011(2)
F4_18 0.053(3) 0.042(5) 0.081(5) 0.021(4) -0.010(3) -0.012(3)
F5_18 0.063(5) 0.043(4) 0.076(4) -0.005(3) -0.032(4) -0.012(4)
F6_18 0.062(4) 0.053(5) 0.084(6) 0.023(4) -0.045(4) -0.011(4)
C4_18 0.047(3) 0.058(3) 0.060(3) -0.010(3) -0.031(2) -0.004(3)
F7_18 0.064(4) 0.092(5) 0.053(3) -0.006(4) -0.023(3) 0.004(4)
F8_18 0.056(3) 0.077(5) 0.076(6) -0.013(5) -0.045(4) -0.007(4)
F9_18 0.062(5) 0.056(3) 0.103(6) -0.018(3) -0.045(5) -0.008(3)
O1_19 0.061(4) 0.039(4) 0.028(3) 0.001(3) -0.022(3) -0.016(3)
C1_19 0.071(3) 0.046(2) 0.033(2) 0.001(2) -0.030(2) -0.018(2)
C2_19 0.077(4) 0.047(3) 0.048(3) -0.001(2) -0.024(3) -0.025(2)
F1_19 0.081(4) 0.041(3) 0.064(5) 0.007(4) -0.020(3) -0.024(3)
F2_19 0.082(5) 0.068(5) 0.072(5) -0.027(5) -0.021(4) -0.029(4)
F3_19 0.089(6) 0.060(6) 0.049(3) 0.007(3) -0.018(3) -0.044(4)
C3_19 0.077(3) 0.058(3) 0.058(3) -0.007(3) -0.044(2) -0.011(3)
F4_19 0.085(5) 0.056(3) 0.102(6) 0.000(4) -0.058(5) -0.010(3)
F5_19 0.064(3) 0.081(5) 0.070(3) -0.001(4) -0.047(3) -0.014(4)
F6_19 0.101(5) 0.077(5) 0.075(4) 0.004(4) -0.067(4) -0.022(4)
C4_19 0.091(3) 0.051(3) 0.032(2) -0.001(2) -0.022(2) -0.019(3)
F7_19 0.121(7) 0.064(4) 0.045(5) 0.016(3) -0.029(5) -0.027(4)
F8_19 0.109(6) 0.070(4) 0.040(4) -0.017(4) -0.026(4) -0.020(5)
F9_19 0.086(3) 0.059(5) 0.032(4) -0.009(4) -0.012(3) -0.011(3)
O1_20 0.076(3) 0.090(5) 0.053(3) 0.027(3) -0.042(3) -0.053(3)
C1_20 0.068(3) 0.059(3) 0.051(2) 0.011(2) -0.0366(19) -0.034(2)
C2_20 0.079(3) 0.066(3) 0.050(2) 0.009(2) -0.034(2) -0.021(2)
F1_20 0.124(5) 0.072(3) 0.068(4) 0.012(3) -0.009(4) 0.002(3)
F2_20 0.113(4) 0.080(4) 0.064(3) 0.008(3) -0.059(3) -0.035(4)
F3_20 0.097(4) 0.107(4) 0.063(4) 0.031(4) -0.033(3) -0.048(4)
C3_20 0.102(4) 0.070(3) 0.057(3) 0.016(3) -0.024(3) -0.005(3)
F4_20 0.185(7) 0.059(4) 0.061(3) 0.006(3) -0.027(4) -0.011(5)
F5_20 0.176(6) 0.058(3) 0.059(4) 0.007(3) -0.029(4) -0.022(4)
F6_20 0.080(4) 0.139(6) 0.092(5) 0.032(4) -0.026(4) 0.004(3)
C4_20 0.086(3) 0.067(3) 0.066(3) 0.007(3) -0.030(2) -0.048(2)
F7_20 0.079(4) 0.089(5) 0.071(3) 0.014(3) -0.021(3) -0.048(3)
F8_20 0.146(5) 0.130(6) 0.087(4) 0.014(4) -0.051(4) -0.106(5)
F9_20 0.121(4) 0.063(3) 0.078(4) 0.015(3) -0.019(3) -0.029(3)
O1_21 0.041(4) 0.033(3) 0.046(4) 0.013(3) -0.025(3) -0.021(2)
C1_21 0.057(2) 0.034(2) 0.050(2) 0.013(2) -0.0208(19) -0.023(2)
C2_21 0.074(3) 0.036(3) 0.052(3) 0.010(2) -0.011(2) -0.026(3)
F1_21 0.072(3) 0.043(5) 0.072(5) 0.012(4) -0.005(3) -0.026(3)
F2_21 0.088(6) 0.037(3) 0.052(5) 0.011(3) -0.003(5) -0.023(3)
F3_21 0.094(6) 0.047(5) 0.053(4) 0.001(4) -0.010(4) -0.031(5)
C3_21 0.062(2) 0.042(3) 0.048(3) 0.013(3) -0.021(2) -0.012(2)
F4_21 0.054(3) 0.049(5) 0.060(4) 0.022(4) -0.018(3) -0.004(4)
F5_21 0.072(5) 0.050(5) 0.056(3) 0.006(4) -0.032(3) 0.004(4)
F6_21 0.080(5) 0.042(3) 0.056(5) 0.010(3) -0.020(4) -0.012(3)
C4_21 0.063(3) 0.038(3) 0.058(3) 0.007(3) -0.023(2) -0.028(2)
F7_21 0.071(5) 0.057(6) 0.056(3) 0.006(4) -0.025(3) -0.030(4)
F8_21 0.086(6) 0.040(4) 0.084(6) 0.007(4) -0.023(5) -0.037(4)
F9_21 0.064(3) 0.045(4) 0.082(5) 0.002(4) -0.035(3) -0.029(3)
O1_22 0.034(5) 0.055(6) 0.069(6) -0.016(6) -0.002(5) -0.010(5)
C1_22 0.036(4) 0.046(4) 0.058(4) -0.009(4) -0.001(3) -0.013(3)
C2_22 0.037(5) 0.049(5) 0.050(4) -0.004(4) -0.005(4) -0.013(4)
F1_22 0.040(6) 0.071(8) 0.048(4) -0.002(4) -0.001(4) -0.014(6)
F2_22 0.080(7) 0.037(5) 0.055(6) -0.002(4) 0.002(6) -0.006(5)
F3_22 0.058(6) 0.071(8) 0.102(8) 0.030(7) -0.038(6) -0.038(5)
C3_22 0.062(6) 0.046(6) 0.059(4) 0.003(5) -0.003(4) -0.010(4)
F4_22 0.068(10) 0.059(6) 0.118(12) 0.036(7) -0.003(9) -0.015(5)
F5_22 0.089(9) 0.069(9) 0.042(6) 0.001(6) -0.010(7) -0.026(7)
F6_22 0.075(6) 0.059(8) 0.055(7) 0.009(7) 0.012(6) -0.005(6)
C4_22 0.035(5) 0.076(7) 0.086(6) -0.013(6) -0.009(5) -0.017(4)
F7_22 0.054(10) 0.088(8) 0.153(11) -0.003(9) -0.023(9) -0.039(7)
F8_22 0.031(5) 0.097(9) 0.097(10) 0.002(7) 0.000(6) -0.004(6)
F9_22 0.036(8) 0.128(12) 0.094(6) -0.027(7) -0.026(6) -0.007(7)
O1_23 0.060(4) 0.053(5) 0.026(3) 0.003(3) -0.003(3) -0.036(4)
C1_23 0.060(3) 0.049(3) 0.026(3) 0.003(3) -0.005(2) -0.029(2)
C2_23 0.060(3) 0.051(4) 0.032(3) 0.003(3) -0.008(3) -0.021(3)
F1_23 0.080(6) 0.058(4) 0.048(7) -0.002(4) -0.012(5) -0.002(4)
F2_23 0.064(6) 0.064(8) 0.032(3) 0.004(4) -0.015(3) -0.012(6)
F3_23 0.065(5) 0.079(6) 0.046(5) 0.017(6) -0.022(4) -0.039(5)
C3_23 0.053(4) 0.056(3) 0.033(3) 0.001(3) -0.011(3) -0.025(3)
F4_23 0.064(5) 0.076(6) 0.052(6) 0.010(5) -0.027(5) -0.027(4)
F5_23 0.059(6) 0.047(4) 0.053(5) -0.005(4) -0.017(4) -0.020(4)
F6_23 0.050(4) 0.072(6) 0.037(3) 0.001(4) -0.002(3) -0.018(4)
C4_23 0.069(4) 0.056(3) 0.040(3) 0.004(3) 0.002(3) -0.035(3)
F7_23 0.077(5) 0.073(6) 0.068(7) -0.004(5) -0.008(5) -0.051(4)
F8_23 0.103(7) 0.067(5) 0.044(4) 0.019(4) 0.000(4) -0.047(5)
F9_23 0.094(6) 0.050(4) 0.057(5) -0.003(4) -0.001(5) -0.043(4)
O1_24 0.030(2) 0.067(3) 0.068(3) -0.027(3) -0.001(2) -0.017(2)
C1_24 0.029(2) 0.060(2) 0.053(2) -0.0163(19) -0.0071(18) -0.0111(17)
C2_24 0.045(2) 0.062(3) 0.048(2) -0.010(2) -0.0107(19) -0.0142(18)
F1_24 0.088(4) 0.092(4) 0.055(3) -0.001(3) -0.031(3) -0.034(3)
F2_24 0.039(2) 0.064(3) 0.054(2) -0.004(2) -0.0142(18) 0.000(2)
F3_24 0.077(3) 0.078(3) 0.069(3) -0.005(3) -0.009(3) -0.038(3)
C3_24 0.051(3) 0.069(3) 0.057(2) -0.013(2) -0.0216(19) -0.007(2)
F4_24 0.076(3) 0.099(4) 0.078(4) 0.001(3) -0.033(3) 0.007(3)
F5_24 0.053(3) 0.082(3) 0.074(4) -0.030(3) -0.024(3) -0.012(2)
F6_24 0.067(3) 0.084(4) 0.049(3) 0.000(3) -0.017(2) -0.012(3)
C4_24 0.028(2) 0.062(3) 0.069(3) -0.015(2) -0.009(2) -0.013(2)
F7_24 0.061(3) 0.059(3) 0.115(4) 0.001(3) -0.029(3) -0.011(2)
F8_24 0.0287(19) 0.075(3) 0.084(3) -0.008(3) -0.004(2) -0.015(2)
F9_24 0.041(3) 0.091(4) 0.080(3) -0.035(3) -0.008(2) -0.027(3)
O1_25 0.044(3) 0.020(2) 0.078(4) -0.001(2) -0.032(3) -0.010(2)
C1_25 0.056(4) 0.023(3) 0.069(4) 0.000(3) -0.031(3) -0.014(3)
C2_25 0.044(4) 0.037(4) 0.081(5) -0.018(4) -0.026(4) -0.006(3)
F1_25 0.076(4) 0.065(3) 0.073(3) -0.002(3) -0.032(3) -0.022(3)
F2_25 0.080(4) 0.041(3) 0.098(4) -0.019(3) -0.038(3) 0.009(2)
F3_25 0.055(3) 0.057(3) 0.089(4) -0.010(3) -0.021(3) -0.016(2)
C3_25 0.071(5) 0.032(4) 0.077(5) 0.002(3) -0.035(4) -0.006(4)
F4_25 0.085(4) 0.075(4) 0.062(3) -0.005(3) -0.026(3) -0.001(3)
F5_25 0.064(3) 0.045(3) 0.105(4) -0.001(3) -0.051(3) -0.003(2)
F6_25 0.106(4) 0.040(3) 0.102(4) 0.021(3) -0.056(4) -0.023(3)
C4_25 0.061(5) 0.038(4) 0.086(5) -0.002(4) -0.024(4) -0.023(4)
F7_25 0.081(4) 0.070(4) 0.115(4) -0.002(3) -0.011(3) -0.045(3)
F8_25 0.114(5) 0.029(2) 0.138(5) -0.002(3) -0.060(4) -0.027(3)
F9_25 0.092(4) 0.055(3) 0.137(5) 0.022(3) -0.078(4) -0.042(3)
O1_26 0.022(5) 0.033(5) 0.039(6) 0.009(5) -0.012(4) -0.017(4)
C1_26 0.030(3) 0.038(3) 0.045(3) 0.009(3) -0.019(3) -0.019(3)
C2_26 0.030(4) 0.048(4) 0.046(4) 0.010(4) -0.019(3) -0.019(3)
F1_26 0.036(4) 0.047(4) 0.072(6) 0.009(4) -0.022(4) -0.007(3)
F2_26 0.038(5) 0.063(6) 0.059(6) 0.008(5) -0.015(4) -0.032(5)
F3_26 0.049(5) 0.056(6) 0.044(3) -0.003(4) -0.016(3) -0.015(4)
C3_26 0.041(4) 0.039(4) 0.060(4) 0.011(4) -0.029(4) -0.023(3)
F4_26 0.040(4) 0.030(4) 0.081(6) 0.003(4) -0.017(4) -0.013(3)
F5_26 0.051(5) 0.043(4) 0.059(4) 0.017(4) -0.030(3) -0.023(4)
F6_26 0.056(6) 0.045(6) 0.051(5) 0.002(4) -0.018(5) -0.031(5)
C4_26 0.053(5) 0.048(5) 0.042(4) 0.011(4) -0.019(3) -0.026(4)
F7_26 0.075(5) 0.081(6) 0.055(5) 0.000(5) 0.007(4) -0.034(5)
F8_26 0.085(6) 0.062(7) 0.055(8) 0.027(6) -0.047(6) -0.041(6)
F9_26 0.089(8) 0.055(5) 0.071(7) 0.030(4) -0.029(6) -0.041(5)
O1_27 0.038(4) 0.027(3) 0.025(3) 0.008(2) -0.019(3) -0.012(3)
C1_27 0.062(3) 0.037(3) 0.028(3) 0.015(3) -0.026(3) -0.028(3)
C2_27 0.091(5) 0.046(4) 0.037(4) 0.016(3) -0.039(3) -0.042(3)
F1_27 0.139(6) 0.046(3) 0.038(4) -0.004(3) -0.039(4) -0.025(4)
F2_27 0.114(8) 0.081(6) 0.050(4) 0.033(4) -0.058(5) -0.065(5)
F3_27 0.099(5) 0.081(5) 0.061(4) 0.040(4) -0.049(4) -0.067(4)
C3_27 0.081(4) 0.041(4) 0.059(4) 0.024(3) -0.043(4) -0.023(4)
F4_27 0.148(7) 0.030(4) 0.075(5) 0.022(3) -0.063(5) -0.027(4)
F5_27 0.071(4) 0.090(6) 0.078(5) 0.032(5) -0.036(4) -0.013(4)
F6_27 0.107(7) 0.063(5) 0.069(4) 0.043(4) -0.058(4) -0.041(5)
C4_27 0.063(4) 0.088(5) 0.034(4) 0.018(4) -0.024(3) -0.036(3)
F7_27 0.094(6) 0.120(6) 0.058(5) 0.038(5) -0.035(5) -0.080(5)
F8_27 0.085(6) 0.137(7) 0.030(4) 0.025(4) -0.023(4) -0.048(6)
F9_27 0.056(4) 0.121(5) 0.038(4) 0.024(4) -0.010(3) -0.013(4)
O1_28 0.036(5) 0.043(5) 0.028(4) 0.006(3) -0.003(3) -0.017(4)
C1_28 0.036(3) 0.056(4) 0.034(4) 0.017(3) -0.015(3) -0.023(3)
C2_28 0.042(4) 0.059(5) 0.054(4) 0.023(3) -0.023(3) -0.022(3)
F1_28 0.058(6) 0.084(6) 0.070(6) 0.027(4) -0.045(5) -0.027(5)
F2_28 0.065(5) 0.076(5) 0.066(5) 0.046(4) -0.036(4) -0.033(4)
F3_28 0.046(4) 0.060(5) 0.067(4) 0.021(3) -0.016(3) -0.005(3)
C3_28 0.057(5) 0.063(5) 0.060(5) 0.033(3) -0.036(4) -0.037(3)
F4_28 0.072(5) 0.068(5) 0.074(5) 0.037(4) -0.056(4) -0.043(4)
F5_28 0.088(5) 0.057(4) 0.082(5) 0.019(3) -0.039(4) -0.044(3)
F6_28 0.085(5) 0.118(7) 0.082(5) 0.061(5) -0.046(4) -0.074(5)
C4_28 0.056(4) 0.067(5) 0.039(4) 0.015(3) -0.005(3) -0.019(3)
F7_28 0.046(4) 0.084(6) 0.064(5) 0.020(4) 0.004(3) -0.002(4)
F8_28 0.083(7) 0.120(8) 0.031(4) 0.031(5) -0.004(4) -0.032(6)
F9_28 0.091(6) 0.078(5) 0.045(5) -0.009(4) 0.000(4) -0.033(5)
O1_29 0.027(4) 0.023(4) 0.035(4) 0.002(3) -0.011(4) -0.005(3)
C1_29 0.030(5) 0.027(5) 0.040(5) 0.011(4) -0.012(4) -0.006(4)
C2_29 0.036(6) 0.031(5) 0.049(5) 0.014(5) -0.008(4) 0.003(4)
F1_29 0.039(4) 0.056(5) 0.086(6) 0.022(4) -0.004(4) -0.019(4)
F2_29 0.043(6) 0.047(6) 0.085(7) 0.020(5) 0.005(5) 0.011(5)
F3_29 0.065(5) 0.055(5) 0.037(4) 0.003(3) -0.003(3) -0.002(4)
C3_29 0.051(6) 0.036(6) 0.056(6) 0.015(5) -0.015(5) -0.020(5)
F4_29 0.049(4) 0.058(5) 0.082(6) 0.022(4) -0.006(4) -0.031(4)
F5_29 0.092(7) 0.043(5) 0.085(6) -0.001(4) -0.037(5) -0.028(5)
F6_29 0.077(6) 0.043(5) 0.091(7) 0.033(5) -0.036(5) -0.018(4)
C4_29 0.052(6) 0.061(6) 0.050(5) 0.018(6) -0.029(5) -0.027(5)
F7_29 0.079(6) 0.095(10) 0.048(5) 0.020(6) -0.028(4) -0.038(6)
F8_29 0.060(5) 0.101(7) 0.101(7) 0.032(7) -0.050(5) -0.025(5)
F9_29 0.071(6) 0.068(5) 0.083(6) 0.001(4) -0.035(5) -0.041(4)
O1_30 0.035(6) 0.033(5) 0.040(4) -0.004(4) -0.005(4) -0.017(4)
C1_30 0.049(4) 0.037(4) 0.048(4) -0.009(3) -0.003(3) -0.019(3)
C2_30 0.061(5) 0.056(5) 0.063(5) -0.017(4) -0.014(4) -0.024(4)
F1_30 0.069(7) 0.070(8) 0.076(7) -0.023(5) -0.012(5) -0.045(6)
F2_30 0.086(10) 0.072(7) 0.076(8) -0.032(6) -0.021(6) -0.031(6)
F3_30 0.086(8) 0.087(7) 0.073(8) -0.009(6) -0.034(6) -0.015(6)
C3_30 0.065(5) 0.050(5) 0.054(5) -0.005(4) 0.006(4) -0.027(4)
F4_30 0.054(6) 0.073(8) 0.070(8) -0.012(6) 0.014(5) -0.032(5)
F5_30 0.081(7) 0.056(5) 0.054(7) 0.007(4) 0.006(6) -0.023(5)
F6_30 0.101(10) 0.068(7) 0.051(5) -0.006(5) 0.002(6) -0.032(8)
C4_30 0.054(5) 0.038(5) 0.056(5) -0.010(4) -0.002(4) -0.010(3)
F7_30 0.069(8) 0.067(9) 0.063(6) -0.017(6) 0.004(5) 0.003(6)
F8_30 0.082(8) 0.044(6) 0.080(8) 0.004(5) -0.003(6) -0.021(6)
F9_30 0.065(8) 0.043(7) 0.072(7) -0.010(6) -0.022(6) 0.001(5)
O1_31 0.035(5) 0.035(5) 0.042(4) 0.007(4) -0.023(3) -0.015(4)
C1_31 0.054(4) 0.045(3) 0.063(4) 0.008(3) -0.036(3) -0.025(3)
C2_31 0.068(5) 0.059(4) 0.060(4) -0.007(4) -0.039(3) -0.017(4)
F1_31 0.088(6) 0.101(7) 0.064(4) -0.009(5) -0.017(4) 0.013(5)
F2_31 0.092(6) 0.113(7) 0.100(7) 0.016(6) -0.071(5) -0.054(5)
F3_31 0.062(5) 0.058(4) 0.042(4) 0.003(3) -0.037(4) -0.006(3)
C3_31 0.053(4) 0.074(5) 0.078(5) 0.016(5) -0.025(4) -0.029(3)
F4_31 0.074(7) 0.139(10) 0.074(6) 0.029(6) -0.010(5) -0.040(7)
F5_31 0.052(5) 0.066(4) 0.093(7) 0.011(5) -0.006(5) -0.027(4)
F6_31 0.078(6) 0.080(5) 0.152(10) 0.015(7) -0.033(6) -0.043(5)
C4_31 0.073(4) 0.042(4) 0.073(5) 0.002(4) -0.045(4) -0.024(4)
F7_31 0.192(10) 0.038(4) 0.088(5) 0.012(4) -0.080(5) -0.017(6)
F8_31 0.071(5) 0.061(5) 0.083(6) -0.020(4) -0.020(4) -0.039(4)
F9_31 0.059(4) 0.040(4) 0.125(7) 0.003(5) -0.048(4) -0.015(3)
O1_32 0.036(5) 0.020(4) 0.041(6) 0.002(4) -0.017(5) -0.012(3)
C1_32 0.049(4) 0.023(3) 0.048(4) 0.003(3) -0.022(3) -0.009(3)
C2_32 0.048(5) 0.026(4) 0.055(4) 0.005(4) -0.022(4) -0.006(3)
F1_32 0.052(5) 0.036(5) 0.074(6) 0.002(5) -0.023(5) -0.017(4)
F2_32 0.045(6) 0.021(4) 0.075(7) -0.003(4) -0.027(5) 0.004(3)
F3_32 0.062(6) 0.031(7) 0.052(4) 0.008(4) -0.030(4) -0.003(5)
C3_32 0.058(4) 0.027(4) 0.061(5) 0.005(4) -0.021(4) -0.017(3)
F4_32 0.063(5) 0.040(5) 0.076(7) 0.005(5) -0.034(5) -0.022(4)
F5_32 0.078(7) 0.064(7) 0.075(6) 0.041(5) -0.017(5) -0.013(6)
F6_32 0.079(7) 0.027(4) 0.099(7) -0.010(5) -0.025(6) -0.018(4)
C4_32 0.055(5) 0.043(5) 0.048(4) -0.002(4) -0.017(3) -0.009(4)
F7_32 0.061(6) 0.087(7) 0.041(5) -0.010(5) -0.018(5) -0.020(5)
F8_32 0.054(5) 0.055(5) 0.071(6) -0.016(5) -0.010(5) -0.007(4)
F9_32 0.063(6) 0.060(5) 0.044(5) 0.006(4) -0.006(5) -0.023(4)
O1_33 0.029(5) 0.033(5) 0.075(9) 0.009(7) -0.025(6) -0.019(5)
C1_33 0.032(4) 0.040(4) 0.054(4) 0.013(3) -0.020(3) -0.024(3)
C2_33 0.049(5) 0.047(5) 0.047(5) 0.013(4) -0.016(4) -0.017(4)
F1_33 0.059(6) 0.052(4) 0.066(6) 0.014(4) -0.026(5) -0.004(4)
F2_33 0.102(9) 0.064(8) 0.054(9) 0.014(7) -0.044(7) -0.030(7)
F3_33 0.067(5) 0.059(7) 0.075(7) 0.021(6) 0.010(5) -0.022(5)
C3_33 0.046(5) 0.040(4) 0.082(6) 0.011(4) -0.034(4) -0.025(4)
F4_33 0.102(9) 0.043(5) 0.112(7) 0.013(6) -0.074(7) -0.024(6)
F5_33 0.065(5) 0.040(5) 0.099(6) -0.007(4) -0.014(4) -0.022(4)
F6_33 0.079(9) 0.061(8) 0.091(9) 0.015(7) -0.047(7) -0.051(8)
C4_33 0.040(4) 0.074(5) 0.051(5) 0.012(4) -0.014(3) -0.034(4)
F7_33 0.093(8) 0.098(7) 0.059(6) 0.028(6) -0.028(5) -0.058(6)
F8_33 0.042(6) 0.103(10) 0.072(7) 0.015(7) -0.019(5) -0.048(7)
F9_33 0.051(6) 0.086(5) 0.055(6) 0.000(4) -0.007(5) -0.034(4)
O1_34 0.056(7) 0.050(6) 0.031(5) 0.015(5) -0.018(5) -0.029(6)
C1_34 0.075(5) 0.051(4) 0.034(5) 0.015(4) -0.027(4) -0.033(4)
C2_34 0.079(6) 0.079(6) 0.033(5) 0.005(6) -0.022(4) -0.033(5)
F1_34 0.125(12) 0.081(6) 0.064(9) -0.015(6) -0.019(8) -0.030(6)
F2_34 0.094(12) 0.136(12) 0.034(7) 0.018(9) -0.023(7) -0.028(10)
F3_34 0.081(7) 0.125(10) 0.040(7) 0.009(8) -0.017(6) -0.053(8)
C3_34 0.089(7) 0.049(5) 0.056(6) 0.019(5) -0.028(5) -0.031(4)
F4_34 0.112(10) 0.040(8) 0.065(6) 0.020(6) -0.017(6) -0.023(8)
F5_34 0.110(9) 0.058(9) 0.067(10) -0.009(8) -0.027(7) -0.046(8)
F6_34 0.137(12) 0.046(8) 0.083(8) 0.032(7) -0.062(8) -0.045(8)
C4_34 0.082(6) 0.060(6) 0.043(6) 0.011(6) -0.031(4) -0.037(5)
F7_34 0.080(6) 0.096(9) 0.074(7) 0.002(8) -0.020(6) -0.038(6)
F8_34 0.116(14) 0.088(11) 0.051(6) 0.024(7) -0.047(6) -0.074(10)
F9_34 0.120(12) 0.064(6) 0.084(11) 0.022(7) -0.055(9) -0.056(6)
O1_35 0.018(6) 0.033(6) 0.055(8) 0.021(5) -0.018(6) -0.015(5)
C1_35 0.030(6) 0.033(7) 0.051(6) 0.020(5) -0.024(5) -0.012(5)
C2_35 0.033(7) 0.055(9) 0.078(8) 0.035(7) -0.034(6) -0.019(6)
F1_35 0.044(9) 0.070(13) 0.084(8) 0.033(7) -0.011(7) -0.011(10)
F2_35 0.046(7) 0.056(8) 0.096(9) 0.043(7) -0.040(7) -0.009(6)
F3_35 0.048(7) 0.070(7) 0.125(11) 0.052(7) -0.055(8) -0.042(6)
C3_35 0.048(7) 0.054(9) 0.049(7) 0.019(6) -0.020(6) -0.017(6)
F4_35 0.049(6) 0.064(8) 0.057(7) 0.015(6) -0.006(5) -0.008(5)
F5_35 0.111(12) 0.098(15) 0.067(10) 0.007(10) -0.051(10) -0.046(12)
F6_35 0.067(8) 0.078(8) 0.091(10) 0.056(8) -0.033(8) -0.031(7)
C4_35 0.039(6) 0.034(7) 0.066(7) 0.010(7) -0.024(7) -0.014(6)
F7_35 0.042(5) 0.055(7) 0.081(8) 0.034(6) -0.036(5) -0.031(5)
F8_35 0.063(8) 0.032(6) 0.107(11) 0.018(7) -0.042(8) -0.017(5)
F9_35 0.080(9) 0.047(7) 0.062(6) 0.000(5) -0.026(6) -0.025(7)
O1_36 0.054(5) 0.053(6) 0.027(3) 0.000(3) -0.002(3) -0.031(5)
C1_36 0.058(3) 0.051(3) 0.028(3) 0.002(3) -0.004(3) -0.029(3)
C2_36 0.071(4) 0.051(3) 0.040(4) 0.002(3) -0.003(3) -0.027(3)
F1_36 0.068(4) 0.063(7) 0.049(8) 0.004(6) -0.005(4) -0.013(4)
F2_36 0.096(7) 0.061(6) 0.055(4) 0.019(4) 0.001(5) -0.033(6)
F3_36 0.099(8) 0.057(5) 0.064(6) -0.015(5) 0.002(6) -0.043(6)
C3_36 0.058(3) 0.064(4) 0.041(3) 0.003(4) -0.001(3) -0.029(3)
F4_36 0.054(5) 0.082(5) 0.049(6) 0.007(5) 0.000(5) -0.019(4)
F5_36 0.057(6) 0.088(6) 0.065(7) -0.008(6) 0.004(5) -0.041(5)
F6_36 0.060(6) 0.090(7) 0.040(3) 0.004(5) 0.003(3) -0.026(6)
C4_36 0.060(4) 0.051(3) 0.031(3) 0.004(3) -0.009(3) -0.026(3)
F7_36 0.077(6) 0.049(4) 0.050(6) 0.002(4) -0.029(5) -0.025(4)
F8_36 0.066(7) 0.051(7) 0.030(4) 0.002(4) -0.010(4) -0.021(6)
F9_36 0.061(4) 0.070(7) 0.044(6) 0.016(6) -0.017(4) -0.036(4)
O1_37 0.016(4) 0.033(5) 0.034(4) -0.003(4) -0.009(3) -0.010(3)
C1_37 0.025(4) 0.054(4) 0.041(4) -0.002(3) -0.002(3) -0.018(3)
C2_37 0.048(5) 0.074(6) 0.040(5) 0.004(4) -0.013(4) -0.019(4)
F1_37 0.098(8) 0.097(6) 0.040(6) -0.013(5) -0.018(6) -0.035(6)
F2_37 0.060(6) 0.117(9) 0.058(6) 0.032(6) -0.011(5) -0.024(6)
F3_37 0.055(5) 0.088(7) 0.043(5) 0.013(5) -0.022(4) -0.009(5)
C3_37 0.017(4) 0.055(4) 0.061(5) 0.002(4) -0.006(4) -0.023(3)
F4_37 0.038(6) 0.091(7) 0.066(5) -0.004(5) -0.011(4) -0.045(5)
F5_37 0.032(4) 0.071(5) 0.084(7) 0.023(6) 0.008(4) -0.011(4)
F6_37 0.027(4) 0.055(6) 0.082(6) -0.014(5) 0.014(4) -0.025(4)
C4_37 0.035(4) 0.053(4) 0.056(5) -0.003(4) -0.001(3) -0.008(3)
F7_37 0.038(5) 0.081(7) 0.085(6) 0.015(5) -0.018(4) -0.014(4)
F8_37 0.050(6) 0.054(6) 0.066(5) 0.002(5) 0.010(4) -0.005(5)
F9_37 0.040(6) 0.042(4) 0.043(6) -0.022(5) 0.013(5) 0.001(4)
O1_38 0.051(4) 0.051(4) 0.041(4) 0.021(3) -0.024(3) -0.021(3)
C1_38 0.058(3) 0.051(3) 0.044(3) 0.021(2) -0.029(2) -0.021(2)
C2_38 0.058(4) 0.053(4) 0.054(4) 0.017(3) -0.029(3) -0.018(3)
F1_38 0.054(4) 0.062(6) 0.059(6) 0.021(5) -0.032(3) -0.018(4)
F2_38 0.071(6) 0.053(5) 0.058(5) 0.018(4) -0.030(5) -0.012(4)
F3_38 0.055(6) 0.055(5) 0.053(5) 0.010(4) -0.023(4) -0.016(4)
C3_38 0.063(3) 0.054(3) 0.051(3) 0.026(2) -0.024(2) -0.021(2)
F4_38 0.065(3) 0.063(4) 0.051(4) 0.023(3) -0.020(3) -0.017(3)
F5_38 0.075(6) 0.059(4) 0.057(5) 0.025(4) -0.022(4) -0.030(4)
F6_38 0.069(5) 0.069(6) 0.057(4) 0.036(4) -0.027(4) -0.021(4)
C4_38 0.066(4) 0.057(3) 0.046(3) 0.022(2) -0.035(3) -0.025(3)
F7_38 0.077(5) 0.073(5) 0.052(4) 0.009(4) -0.036(4) -0.026(4)
F8_38 0.080(5) 0.068(5) 0.056(5) 0.022(4) -0.048(4) -0.028(4)
F9_38 0.075(5) 0.057(5) 0.060(5) 0.024(4) -0.040(4) -0.033(4)
O1_39 0.062(4) 0.053(4) 0.043(4) 0.023(3) -0.018(3) -0.017(4)
C1_39 0.060(3) 0.053(3) 0.044(3) 0.023(2) -0.020(2) -0.022(3)
C2_39 0.067(3) 0.065(3) 0.050(3) 0.023(3) -0.027(2) -0.024(3)
F1_39 0.065(3) 0.090(5) 0.062(5) 0.012(4) -0.026(3) -0.028(4)
F2_39 0.080(6) 0.081(5) 0.055(4) 0.033(4) -0.032(4) -0.025(5)
F3_39 0.087(6) 0.073(4) 0.060(6) 0.019(4) -0.040(5) -0.030(4)
C3_39 0.062(3) 0.053(4) 0.050(4) 0.023(3) -0.015(3) -0.025(3)
F4_39 0.060(4) 0.077(7) 0.064(6) 0.007(5) -0.018(4) -0.017(5)
F5_39 0.070(6) 0.067(4) 0.048(5) 0.012(4) 0.000(4) -0.035(4)
F6_39 0.049(6) 0.071(6) 0.092(6) 0.054(6) -0.006(4) -0.016(5)
C4_39 0.066(4) 0.054(3) 0.058(4) 0.018(3) -0.019(3) -0.024(3)
F7_39 0.083(5) 0.068(7) 0.078(7) 0.011(5) -0.033(5) -0.033(5)
F8_39 0.079(6) 0.055(4) 0.072(5) 0.024(4) -0.019(4) -0.022(4)
F9_39 0.079(5) 0.047(5) 0.075(5) 0.013(4) -0.004(4) -0.025(4)
O1_40 0.026(4) 0.020(4) 0.049(5) -0.001(3) -0.016(3) -0.006(3)
C1_40 0.039(4) 0.050(4) 0.059(4) 0.006(3) -0.028(3) -0.025(3)
C2_40 0.051(4) 0.074(5) 0.066(4) -0.005(3) -0.026(4) -0.034(4)
F1_40 0.105(9) 0.137(9) 0.064(5) 0.025(6) -0.039(6) -0.067(7)
F2_40 0.048(5) 0.070(5) 0.078(6) -0.026(4) -0.028(5) -0.020(4)
F3_40 0.046(4) 0.089(6) 0.090(6) -0.042(5) -0.020(4) -0.022(4)
C3_40 0.068(5) 0.065(5) 0.084(5) 0.022(4) -0.034(4) -0.043(4)
F4_40 0.078(9) 0.088(7) 0.077(5) 0.041(5) -0.041(5) -0.058(7)
F5_40 0.101(6) 0.048(4) 0.180(10) 0.014(5) -0.076(7) -0.037(4)
F6_40 0.079(5) 0.090(7) 0.111(8) 0.027(6) -0.040(6) -0.062(5)
C4_40 0.045(4) 0.066(5) 0.091(5) 0.006(4) -0.035(4) -0.017(3)
F7_40 0.038(5) 0.112(8) 0.100(5) -0.026(5) -0.015(4) -0.029(5)
F8_40 0.047(5) 0.096(7) 0.114(7) 0.014(6) -0.054(5) -0.024(5)
F9_40 0.062(6) 0.075(5) 0.139(8) 0.044(6) -0.069(6) -0.023(4)
C1_41 0.065(3) 0.060(3) 0.060(4) 0.002(3) -0.029(3) -0.016(2)
C2_41 0.063(3) 0.064(3) 0.057(4) 0.006(3) -0.027(3) -0.024(2)
C3_41 0.068(3) 0.053(4) 0.055(4) 0.009(3) -0.023(3) -0.027(3)
C4_41 0.064(3) 0.058(4) 0.057(4) 0.009(3) -0.022(3) -0.024(3)
C5_41 0.065(3) 0.056(4) 0.056(4) 0.016(3) -0.029(3) -0.025(3)
C6_41 0.073(3) 0.055(4) 0.054(4) 0.009(3) -0.033(3) -0.023(3)
F1_41 0.079(3) 0.099(4) 0.108(5) -0.032(4) -0.036(3) 0.005(3)
F2_41 0.070(3) 0.114(5) 0.111(5) -0.010(4) -0.041(3) -0.034(3)
C1_42 0.073(5) 0.150(5) 0.110(6) -0.016(5) 0.026(4) -0.053(5)
C2_42 0.063(5) 0.146(5) 0.100(5) -0.008(4) 0.021(4) -0.042(4)
C3_42 0.060(5) 0.145(5) 0.099(6) -0.012(5) 0.011(4) -0.044(5)
C4_42 0.069(6) 0.146(7) 0.103(7) -0.016(5) 0.003(4) -0.045(5)
C5_42 0.074(6) 0.158(7) 0.105(7) -0.023(5) 0.006(5) -0.052(5)
C6_42 0.074(6) 0.158(7) 0.103(6) -0.029(5) 0.023(4) -0.055(5)
F1_42 0.113(6) 0.149(5) 0.140(6) -0.016(5) 0.039(5) -0.059(5)
F2_42 0.084(5) 0.172(7) 0.112(5) 0.010(5) 0.012(4) -0.045(5)
O1_43 0.044(6) 0.053(9) 0.032(5) 0.013(5) -0.013(5) -0.023(7)
C1_43 0.050(5) 0.058(5) 0.038(5) 0.015(4) -0.008(4) -0.026(4)
C2_43 0.081(7) 0.059(6) 0.051(6) 0.001(5) 0.001(5) -0.027(5)
F1_43 0.094(9) 0.072(7) 0.079(9) 0.017(7) 0.018(7) 0.006(7)
F2_43 0.109(10) 0.082(9) 0.052(6) -0.003(5) 0.010(6) -0.031(8)
F3_43 0.103(8) 0.089(10) 0.066(9) -0.035(7) 0.014(7) -0.050(7)
C3_43 0.067(7) 0.070(6) 0.046(6) 0.024(5) -0.017(5) -0.027(5)
F4_43 0.121(11) 0.065(6) 0.069(9) 0.023(6) -0.019(8) -0.018(7)
F5_43 0.090(12) 0.131(13) 0.074(12) 0.026(9) -0.043(10) -0.046(11)
F6_43 0.112(12) 0.088(12) 0.052(9) 0.040(8) -0.012(7) -0.046(10)
C4_43 0.054(5) 0.090(6) 0.058(6) 0.019(5) -0.015(4) -0.039(5)
F7_43 0.111(11) 0.113(7) 0.100(11) -0.003(7) -0.034(10) -0.069(7)
F8_43 0.059(6) 0.117(10) 0.082(7) 0.022(7) 0.002(6) -0.047(7)
F9_43 0.057(9) 0.191(14) 0.099(9) 0.077(11) -0.037(7) -0.059(10)
O1_44 0.023(4) 0.049(7) 0.051(7) -0.017(7) -0.002(5) -0.008(4)
C1_44 0.022(4) 0.067(5) 0.049(4) -0.012(4) -0.005(3) -0.007(4)
C2_44 0.029(5) 0.084(6) 0.065(6) -0.017(5) -0.007(4) -0.016(4)
F1_44 0.048(9) 0.073(7) 0.116(9) -0.004(7) -0.014(8) -0.016(6)
F2_44 0.024(4) 0.094(8) 0.052(7) -0.011(6) -0.006(4) -0.024(5)
F3_44 0.025(6) 0.175(13) 0.073(6) -0.053(6) -0.003(5) -0.036(7)
C3_44 0.058(6) 0.074(6) 0.056(6) 0.002(5) -0.008(5) -0.003(5)
F4_44 0.101(9) 0.082(8) 0.093(10) 0.009(8) -0.028(8) -0.029(7)
F5_44 0.097(12) 0.097(12) 0.070(6) -0.001(7) -0.032(7) -0.002(9)
F6_44 0.072(7) 0.101(10) 0.076(8) 0.013(8) -0.010(7) 0.018(6)
C4_44 0.029(4) 0.050(5) 0.047(4) -0.003(4) -0.003(4) -0.012(4)
F7_44 0.033(7) 0.060(6) 0.076(10) -0.030(6) -0.005(8) -0.010(6)
F8_44 0.031(4) 0.074(8) 0.030(6) 0.000(6) -0.001(4) -0.020(5)
F9_44 0.044(6) 0.110(8) 0.070(6) 0.039(6) -0.013(6) -0.020(6)
O1_45 0.037(4) 0.054(6) 0.056(6) 0.016(5) -0.025(4) -0.026(4)
C1_45 0.038(4) 0.051(4) 0.065(4) 0.015(3) -0.029(3) -0.022(4)
C2_45 0.069(5) 0.063(5) 0.082(5) 0.027(5) -0.051(4) -0.031(4)
F1_45 0.118(9) 0.131(11) 0.073(5) 0.040(6) -0.048(6) -0.072(9)
F2_45 0.081(6) 0.084(8) 0.134(10) 0.047(7) -0.078(6) -0.031(6)
F3_45 0.104(9) 0.065(6) 0.138(10) 0.047(6) -0.089(8) -0.047(6)
C3_45 0.045(5) 0.076(6) 0.076(5) 0.004(5) -0.016(4) -0.020(5)
F4_45 0.057(8) 0.102(9) 0.051(5) -0.012(6) -0.004(5) -0.012(7)
F5_45 0.065(9) 0.078(6) 0.140(11) -0.026(6) -0.023(8) 0.004(6)
F6_45 0.046(5) 0.131(9) 0.129(9) 0.034(9) -0.025(5) -0.040(6)
C4_45 0.074(6) 0.057(5) 0.080(6) 0.008(4) -0.043(4) -0.030(4)
F7_45 0.112(8) 0.066(6) 0.108(7) 0.027(5) -0.069(6) -0.058(6)
F8_45 0.108(7) 0.093(9) 0.112(10) 0.028(7) -0.076(8) -0.061(7)
F9_45 0.096(7) 0.078(7) 0.111(7) -0.022(6) -0.027(6) -0.030(6)
O1_46 0.029(6) 0.031(5) 0.046(6) -0.014(5) -0.004(5) -0.012(5)
C1_46 0.048(4) 0.037(4) 0.054(4) -0.019(3) -0.005(4) -0.018(3)
C2_46 0.053(5) 0.053(5) 0.077(6) -0.029(4) -0.010(4) -0.028(4)
F1_46 0.059(8) 0.064(8) 0.090(7) -0.020(6) -0.001(6) -0.038(6)
F2_46 0.087(10) 0.084(9) 0.106(8) -0.042(7) -0.030(8) -0.042(7)
F3_46 0.053(6) 0.066(6) 0.123(10) -0.029(6) -0.033(7) -0.023(5)
C3_46 0.084(6) 0.055(5) 0.052(4) -0.017(4) -0.002(4) -0.023(5)
F4_46 0.087(7) 0.073(8) 0.068(9) -0.002(7) 0.005(7) -0.031(7)
F5_46 0.101(8) 0.078(9) 0.057(8) -0.005(7) -0.017(7) -0.027(7)
F6_46 0.136(11) 0.065(7) 0.055(7) -0.024(6) 0.000(8) -0.030(6)
C4_46 0.051(5) 0.033(4) 0.070(6) -0.013(4) -0.001(5) -0.014(4)
F7_46 0.047(5) 0.033(7) 0.101(9) -0.014(7) 0.004(6) -0.009(5)
F8_46 0.069(8) 0.036(5) 0.090(9) -0.023(6) 0.008(7) -0.020(5)
F9_46 0.075(9) 0.028(7) 0.073(6) -0.002(5) -0.010(5) -0.008(7)
O1_47 0.076(4) 0.045(3) 0.038(3) 0.001(3) -0.030(3) -0.015(4)
C1_47 0.073(3) 0.049(3) 0.039(3) -0.001(2) -0.027(2) -0.017(2)
C2_47 0.075(3) 0.056(3) 0.040(3) 0.002(3) -0.025(3) -0.017(3)
F1_47 0.078(7) 0.065(4) 0.049(6) 0.011(4) -0.021(5) -0.017(5)
F2_47 0.083(6) 0.071(4) 0.052(4) -0.014(4) -0.011(4) -0.023(5)
F3_47 0.077(4) 0.091(7) 0.052(6) 0.016(5) -0.031(5) -0.028(5)
C3_47 0.079(4) 0.049(3) 0.050(3) -0.001(2) -0.025(3) -0.020(3)
F4_47 0.089(5) 0.062(6) 0.057(4) -0.001(4) -0.019(4) -0.034(5)
F5_47 0.083(4) 0.034(5) 0.065(6) -0.003(5) -0.030(4) -0.017(4)
F6_47 0.092(6) 0.058(5) 0.062(5) -0.008(4) -0.028(5) -0.026(5)
C4_47 0.076(3) 0.063(3) 0.051(3) -0.002(3) -0.035(3) -0.015(3)
F7_47 0.077(4) 0.082(6) 0.062(5) -0.007(5) -0.028(4) -0.021(4)
F8_47 0.082(6) 0.075(6) 0.051(4) 0.000(4) -0.036(4) -0.027(5)
F9_47 0.097(6) 0.063(4) 0.073(6) 0.005(3) -0.057(5) -0.017(4)
O1_48 0.039(4) 0.060(5) 0.064(5) 0.019(4) -0.023(3) 0.001(4)
C1_48 0.036(3) 0.042(3) 0.053(3) 0.009(2) -0.022(2) -0.003(2)
C2_48 0.056(4) 0.046(3) 0.072(4) 0.013(3) -0.016(3) -0.012(3)
F1_48 0.069(5) 0.078(7) 0.078(4) 0.017(4) -0.004(4) -0.021(4)
F2_48 0.070(5) 0.056(6) 0.092(7) 0.030(5) -0.021(5) -0.009(4)
F3_48 0.092(7) 0.064(6) 0.102(6) 0.010(5) -0.033(5) -0.033(5)
C3_48 0.042(3) 0.043(4) 0.054(3) 0.003(2) -0.017(2) -0.001(3)
F4_48 0.061(5) 0.053(4) 0.048(5) 0.005(4) -0.014(4) -0.006(4)
F5_48 0.088(6) 0.051(4) 0.060(5) -0.003(3) -0.029(4) -0.008(4)
F6_48 0.039(3) 0.071(7) 0.063(5) 0.009(5) -0.017(3) 0.000(4)
C4_48 0.047(4) 0.063(4) 0.062(3) -0.010(3) -0.017(3) -0.010(3)
F7_48 0.074(5) 0.079(5) 0.083(6) -0.007(4) -0.024(4) -0.035(4)
F8_48 0.066(6) 0.108(6) 0.055(5) -0.004(4) -0.029(5) -0.018(5)
F9_48 0.071(4) 0.064(5) 0.082(5) -0.019(4) 0.002(4) -0.004(4)
O1_49 0.051(7) 0.058(9) 0.064(7) 0.025(6) -0.038(6) -0.026(7)
C1_49 0.056(5) 0.069(5) 0.063(5) 0.010(4) -0.034(4) -0.025(4)
C2_49 0.058(5) 0.094(7) 0.095(7) -0.005(5) -0.022(5) -0.036(5)
F1_49 0.089(12) 0.099(7) 0.151(15) -0.023(7) 0.022(10) -0.041(7)
F2_49 0.088(9) 0.126(11) 0.118(10) 0.014(9) -0.054(9) -0.059(8)
F3_49 0.094(9) 0.125(9) 0.078(7) -0.008(7) -0.024(6) -0.089(8)
C3_49 0.098(7) 0.078(5) 0.089(7) -0.011(5) -0.030(6) -0.017(6)
F4_49 0.096(7) 0.112(13) 0.161(15) -0.021(11) -0.017(7) 0.000(7)
F5_49 0.148(12) 0.070(7) 0.113(11) -0.005(8) -0.041(9) -0.027(9)
F6_49 0.153(11) 0.165(13) 0.071(7) -0.025(7) -0.023(8) -0.065(11)
C4_49 0.101(7) 0.094(6) 0.064(7) 0.025(5) -0.045(5) -0.029(6)
F7_49 0.114(7) 0.121(11) 0.058(7) 0.042(7) -0.037(6) -0.048(7)
F8_49 0.147(10) 0.135(12) 0.136(11) 0.043(9) -0.105(9) -0.030(10)
F9_49 0.156(14) 0.083(6) 0.126(12) 0.029(7) -0.065(10) -0.023(8)
O1_50 0.047(7) 0.027(5) 0.044(7) 0.009(5) -0.011(6) -0.005(5)
C1_50 0.057(4) 0.031(4) 0.055(4) 0.004(4) -0.018(4) -0.005(4)
C2_50 0.084(6) 0.056(6) 0.057(5) 0.002(5) -0.027(5) -0.010(5)
F1_50 0.112(8) 0.093(10) 0.048(7) -0.011(7) -0.001(8) -0.025(8)
F2_50 0.123(11) 0.073(7) 0.086(9) -0.013(7) -0.050(9) -0.018(7)
F3_50 0.089(6) 0.070(8) 0.072(9) 0.008(7) -0.049(6) -0.018(6)
C3_50 0.071(5) 0.038(5) 0.070(6) 0.010(5) -0.027(5) -0.018(4)
F4_50 0.088(10) 0.065(9) 0.064(6) 0.022(6) -0.027(6) -0.022(9)
F5_50 0.073(7) 0.074(11) 0.092(11) 0.013(9) -0.031(8) -0.032(6)
F6_50 0.103(9) 0.035(5) 0.087(9) 0.013(6) -0.027(9) -0.014(5)
C4_50 0.056(4) 0.053(5) 0.074(6) 0.007(5) -0.017(4) 0.003(4)
F7_50 0.082(9) 0.060(10) 0.094(7) 0.024(7) -0.035(7) 0.009(9)
F8_50 0.089(9) 0.058(7) 0.080(7) 0.003(6) -0.001(7) 0.026(7)
F9_50 0.048(7) 0.075(7) 0.082(10) 0.024(7) 0.001(8) -0.002(6)
Tl1_52 0.03639(16) 0.02135(14) 0.03827(16) 0.00657(11) -0.01659(12) -0.01346(11)
Al2_52 0.0235(10) 0.0226(10) 0.0307(11) 0.0039(8) -0.0138(8) -0.0045(8)
Al3_52 0.0306(13) 0.0286(14) 0.0214(12) 0.0020(9) -0.0123(10) -0.0106(11)
Al1_52 0.0289(10) 0.0331(12) 0.0232(9) 0.0020(8) -0.0105(8) -0.0084(9)
C1A_52 0.025(2) 0.034(2) 0.029(2) -0.0011(18) -0.0082(18) -0.0096(18)
C2A_52 0.026(2) 0.046(2) 0.026(2) -0.004(2) -0.0083(18) -0.0053(19)
C3A_52 0.030(2) 0.042(2) 0.028(2) 0.0033(18) -0.0079(18) -0.0023(17)
C4A_52 0.028(3) 0.0335(19) 0.025(2) 0.0009(16) -0.0030(18) -0.0074(17)
C5A_52 0.023(2) 0.036(2) 0.0238(18) 0.0022(18) -0.0073(17) -0.0111(19)
C10A_52 0.031(3) 0.056(4) 0.026(3) 0.001(3) -0.013(3) -0.009(3)
C9A_52 0.051(5) 0.041(3) 0.042(4) -0.009(3) 0.003(4) -0.019(3)
C8A_52 0.052(4) 0.061(4) 0.047(4) 0.015(3) -0.018(4) 0.009(3)
C7A_52 0.033(4) 0.084(5) 0.044(4) -0.018(4) -0.015(3) -0.014(4)
C6A_52 0.041(4) 0.034(2) 0.055(4) 0.002(3) -0.007(3) -0.014(3)
C1B_52 0.026(2) 0.023(2) 0.0297(18) 0.0029(16) -0.0159(15) -0.0008(18)
C2B_52 0.0232(19) 0.026(2) 0.0305(19) 0.0044(16) -0.0164(16) -0.0046(17)
C3B_52 0.024(2) 0.025(2) 0.0299(18) 0.0015(16) -0.0137(16) -0.0031(15)
C4B_52 0.025(2) 0.0226(18) 0.032(2) 0.0043(16) -0.0150(17) -0.0036(16)
C5B_52 0.026(2) 0.024(2) 0.0294(18) 0.0052(15) -0.0132(15) -0.0016(17)
C10B_52 0.035(3) 0.042(4) 0.035(2) 0.009(2) -0.008(2) -0.007(3)
C9B_52 0.040(4) 0.028(3) 0.053(4) 0.006(3) -0.022(3) -0.013(3)
C8B_52 0.047(4) 0.032(3) 0.032(2) -0.002(2) -0.008(2) -0.008(3)
C7B_52 0.033(3) 0.041(4) 0.043(4) 0.006(3) -0.015(3) -0.016(3)
C6B_52 0.040(4) 0.038(4) 0.037(3) -0.006(3) -0.018(3) -0.008(3)
C1C_52 0.045(2) 0.032(2) 0.030(3) 0.003(2) -0.024(2) -0.0108(17)
C2C_52 0.052(2) 0.044(2) 0.026(2) 0.009(2) -0.023(2) -0.0250(19)
C3C_52 0.036(2) 0.049(3) 0.022(2) 0.0008(19) -0.0115(19) -0.0173(18)
C4C_52 0.033(2) 0.031(2) 0.026(3) -0.0013(17) -0.014(2) -0.0078(16)
C5C_52 0.030(2) 0.032(2) 0.024(3) -0.002(2) -0.0117(19) -0.0101(16)
C10C_52 0.045(3) 0.072(5) 0.048(5) -0.001(4) -0.005(3) -0.035(4)
C9C_52 0.077(5) 0.028(2) 0.056(5) 0.000(3) -0.030(4) -0.003(3)
C8C_52 0.035(2) 0.109(7) 0.041(4) -0.018(4) -0.003(3) -0.019(3)
C7C_52 0.112(7) 0.077(5) 0.047(4) 0.033(4) -0.036(5) -0.063(5)
C6C_52 0.067(4) 0.045(3) 0.072(6) -0.006(4) -0.047(4) 0.008(3)
Tl1_13 0.039(2) 0.036(3) 0.032(3) 0.0016(19) -0.018(2) -0.013(2)
Al2_13 0.034(4) 0.020(3) 0.038(5) 0.002(4) -0.016(4) -0.010(4)
Al3_13 0.030(3) 0.022(3) 0.023(5) 0.002(4) -0.014(3) -0.011(3)
Al1_13 0.029(3) 0.031(4) 0.026(3) 0.002(3) -0.012(3) -0.008(2)
C1A_13 0.032(4) 0.037(3) 0.028(3) 0.000(3) -0.010(3) -0.007(3)
C2A_13 0.029(4) 0.038(3) 0.027(3) 0.001(3) -0.009(3) -0.007(3)
C3A_13 0.028(3) 0.038(3) 0.028(4) 0.001(3) -0.009(3) -0.008(3)
C4A_13 0.028(3) 0.040(3) 0.027(4) 0.000(3) -0.009(3) -0.006(3)
C5A_13 0.031(3) 0.039(3) 0.028(4) 0.001(3) -0.010(3) -0.005(3)
C10A_13 0.039(9) 0.040(4) 0.033(10) 0.004(6) -0.010(7) -0.002(5)
C9A_13 0.025(7) 0.051(10) 0.027(7) -0.001(8) -0.008(7) -0.008(8)
C8A_13 0.029(10) 0.038(4) 0.037(11) 0.001(5) -0.007(8) -0.010(5)
C7A_13 0.025(8) 0.043(9) 0.025(6) 0.004(7) -0.006(6) -0.009(7)
C6A_13 0.034(10) 0.039(6) 0.025(9) -0.001(7) -0.008(7) -0.009(7)
C1B_13 0.037(3) 0.021(4) 0.048(3) 0.006(3) -0.022(3) -0.013(3)
C2B_13 0.036(3) 0.022(4) 0.053(3) 0.009(3) -0.022(3) -0.015(3)
C3B_13 0.042(3) 0.024(4) 0.058(3) 0.011(4) -0.028(3) -0.016(3)
C4B_13 0.047(4) 0.024(4) 0.055(3) 0.008(4) -0.030(3) -0.016(3)
C5B_13 0.043(3) 0.022(3) 0.049(3) 0.005(3) -0.024(3) -0.012(3)
C10B_13 0.046(5) 0.021(8) 0.049(8) 0.005(9) -0.022(6) -0.010(6)
C9B_13 0.061(10) 0.032(11) 0.056(4) 0.010(6) -0.035(5) -0.027(9)
C8B_13 0.044(4) 0.031(11) 0.076(9) 0.018(10) -0.035(6) -0.019(5)
C7B_13 0.035(8) 0.024(11) 0.054(4) 0.010(6) -0.018(4) -0.018(8)
C6B_13 0.035(7) 0.024(11) 0.046(6) 0.008(7) -0.020(6) -0.015(8)
C1C_13 0.028(4) 0.024(3) 0.032(3) 0.004(3) -0.014(3) -0.006(3)
C2C_13 0.028(3) 0.026(3) 0.030(3) 0.003(3) -0.013(3) -0.006(3)
C3C_13 0.029(3) 0.026(4) 0.030(3) 0.004(3) -0.014(3) -0.007(3)
C4C_13 0.028(3) 0.025(4) 0.030(3) 0.004(3) -0.015(3) -0.005(3)
C5C_13 0.029(4) 0.025(4) 0.030(3) 0.005(3) -0.014(3) -0.005(3)
C10C_13 0.027(9) 0.029(11) 0.030(3) 0.008(4) -0.014(4) -0.001(8)
C9C_13 0.026(9) 0.023(8) 0.033(8) 0.004(7) -0.019(7) -0.001(7)
C8C_13 0.029(6) 0.031(9) 0.032(7) 0.007(7) -0.015(7) -0.009(7)
C7C_13 0.034(11) 0.029(9) 0.031(4) 0.001(5) -0.014(5) -0.005(8)
C6C_13 0.032(8) 0.024(5) 0.040(10) 0.008(7) -0.019(8) -0.008(6)
Tl1_14 0.02977(18) 0.03767(17) 0.03311(16) 0.00573(12) -0.00590(13) -0.01146(13)
Al2_14 0.0334(12) 0.0233(9) 0.0361(12) 0.0076(8) -0.0187(10) -0.0073(9)
Al3_14 0.0314(13) 0.0254(12) 0.0333(11) 0.0042(9) -0.0164(10) -0.0113(10)
Al1_14 0.032(2) 0.0260(15) 0.0416(16) 0.0064(11) -0.0199(15) -0.0123(12)
C1A_14 0.040(2) 0.021(3) 0.042(2) 0.007(2) -0.0196(17) -0.0140(18)
C2A_14 0.050(2) 0.025(3) 0.055(2) 0.016(2) -0.0325(18) -0.022(2)
C3A_14 0.042(2) 0.025(2) 0.067(2) 0.016(2) -0.0313(19) -0.016(2)
C4A_14 0.034(2) 0.020(2) 0.058(2) 0.004(2) -0.0199(17) -0.0102(19)
C5A_14 0.034(2) 0.018(2) 0.044(2) 0.004(2) -0.0194(17) -0.0105(18)
C10A_14 0.041(4) 0.040(4) 0.043(3) 0.004(3) -0.022(3) -0.015(3)
C9A_14 0.048(4) 0.042(4) 0.066(3) -0.014(3) -0.010(3) -0.011(4)
C8A_14 0.051(3) 0.045(4) 0.118(7) 0.024(5) -0.053(4) -0.014(3)
C7A_14 0.088(6) 0.056(5) 0.060(3) 0.029(3) -0.046(3) -0.043(4)
C6A_14 0.043(2) 0.041(4) 0.050(4) 0.011(3) -0.007(2) -0.013(3)
C1B_14 0.034(2) 0.026(2) 0.040(2) 0.0071(17) -0.0208(17) -0.005(2)
C2B_14 0.029(2) 0.027(2) 0.041(2) 0.0118(16) -0.0176(18) -0.0046(19)
C3B_14 0.027(2) 0.0236(19) 0.044(2) 0.0097(18) -0.0218(19) -0.0041(18)
C4B_14 0.029(2) 0.029(2) 0.038(2) 0.0096(18) -0.0190(18) -0.0041(16)
C5B_14 0.030(2) 0.028(3) 0.043(2) 0.0103(19) -0.0196(19) -0.0078(19)
C10B_14 0.041(3) 0.046(4) 0.062(5) 0.014(4) -0.025(3) -0.020(3)
C9B_14 0.046(4) 0.051(5) 0.042(3) 0.002(3) -0.011(2) 0.000(3)
C8B_14 0.042(5) 0.025(3) 0.075(5) 0.004(3) -0.036(4) -0.005(3)
C7B_14 0.036(4) 0.056(5) 0.056(4) 0.028(3) -0.013(3) -0.010(3)
C6B_14 0.055(5) 0.045(4) 0.050(3) -0.006(3) -0.029(3) -0.003(4)
C1C_14 0.027(2) 0.028(2) 0.036(3) 0.004(2) -0.0160(17) -0.0107(15)
C2C_14 0.0279(18) 0.028(2) 0.034(3) 0.000(2) -0.0126(17) -0.0117(16)
C3C_14 0.029(2) 0.0284(19) 0.029(3) 0.0031(17) -0.0126(19) -0.0134(16)
C4C_14 0.029(2) 0.026(2) 0.031(2) 0.0037(16) -0.0120(18) -0.0108(15)
C5C_14 0.028(2) 0.028(2) 0.032(2) 0.0068(19) -0.0144(18) -0.0105(16)
C10C_14 0.037(4) 0.030(4) 0.043(3) 0.006(3) -0.004(3) -0.011(3)
C9C_14 0.029(3) 0.027(3) 0.052(4) 0.002(3) -0.011(3) -0.010(2)
C8C_14 0.034(4) 0.031(3) 0.037(4) 0.006(3) -0.011(3) -0.016(3)
C7C_14 0.029(2) 0.041(4) 0.048(4) -0.003(4) -0.008(2) -0.013(3)
C6C_14 0.036(4) 0.031(3) 0.048(4) 0.009(3) -0.021(3) -0.007(2)
Tl1_1 0.034(2) 0.043(2) 0.0466(17) 0.0094(16) -0.0171(14) -0.0190(14)
Al2_1 0.034(6) 0.023(5) 0.038(3) 0.008(4) -0.020(3) -0.014(4)
Al3_1 0.039(4) 0.058(6) 0.051(4) -0.004(4) -0.020(4) -0.020(4)
Al1_1 0.0334(12) 0.0233(9) 0.0361(12) 0.0076(8) -0.0187(10) -0.0073(9)
C1A_1 0.031(4) 0.026(2) 0.043(3) 0.011(3) -0.022(3) -0.004(3)
C2A_1 0.030(4) 0.028(3) 0.042(3) 0.012(2) -0.021(3) -0.006(3)
C3A_1 0.032(4) 0.029(4) 0.040(3) 0.010(3) -0.020(2) -0.006(3)
C4A_1 0.033(3) 0.028(3) 0.042(3) 0.010(3) -0.020(3) -0.007(3)
C5A_1 0.032(3) 0.028(3) 0.041(3) 0.010(3) -0.019(3) -0.005(2)
C10A_1 0.034(8) 0.038(10) 0.041(4) 0.010(5) -0.018(5) -0.002(6)
C9A_1 0.036(6) 0.033(7) 0.050(9) 0.013(7) -0.024(6) -0.011(6)
C8A_1 0.040(10) 0.031(9) 0.042(4) 0.007(6) -0.026(5) 0.000(8)
C7A_1 0.033(8) 0.040(9) 0.048(7) 0.020(6) -0.022(6) -0.010(7)
C6A_1 0.035(9) 0.021(5) 0.049(9) 0.013(7) -0.030(7) -0.001(6)
C1B_1 0.029(3) 0.028(3) 0.036(4) 0.006(3) -0.014(3) -0.011(3)
C2B_1 0.028(3) 0.028(4) 0.036(3) 0.005(3) -0.016(3) -0.011(3)
C3B_1 0.028(3) 0.029(4) 0.035(4) 0.003(3) -0.016(3) -0.012(3)
C4B_1 0.029(3) 0.029(4) 0.034(4) 0.002(3) -0.014(3) -0.012(3)
C5B_1 0.029(3) 0.028(3) 0.032(4) 0.002(3) -0.013(3) -0.012(3)
C10B_1 0.030(9) 0.028(4) 0.029(10) 0.001(6) -0.016(9) -0.014(5)
C9B_1 0.029(4) 0.030(10) 0.040(10) -0.001(9) -0.012(5) -0.013(5)
C8B_1 0.025(7) 0.031(6) 0.040(10) 0.006(7) -0.017(7) -0.012(5)
C7B_1 0.029(7) 0.027(8) 0.032(8) 0.002(7) -0.018(7) -0.013(7)
C6B_1 0.030(4) 0.028(8) 0.044(10) 0.015(7) -0.007(6) -0.010(5)
C1C_1 0.047(6) 0.098(5) 0.059(4) -0.012(4) -0.012(4) -0.033(5)
C2C_1 0.051(5) 0.079(4) 0.066(5) -0.018(4) -0.015(4) -0.023(4)
C3C_1 0.043(4) 0.077(5) 0.066(5) -0.010(5) -0.017(4) -0.023(4)
C4C_1 0.044(5) 0.083(5) 0.066(6) -0.004(5) -0.017(5) -0.029(5)
C5C_1 0.047(6) 0.099(5) 0.063(5) 0.001(4) -0.016(4) -0.038(5)
C10C_1 0.053(9) 0.122(7) 0.071(8) 0.020(6) -0.013(6) -0.037(7)
C9C_1 0.040(14) 0.082(8) 0.064(16) -0.002(10) -0.012(12) -0.030(10)
C8C_1 0.046(7) 0.072(9) 0.075(8) -0.013(7) -0.023(7) -0.016(7)
C7C_1 0.059(11) 0.076(5) 0.081(11) -0.024(6) -0.015(9) -0.022(5)
C6C_1 0.061(12) 0.117(12) 0.059(9) -0.019(9) -0.013(8) -0.042(10)
O1_2 0.079(4) 0.072(6) 0.054(5) 0.013(5) -0.034(4) -0.042(4)
C1_2 0.082(3) 0.074(4) 0.059(3) 0.010(3) -0.036(3) -0.041(3)
C2_2 0.086(5) 0.073(4) 0.066(5) 0.007(4) -0.032(4) -0.043(3)
F1_2 0.096(6) 0.080(8) 0.071(6) 0.011(7) -0.024(5) -0.035(6)
F2_2 0.102(7) 0.086(7) 0.076(8) 0.016(7) -0.046(6) -0.058(6)
F3_2 0.082(9) 0.068(8) 0.069(6) 0.008(6) -0.034(6) -0.046(7)
C3_2 0.081(4) 0.074(4) 0.065(4) 0.009(4) -0.034(3) -0.041(4)
F4_2 0.102(8) 0.075(5) 0.071(7) 0.005(5) -0.030(6) -0.043(5)
F5_2 0.080(8) 0.077(6) 0.070(6) 0.012(6) -0.032(5) -0.044(6)
F6_2 0.085(5) 0.103(8) 0.081(7) 0.012(6) -0.043(5) -0.046(6)
C4_2 0.091(4) 0.076(4) 0.057(3) 0.008(4) -0.037(3) -0.032(4)
F7_2 0.108(6) 0.077(4) 0.066(6) 0.008(4) -0.039(5) -0.028(4)
F8_2 0.096(7) 0.081(8) 0.067(6) 0.010(7) -0.047(6) -0.032(6)
F9_2 0.095(5) 0.082(8) 0.050(6) 0.010(7) -0.037(4) -0.036(5)
O1_3 0.056(4) 0.048(4) 0.093(4) 0.035(4) -0.031(4) -0.030(3)
C1_3 0.057(3) 0.051(3) 0.098(3) 0.037(3) -0.030(3) -0.031(2)
C2_3 0.058(4) 0.056(4) 0.096(3) 0.038(3) -0.029(3) -0.026(3)
F1_3 0.057(7) 0.057(4) 0.097(7) 0.038(4) -0.024(6) -0.025(5)
F2_3 0.056(6) 0.064(6) 0.098(6) 0.048(6) -0.033(5) -0.026(5)
F3_3 0.056(6) 0.070(8) 0.092(6) 0.037(6) -0.026(5) -0.027(5)
C3_3 0.057(3) 0.051(3) 0.098(4) 0.037(3) -0.028(3) -0.031(3)
F4_3 0.056(7) 0.057(6) 0.100(4) 0.033(4) -0.028(4) -0.030(6)
F5_3 0.055(5) 0.050(6) 0.096(6) 0.036(6) -0.027(5) -0.029(4)
F6_3 0.057(6) 0.050(5) 0.104(7) 0.036(6) -0.027(5) -0.031(5)
C4_3 0.057(3) 0.052(4) 0.109(4) 0.032(3) -0.032(3) -0.030(3)
F7_3 0.062(7) 0.054(5) 0.117(6) 0.030(5) -0.036(5) -0.031(5)
F8_3 0.061(4) 0.064(6) 0.116(5) 0.033(4) -0.026(4) -0.032(5)
F9_3 0.059(7) 0.053(5) 0.116(7) 0.034(5) -0.039(5) -0.032(5)
O1_15 0.037(5) 0.028(8) 0.025(8) -0.001(6) -0.011(5) -0.005(6)
C1_15 0.038(5) 0.045(5) 0.036(5) 0.000(4) -0.006(4) -0.004(4)
C2_15 0.057(7) 0.060(6) 0.054(6) -0.018(5) -0.004(5) 0.003(6)
F1_15 0.088(11) 0.046(6) 0.083(10) -0.017(7) -0.020(8) 0.007(8)
F2_15 0.079(10) 0.116(14) 0.053(9) -0.029(8) 0.015(8) -0.001(10)
F3_15 0.094(10) 0.084(12) 0.072(12) -0.031(10) -0.027(9) -0.014(9)
C3_15 0.064(7) 0.061(6) 0.048(7) 0.018(5) 0.007(6) -0.008(6)
F4_15 0.061(10) 0.048(6) 0.065(9) 0.024(6) 0.010(8) -0.014(7)
F5_15 0.091(14) 0.099(15) 0.051(9) 0.024(8) -0.010(9) -0.004(12)
F6_15 0.067(8) 0.077(13) 0.084(13) 0.016(10) 0.016(7) -0.016(8)
C4_15 0.042(6) 0.074(8) 0.061(7) 0.003(5) -0.020(5) -0.008(6)
F7_15 0.046(10) 0.090(9) 0.097(13) -0.011(8) -0.036(9) -0.018(8)
F8_15 0.038(6) 0.100(12) 0.089(11) 0.003(9) -0.017(6) -0.005(8)
F9_15 0.058(11) 0.088(11) 0.056(9) 0.012(9) -0.026(8) -0.003(10)
O1_51 0.056(5) 0.053(5) 0.046(3) 0.022(3) -0.020(3) -0.021(4)
C1_51 0.062(3) 0.056(3) 0.046(3) 0.022(3) -0.020(2) -0.021(2)
C2_51 0.064(4) 0.057(3) 0.055(3) 0.025(3) -0.020(3) -0.023(3)
F1_51 0.070(5) 0.067(6) 0.061(6) 0.023(6) -0.021(5) -0.031(4)
F2_51 0.072(7) 0.061(6) 0.059(4) 0.032(4) -0.025(4) -0.027(5)
F3_51 0.071(4) 0.057(4) 0.072(4) 0.012(4) -0.013(4) -0.027(4)
C3_51 0.073(4) 0.063(4) 0.047(4) 0.021(3) -0.024(3) -0.028(3)
F4_51 0.092(7) 0.061(4) 0.052(6) 0.018(5) -0.028(5) -0.033(4)
F5_51 0.071(4) 0.059(5) 0.061(6) 0.007(5) -0.025(4) -0.032(4)
F6_51 0.067(6) 0.089(7) 0.046(4) 0.023(4) -0.024(3) -0.028(5)
C4_51 0.066(3) 0.066(4) 0.053(4) 0.011(4) -0.018(3) -0.015(3)
F7_51 0.086(8) 0.066(4) 0.069(8) 0.003(5) -0.025(6) -0.015(4)
F8_51 0.063(6) 0.087(7) 0.053(4) 0.014(5) -0.015(3) -0.009(6)
F9_51 0.056(5) 0.068(7) 0.049(5) 0.019(6) -0.012(5) -0.019(5)
O1_53 0.055(4) 0.049(3) 0.091(5) 0.036(3) -0.030(4) -0.030(3)
C1_53 0.057(3) 0.050(3) 0.095(3) 0.036(3) -0.029(3) -0.030(2)
C2_53 0.056(3) 0.053(3) 0.105(4) 0.039(3) -0.031(3) -0.031(3)
F1_53 0.065(5) 0.059(6) 0.112(5) 0.040(4) -0.040(4) -0.033(5)
F2_53 0.057(6) 0.055(4) 0.115(7) 0.044(4) -0.031(6) -0.032(4)
F3_53 0.061(5) 0.057(4) 0.107(5) 0.037(4) -0.023(4) -0.034(4)
C3_53 0.056(3) 0.052(3) 0.096(3) 0.039(3) -0.029(3) -0.029(3)
F4_53 0.055(5) 0.054(6) 0.093(8) 0.037(7) -0.028(4) -0.029(5)
F5_53 0.061(5) 0.044(5) 0.094(3) 0.042(4) -0.027(4) -0.035(5)
F6_53 0.058(7) 0.051(3) 0.105(7) 0.038(4) -0.031(6) -0.027(4)
C4_53 0.064(3) 0.052(3) 0.101(3) 0.030(3) -0.029(3) -0.030(3)
F7_53 0.064(4) 0.055(7) 0.114(7) 0.028(6) -0.027(4) -0.023(4)
F8_53 0.080(6) 0.055(4) 0.114(7) 0.028(4) -0.030(6) -0.037(5)
F9_53 0.074(8) 0.041(7) 0.095(5) 0.018(5) -0.032(6) -0.029(6)
O1_54 0.023(5) 0.060(5) 0.054(4) -0.011(5) -0.019(4) -0.015(5)
C1_54 0.041(3) 0.067(3) 0.056(3) -0.012(3) -0.013(3) -0.012(3)
C2_54 0.038(3) 0.069(4) 0.061(4) -0.010(4) -0.010(3) -0.011(3)
F1_54 0.040(5) 0.082(7) 0.065(6) -0.007(6) -0.013(5) -0.013(5)
F2_54 0.047(7) 0.077(8) 0.061(4) -0.008(5) -0.010(4) -0.011(8)
F3_54 0.038(6) 0.069(4) 0.079(7) -0.010(4) -0.007(7) -0.011(4)
C3_54 0.047(4) 0.074(4) 0.055(4) -0.018(4) -0.015(3) -0.013(3)
F4_54 0.056(6) 0.078(7) 0.073(8) -0.015(7) -0.021(5) -0.021(5)
F5_54 0.033(7) 0.077(5) 0.036(7) -0.015(5) -0.005(6) -0.014(4)
F6_54 0.053(6) 0.082(7) 0.054(4) -0.015(6) -0.015(4) -0.001(6)
C4_54 0.050(5) 0.067(4) 0.058(5) -0.010(4) -0.009(4) -0.011(3)
F7_54 0.053(7) 0.069(8) 0.076(10) -0.006(9) -0.013(7) -0.013(6)
F8_54 0.053(7) 0.070(7) 0.057(6) -0.004(7) -0.009(5) -0.004(6)
F9_54 0.063(8) 0.076(9) 0.060(5) -0.005(5) -0.016(5) -0.014(7)
O1_55 0.041(4) 0.034(5) 0.069(5) -0.006(5) 0.006(4) -0.011(4)
C1_55 0.044(4) 0.048(4) 0.064(4) 0.005(4) 0.008(3) -0.004(4)
C2_55 0.079(7) 0.046(5) 0.052(5) 0.002(5) 0.019(6) 0.000(4)
F1_55 0.109(11) 0.079(8) 0.054(5) 0.014(5) 0.014(6) 0.015(7)
F2_55 0.106(9) 0.054(6) 0.059(6) 0.006(5) 0.016(7) 0.031(7)
F3_55 0.107(8) 0.041(6) 0.090(7) 0.000(5) 0.009(6) -0.020(6)
C3_55 0.054(5) 0.047(5) 0.066(4) 0.009(4) 0.005(4) -0.010(4)
F4_55 0.059(7) 0.045(4) 0.046(6) 0.003(4) 0.011(5) -0.009(4)
F5_55 0.065(7) 0.048(6) 0.080(7) 0.001(5) -0.003(6) -0.008(5)
F6_55 0.054(5) 0.076(10) 0.054(7) 0.008(6) 0.009(4) -0.012(4)
C4_55 0.037(5) 0.071(6) 0.078(5) -0.006(5) 0.009(5) -0.004(4)
F7_55 0.033(7) 0.069(6) 0.135(9) 0.000(7) -0.010(7) -0.013(5)
F8_55 0.042(5) 0.094(9) 0.081(8) 0.005(7) 0.002(5) 0.006(5)
F9_55 0.057(9) 0.121(11) 0.083(5) -0.030(6) 0.010(5) -0.019(8)
O1_56 0.054(5) 0.038(3) 0.050(5) 0.012(3) -0.020(4) -0.021(3)
C1_56 0.059(3) 0.039(3) 0.052(3) 0.011(2) -0.020(2) -0.023(2)
C2_56 0.062(3) 0.041(3) 0.051(3) 0.011(3) -0.020(3) -0.019(3)
F1_56 0.064(7) 0.049(8) 0.051(4) 0.010(5) -0.021(5) -0.020(6)
F2_56 0.065(6) 0.042(4) 0.055(6) 0.014(5) -0.018(5) -0.017(4)
F3_56 0.057(4) 0.043(6) 0.051(7) 0.016(7) -0.020(4) -0.016(5)
C3_56 0.066(4) 0.038(3) 0.051(3) 0.011(3) -0.019(3) -0.022(3)
F4_56 0.072(6) 0.041(5) 0.053(4) 0.009(5) -0.014(5) -0.025(5)
F5_56 0.067(4) 0.045(6) 0.051(6) 0.014(6) -0.020(4) -0.024(4)
F6_56 0.069(7) 0.040(5) 0.052(8) 0.011(4) -0.017(6) -0.025(5)
C4_56 0.060(3) 0.042(4) 0.060(4) 0.011(3) -0.023(3) -0.025(3)
F7_56 0.059(4) 0.048(8) 0.062(5) 0.013(5) -0.022(5) -0.023(6)
F8_56 0.066(7) 0.042(5) 0.067(6) 0.012(5) -0.029(5) -0.027(5)
F9_56 0.062(7) 0.043(6) 0.061(7) 0.012(6) -0.028(5) -0.028(6)
C1_57 0.026(8) 0.086(7) 0.028(7) -0.001(6) -0.002(6) -0.019(6)
C2_57 0.024(7) 0.076(6) 0.025(7) 0.006(6) 0.001(6) -0.017(6)
C3_57 0.020(8) 0.080(7) 0.022(7) 0.006(6) 0.002(6) -0.023(6)
C4_57 0.022(7) 0.079(7) 0.033(7) 0.011(6) 0.001(6) -0.021(6)
C5_57 0.026(7) 0.077(6) 0.037(7) -0.004(6) 0.002(6) -0.017(6)
C6_57 0.053(14) 0.085(8) 0.067(15) -0.021(10) 0.009(12) -0.027(10)
C7_57 0.037(13) 0.104(13) 0.058(12) 0.031(11) -0.007(10) -0.012(11)
C8_57 0.049(15) 0.120(16) 0.048(14) -0.016(14) -0.010(12) -0.038(14)
C9_57 0.047(17) 0.078(9) 0.071(18) 0.023(10) 0.004(14) -0.014(10)
C10_57 0.042(14) 0.13(2) 0.039(11) -0.004(13) -0.015(11) -0.021(16)
O1_58 0.015(5) 0.046(8) 0.039(6) -0.009(6) -0.013(5) -0.007(5)
C1_58 0.025(4) 0.065(5) 0.051(5) -0.009(4) -0.003(4) -0.003(4)
C2_58 0.037(6) 0.066(6) 0.049(6) -0.015(5) -0.008(5) 0.001(5)
F1_58 0.059(9) 0.119(11) 0.045(8) -0.006(7) -0.016(7) 0.004(8)
F2_58 0.053(9) 0.084(11) 0.068(11) -0.029(8) -0.003(7) 0.007(7)
F3_58 0.067(10) 0.076(10) 0.085(11) -0.011(8) -0.016(8) -0.022(8)
C3_58 0.020(5) 0.092(7) 0.055(6) -0.006(5) -0.007(5) -0.004(5)
F4_58 0.063(10) 0.099(10) 0.052(7) 0.011(7) -0.012(6) -0.045(8)
F5_58 0.018(8) 0.082(7) 0.035(9) -0.014(6) -0.004(7) 0.009(6)
F6_58 0.019(5) 0.132(14) 0.066(9) 0.016(9) -0.005(6) -0.005(7)
C4_58 0.036(5) 0.073(5) 0.059(6) -0.005(4) 0.003(4) -0.012(4)
F7_58 0.057(10) 0.077(11) 0.085(10) 0.009(8) -0.018(8) -0.026(8)
F8_58 0.051(9) 0.103(10) 0.058(7) -0.002(7) 0.008(6) -0.002(7)
F9_58 0.030(7) 0.068(8) 0.054(9) 0.001(7) 0.013(6) -0.019(6)
O1_59 0.045(7) 0.038(6) 0.047(5) -0.012(5) -0.003(6) -0.016(6)
C1_59 0.048(4) 0.038(4) 0.051(4) -0.014(3) -0.002(4) -0.019(3)
C2_59 0.053(5) 0.045(5) 0.066(6) -0.019(4) -0.009(5) -0.011(4)
F1_59 0.040(7) 0.060(9) 0.096(11) -0.034(7) -0.001(7) -0.009(6)
F2_59 0.071(10) 0.045(7) 0.073(8) -0.022(7) -0.016(8) -0.003(6)
F3_59 0.057(9) 0.052(10) 0.068(7) -0.013(6) -0.012(6) -0.004(7)
C3_59 0.059(5) 0.051(6) 0.063(6) -0.015(4) -0.011(5) -0.026(4)
F4_59 0.059(6) 0.074(9) 0.080(10) -0.012(7) -0.020(6) -0.026(6)
F5_59 0.084(9) 0.052(7) 0.086(8) -0.004(6) -0.024(7) -0.043(6)
F6_59 0.082(12) 0.080(11) 0.070(6) -0.032(7) -0.023(7) -0.023(9)
C4_59 0.073(6) 0.050(6) 0.053(5) -0.011(4) 0.006(4) -0.027(5)
F7_59 0.088(8) 0.070(10) 0.060(9) 0.009(7) -0.005(7) -0.039(7)
F8_59 0.087(9) 0.074(9) 0.060(8) -0.022(7) 0.016(7) -0.027(7)
F9_59 0.093(11) 0.063(8) 0.059(9) -0.008(6) 0.008(8) -0.047(8)
O1_60 0.040(7) 0.028(5) 0.050(9) 0.004(5) -0.014(7) -0.009(5)
C1_60 0.058(5) 0.031(4) 0.058(5) 0.009(4) -0.017(4) -0.009(4)
C2_60 0.072(6) 0.039(5) 0.065(5) 0.000(5) -0.021(4) -0.004(5)
F1_60 0.081(7) 0.077(10) 0.083(8) 0.003(8) 0.002(7) 0.003(9)
F2_60 0.100(12) 0.033(6) 0.090(12) -0.006(6) -0.029(11) -0.002(7)
F3_60 0.089(8) 0.061(10) 0.076(10) -0.005(9) -0.038(8) -0.004(8)
C3_60 0.064(6) 0.045(7) 0.066(6) 0.015(5) -0.017(5) -0.020(6)
F4_60 0.081(13) 0.082(10) 0.065(7) 0.002(8) 0.005(7) -0.053(10)
F5_60 0.072(8) 0.064(12) 0.098(12) 0.021(9) -0.030(8) -0.035(8)
F6_60 0.081(11) 0.065(8) 0.091(13) 0.039(8) -0.011(10) -0.014(8)
C4_60 0.057(5) 0.034(6) 0.068(6) 0.021(5) -0.021(5) -0.010(5)
F7_60 0.089(13) 0.035(11) 0.076(7) 0.022(7) -0.047(7) 0.002(10)
F8_60 0.080(11) 0.035(7) 0.089(12) 0.032(7) -0.035(10) -0.015(7)
F9_60 0.062(8) 0.053(11) 0.109(10) 0.041(9) -0.012(8) -0.014(8)
O1_61 0.068(4) 0.045(4) 0.033(4) 0.000(3) -0.024(3) -0.016(3)
C1_61 0.073(3) 0.050(3) 0.040(3) -0.001(2) -0.029(2) -0.018(2)
C2_61 0.078(4) 0.056(3) 0.052(3) 0.003(3) -0.036(3) -0.015(3)
F1_61 0.070(4) 0.075(6) 0.052(4) 0.017(5) -0.041(4) -0.007(4)
F2_61 0.095(7) 0.065(7) 0.056(4) 0.002(4) -0.045(4) -0.010(6)
F3_61 0.079(7) 0.054(4) 0.079(7) 0.006(5) -0.045(6) -0.013(5)
C3_61 0.080(4) 0.055(3) 0.043(3) -0.006(3) -0.027(3) -0.020(3)
F4_61 0.088(6) 0.056(4) 0.055(5) -0.004(4) -0.024(5) -0.013(4)
F5_61 0.080(5) 0.061(5) 0.037(5) -0.007(5) -0.027(4) -0.022(4)
F6_61 0.080(6) 0.062(7) 0.039(5) -0.009(5) -0.022(5) -0.026(5)
C4_61 0.078(4) 0.055(4) 0.048(4) -0.001(3) -0.027(3) -0.024(3)
F7_61 0.078(6) 0.055(6) 0.056(6) 0.008(4) -0.028(5) -0.032(5)
F8_61 0.083(7) 0.066(5) 0.054(6) -0.005(5) -0.026(5) -0.031(5)
F9_61 0.072(5) 0.068(6) 0.059(6) -0.008(5) -0.026(4) -0.029(4)
O1_62 0.055(4) 0.036(3) 0.045(4) 0.011(3) -0.022(3) -0.025(3)
C1_62 0.056(3) 0.036(2) 0.048(2) 0.011(2) -0.0210(19) -0.025(2)
C2_62 0.059(3) 0.040(3) 0.055(3) 0.009(3) -0.026(2) -0.025(2)
F1_62 0.062(5) 0.058(6) 0.053(3) 0.007(4) -0.028(3) -0.027(4)
F2_62 0.062(5) 0.049(5) 0.070(5) 0.018(5) -0.038(4) -0.032(4)
F3_62 0.061(4) 0.050(4) 0.066(5) 0.020(4) -0.027(4) -0.022(3)
C3_62 0.067(3) 0.039(3) 0.050(3) 0.009(3) -0.014(2) -0.028(2)
F4_62 0.072(6) 0.046(6) 0.046(4) 0.004(4) -0.012(4) -0.029(5)
F5_62 0.067(3) 0.047(5) 0.063(5) 0.012(4) -0.011(3) -0.024(3)
F6_62 0.063(6) 0.045(4) 0.058(5) 0.015(4) -0.014(4) -0.030(3)
C4_62 0.060(3) 0.039(3) 0.048(3) 0.015(3) -0.020(2) -0.021(2)
F7_62 0.069(5) 0.049(5) 0.052(4) 0.015(4) -0.026(3) -0.017(4)
F8_62 0.065(5) 0.040(3) 0.055(5) 0.007(4) -0.014(4) -0.022(3)
F9_62 0.056(4) 0.046(5) 0.050(4) 0.016(4) -0.018(3) -0.019(3)

loop_
_atom_type_symbol
_atom_type_description
_atom_type_scat_dispersion_real
_atom_type_scat_dispersion_imag
_atom_type_scat_source
C C 0.0033 0.0016 'International Tables Vol C Tables 4.2.6.8 and 6.1.1.4'
O O 0.0106 0.0060 'International Tables Vol C Tables 4.2.6.8 and 6.1.1.4'
F F 0.0171 0.0103 'International Tables Vol C Tables 4.2.6.8 and 6.1.1.4'
Al Al 0.0645 0.0514 'International Tables Vol C Tables 4.2.6.8 and 6.1.1.4'
Tl Tl -2.8358 9.6688 'International Tables Vol C Tables 4.2.6.8 and 6.1.1.4'
H H 0.0000 0.0000 'International Tables Vol C Tables 4.2.6.8 and 6.1.1.4'

loop_
_geom_angle_atom_site_label_1
_geom_angle_atom_site_label_2
_geom_angle_atom_site_label_3
_geom_angle
_geom_angle_site_symmetry_1
_geom_angle_site_symmetry_3
_geom_angle_publ_flag
Al2 Tl1 Al3 69.53(9) . . ?
Al2 Tl1 Al1 70.52(8) . . ?
Al3 Tl1 Al1 71.21(9) . . ?
Al4 Tl2 Al6 69.58(9) . . ?
Al4 Tl2 Al5 68.72(8) . . ?
Al6 Tl2 Al5 69.17(10) . . ?
Al8 Tl3 Al7 67.74(8) . . ?
Al8 Tl3 Al9 67.45(8) . . ?
Al7 Tl3 Al9 67.60(9) . . ?
C2_9 Al1 C1_9 38.0(3) . . ?
C2_9 Al1 C3_9 38.0(3) . . ?
C1_9 Al1 C3_9 62.9(3) . . ?
C2_9 Al1 C5_9 62.6(3) . . ?
C1_9 Al1 C5_9 37.3(3) . . ?
C3_9 Al1 C5_9 61.8(3) . . ?
C2_9 Al1 C4_9 62.5(3) . . ?
C1_9 Al1 C4_9 62.2(3) . . ?
C3_9 Al1 C4_9 36.7(3) . . ?
C5_9 Al1 C4_9 36.8(3) . . ?
C5_57 Al1 C1_57 36.6(5) . . ?
C5_57 Al1 C4_57 36.2(5) . . ?
C1_57 Al1 C4_57 59.7(7) . . ?
C5_57 Al1 C2_57 59.2(7) . . ?
C1_57 Al1 C2_57 35.2(5) . . ?
C4_57 Al1 C2_57 57.8(6) . . ?
C5_57 Al1 C3_57 58.8(6) . . ?
C1_57 Al1 C3_57 58.1(6) . . ?
C4_57 Al1 C3_57 34.6(4) . . ?
C2_57 Al1 C3_57 33.9(4) . . ?
C2_9 Al1 Tl1 124.2(3) . . ?
C1_9 Al1 Tl1 109.2(2) . . ?
C3_9 Al1 Tl1 159.9(3) . . ?
C5_57 Al1 Tl1 144.9(6) . . ?
C5_9 Al1 Tl1 124.4(2) . . ?
C4_9 Al1 Tl1 158.7(3) . . ?
C1_57 Al1 Tl1 165.7(6) . . ?
C4_57 Al1 Tl1 114.0(6) . . ?
C2_57 Al1 Tl1 130.6(5) . . ?
C3_57 Al1 Tl1 108.9(5) . . ?
C5_11 Al8 C4_11 37.6(2) . . ?
C5_11 Al8 C2_11 61.8(2) . . ?
C4_11 Al8 C2_11 61.7(2) . . ?
C5_11 Al8 C3_11 62.2(3) . . ?
C4_11 Al8 C3_11 36.9(2) . . ?
C2_11 Al8 C3_11 36.9(2) . . ?
C5_11 Al8 C1_11 37.8(2) . . ?
C4_11 Al8 C1_11 62.7(3) . . ?
C2_11 Al8 C1_11 36.6(2) . . ?
C3_11 Al8 C1_11 62.0(2) . . ?
C5_11 Al8 Tl3 158.3(2) . . ?
C4_11 Al8 Tl3 162.7(2) . . ?
C2_11 Al8 Tl3 114.76(19) . . ?
C3_11 Al8 Tl3 129.59(19) . . ?
C1_11 Al8 Tl3 125.9(2) . . ?
C4_12 Al9 C5_12 37.5(2) . . ?
C4_12 Al9 C3_12 37.4(2) . . ?
C5_12 Al9 C3_12 62.1(3) . . ?
C4_12 Al9 C2_12 62.1(3) . . ?
C5_12 Al9 C2_12 61.6(3) . . ?
C3_12 Al9 C2_12 36.8(2) . . ?
C4_12 Al9 C1_12 62.1(3) . . ?
C5_12 Al9 C1_12 36.8(2) . . ?
C3_12 Al9 C1_12 61.6(3) . . ?
C2_12 Al9 C1_12 36.7(2) . . ?
C4_12 Al9 Tl3 155.6(2) . . ?
C5_12 Al9 Tl3 163.2(2) . . ?
C3_12 Al9 Tl3 122.7(2) . . ?
C2_12 Al9 Tl3 111.4(2) . . ?
C1_12 Al9 Tl3 128.3(2) . . ?
O1_29 Al10 O1_28 110.3(5) . . ?
O1_29 Al10 O1_40 111.1(4) . . ?
O1_28 Al10 O1_40 112.7(6) . . ?
O1_46 Al10 O1_43 114.1(9) . . ?
O1_46 Al10 O1_45 106.5(7) . . ?
O1_43 Al10 O1_45 110.9(10) . . ?
O1_46 Al10 O1_35 115.4(8) . . ?
O1_43 Al10 O1_35 104.2(9) . . ?
O1_45 Al10 O1_35 105.5(6) . . ?
O1_29 Al10 O1_30 110.7(9) . . ?
O1_28 Al10 O1_30 106.2(9) . . ?
O1_40 Al10 O1_30 105.6(8) . . ?
O1_26 Al11 O1_24 109.6(5) . . ?
O1_26 Al11 O1_25 107.9(7) . . ?
O1_24 Al11 O1_25 110.5(3) . . ?
O1_54 Al11 O1_34 106.5(14) . . ?
O1_54 Al11 O1_33 121.0(13) . . ?
O1_34 Al11 O1_33 99.7(8) . . ?
O1_26 Al11 O1_27 115.1(6) . . ?
O1_24 Al11 O1_27 102.9(4) . . ?
O1_25 Al11 O1_27 110.8(3) . . ?
O1_56 Al12 O1_2 113(2) . . ?
O1_56 Al12 O1_36 120(2) . . ?
O1_2 Al12 O1_36 109.1(16) . . ?
O1_22 Al12 O1_20 117.1(7) . . ?
O1_22 Al12 O1_21 84.7(7) . . ?
O1_20 Al12 O1_21 113.2(5) . . ?
O1_22 Al12 O1_23 110.8(9) . . ?
O1_20 Al12 O1_23 108.7(8) . . ?
O1_21 Al12 O1_23 121.0(8) . . ?
O1_56 Al12 O1_55 112(2) . . ?
O1_2 Al12 O1_55 98.4(14) . . ?
O1_36 Al12 O1_55 102.3(9) . . ?
O1_49 Al13 O1_44 104.6(13) . . ?
O1_49 Al13 O1_50 113.1(12) . . ?
O1_44 Al13 O1_50 108.7(14) . . ?
O1_58 Al13 O1_60 108.7(15) . . ?
O1_38 Al13 O1_32 121.5(10) . . ?
O1_38 Al13 O1_31 110.2(7) . . ?
O1_32 Al13 O1_31 105.5(8) . . ?
O1_58 Al13 O1_51 78.2(11) . . ?
O1_60 Al13 O1_51 102.6(13) . . ?
O1_49 Al13 O1_39 100.2(10) . . ?
O1_44 Al13 O1_39 124.9(10) . . ?
O1_50 Al13 O1_39 105.2(11) . . ?
O1_38 Al13 O1_37 109.3(8) . . ?
O1_32 Al13 O1_37 103.9(9) . . ?
O1_31 Al13 O1_37 104.9(6) . . ?
O1_48 Al14 O1_15 109.5(12) . . ?
O1_19 Al14 O1_16 105.6(8) . . ?
O1_19 Al14 O1_17 108.8(6) . . ?
O1_16 Al14 O1_17 118.3(6) . . ?
O1_48 Al14 O1_47 118.6(10) . . ?
O1_15 Al14 O1_47 109.3(10) . . ?
O1_19 Al14 O1_18 106.8(8) . . ?
O1_16 Al14 O1_18 108.9(6) . . ?
O1_17 Al14 O1_18 107.9(5) . . ?
O1_48 Al14 O1_3 120.7(13) . . ?
O1_15 Al14 O1_3 84.9(14) . . ?
O1_47 Al14 O1_3 108.5(13) . . ?
C4_7 Al2 C3_7 36.37(19) . . ?
C4_7 Al2 C5_7 36.1(2) . . ?
C3_7 Al2 C5_7 60.2(2) . . ?
C4_7 Al2 C2_7 60.2(2) . . ?
C3_7 Al2 C2_7 36.02(19) . . ?
C5_7 Al2 C2_7 60.0(2) . . ?
C4_7 Al2 C1_7 60.0(2) . . ?
C3_7 Al2 C1_7 60.0(2) . . ?
C5_7 Al2 C1_7 35.9(2) . . ?
C2_7 Al2 C1_7 35.9(2) . . ?
C4_7 Al2 Tl1 153.99(17) . . ?
C3_7 Al2 Tl1 168.70(17) . . ?
C5_7 Al2 Tl1 125.33(18) . . ?
C2_7 Al2 Tl1 135.19(17) . . ?
C1_7 Al2 Tl1 117.60(17) . . ?
C4_8 Al3 C5_8 37.5(2) . . ?
C4_8 Al3 C3_8 38.0(2) . . ?
C5_8 Al3 C3_8 62.1(2) . . ?
C4_8 Al3 C1_8 62.2(2) . . ?
C5_8 Al3 C1_8 37.0(2) . . ?
C3_8 Al3 C1_8 61.1(2) . . ?
C4_8 Al3 C2_8 62.2(2) . . ?
C5_8 Al3 C2_8 61.2(3) . . ?
C3_8 Al3 C2_8 36.6(2) . . ?
C1_8 Al3 C2_8 36.0(2) . . ?
C4_8 Al3 Tl1 167.5(2) . . ?
C5_8 Al3 Tl1 141.7(2) . . ?
C3_8 Al3 Tl1 152.4(2) . . ?
C1_8 Al3 Tl1 125.5(2) . . ?
C2_8 Al3 Tl1 130.14(19) . . ?
C3_4 Al4 C2_4 36.4(2) . . ?
C3_4 Al4 C1_4 60.5(2) . . ?
C2_4 Al4 C1_4 36.4(2) . . ?
C3_4 Al4 C4_4 36.9(2) . . ?
C2_4 Al4 C4_4 61.2(2) . . ?
C1_4 Al4 C4_4 60.6(2) . . ?
C3_4 Al4 C5_4 60.8(2) . . ?
C2_4 Al4 C5_4 60.8(2) . . ?
C1_4 Al4 C5_4 36.2(2) . . ?
C4_4 Al4 C5_4 36.3(2) . . ?
C3_4 Al4 Tl2 152.2(2) . . ?
C2_4 Al4 Tl2 170.88(19) . . ?
C1_4 Al4 Tl2 137.02(18) . . ?
C4_4 Al4 Tl2 123.9(2) . . ?
C5_4 Al4 Tl2 117.91(18) . . ?
C2_5 Al5 C3_5 37.2(2) . . ?
C2_5 Al5 C5_5 61.8(3) . . ?
C3_5 Al5 C5_5 62.3(3) . . ?
C2_5 Al5 C4_5 61.7(3) . . ?
C3_5 Al5 C4_5 37.2(2) . . ?
C5_5 Al5 C4_5 37.1(2) . . ?
C2_5 Al5 C1_5 36.9(2) . . ?
C3_5 Al5 C1_5 62.2(3) . . ?
C5_5 Al5 C1_5 37.1(2) . . ?
C4_5 Al5 C1_5 61.9(3) . . ?
C2_5 Al5 Tl2 151.0(2) . . ?
C3_5 Al5 Tl2 171.0(2) . . ?
C5_5 Al5 Tl2 115.8(2) . . ?
C4_5 Al5 Tl2 135.9(2) . . ?
C1_5 Al5 Tl2 122.2(2) . . ?
C3_6 Al6 C4_6 37.7(2) . . ?
C3_6 Al6 C2_6 37.2(3) . . ?
C4_6 Al6 C2_6 62.5(3) . . ?
C3_6 Al6 C1_6 61.7(3) . . ?
C4_6 Al6 C1_6 62.0(3) . . ?
C2_6 Al6 C1_6 36.9(2) . . ?
C3_6 Al6 C5_6 62.0(2) . . ?
C4_6 Al6 C5_6 36.9(2) . . ?
C2_6 Al6 C5_6 62.0(3) . . ?
C1_6 Al6 C5_6 37.1(2) . . ?
C3_6 Al6 Tl2 155.6(3) . . ?
C4_6 Al6 Tl2 127.6(3) . . ?
C2_6 Al6 Tl2 167.2(3) . . ?
C1_6 Al6 Tl2 136.44(19) . . ?
C5_6 Al6 Tl2 120.0(2) . . ?
C4_10 Al7 C2_10 62.5(3) . . ?
C4_10 Al7 C3_10 37.7(3) . . ?
C2_10 Al7 C3_10 37.5(3) . . ?
C4_10 Al7 C1_10 61.9(3) . . ?
C2_10 Al7 C1_10 37.0(3) . . ?
C3_10 Al7 C1_10 62.2(3) . . ?
C4_10 Al7 C5_10 37.3(3) . . ?
C2_10 Al7 C5_10 62.0(3) . . ?
C3_10 Al7 C5_10 62.5(3) . . ?
C1_10 Al7 C5_10 36.8(2) . . ?
C4_10 Al7 Tl3 119.8(2) . . ?
C2_10 Al7 Tl3 154.1(3) . . ?
C3_10 Al7 Tl3 126.7(3) . . ?
C1_10 Al7 Tl3 168.9(2) . . ?
C5_10 Al7 Tl3 137.4(2) . . ?
C5_4 C1_4 C2_4 108.7(5) . . ?
C5_4 C1_4 C10_4 125.9(7) . . ?
C2_4 C1_4 C10_4 125.4(6) . . ?
C5_4 C1_4 Al4 72.3(4) . . ?
C2_4 C1_4 Al4 71.5(3) . . ?
C10_4 C1_4 Al4 122.6(5) . . ?
C3_4 C2_4 C1_4 107.6(5) . . ?
C3_4 C2_4 C9_4 126.5(7) . . ?
C1_4 C2_4 C9_4 125.7(7) . . ?
C3_4 C2_4 Al4 71.6(3) . . ?
C1_4 C2_4 Al4 72.2(3) . . ?
C9_4 C2_4 Al4 125.5(5) . . ?
C2_4 C3_4 C4_4 108.4(5) . . ?
C2_4 C3_4 C8_4 125.8(8) . . ?
C4_4 C3_4 C8_4 125.6(8) . . ?
C2_4 C3_4 Al4 72.0(3) . . ?
C4_4 C3_4 Al4 72.2(4) . . ?
C8_4 C3_4 Al4 125.6(5) . . ?
C5_4 C4_4 C3_4 107.2(5) . . ?
C5_4 C4_4 C7_4 125.0(8) . . ?
C3_4 C4_4 C7_4 127.8(8) . . ?
C5_4 C4_4 Al4 72.0(4) . . ?
C3_4 C4_4 Al4 70.9(4) . . ?
C7_4 C4_4 Al4 122.7(5) . . ?
C1_4 C5_4 C4_4 108.1(5) . . ?
C1_4 C5_4 C6_4 125.4(7) . . ?
C4_4 C5_4 C6_4 126.4(7) . . ?
C1_4 C5_4 Al4 71.5(3) . . ?
C4_4 C5_4 Al4 71.7(4) . . ?
C6_4 C5_4 Al4 123.5(5) . . ?
C5_4 C6_4 H6A_4 109.5 . . ?
C5_4 C6_4 H6B_4 109.5 . . ?
H6A_4 C6_4 H6B_4 109.5 . . ?
C5_4 C6_4 H6C_4 109.5 . . ?
H6A_4 C6_4 H6C_4 109.5 . . ?
H6B_4 C6_4 H6C_4 109.5 . . ?
C4_4 C7_4 H7A_4 109.5 . . ?
C4_4 C7_4 H7B_4 109.5 . . ?
H7A_4 C7_4 H7B_4 109.5 . . ?
C4_4 C7_4 H7C_4 109.5 . . ?
H7A_4 C7_4 H7C_4 109.5 . . ?
H7B_4 C7_4 H7C_4 109.5 . . ?
C3_4 C8_4 H8A_4 109.5 . . ?
C3_4 C8_4 H8B_4 109.5 . . ?
H8A_4 C8_4 H8B_4 109.5 . . ?
C3_4 C8_4 H8C_4 109.5 . . ?
H8A_4 C8_4 H8C_4 109.5 . . ?
H8B_4 C8_4 H8C_4 109.5 . . ?
C2_4 C9_4 H9A_4 109.5 . . ?
C2_4 C9_4 H9B_4 109.5 . . ?
H9A_4 C9_4 H9B_4 109.5 . . ?
C2_4 C9_4 H9C_4 109.5 . . ?
H9A_4 C9_4 H9C_4 109.5 . . ?
H9B_4 C9_4 H9C_4 109.5 . . ?
C1_4 C10_4 H10A_4 109.5 . . ?
C1_4 C10_4 H10B_4 109.5 . . ?
H10A_4 C10_4 H10B_4 109.5 . . ?
C1_4 C10_4 H10C_4 109.5 . . ?
H10A_4 C10_4 H10C_4 109.5 . . ?
H10B_4 C10_4 H10C_4 109.5 . . ?
C2_5 C1_5 C5_5 107.4(6) . . ?
C2_5 C1_5 C10_5 126.5(7) . . ?
C5_5 C1_5 C10_5 126.0(7) . . ?
C2_5 C1_5 Al5 70.7(4) . . ?
C5_5 C1_5 Al5 71.1(4) . . ?
C10_5 C1_5 Al5 121.8(5) . . ?
C1_5 C2_5 C3_5 109.3(6) . . ?
C1_5 C2_5 C9_5 125.2(7) . . ?
C3_5 C2_5 C9_5 125.4(7) . . ?
C1_5 C2_5 Al5 72.4(4) . . ?
C3_5 C2_5 Al5 71.6(4) . . ?
C9_5 C2_5 Al5 125.7(5) . . ?
C2_5 C3_5 C4_5 107.0(6) . . ?
C2_5 C3_5 C8_5 125.4(7) . . ?
C4_5 C3_5 C8_5 127.5(7) . . ?
C2_5 C3_5 Al5 71.1(4) . . ?
C4_5 C3_5 Al5 71.7(4) . . ?
C8_5 C3_5 Al5 125.6(5) . . ?
C3_5 C4_5 C5_5 108.4(6) . . ?
C3_5 C4_5 C7_5 125.5(8) . . ?
C5_5 C4_5 C7_5 126.0(8) . . ?
C3_5 C4_5 Al5 71.1(4) . . ?
C5_5 C4_5 Al5 71.4(5) . . ?
C7_5 C4_5 Al5 126.7(6) . . ?
C4_5 C5_5 C1_5 107.9(6) . . ?
C4_5 C5_5 C6_5 125.2(7) . . ?
C1_5 C5_5 C6_5 126.8(7) . . ?
C4_5 C5_5 Al5 71.5(4) . . ?
C1_5 C5_5 Al5 71.8(4) . . ?
C6_5 C5_5 Al5 124.1(6) . . ?
C5_5 C6_5 H6A_5 109.5 . . ?
C5_5 C6_5 H6B_5 109.5 . . ?
H6A_5 C6_5 H6B_5 109.5 . . ?
C5_5 C6_5 H6C_5 109.5 . . ?
H6A_5 C6_5 H6C_5 109.5 . . ?
H6B_5 C6_5 H6C_5 109.5 . . ?
C4_5 C7_5 H7A_5 109.5 . . ?
C4_5 C7_5 H7B_5 109.5 . . ?
H7A_5 C7_5 H7B_5 109.5 . . ?
C4_5 C7_5 H7C_5 109.5 . . ?
H7A_5 C7_5 H7C_5 109.5 . . ?
H7B_5 C7_5 H7C_5 109.5 . . ?
C3_5 C8_5 H8A_5 109.5 . . ?
C3_5 C8_5 H8B_5 109.5 . . ?
H8A_5 C8_5 H8B_5 109.5 . . ?
C3_5 C8_5 H8C_5 109.5 . . ?
H8A_5 C8_5 H8C_5 109.5 . . ?
H8B_5 C8_5 H8C_5 109.5 . . ?
C2_5 C9_5 H9A_5 109.5 . . ?
C2_5 C9_5 H9B_5 109.5 . . ?
H9A_5 C9_5 H9B_5 109.5 . . ?
C2_5 C9_5 H9C_5 109.5 . . ?
H9A_5 C9_5 H9C_5 109.5 . . ?
H9B_5 C9_5 H9C_5 109.5 . . ?
C1_5 C10_5 H10A_5 109.5 . . ?
C1_5 C10_5 H10B_5 109.5 . . ?
H10A_5 C10_5 H10B_5 109.5 . . ?
C1_5 C10_5 H10C_5 109.5 . . ?
H10A_5 C10_5 H10C_5 109.5 . . ?
H10B_5 C10_5 H10C_5 109.5 . . ?
C2_6 C1_6 C5_6 108.3(6) . . ?
C2_6 C1_6 C10_6 127.0(8) . . ?
C5_6 C1_6 C10_6 124.6(7) . . ?
C2_6 C1_6 Al6 70.8(4) . . ?
C5_6 C1_6 Al6 71.6(4) . . ?
C10_6 C1_6 Al6 125.5(5) . . ?
C3_6 C2_6 C1_6 107.8(7) . . ?
C3_6 C2_6 C9_6 125.6(7) . . ?
C1_6 C2_6 C9_6 126.5(8) . . ?
C3_6 C2_6 Al6 70.7(4) . . ?
C1_6 C2_6 Al6 72.3(4) . . ?
C9_6 C2_6 Al6 126.1(5) . . ?
C2_6 C3_6 C4_6 108.5(6) . . ?
C2_6 C3_6 C8_6 123.8(9) . . ?
C4_6 C3_6 C8_6 127.6(9) . . ?
C2_6 C3_6 Al6 72.2(4) . . ?
C4_6 C3_6 Al6 71.6(4) . . ?
C8_6 C3_6 Al6 125.1(5) . . ?
C5_6 C4_6 C3_6 107.6(7) . . ?
C5_6 C4_6 C7_6 125.0(8) . . ?
C3_6 C4_6 C7_6 127.3(8) . . ?
C5_6 C4_6 Al6 72.7(4) . . ?
C3_6 C4_6 Al6 70.7(4) . . ?
C7_6 C4_6 Al6 125.1(6) . . ?
C4_6 C5_6 C1_6 107.8(6) . . ?
C4_6 C5_6 C6_6 127.7(8) . . ?
C1_6 C5_6 C6_6 124.5(7) . . ?
C4_6 C5_6 Al6 70.4(4) . . ?
C1_6 C5_6 Al6 71.3(4) . . ?
C6_6 C5_6 Al6 124.7(5) . . ?
C5_6 C6_6 H6A_6 109.5 . . ?
C5_6 C6_6 H6B_6 109.5 . . ?
H6A_6 C6_6 H6B_6 109.5 . . ?
C5_6 C6_6 H6C_6 109.5 . . ?
H6A_6 C6_6 H6C_6 109.5 . . ?
H6B_6 C6_6 H6C_6 109.5 . . ?
C4_6 C7_6 H7A_6 109.5 . . ?
C4_6 C7_6 H7B_6 109.5 . . ?
H7A_6 C7_6 H7B_6 109.5 . . ?
C4_6 C7_6 H7C_6 109.5 . . ?
H7A_6 C7_6 H7C_6 109.5 . . ?
H7B_6 C7_6 H7C_6 109.5 . . ?
C3_6 C8_6 H8A_6 109.5 . . ?
C3_6 C8_6 H8B_6 109.5 . . ?
H8A_6 C8_6 H8B_6 109.5 . . ?
C3_6 C8_6 H8C_6 109.5 . . ?
H8A_6 C8_6 H8C_6 109.5 . . ?
H8B_6 C8_6 H8C_6 109.5 . . ?
C2_6 C9_6 H9A_6 109.5 . . ?
C2_6 C9_6 H9B_6 109.5 . . ?
H9A_6 C9_6 H9B_6 109.5 . . ?
C2_6 C9_6 H9C_6 109.5 . . ?
H9A_6 C9_6 H9C_6 109.5 . . ?
H9B_6 C9_6 H9C_6 109.5 . . ?
C1_6 C10_6 H10A_6 109.5 . . ?
C1_6 C10_6 H10B_6 109.5 . . ?
H10A_6 C10_6 H10B_6 109.5 . . ?
C1_6 C10_6 H10C_6 109.5 . . ?
H10A_6 C10_6 H10C_6 109.5 . . ?
H10B_6 C10_6 H10C_6 109.5 . . ?
C2_7 C1_7 C5_7 107.9(5) . . ?
C2_7 C1_7 C10_7 126.1(7) . . ?
C5_7 C1_7 C10_7 125.9(7) . . ?
C2_7 C1_7 Al2 71.6(3) . . ?
C5_7 C1_7 Al2 71.4(4) . . ?
C10_7 C1_7 Al2 123.3(5) . . ?
C3_7 C2_7 C1_7 108.0(5) . . ?
C3_7 C2_7 C9_7 126.3(6) . . ?
C1_7 C2_7 C9_7 125.6(6) . . ?
C3_7 C2_7 Al2 71.3(3) . . ?
C1_7 C2_7 Al2 72.5(3) . . ?
C9_7 C2_7 Al2 123.3(4) . . ?
C2_7 C3_7 C4_7 108.0(5) . . ?
C2_7 C3_7 C8_7 125.7(5) . . ?
C4_7 C3_7 C8_7 126.2(5) . . ?
C2_7 C3_7 Al2 72.6(3) . . ?
C4_7 C3_7 Al2 71.8(3) . . ?
C8_7 C3_7 Al2 124.1(4) . . ?
C5_7 C4_7 C3_7 107.8(5) . . ?
C5_7 C4_7 C7_7 126.9(6) . . ?
C3_7 C4_7 C7_7 125.2(6) . . ?
C5_7 C4_7 Al2 72.5(4) . . ?
C3_7 C4_7 Al2 71.8(3) . . ?
C7_7 C4_7 Al2 123.9(5) . . ?
C4_7 C5_7 C1_7 108.2(5) . . ?
C4_7 C5_7 C6_7 125.4(7) . . ?
C1_7 C5_7 C6_7 126.4(7) . . ?
C4_7 C5_7 Al2 71.5(4) . . ?
C1_7 C5_7 Al2 72.7(4) . . ?
C6_7 C5_7 Al2 122.9(5) . . ?
C5_7 C6_7 H6A_7 109.5 . . ?
C5_7 C6_7 H6B_7 109.5 . . ?
H6A_7 C6_7 H6B_7 109.5 . . ?
C5_7 C6_7 H6C_7 109.5 . . ?
H6A_7 C6_7 H6C_7 109.5 . . ?
H6B_7 C6_7 H6C_7 109.5 . . ?
C4_7 C7_7 H7A_7 109.5 . . ?
C4_7 C7_7 H7B_7 109.5 . . ?
H7A_7 C7_7 H7B_7 109.5 . . ?
C4_7 C7_7 H7C_7 109.5 . . ?
H7A_7 C7_7 H7C_7 109.5 . . ?
H7B_7 C7_7 H7C_7 109.5 . . ?
C3_7 C8_7 H8A_7 109.5 . . ?
C3_7 C8_7 H8B_7 109.5 . . ?
H8A_7 C8_7 H8B_7 109.5 . . ?
C3_7 C8_7 H8C_7 109.5 . . ?
H8A_7 C8_7 H8C_7 109.5 . . ?
H8B_7 C8_7 H8C_7 109.5 . . ?
C2_7 C9_7 H9A_7 109.5 . . ?
C2_7 C9_7 H9B_7 109.5 . . ?
H9A_7 C9_7 H9B_7 109.5 . . ?
C2_7 C9_7 H9C_7 109.5 . . ?
H9A_7 C9_7 H9C_7 109.5 . . ?
H9B_7 C9_7 H9C_7 109.5 . . ?
C1_7 C10_7 H10A_7 109.5 . . ?
C1_7 C10_7 H10B_7 109.5 . . ?
H10A_7 C10_7 H10B_7 109.5 . . ?
C1_7 C10_7 H10C_7 109.5 . . ?
H10A_7 C10_7 H10C_7 109.5 . . ?
H10B_7 C10_7 H10C_7 109.5 . . ?
C2_8 C1_8 C5_8 108.4(6) . . ?
C2_8 C1_8 C10_8 126.0(8) . . ?
C5_8 C1_8 C10_8 125.5(8) . . ?
C2_8 C1_8 Al3 72.4(4) . . ?
C5_8 C1_8 Al3 70.2(4) . . ?
C10_8 C1_8 Al3 124.5(5) . . ?
C1_8 C2_8 C3_8 108.7(6) . . ?
C1_8 C2_8 C9_8 125.9(7) . . ?
C3_8 C2_8 C9_8 125.4(7) . . ?
C1_8 C2_8 Al3 71.6(4) . . ?
C3_8 C2_8 Al3 70.3(3) . . ?
C9_8 C2_8 Al3 125.7(5) . . ?
C2_8 C3_8 C4_8 107.7(5) . . ?
C2_8 C3_8 C8_8 126.3(7) . . ?
C4_8 C3_8 C8_8 125.9(6) . . ?
C2_8 C3_8 Al3 73.0(3) . . ?
C4_8 C3_8 Al3 69.5(4) . . ?
C8_8 C3_8 Al3 125.3(5) . . ?
C5_8 C4_8 C3_8 107.0(6) . . ?
C5_8 C4_8 C7_8 127.8(7) . . ?
C3_8 C4_8 C7_8 125.1(7) . . ?
C5_8 C4_8 Al3 72.5(4) . . ?
C3_8 C4_8 Al3 72.6(4) . . ?
C7_8 C4_8 Al3 123.2(5) . . ?
C4_8 C5_8 C1_8 108.2(6) . . ?
C4_8 C5_8 C6_8 125.6(8) . . ?
C1_8 C5_8 C6_8 126.3(8) . . ?
C4_8 C5_8 Al3 70.0(4) . . ?
C1_8 C5_8 Al3 72.8(4) . . ?
C6_8 C5_8 Al3 123.6(6) . . ?
C5_8 C6_8 H6A_8 109.5 . . ?
C5_8 C6_8 H6B_8 109.5 . . ?
H6A_8 C6_8 H6B_8 109.5 . . ?
C5_8 C6_8 H6C_8 109.5 . . ?
H6A_8 C6_8 H6C_8 109.5 . . ?
H6B_8 C6_8 H6C_8 109.5 . . ?
C4_8 C7_8 H7A_8 109.5 . . ?
C4_8 C7_8 H7B_8 109.5 . . ?
H7A_8 C7_8 H7B_8 109.5 . . ?
C4_8 C7_8 H7C_8 109.5 . . ?
H7A_8 C7_8 H7C_8 109.5 . . ?
H7B_8 C7_8 H7C_8 109.5 . . ?
C3_8 C8_8 H8A_8 109.5 . . ?
C3_8 C8_8 H8B_8 109.5 . . ?
H8A_8 C8_8 H8B_8 109.5 . . ?
C3_8 C8_8 H8C_8 109.5 . . ?
H8A_8 C8_8 H8C_8 109.5 . . ?
H8B_8 C8_8 H8C_8 109.5 . . ?
C2_8 C9_8 H9A_8 109.5 . . ?
C2_8 C9_8 H9B_8 109.5 . . ?
H9A_8 C9_8 H9B_8 109.5 . . ?
C2_8 C9_8 H9C_8 109.5 . . ?
H9A_8 C9_8 H9C_8 109.5 . . ?
H9B_8 C9_8 H9C_8 109.5 . . ?
C1_8 C10_8 H10A_8 109.5 . . ?
C1_8 C10_8 H10B_8 109.5 . . ?
H10A_8 C10_8 H10B_8 109.5 . . ?
C1_8 C10_8 H10C_8 109.5 . . ?
H10A_8 C10_8 H10C_8 109.5 . . ?
H10B_8 C10_8 H10C_8 109.5 . . ?
C5_9 C1_9 C2_9 107.5(7) . . ?
C5_9 C1_9 C10_9 124.1(9) . . ?
C2_9 C1_9 C10_9 128.4(9) . . ?
C5_9 C1_9 Al1 72.8(5) . . ?
C2_9 C1_9 Al1 70.0(4) . . ?
C10_9 C1_9 Al1 122.8(6) . . ?
C1_9 C2_9 C3_9 107.7(7) . . ?
C1_9 C2_9 C9_9 126.1(10) . . ?
C3_9 C2_9 C9_9 126.2(10) . . ?
C1_9 C2_9 Al1 72.0(5) . . ?
C3_9 C2_9 Al1 72.3(5) . . ?
C9_9 C2_9 Al1 123.2(7) . . ?
C4_9 C3_9 C2_9 108.3(7) . . ?
C4_9 C3_9 C8_9 124.2(9) . . ?
C2_9 C3_9 C8_9 127.3(10) . . ?
C4_9 C3_9 Al1 73.2(5) . . ?
C2_9 C3_9 Al1 69.7(4) . . ?
C8_9 C3_9 Al1 126.6(7) . . ?
C3_9 C4_9 C5_9 108.1(7) . . ?
C3_9 C4_9 C7_9 126.8(9) . . ?
C5_9 C4_9 C7_9 125.0(9) . . ?
C3_9 C4_9 Al1 70.1(5) . . ?
C5_9 C4_9 Al1 71.2(5) . . ?
C7_9 C4_9 Al1 127.2(7) . . ?
C4_9 C5_9 C1_9 108.4(7) . . ?
C4_9 C5_9 C6_9 125.4(9) . . ?
C1_9 C5_9 C6_9 126.2(9) . . ?
C4_9 C5_9 Al1 72.0(5) . . ?
C1_9 C5_9 Al1 69.9(5) . . ?
C6_9 C5_9 Al1 125.5(7) . . ?
C5_9 C6_9 H6A_9 109.5 . . ?
C5_9 C6_9 H6B_9 109.5 . . ?
H6A_9 C6_9 H6B_9 109.5 . . ?
C5_9 C6_9 H6C_9 109.5 . . ?
H6A_9 C6_9 H6C_9 109.5 . . ?
H6B_9 C6_9 H6C_9 109.5 . . ?
C4_9 C7_9 H7A_9 109.5 . . ?
C4_9 C7_9 H7B_9 109.5 . . ?
H7A_9 C7_9 H7B_9 109.5 . . ?
C4_9 C7_9 H7C_9 109.5 . . ?
H7A_9 C7_9 H7C_9 109.5 . . ?
H7B_9 C7_9 H7C_9 109.5 . . ?
C3_9 C8_9 H8A_9 109.5 . . ?
C3_9 C8_9 H8B_9 109.5 . . ?
H8A_9 C8_9 H8B_9 109.5 . . ?
C3_9 C8_9 H8C_9 109.5 . . ?
H8A_9 C8_9 H8C_9 109.5 . . ?
H8B_9 C8_9 H8C_9 109.5 . . ?
C2_9 C9_9 H9A_9 109.5 . . ?
C2_9 C9_9 H9B_9 109.5 . . ?
H9A_9 C9_9 H9B_9 109.5 . . ?
C2_9 C9_9 H9C_9 109.5 . . ?
H9A_9 C9_9 H9C_9 109.5 . . ?
H9B_9 C9_9 H9C_9 109.5 . . ?
C1_9 C10_9 H10A_9 109.5 . . ?
C1_9 C10_9 H10B_9 109.5 . . ?
H10A_9 C10_9 H10B_9 109.5 . . ?
C1_9 C10_9 H10C_9 109.5 . . ?
H10A_9 C10_9 H10C_9 109.5 . . ?
H10B_9 C10_9 H10C_9 109.5 . . ?
C5_10 C1_10 C2_10 108.9(7) . . ?
C5_10 C1_10 C10_10 125.6(8) . . ?
C2_10 C1_10 C10_10 125.5(7) . . ?
C5_10 C1_10 Al7 71.7(5) . . ?
C2_10 C1_10 Al7 71.1(4) . . ?
C10_10 C1_10 Al7 125.5(6) . . ?
C1_10 C2_10 C3_10 108.1(6) . . ?
C1_10 C2_10 C9_10 123.9(8) . . ?
C3_10 C2_10 C9_10 127.9(9) . . ?
C1_10 C2_10 Al7 71.9(4) . . ?
C3_10 C2_10 Al7 71.3(4) . . ?
C9_10 C2_10 Al7 125.4(7) . . ?
C2_10 C3_10 C4_10 107.1(7) . . ?
C2_10 C3_10 C8_10 125.4(10) . . ?
C4_10 C3_10 C8_10 127.5(10) . . ?
C2_10 C3_10 Al7 71.2(4) . . ?
C4_10 C3_10 Al7 71.0(5) . . ?
C8_10 C3_10 Al7 124.2(7) . . ?
C5_10 C4_10 C3_10 108.1(7) . . ?
C5_10 C4_10 C7_10 126.0(10) . . ?
C3_10 C4_10 C7_10 125.9(10) . . ?
C5_10 C4_10 Al7 72.1(5) . . ?
C3_10 C4_10 Al7 71.3(5) . . ?
C7_10 C4_10 Al7 123.1(7) . . ?
C1_10 C5_10 C4_10 107.8(7) . . ?
C1_10 C5_10 C6_10 126.8(9) . . ?
C4_10 C5_10 C6_10 125.3(8) . . ?
C1_10 C5_10 Al7 71.5(5) . . ?
C4_10 C5_10 Al7 70.7(5) . . ?
C6_10 C5_10 Al7 124.0(7) . . ?
C5_10 C6_10 H6A_10 109.5 . . ?
C5_10 C6_10 H6B_10 109.5 . . ?
H6A_10 C6_10 H6B_10 109.5 . . ?
C5_10 C6_10 H6C_10 109.5 . . ?
H6A_10 C6_10 H6C_10 109.5 . . ?
H6B_10 C6_10 H6C_10 109.5 . . ?
C4_10 C7_10 H7A_10 109.5 . . ?
C4_10 C7_10 H7B_10 109.5 . . ?
H7A_10 C7_10 H7B_10 109.5 . . ?
C4_10 C7_10 H7C_10 109.5 . . ?
H7A_10 C7_10 H7C_10 109.5 . . ?
H7B_10 C7_10 H7C_10 109.5 . . ?
C3_10 C8_10 H8A_10 109.5 . . ?
C3_10 C8_10 H8B_10 109.5 . . ?
H8A_10 C8_10 H8B_10 109.5 . . ?
C3_10 C8_10 H8C_10 109.5 . . ?
H8A_10 C8_10 H8C_10 109.5 . . ?
H8B_10 C8_10 H8C_10 109.5 . . ?
C2_10 C9_10 H9A_10 109.5 . . ?
C2_10 C9_10 H9B_10 109.5 . . ?
H9A_10 C9_10 H9B_10 109.5 . . ?
C2_10 C9_10 H9C_10 109.5 . . ?
H9A_10 C9_10 H9C_10 109.5 . . ?
H9B_10 C9_10 H9C_10 109.5 . . ?
C1_10 C10_10 H10A_10 109.5 . . ?
C1_10 C10_10 H10B_10 109.5 . . ?
H10A_10 C10_10 H10B_10 109.5 . . ?
C1_10 C10_10 H10C_10 109.5 . . ?
H10A_10 C10_10 H10C_10 109.5 . . ?
H10B_10 C10_10 H10C_10 109.5 . . ?
C2_11 C1_11 C5_11 106.7(6) . . ?
C2_11 C1_11 C10_11 125.6(7) . . ?
C5_11 C1_11 C10_11 127.8(7) . . ?
C2_11 C1_11 Al8 71.5(3) . . ?
C5_11 C1_11 Al8 69.9(4) . . ?
C10_11 C1_11 Al8 123.2(5) . . ?
C1_11 C2_11 C3_11 109.7(6) . . ?
C1_11 C2_11 C9_11 125.1(6) . . ?
C3_11 C2_11 C9_11 125.2(6) . . ?
C1_11 C2_11 Al8 71.8(3) . . ?
C3_11 C2_11 Al8 71.7(3) . . ?
C9_11 C2_11 Al8 122.7(4) . . ?
C4_11 C3_11 C2_11 107.5(6) . . ?
C4_11 C3_11 C8_11 127.1(7) . . ?
C2_11 C3_11 C8_11 125.4(6) . . ?
C4_11 C3_11 Al8 70.5(4) . . ?
C2_11 C3_11 Al8 71.4(3) . . ?
C8_11 C3_11 Al8 123.6(5) . . ?
C3_11 C4_11 C5_11 108.3(6) . . ?
C3_11 C4_11 C7_11 126.6(8) . . ?
C5_11 C4_11 C7_11 125.0(7) . . ?
C3_11 C4_11 Al8 72.6(4) . . ?
C5_11 C4_11 Al8 71.0(4) . . ?
C7_11 C4_11 Al8 125.5(5) . . ?
C4_11 C5_11 C1_11 107.8(6) . . ?
C4_11 C5_11 C6_11 126.8(8) . . ?
C1_11 C5_11 C6_11 125.2(8) . . ?
C4_11 C5_11 Al8 71.3(4) . . ?
C1_11 C5_11 Al8 72.3(4) . . ?
C6_11 C5_11 Al8 125.9(6) . . ?
C5_11 C6_11 H6A_11 109.5 . . ?
C5_11 C6_11 H6B_11 109.5 . . ?
H6A_11 C6_11 H6B_11 109.5 . . ?
C5_11 C6_11 H6C_11 109.5 . . ?
H6A_11 C6_11 H6C_11 109.5 . . ?
H6B_11 C6_11 H6C_11 109.5 . . ?
C4_11 C7_11 H7A_11 109.5 . . ?
C4_11 C7_11 H7B_11 109.5 . . ?
H7A_11 C7_11 H7B_11 109.5 . . ?
C4_11 C7_11 H7C_11 109.5 . . ?
H7A_11 C7_11 H7C_11 109.5 . . ?
H7B_11 C7_11 H7C_11 109.5 . . ?
C3_11 C8_11 H8A_11 109.5 . . ?
C3_11 C8_11 H8B_11 109.5 . . ?
H8A_11 C8_11 H8B_11 109.5 . . ?
C3_11 C8_11 H8C_11 109.5 . . ?
H8A_11 C8_11 H8C_11 109.5 . . ?
H8B_11 C8_11 H8C_11 109.5 . . ?
C2_11 C9_11 H9A_11 109.5 . . ?
C2_11 C9_11 H9B_11 109.5 . . ?
H9A_11 C9_11 H9B_11 109.5 . . ?
C2_11 C9_11 H9C_11 109.5 . . ?
H9A_11 C9_11 H9C_11 109.5 . . ?
H9B_11 C9_11 H9C_11 109.5 . . ?
C1_11 C10_11 H10A_11 109.5 . . ?
C1_11 C10_11 H10B_11 109.5 . . ?
H10A_11 C10_11 H10B_11 109.5 . . ?
C1_11 C10_11 H10C_11 109.5 . . ?
H10A_11 C10_11 H10C_11 109.5 . . ?
H10B_11 C10_11 H10C_11 109.5 . . ?
C2_12 C1_12 C5_12 108.0(6) . . ?
C2_12 C1_12 C10_12 125.1(7) . . ?
C5_12 C1_12 C10_12 126.9(7) . . ?
C2_12 C1_12 Al9 71.2(4) . . ?
C5_12 C1_12 Al9 70.9(4) . . ?
C10_12 C1_12 Al9 123.0(5) . . ?
C1_12 C2_12 C3_12 108.6(6) . . ?
C1_12 C2_12 C9_12 124.9(8) . . ?
C3_12 C2_12 C9_12 126.5(8) . . ?
C1_12 C2_12 Al9 72.1(4) . . ?
C3_12 C2_12 Al9 71.5(4) . . ?
C9_12 C2_12 Al9 122.0(5) . . ?
C2_12 C3_12 C4_12 107.8(6) . . ?
C2_12 C3_12 C8_12 126.7(7) . . ?
C4_12 C3_12 C8_12 125.5(7) . . ?
C2_12 C3_12 Al9 71.6(4) . . ?
C4_12 C3_12 Al9 70.6(4) . . ?
C8_12 C3_12 Al9 122.8(5) . . ?
C3_12 C4_12 C5_12 107.4(6) . . ?
C3_12 C4_12 C7_12 126.8(8) . . ?
C5_12 C4_12 C7_12 125.5(7) . . ?
C3_12 C4_12 Al9 72.0(4) . . ?
C5_12 C4_12 Al9 71.8(4) . . ?
C7_12 C4_12 Al9 126.8(5) . . ?
C1_12 C5_12 C4_12 108.1(6) . . ?
C1_12 C5_12 C6_12 127.6(7) . . ?
C4_12 C5_12 C6_12 124.1(7) . . ?
C1_12 C5_12 Al9 72.3(4) . . ?
C4_12 C5_12 Al9 70.7(4) . . ?
C6_12 C5_12 Al9 125.7(6) . . ?
C5_12 C6_12 H6A_12 109.5 . . ?
C5_12 C6_12 H6B_12 109.5 . . ?
H6A_12 C6_12 H6B_12 109.5 . . ?
C5_12 C6_12 H6C_12 109.5 . . ?
H6A_12 C6_12 H6C_12 109.5 . . ?
H6B_12 C6_12 H6C_12 109.5 . . ?
C4_12 C7_12 H7A_12 109.5 . . ?
C4_12 C7_12 H7B_12 109.5 . . ?
H7A_12 C7_12 H7B_12 109.5 . . ?
C4_12 C7_12 H7C_12 109.5 . . ?
H7A_12 C7_12 H7C_12 109.5 . . ?
H7B_12 C7_12 H7C_12 109.5 . . ?
C3_12 C8_12 H8A_12 109.5 . . ?
C3_12 C8_12 H8B_12 109.5 . . ?
H8A_12 C8_12 H8B_12 109.5 . . ?
C3_12 C8_12 H8C_12 109.5 . . ?
H8A_12 C8_12 H8C_12 109.5 . . ?
H8B_12 C8_12 H8C_12 109.5 . . ?
C2_12 C9_12 H9A_12 109.5 . . ?
C2_12 C9_12 H9B_12 109.5 . . ?
H9A_12 C9_12 H9B_12 109.5 . . ?
C2_12 C9_12 H9C_12 109.5 . . ?
H9A_12 C9_12 H9C_12 109.5 . . ?
H9B_12 C9_12 H9C_12 109.5 . . ?
C1_12 C10_12 H10A_12 109.5 . . ?
C1_12 C10_12 H10B_12 109.5 . . ?
H10A_12 C10_12 H10B_12 109.5 . . ?
C1_12 C10_12 H10C_12 109.5 . . ?
H10A_12 C10_12 H10C_12 109.5 . . ?
H10B_12 C10_12 H10C_12 109.5 . . ?
C1_16 O1_16 Al14 150.0(10) . . ?
O1_16 C1_16 C2_16 112.2(9) . . ?
O1_16 C1_16 C4_16 109.3(9) . . ?
C2_16 C1_16 C4_16 109.6(8) . . ?
O1_16 C1_16 C3_16 108.9(9) . . ?
C2_16 C1_16 C3_16 109.8(8) . . ?
C4_16 C1_16 C3_16 106.9(8) . . ?
F3_16 C2_16 F1_16 106.9(9) . . ?
F3_16 C2_16 F2_16 107.6(9) . . ?
F1_16 C2_16 F2_16 109.6(10) . . ?
F3_16 C2_16 C1_16 111.2(8) . . ?
F1_16 C2_16 C1_16 109.6(9) . . ?
F2_16 C2_16 C1_16 111.7(8) . . ?
F4_16 C3_16 F6_16 107.9(9) . . ?
F4_16 C3_16 F5_16 107.6(10) . . ?
F6_16 C3_16 F5_16 111.2(10) . . ?
F4_16 C3_16 C1_16 110.0(9) . . ?
F6_16 C3_16 C1_16 110.6(9) . . ?
F5_16 C3_16 C1_16 109.5(9) . . ?
F9_16 C4_16 F8_16 111.0(10) . . ?
F9_16 C4_16 F7_16 107.9(10) . . ?
F8_16 C4_16 F7_16 107.0(9) . . ?
F9_16 C4_16 C1_16 110.6(9) . . ?
F8_16 C4_16 C1_16 110.7(9) . . ?
F7_16 C4_16 C1_16 109.5(9) . . ?
C1_17 O1_17 Al14 151.8(6) . . ?
O1_17 C1_17 C4_17 110.4(7) . . ?
O1_17 C1_17 C2_17 109.6(7) . . ?
C4_17 C1_17 C2_17 111.7(7) . . ?
O1_17 C1_17 C3_17 110.2(7) . . ?
C4_17 C1_17 C3_17 107.2(7) . . ?
C2_17 C1_17 C3_17 107.7(7) . . ?
F3_17 C2_17 F2_17 108.8(8) . . ?
F3_17 C2_17 F1_17 105.9(9) . . ?
F2_17 C2_17 F1_17 109.3(9) . . ?
F3_17 C2_17 C1_17 111.0(8) . . ?
F2_17 C2_17 C1_17 112.8(8) . . ?
F1_17 C2_17 C1_17 108.7(8) . . ?
F4_17 C3_17 F5_17 108.5(9) . . ?
F4_17 C3_17 F6_17 107.8(9) . . ?
F5_17 C3_17 F6_17 108.5(8) . . ?
F4_17 C3_17 C1_17 110.7(8) . . ?
F5_17 C3_17 C1_17 110.1(8) . . ?
F6_17 C3_17 C1_17 111.3(8) . . ?
F7_17 C4_17 F9_17 109.2(10) . . ?
F7_17 C4_17 F8_17 107.7(9) . . ?
F9_17 C4_17 F8_17 106.9(9) . . ?
F7_17 C4_17 C1_17 111.9(9) . . ?
F9_17 C4_17 C1_17 108.8(8) . . ?
F8_17 C4_17 C1_17 112.2(8) . . ?
C1_18 O1_18 Al14 144.8(8) . . ?
O1_18 C1_18 C4_18 114.0(10) . . ?
O1_18 C1_18 C2_18 112.9(9) . . ?
C4_18 C1_18 C2_18 109.5(8) . . ?
O1_18 C1_18 C3_18 106.4(8) . . ?
C4_18 C1_18 C3_18 107.9(8) . . ?
C2_18 C1_18 C3_18 105.7(8) . . ?
F1_18 C2_18 F2_18 109.6(10) . . ?
F1_18 C2_18 F3_18 103.8(10) . . ?
F2_18 C2_18 F3_18 109.8(10) . . ?
F1_18 C2_18 C1_18 111.2(9) . . ?
F2_18 C2_18 C1_18 111.9(10) . . ?
F3_18 C2_18 C1_18 110.1(9) . . ?
F5_18 C3_18 F4_18 105.9(10) . . ?
F5_18 C3_18 F6_18 109.5(11) . . ?
F4_18 C3_18 F6_18 115.9(12) . . ?
F5_18 C3_18 C1_18 108.8(9) . . ?
F4_18 C3_18 C1_18 107.6(9) . . ?
F6_18 C3_18 C1_18 108.9(11) . . ?
F7_18 C4_18 F8_18 109.0(10) . . ?
F7_18 C4_18 F9_18 105.6(11) . . ?
F8_18 C4_18 F9_18 104.2(10) . . ?
F7_18 C4_18 C1_18 112.2(9) . . ?
F8_18 C4_18 C1_18 113.7(10) . . ?
F9_18 C4_18 C1_18 111.6(9) . . ?
C1_19 O1_19 Al14 150.5(14) . . ?
O1_19 C1_19 C2_19 109.6(11) . . ?
O1_19 C1_19 C3_19 110.4(10) . . ?
C2_19 C1_19 C3_19 110.2(9) . . ?
O1_19 C1_19 C4_19 105.8(11) . . ?
C2_19 C1_19 C4_19 110.6(9) . . ?
C3_19 C1_19 C4_19 110.1(9) . . ?
F2_19 C2_19 F1_19 100.6(11) . . ?
F2_19 C2_19 F3_19 109.6(12) . . ?
F1_19 C2_19 F3_19 110.7(12) . . ?
F2_19 C2_19 C1_19 115.6(11) . . ?
F1_19 C2_19 C1_19 110.4(10) . . ?
F3_19 C2_19 C1_19 109.6(10) . . ?
F5_19 C3_19 F4_19 104.5(12) . . ?
F5_19 C3_19 F6_19 98.7(11) . . ?
F4_19 C3_19 F6_19 112.3(11) . . ?
F5_19 C3_19 C1_19 108.9(10) . . ?
F4_19 C3_19 C1_19 113.5(10) . . ?
F6_19 C3_19 C1_19 117.0(11) . . ?
F7_19 C4_19 F8_19 106.1(12) . . ?
F7_19 C4_19 F9_19 112.9(12) . . ?
F8_19 C4_19 F9_19 107.7(11) . . ?
F7_19 C4_19 C1_19 108.3(11) . . ?
F8_19 C4_19 C1_19 110.8(11) . . ?
F9_19 C4_19 C1_19 110.9(10) . . ?
C1_20 O1_20 Al12 153.8(8) . . ?
O1_20 C1_20 C3_20 111.2(8) . . ?
O1_20 C1_20 C4_20 111.6(7) . . ?
C3_20 C1_20 C4_20 108.4(7) . . ?
O1_20 C1_20 C2_20 106.0(7) . . ?
C3_20 C1_20 C2_20 109.9(7) . . ?
C4_20 C1_20 C2_20 109.7(7) . . ?
F3_20 C2_20 F1_20 111.1(9) . . ?
F3_20 C2_20 F2_20 103.7(8) . . ?
F1_20 C2_20 F2_20 109.6(8) . . ?
F3_20 C2_20 C1_20 109.7(8) . . ?
F1_20 C2_20 C1_20 110.7(7) . . ?
F2_20 C2_20 C1_20 111.9(8) . . ?
F6_20 C3_20 F5_20 103.9(9) . . ?
F6_20 C3_20 F4_20 113.0(10) . . ?
F5_20 C3_20 F4_20 107.8(9) . . ?
F6_20 C3_20 C1_20 112.0(9) . . ?
F5_20 C3_20 C1_20 112.0(8) . . ?
F4_20 C3_20 C1_20 108.1(8) . . ?
F9_20 C4_20 F8_20 108.9(9) . . ?
F9_20 C4_20 F7_20 108.1(8) . . ?
F8_20 C4_20 F7_20 108.3(8) . . ?
F9_20 C4_20 C1_20 109.6(8) . . ?
F8_20 C4_20 C1_20 111.1(8) . . ?
F7_20 C4_20 C1_20 110.8(8) . . ?
C1_21 O1_21 Al12 147.8(9) . . ?
O1_21 C1_21 C3_21 112.5(9) . . ?
O1_21 C1_21 C4_21 108.5(9) . . ?
C3_21 C1_21 C4_21 108.9(9) . . ?
O1_21 C1_21 C2_21 109.8(9) . . ?
C3_21 C1_21 C2_21 107.2(9) . . ?
C4_21 C1_21 C2_21 109.9(9) . . ?
F1_21 C2_21 F2_21 110.3(11) . . ?
F1_21 C2_21 F3_21 105.8(12) . . ?
F2_21 C2_21 F3_21 109.4(12) . . ?
F1_21 C2_21 C1_21 110.4(10) . . ?
F2_21 C2_21 C1_21 111.7(11) . . ?
F3_21 C2_21 C1_21 109.1(10) . . ?
F4_21 C3_21 F5_21 104.6(11) . . ?
F4_21 C3_21 F6_21 108.0(10) . . ?
F5_21 C3_21 F6_21 107.6(10) . . ?
F4_21 C3_21 C1_21 111.0(9) . . ?
F5_21 C3_21 C1_21 112.3(9) . . ?
F6_21 C3_21 C1_21 113.0(10) . . ?
F9_21 C4_21 F7_21 107.0(12) . . ?
F9_21 C4_21 F8_21 106.9(10) . . ?
F7_21 C4_21 F8_21 107.5(12) . . ?
F9_21 C4_21 C1_21 110.6(9) . . ?
F7_21 C4_21 C1_21 113.0(12) . . ?
F8_21 C4_21 C1_21 111.6(10) . . ?
C1_22 O1_22 Al12 151.8(12) . . ?
O1_22 C1_22 C3_22 113.0(11) . . ?
O1_22 C1_22 C2_22 108.9(10) . . ?
C3_22 C1_22 C2_22 107.8(10) . . ?
O1_22 C1_22 C4_22 106.4(10) . . ?
C3_22 C1_22 C4_22 111.3(10) . . ?
C2_22 C1_22 C4_22 109.5(10) . . ?
F2_22 C2_22 F1_22 108.7(11) . . ?
F2_22 C2_22 F3_22 109.4(11) . . ?
F1_22 C2_22 F3_22 104.1(11) . . ?
F2_22 C2_22 C1_22 111.6(10) . . ?
F1_22 C2_22 C1_22 109.1(10) . . ?
F3_22 C2_22 C1_22 113.7(10) . . ?
F4_22 C3_22 F6_22 104.3(14) . . ?
F4_22 C3_22 F5_22 105.5(15) . . ?
F6_22 C3_22 F5_22 108.6(13) . . ?
F4_22 C3_22 C1_22 114.9(13) . . ?
F6_22 C3_22 C1_22 113.4(14) . . ?
F5_22 C3_22 C1_22 109.7(11) . . ?
F8_22 C4_22 F9_22 108.8(13) . . ?
F8_22 C4_22 F7_22 109.2(13) . . ?
F9_22 C4_22 F7_22 105.7(14) . . ?
F8_22 C4_22 C1_22 112.5(12) . . ?
F9_22 C4_22 C1_22 112.6(12) . . ?
F7_22 C4_22 C1_22 107.7(12) . . ?
C1_23 O1_23 Al12 148.6(17) . . ?
O1_23 C1_23 C2_23 111.3(12) . . ?
O1_23 C1_23 C4_23 108.9(11) . . ?
C2_23 C1_23 C4_23 109.5(9) . . ?
O1_23 C1_23 C3_23 109.6(11) . . ?
C2_23 C1_23 C3_23 108.5(8) . . ?
C4_23 C1_23 C3_23 109.0(8) . . ?
F3_23 C2_23 F2_23 107.5(13) . . ?
F3_23 C2_23 F1_23 106.5(12) . . ?
F2_23 C2_23 F1_23 106.3(11) . . ?
F3_23 C2_23 C1_23 110.9(12) . . ?
F2_23 C2_23 C1_23 113.6(12) . . ?
F1_23 C2_23 C1_23 111.7(10) . . ?
F6_23 C3_23 F5_23 108.0(10) . . ?
F6_23 C3_23 F4_23 110.3(10) . . ?
F5_23 C3_23 F4_23 103.7(10) . . ?
F6_23 C3_23 C1_23 113.1(9) . . ?
F5_23 C3_23 C1_23 111.8(9) . . ?
F4_23 C3_23 C1_23 109.6(9) . . ?
F9_23 C4_23 F7_23 103.7(11) . . ?
F9_23 C4_23 F8_23 108.9(10) . . ?
F7_23 C4_23 F8_23 110.4(12) . . ?
F9_23 C4_23 C1_23 111.2(9) . . ?
F7_23 C4_23 C1_23 110.7(10) . . ?
F8_23 C4_23 C1_23 111.7(9) . . ?
C1_24 O1_24 Al11 150.1(6) . . ?
O1_24 C1_24 C3_24 104.6(6) . . ?
O1_24 C1_24 C4_24 110.1(6) . . ?
C3_24 C1_24 C4_24 111.0(6) . . ?
O1_24 C1_24 C2_24 114.8(7) . . ?
C3_24 C1_24 C2_24 109.1(6) . . ?
C4_24 C1_24 C2_24 107.3(6) . . ?
F1_24 C2_24 F3_24 107.9(7) . . ?
F1_24 C2_24 F2_24 107.7(6) . . ?
F3_24 C2_24 F2_24 107.3(7) . . ?
F1_24 C2_24 C1_24 111.9(6) . . ?
F3_24 C2_24 C1_24 109.2(7) . . ?
F2_24 C2_24 C1_24 112.6(6) . . ?
F6_24 C3_24 F4_24 102.8(7) . . ?
F6_24 C3_24 F5_24 108.6(7) . . ?
F4_24 C3_24 F5_24 109.3(7) . . ?
F6_24 C3_24 C1_24 113.1(7) . . ?
F4_24 C3_24 C1_24 114.4(7) . . ?
F5_24 C3_24 C1_24 108.5(7) . . ?
F9_24 C4_24 F8_24 108.8(7) . . ?
F9_24 C4_24 F7_24 108.9(7) . . ?
F8_24 C4_24 F7_24 105.2(7) . . ?
F9_24 C4_24 C1_24 112.6(7) . . ?
F8_24 C4_24 C1_24 112.1(6) . . ?
F7_24 C4_24 C1_24 108.9(7) . . ?
C1_25 O1_25 Al11 146.7(4) . . ?
O1_25 C1_25 C4_25 106.8(5) . . ?
O1_25 C1_25 C2_25 109.6(5) . . ?
C4_25 C1_25 C2_25 110.0(5) . . ?
O1_25 C1_25 C3_25 112.1(5) . . ?
C4_25 C1_25 C3_25 109.9(6) . . ?
C2_25 C1_25 C3_25 108.4(6) . . ?
F3_25 C2_25 F1_25 107.4(7) . . ?
F3_25 C2_25 F2_25 108.0(6) . . ?
F1_25 C2_25 F2_25 106.6(6) . . ?
F3_25 C2_25 C1_25 112.4(5) . . ?
F1_25 C2_25 C1_25 110.9(6) . . ?
F2_25 C2_25 C1_25 111.4(6) . . ?
F4_25 C3_25 F6_25 109.8(7) . . ?
F4_25 C3_25 F5_25 105.8(6) . . ?
F6_25 C3_25 F5_25 106.8(6) . . ?
F4_25 C3_25 C1_25 109.6(6) . . ?
F6_25 C3_25 C1_25 113.3(6) . . ?
F5_25 C3_25 C1_25 111.2(6) . . ?
F9_25 C4_25 F7_25 109.0(7) . . ?
F9_25 C4_25 F8_25 108.3(6) . . ?
F7_25 C4_25 F8_25 105.4(7) . . ?
F9_25 C4_25 C1_25 112.2(6) . . ?
F7_25 C4_25 C1_25 109.1(6) . . ?
F8_25 C4_25 C1_25 112.7(6) . . ?
C1_26 O1_26 Al11 145.6(14) . . ?
O1_26 C1_26 C4_26 114.5(9) . . ?
O1_26 C1_26 C3_26 111.3(11) . . ?
C4_26 C1_26 C3_26 108.1(8) . . ?
O1_26 C1_26 C2_26 104.7(10) . . ?
C4_26 C1_26 C2_26 109.5(8) . . ?
C3_26 C1_26 C2_26 108.6(8) . . ?
F3_26 C2_26 F1_26 106.8(10) . . ?
F3_26 C2_26 F2_26 107.7(10) . . ?
F1_26 C2_26 F2_26 111.3(10) . . ?
F3_26 C2_26 C1_26 109.6(9) . . ?
F1_26 C2_26 C1_26 110.0(9) . . ?
F2_26 C2_26 C1_26 111.3(10) . . ?
F6_26 C3_26 F5_26 109.4(11) . . ?
F6_26 C3_26 F4_26 105.7(10) . . ?
F5_26 C3_26 F4_26 105.3(10) . . ?
F6_26 C3_26 C1_26 115.2(11) . . ?
F5_26 C3_26 C1_26 109.7(9) . . ?
F4_26 C3_26 C1_26 111.0(9) . . ?
F7_26 C4_26 F9_26 106.8(10) . . ?
F7_26 C4_26 F8_26 107.3(13) . . ?
F9_26 C4_26 F8_26 106.4(12) . . ?
F7_26 C4_26 C1_26 111.3(9) . . ?
F9_26 C4_26 C1_26 112.3(9) . . ?
F8_26 C4_26 C1_26 112.3(11) . . ?
C1_27 O1_27 Al11 146.9(6) . . ?
O1_27 C1_27 C2_27 110.5(7) . . ?
O1_27 C1_27 C3_27 107.4(7) . . ?
C2_27 C1_27 C3_27 110.4(7) . . ?
O1_27 C1_27 C4_27 109.3(7) . . ?
C2_27 C1_27 C4_27 110.1(7) . . ?
C3_27 C1_27 C4_27 109.1(7) . . ?
F3_27 C2_27 F2_27 107.4(10) . . ?
F3_27 C2_27 F1_27 107.5(9) . . ?
F2_27 C2_27 F1_27 106.9(10) . . ?
F3_27 C2_27 C1_27 110.7(8) . . ?
F2_27 C2_27 C1_27 112.2(9) . . ?
F1_27 C2_27 C1_27 111.9(8) . . ?
F4_27 C3_27 F6_27 109.5(9) . . ?
F4_27 C3_27 F5_27 106.7(10) . . ?
F6_27 C3_27 F5_27 107.2(9) . . ?
F4_27 C3_27 C1_27 112.3(8) . . ?
F6_27 C3_27 C1_27 110.7(9) . . ?
F5_27 C3_27 C1_27 110.2(8) . . ?
F9_27 C4_27 F8_27 107.6(10) . . ?
F9_27 C4_27 F7_27 108.6(9) . . ?
F8_27 C4_27 F7_27 107.4(10) . . ?
F9_27 C4_27 C1_27 110.7(8) . . ?
F8_27 C4_27 C1_27 111.9(9) . . ?
F7_27 C4_27 C1_27 110.5(8) . . ?
C1_28 O1_28 Al10 152.4(9) . . ?
O1_28 C1_28 C4_28 109.1(8) . . ?
O1_28 C1_28 C3_28 109.5(9) . . ?
C4_28 C1_28 C3_28 109.6(8) . . ?
O1_28 C1_28 C2_28 110.2(9) . . ?
C4_28 C1_28 C2_28 108.7(7) . . ?
C3_28 C1_28 C2_28 109.8(7) . . ?
F1_28 C2_28 F2_28 109.4(9) . . ?
F1_28 C2_28 F3_28 108.3(9) . . ?
F2_28 C2_28 F3_28 106.8(9) . . ?
F1_28 C2_28 C1_28 111.7(9) . . ?
F2_28 C2_28 C1_28 111.4(8) . . ?
F3_28 C2_28 C1_28 109.1(8) . . ?
F4_28 C3_28 F5_28 106.8(9) . . ?
F4_28 C3_28 F6_28 108.8(9) . . ?
F5_28 C3_28 F6_28 106.1(9) . . ?
F4_28 C3_28 C1_28 111.7(8) . . ?
F5_28 C3_28 C1_28 110.8(8) . . ?
F6_28 C3_28 C1_28 112.4(8) . . ?
F9_28 C4_28 F7_28 108.9(10) . . ?
F9_28 C4_28 F8_28 109.1(10) . . ?
F7_28 C4_28 F8_28 108.3(9) . . ?
F9_28 C4_28 C1_28 110.3(8) . . ?
F7_28 C4_28 C1_28 109.9(8) . . ?
F8_28 C4_28 C1_28 110.3(8) . . ?
C1_29 O1_29 Al10 152.7(8) . . ?
O1_29 C1_29 C4_29 109.6(8) . . ?
O1_29 C1_29 C2_29 109.5(8) . . ?
C4_29 C1_29 C2_29 110.5(8) . . ?
O1_29 C1_29 C3_29 108.6(8) . . ?
C4_29 C1_29 C3_29 109.7(8) . . ?
C2_29 C1_29 C3_29 109.0(7) . . ?
F3_29 C2_29 F2_29 107.4(10) . . ?
F3_29 C2_29 F1_29 107.5(8) . . ?
F2_29 C2_29 F1_29 107.9(10) . . ?
F3_29 C2_29 C1_29 112.2(8) . . ?
F2_29 C2_29 C1_29 111.5(9) . . ?
F1_29 C2_29 C1_29 110.2(8) . . ?
F4_29 C3_29 F5_29 106.8(9) . . ?
F4_29 C3_29 F6_29 108.4(9) . . ?
F5_29 C3_29 F6_29 108.4(9) . . ?
F4_29 C3_29 C1_29 110.3(8) . . ?
F5_29 C3_29 C1_29 111.3(8) . . ?
F6_29 C3_29 C1_29 111.4(8) . . ?
F9_29 C4_29 F8_29 108.8(9) . . ?
F9_29 C4_29 F7_29 106.1(10) . . ?
F8_29 C4_29 F7_29 106.5(10) . . ?
F9_29 C4_29 C1_29 111.4(8) . . ?
F8_29 C4_29 C1_29 111.9(9) . . ?
F7_29 C4_29 C1_29 111.9(9) . . ?
C1_30 O1_30 Al10 150.5(18) . . ?
O1_30 C1_30 C4_30 110.6(13) . . ?
O1_30 C1_30 C2_30 109.1(13) . . ?
C4_30 C1_30 C2_30 108.9(10) . . ?
O1_30 C1_30 C3_30 110.8(13) . . ?
C4_30 C1_30 C3_30 109.5(10) . . ?
C2_30 C1_30 C3_30 107.9(10) . . ?
F1_30 C2_30 F2_30 107.6(14) . . ?
F1_30 C2_30 F3_30 105.5(14) . . ?
F2_30 C2_30 F3_30 109.9(15) . . ?
F1_30 C2_30 C1_30 111.0(11) . . ?
F2_30 C2_30 C1_30 112.8(14) . . ?
F3_30 C2_30 C1_30 109.8(12) . . ?
F5_30 C3_30 F4_30 107.7(13) . . ?
F5_30 C3_30 F6_30 106.0(13) . . ?
F4_30 C3_30 F6_30 107.7(14) . . ?
F5_30 C3_30 C1_30 113.4(12) . . ?
F4_30 C3_30 C1_30 109.7(11) . . ?
F6_30 C3_30 C1_30 112.0(12) . . ?
F9_30 C4_30 F8_30 107.4(13) . . ?
F9_30 C4_30 F7_30 107.8(15) . . ?
F8_30 C4_30 F7_30 110.0(15) . . ?
F9_30 C4_30 C1_30 111.5(11) . . ?
F8_30 C4_30 C1_30 110.1(12) . . ?
F7_30 C4_30 C1_30 110.0(13) . . ?
C1_31 O1_31 Al13 148.2(8) . . ?
O1_31 C1_31 C2_31 111.1(9) . . ?
O1_31 C1_31 C4_31 111.3(8) . . ?
C2_31 C1_31 C4_31 110.8(8) . . ?
O1_31 C1_31 C3_31 106.7(9) . . ?
C2_31 C1_31 C3_31 106.7(8) . . ?
C4_31 C1_31 C3_31 110.0(8) . . ?
F1_31 C2_31 F3_31 107.4(10) . . ?
F1_31 C2_31 F2_31 107.9(10) . . ?
F3_31 C2_31 F2_31 103.8(9) . . ?
F1_31 C2_31 C1_31 113.5(9) . . ?
F3_31 C2_31 C1_31 112.9(8) . . ?
F2_31 C2_31 C1_31 110.7(9) . . ?
F5_31 C3_31 F6_31 105.7(10) . . ?
F5_31 C3_31 F4_31 109.1(11) . . ?
F6_31 C3_31 F4_31 106.3(11) . . ?
F5_31 C3_31 C1_31 113.3(10) . . ?
F6_31 C3_31 C1_31 110.6(10) . . ?
F4_31 C3_31 C1_31 111.4(9) . . ?
F9_31 C4_31 F7_31 104.7(10) . . ?
F9_31 C4_31 F8_31 105.0(9) . . ?
F7_31 C4_31 F8_31 106.9(10) . . ?
F9_31 C4_31 C1_31 112.6(9) . . ?
F7_31 C4_31 C1_31 112.0(9) . . ?
F8_31 C4_31 C1_31 114.9(9) . . ?
C1_32 O1_32 Al13 147.5(16) . . ?
O1_32 C1_32 C3_32 109.3(11) . . ?
O1_32 C1_32 C2_32 110.9(11) . . ?
C3_32 C1_32 C2_32 111.2(9) . . ?
O1_32 C1_32 C4_32 110.1(12) . . ?
C3_32 C1_32 C4_32 108.3(9) . . ?
C2_32 C1_32 C4_32 107.0(9) . . ?
F3_32 C2_32 F1_32 108.3(11) . . ?
F3_32 C2_32 F2_32 106.6(11) . . ?
F1_32 C2_32 F2_32 111.6(11) . . ?
F3_32 C2_32 C1_32 111.1(10) . . ?
F1_32 C2_32 C1_32 108.4(10) . . ?
F2_32 C2_32 C1_32 110.8(10) . . ?
F6_32 C3_32 F4_32 106.9(12) . . ?
F6_32 C3_32 F5_32 106.9(12) . . ?
F4_32 C3_32 F5_32 109.3(11) . . ?
F6_32 C3_32 C1_32 112.9(11) . . ?
F4_32 C3_32 C1_32 110.8(9) . . ?
F5_32 C3_32 C1_32 110.0(10) . . ?
F8_32 C4_32 F9_32 106.9(11) . . ?
F8_32 C4_32 F7_32 109.8(11) . . ?
F9_32 C4_32 F7_32 106.3(11) . . ?
F8_32 C4_32 C1_32 113.3(11) . . ?
F9_32 C4_32 C1_32 112.0(10) . . ?
F7_32 C4_32 C1_32 108.3(9) . . ?
C1_33 O1_33 Al11 152.7(17) . . ?
O1_33 C1_33 C4_33 112.5(11) . . ?
O1_33 C1_33 C2_33 106.1(11) . . ?
C4_33 C1_33 C2_33 107.8(9) . . ?
O1_33 C1_33 C3_33 109.9(12) . . ?
C4_33 C1_33 C3_33 110.4(9) . . ?
C2_33 C1_33 C3_33 110.0(9) . . ?
F2_33 C2_33 F3_33 108.4(14) . . ?
F2_33 C2_33 F1_33 109.7(15) . . ?
F3_33 C2_33 F1_33 106.5(12) . . ?
F2_33 C2_33 C1_33 112.6(13) . . ?
F3_33 C2_33 C1_33 106.8(10) . . ?
F1_33 C2_33 C1_33 112.5(10) . . ?
F5_33 C3_33 F6_33 109.3(13) . . ?
F5_33 C3_33 F4_33 108.2(12) . . ?
F6_33 C3_33 F4_33 107.2(13) . . ?
F5_33 C3_33 C1_33 110.9(10) . . ?
F6_33 C3_33 C1_33 113.6(12) . . ?
F4_33 C3_33 C1_33 107.4(10) . . ?
C3_33 F5_33 F4_54 136.6(18) . . ?
F7_33 C4_33 F9_33 106.5(12) . . ?
F7_33 C4_33 F8_33 107.0(12) . . ?
F9_33 C4_33 F8_33 106.9(12) . . ?
F7_33 C4_33 C1_33 111.0(11) . . ?
F9_33 C4_33 C1_33 113.0(10) . . ?
F8_33 C4_33 C1_33 112.0(11) . . ?
C1_34 O1_34 Al11 146.9(12) . . ?
O1_34 C1_34 C4_34 111.2(11) . . ?
O1_34 C1_34 C3_34 110.6(11) . . ?
C4_34 C1_34 C3_34 108.8(10) . . ?
O1_34 C1_34 C2_34 106.0(11) . . ?
C4_34 C1_34 C2_34 109.8(10) . . ?
C3_34 C1_34 C2_34 110.3(10) . . ?
F2_34 C2_34 F3_34 106.9(16) . . ?
F2_34 C2_34 F1_34 109.1(17) . . ?
F3_34 C2_34 F1_34 108.1(15) . . ?
F2_34 C2_34 C1_34 111.0(14) . . ?
F3_34 C2_34 C1_34 111.9(12) . . ?
F1_34 C2_34 C1_34 109.7(12) . . ?
F5_34 C3_34 F6_34 105.7(15) . . ?
F5_34 C3_34 F4_34 105.9(14) . . ?
F6_34 C3_34 F4_34 111.1(16) . . ?
F5_34 C3_34 C1_34 110.6(12) . . ?
F6_34 C3_34 C1_34 111.6(14) . . ?
F4_34 C3_34 C1_34 111.6(12) . . ?
F8_34 C4_34 F9_34 105.6(17) . . ?
F8_34 C4_34 F7_34 108.9(17) . . ?
F9_34 C4_34 F7_34 107.7(15) . . ?
F8_34 C4_34 C1_34 112.0(15) . . ?
F9_34 C4_34 C1_34 112.5(13) . . ?
F7_34 C4_34 C1_34 110.0(12) . . ?
C1_35 O1_35 Al10 147.0(10) . . ?
O1_35 C1_35 C2_35 106.9(10) . . ?
O1_35 C1_35 C4_35 113.2(10) . . ?
C2_35 C1_35 C4_35 108.5(9) . . ?
O1_35 C1_35 C3_35 109.9(10) . . ?
C2_35 C1_35 C3_35 109.9(10) . . ?
C4_35 C1_35 C3_35 108.4(10) . . ?
F1_35 C2_35 F2_35 107.8(13) . . ?
F1_35 C2_35 F3_35 108.5(14) . . ?
F2_35 C2_35 F3_35 107.1(12) . . ?
F1_35 C2_35 C1_35 111.5(13) . . ?
F2_35 C2_35 C1_35 113.0(11) . . ?
F3_35 C2_35 C1_35 108.7(10) . . ?
F4_35 C3_35 F5_35 108.9(15) . . ?
F4_35 C3_35 F6_35 106.7(11) . . ?
F5_35 C3_35 F6_35 110.1(14) . . ?
F4_35 C3_35 C1_35 110.8(11) . . ?
F5_35 C3_35 C1_35 108.9(12) . . ?
F6_35 C3_35 C1_35 111.5(11) . . ?
F7_35 C4_35 F9_35 106.7(11) . . ?
F7_35 C4_35 F8_35 108.1(11) . . ?
F9_35 C4_35 F8_35 107.8(12) . . ?
F7_35 C4_35 C1_35 111.8(10) . . ?
F9_35 C4_35 C1_35 110.3(10) . . ?
F8_35 C4_35 C1_35 112.0(11) . . ?
C1_36 O1_36 Al12 148(2) . . ?
O1_36 C1_36 C3_36 107.0(13) . . ?
O1_36 C1_36 C2_36 113.0(12) . . ?
C3_36 C1_36 C2_36 109.8(10) . . ?
O1_36 C1_36 C4_36 110.2(13) . . ?
C3_36 C1_36 C4_36 107.9(9) . . ?
C2_36 C1_36 C4_36 108.8(9) . . ?
F2_36 C2_36 F1_36 105.7(12) . . ?
F2_36 C2_36 F3_36 110.7(11) . . ?
F1_36 C2_36 F3_36 104.7(12) . . ?
F2_36 C2_36 C1_36 113.6(10) . . ?
F1_36 C2_36 C1_36 111.2(11) . . ?
F3_36 C2_36 C1_36 110.5(11) . . ?
F4_36 C3_36 F6_36 108.3(11) . . ?
F4_36 C3_36 F5_36 103.5(14) . . ?
F6_36 C3_36 F5_36 106.3(13) . . ?
F4_36 C3_36 C1_36 115.3(11) . . ?
F6_36 C3_36 C1_36 112.3(11) . . ?
F5_36 C3_36 C1_36 110.4(11) . . ?
F9_36 C4_36 F7_36 105.2(13) . . ?
F9_36 C4_36 F8_36 108.4(15) . . ?
F7_36 C4_36 F8_36 109.5(12) . . ?
F9_36 C4_36 C1_36 110.8(13) . . ?
F7_36 C4_36 C1_36 110.4(10) . . ?
F8_36 C4_36 C1_36 112.3(13) . . ?
C1_37 O1_37 Al13 146.7(11) . . ?
O1_37 C1_37 C2_37 111.2(9) . . ?
O1_37 C1_37 C3_37 109.9(10) . . ?
C2_37 C1_37 C3_37 110.7(9) . . ?
O1_37 C1_37 C4_37 104.8(9) . . ?
C2_37 C1_37 C4_37 110.2(9) . . ?
C3_37 C1_37 C4_37 109.8(9) . . ?
F3_37 C2_37 F1_37 106.9(11) . . ?
F3_37 C2_37 F2_37 107.1(11) . . ?
F1_37 C2_37 F2_37 106.5(11) . . ?
F3_37 C2_37 C1_37 112.7(9) . . ?
F1_37 C2_37 C1_37 110.7(10) . . ?
F2_37 C2_37 C1_37 112.5(10) . . ?
F5_37 C3_37 F4_37 102.5(11) . . ?
F5_37 C3_37 F6_37 109.4(10) . . ?
F4_37 C3_37 F6_37 109.2(10) . . ?
F5_37 C3_37 C1_37 108.8(10) . . ?
F4_37 C3_37 C1_37 117.7(10) . . ?
F6_37 C3_37 C1_37 108.9(9) . . ?
F8_37 C4_37 F9_37 110.9(12) . . ?
F8_37 C4_37 F7_37 102.9(12) . . ?
F9_37 C4_37 F7_37 108.0(12) . . ?
F8_37 C4_37 C1_37 112.7(10) . . ?
F9_37 C4_37 C1_37 111.1(11) . . ?
F7_37 C4_37 C1_37 110.7(10) . . ?
C1_38 O1_38 Al13 147.0(13) . . ?
O1_38 C1_38 C2_38 113.2(11) . . ?
O1_38 C1_38 C4_38 109.8(11) . . ?
C2_38 C1_38 C4_38 108.4(9) . . ?
O1_38 C1_38 C3_38 106.6(10) . . ?
C2_38 C1_38 C3_38 109.0(9) . . ?
C4_38 C1_38 C3_38 109.8(9) . . ?
F2_38 C2_38 F3_38 108.6(11) . . ?
F2_38 C2_38 F1_38 105.9(12) . . ?
F3_38 C2_38 F1_38 108.4(11) . . ?
F2_38 C2_38 C1_38 112.6(11) . . ?
F3_38 C2_38 C1_38 109.4(10) . . ?
F1_38 C2_38 C1_38 111.8(12) . . ?
F6_38 C3_38 F4_38 111.0(12) . . ?
F6_38 C3_38 F5_38 104.6(12) . . ?
F4_38 C3_38 F5_38 104.5(12) . . ?
F6_38 C3_38 C1_38 111.9(11) . . ?
F4_38 C3_38 C1_38 111.8(10) . . ?
F5_38 C3_38 C1_38 112.5(11) . . ?
F8_38 C4_38 F9_38 111.1(12) . . ?
F8_38 C4_38 F7_38 106.7(13) . . ?
F9_38 C4_38 F7_38 103.5(12) . . ?
F8_38 C4_38 C1_38 115.5(11) . . ?
F9_38 C4_38 C1_38 110.8(10) . . ?
F7_38 C4_38 C1_38 108.3(11) . . ?
C1_39 O1_39 Al13 151.6(14) . . ?
O1_39 C1_39 C2_39 114.9(12) . . ?
O1_39 C1_39 C3_39 106.2(11) . . ?
C2_39 C1_39 C3_39 108.6(10) . . ?
O1_39 C1_39 C4_39 106.6(11) . . ?
C2_39 C1_39 C4_39 108.4(10) . . ?
C3_39 C1_39 C4_39 112.2(10) . . ?
F3_39 C2_39 F1_39 107.0(15) . . ?
F3_39 C2_39 F2_39 106.6(15) . . ?
F1_39 C2_39 F2_39 103.9(13) . . ?
F3_39 C2_39 C1_39 113.8(13) . . ?
F1_39 C2_39 C1_39 112.5(12) . . ?
F2_39 C2_39 C1_39 112.3(12) . . ?
F4_39 C3_39 F6_39 101.7(13) . . ?
F4_39 C3_39 F5_39 108.2(13) . . ?
F6_39 C3_39 F5_39 105.6(13) . . ?
F4_39 C3_39 C1_39 113.8(12) . . ?
F6_39 C3_39 C1_39 111.9(12) . . ?
F5_39 C3_39 C1_39 114.6(12) . . ?
F8_39 C4_39 F9_39 100.7(13) . . ?
F8_39 C4_39 F7_39 110.2(14) . . ?
F9_39 C4_39 F7_39 104.3(13) . . ?
F8_39 C4_39 C1_39 116.0(13) . . ?
F9_39 C4_39 C1_39 114.4(12) . . ?
F7_39 C4_39 C1_39 110.3(12) . . ?
C1_40 O1_40 Al10 146.5(7) . . ?
O1_40 C1_40 C2_40 111.8(8) . . ?
O1_40 C1_40 C4_40 108.0(8) . . ?
C2_40 C1_40 C4_40 111.6(9) . . ?
O1_40 C1_40 C3_40 111.8(8) . . ?
C2_40 C1_40 C3_40 106.3(9) . . ?
C4_40 C1_40 C3_40 107.2(8) . . ?
F3_40 C2_40 F2_40 109.9(10) . . ?
F3_40 C2_40 F1_40 103.6(12) . . ?
F2_40 C2_40 F1_40 103.1(12) . . ?
F3_40 C2_40 C1_40 113.4(9) . . ?
F2_40 C2_40 C1_40 116.1(9) . . ?
F1_40 C2_40 C1_40 109.5(10) . . ?
F4_40 C3_40 F6_40 110.9(12) . . ?
F4_40 C3_40 F5_40 107.1(12) . . ?
F6_40 C3_40 F5_40 111.8(11) . . ?
F4_40 C3_40 C1_40 111.1(10) . . ?
F6_40 C3_40 C1_40 109.4(9) . . ?
F5_40 C3_40 C1_40 106.4(9) . . ?
F9_40 C4_40 F8_40 108.0(10) . . ?
F9_40 C4_40 F7_40 108.5(11) . . ?
F8_40 C4_40 F7_40 109.1(10) . . ?
F9_40 C4_40 C1_40 111.4(9) . . ?
F8_40 C4_40 C1_40 112.2(9) . . ?
F7_40 C4_40 C1_40 107.5(9) . . ?
F1_41 C1_41 C6_41 120.6(8) . . ?
F1_41 C1_41 C2_41 118.7(8) . . ?
C6_41 C1_41 C2_41 120.6(8) . . ?
F2_41 C2_41 C3_41 120.5(8) . . ?
F2_41 C2_41 C1_41 118.4(8) . . ?
C3_41 C2_41 C1_41 121.1(8) . . ?
C2_41 C3_41 C4_41 118.3(8) . . ?
C2_41 C3_41 H3_41 120.8 . . ?
C4_41 C3_41 H3_41 120.8 . . ?
C5_41 C4_41 C3_41 120.9(9) . . ?
C5_41 C4_41 H4_41 119.6 . . ?
C3_41 C4_41 H4_41 119.6 . . ?
C4_41 C5_41 C6_41 120.2(8) . . ?
C4_41 C5_41 H5_41 119.9 . . ?
C6_41 C5_41 H5_41 119.9 . . ?
C1_41 C6_41 C5_41 118.8(8) . . ?
C1_41 C6_41 H6_41 120.6 . . ?
C5_41 C6_41 H6_41 120.6 . . ?
F1_42 C1_42 C6_42 122.3(13) . . ?
F1_42 C1_42 C2_42 117.4(12) . . ?
C6_42 C1_42 C2_42 120.3(12) . . ?
F2_42 C2_42 C3_42 122.3(12) . . ?
F2_42 C2_42 C1_42 119.5(12) . . ?
C3_42 C2_42 C1_42 118.3(11) . . ?
C2_42 C3_42 C4_42 122.1(13) . . ?
C2_42 C3_42 H3_42 118.9 . . ?
C4_42 C3_42 H3_42 118.9 . . ?
C3_42 C4_42 C5_42 119.8(13) . . ?
C3_42 C4_42 H4_42 120.1 . . ?
C5_42 C4_42 H4_42 120.1 . . ?
C6_42 C5_42 C4_42 118.0(13) . . ?
C6_42 C5_42 H5_42 121.0 . . ?
C4_42 C5_42 H5_42 121.0 . . ?
C5_42 C6_42 C1_42 121.5(13) . . ?
C5_42 C6_42 H6_42 119.3 . . ?
C1_42 C6_42 H6_42 119.3 . . ?
C1_43 O1_43 Al10 154.4(16) . . ?
O1_43 C1_43 C4_43 110.7(14) . . ?
O1_43 C1_43 C3_43 107.9(13) . . ?
C4_43 C1_43 C3_43 110.0(10) . . ?
O1_43 C1_43 C2_43 111.2(13) . . ?
C4_43 C1_43 C2_43 108.8(10) . . ?
C3_43 C1_43 C2_43 108.2(10) . . ?
F3_43 C2_43 F1_43 104.5(14) . . ?
F3_43 C2_43 F2_43 110.4(14) . . ?
F1_43 C2_43 F2_43 107.5(14) . . ?
F3_43 C2_43 C1_43 112.2(12) . . ?
F1_43 C2_43 C1_43 110.8(13) . . ?
F2_43 C2_43 C1_43 111.2(12) . . ?
F6_43 C3_43 F4_43 108.0(14) . . ?
F6_43 C3_43 F5_43 109.2(15) . . ?
F4_43 C3_43 F5_43 109.0(15) . . ?
F6_43 C3_43 C1_43 112.4(12) . . ?
F4_43 C3_43 C1_43 110.1(12) . . ?
F5_43 C3_43 C1_43 108.1(14) . . ?
F9_43 C4_43 F8_43 107.7(14) . . ?
F9_43 C4_43 F7_43 111.1(16) . . ?
F8_43 C4_43 F7_43 103.8(14) . . ?
F9_43 C4_43 C1_43 110.0(12) . . ?
F8_43 C4_43 C1_43 113.4(13) . . ?
F7_43 C4_43 C1_43 110.7(13) . . ?
C1_44 O1_44 Al13 157.6(19) . . ?
O1_44 C1_44 C2_44 112.3(14) . . ?
O1_44 C1_44 C4_44 110.1(13) . . ?
C2_44 C1_44 C4_44 114.1(11) . . ?
O1_44 C1_44 C3_44 110.3(13) . . ?
C2_44 C1_44 C3_44 104.3(10) . . ?
C4_44 C1_44 C3_44 105.4(10) . . ?
F1_44 C2_44 F3_44 103.6(14) . . ?
F1_44 C2_44 F2_44 115.3(14) . . ?
F3_44 C2_44 F2_44 108.8(12) . . ?
F1_44 C2_44 C1_44 108.8(13) . . ?
F3_44 C2_44 C1_44 109.8(12) . . ?
F2_44 C2_44 C1_44 110.3(11) . . ?
F6_44 C3_44 F5_44 107.6(16) . . ?
F6_44 C3_44 F4_44 109.7(15) . . ?
F5_44 C3_44 F4_44 108.9(15) . . ?
F6_44 C3_44 C1_44 113.5(13) . . ?
F5_44 C3_44 C1_44 108.3(14) . . ?
F4_44 C3_44 C1_44 108.8(12) . . ?
F9_44 C4_44 F8_44 109.5(13) . . ?
F9_44 C4_44 F7_44 102.3(14) . . ?
F8_44 C4_44 F7_44 108.1(14) . . ?
F9_44 C4_44 C1_44 116.0(12) . . ?
F8_44 C4_44 C1_44 111.7(11) . . ?
F7_44 C4_44 C1_44 108.7(13) . . ?
C1_45 O1_45 Al10 149.7(10) . . ?
O1_45 C1_45 C2_45 112.3(9) . . ?
O1_45 C1_45 C3_45 109.2(10) . . ?
C2_45 C1_45 C3_45 110.1(10) . . ?
O1_45 C1_45 C4_45 108.2(10) . . ?
C2_45 C1_45 C4_45 110.5(9) . . ?
C3_45 C1_45 C4_45 106.4(9) . . ?
F2_45 C2_45 F1_45 101.8(14) . . ?
F2_45 C2_45 F3_45 112.6(12) . . ?
F1_45 C2_45 F3_45 102.1(14) . . ?
F2_45 C2_45 C1_45 115.4(11) . . ?
F1_45 C2_45 C1_45 114.3(12) . . ?
F3_45 C2_45 C1_45 109.7(10) . . ?
F4_45 C3_45 F6_45 108.8(14) . . ?
F4_45 C3_45 F5_45 107.6(14) . . ?
F6_45 C3_45 F5_45 107.4(13) . . ?
F4_45 C3_45 C1_45 112.9(12) . . ?
F6_45 C3_45 C1_45 112.3(11) . . ?
F5_45 C3_45 C1_45 107.6(11) . . ?
F9_45 C4_45 F7_45 105.6(12) . . ?
F9_45 C4_45 F8_45 109.5(13) . . ?
F7_45 C4_45 F8_45 106.4(11) . . ?
F9_45 C4_45 C1_45 112.9(11) . . ?
F7_45 C4_45 C1_45 111.6(10) . . ?
F8_45 C4_45 C1_45 110.5(10) . . ?
C1_46 O1_46 Al10 148.2(12) . . ?
O1_46 C1_46 C4_46 108.5(11) . . ?
O1_46 C1_46 C3_46 109.1(11) . . ?
C4_46 C1_46 C3_46 110.5(10) . . ?
O1_46 C1_46 C2_46 110.8(11) . . ?
C4_46 C1_46 C2_46 108.8(10) . . ?
C3_46 C1_46 C2_46 109.1(11) . . ?
F1_46 C2_46 F3_46 108.4(14) . . ?
F1_46 C2_46 F2_46 106.8(14) . . ?
F3_46 C2_46 F2_46 108.4(14) . . ?
F1_46 C2_46 C1_46 111.6(12) . . ?
F3_46 C2_46 C1_46 110.3(11) . . ?
F2_46 C2_46 C1_46 111.1(13) . . ?
F6_46 C3_46 F5_46 111.2(16) . . ?
F6_46 C3_46 F4_46 105.9(15) . . ?
F5_46 C3_46 F4_46 110.5(16) . . ?
F6_46 C3_46 C1_46 111.4(13) . . ?
F5_46 C3_46 C1_46 107.8(13) . . ?
F4_46 C3_46 C1_46 110.0(13) . . ?
F9_46 C4_46 F8_46 108.7(14) . . ?
F9_46 C4_46 F7_46 110.1(15) . . ?
F8_46 C4_46 F7_46 106.0(13) . . ?
F9_46 C4_46 C1_46 108.3(12) . . ?
F8_46 C4_46 C1_46 112.5(13) . . ?
F7_46 C4_46 C1_46 111.2(12) . . ?
C1_47 O1_47 Al14 157.6(15) . . ?
O1_47 C1_47 C4_47 112.9(12) . . ?
O1_47 C1_47 C3_47 110.8(13) . . ?
C4_47 C1_47 C3_47 108.7(10) . . ?
O1_47 C1_47 C2_47 106.7(12) . . ?
C4_47 C1_47 C2_47 108.3(10) . . ?
C3_47 C1_47 C2_47 109.5(11) . . ?
F2_47 C2_47 F1_47 106.5(14) . . ?
F2_47 C2_47 F3_47 107.0(14) . . ?
F1_47 C2_47 F3_47 104.6(13) . . ?
F2_47 C2_47 C1_47 111.5(12) . . ?
F1_47 C2_47 C1_47 116.5(13) . . ?
F3_47 C2_47 C1_47 110.2(12) . . ?
F4_47 C3_47 F6_47 104.5(14) . . ?
F4_47 C3_47 F5_47 109.0(15) . . ?
F6_47 C3_47 F5_47 105.6(13) . . ?
F4_47 C3_47 C1_47 112.4(13) . . ?
F6_47 C3_47 C1_47 114.7(13) . . ?
F5_47 C3_47 C1_47 110.2(12) . . ?
F8_47 C4_47 F7_47 103.1(13) . . ?
F8_47 C4_47 F9_47 105.8(14) . . ?
F7_47 C4_47 F9_47 115.1(14) . . ?
F8_47 C4_47 C1_47 111.4(12) . . ?
F7_47 C4_47 C1_47 114.1(12) . . ?
F9_47 C4_47 C1_47 107.0(11) . . ?
C1_48 O1_48 Al14 166.7(14) . . ?
O1_48 C1_48 C2_48 112.9(11) . . ?
O1_48 C1_48 C3_48 110.8(12) . . ?
C2_48 C1_48 C3_48 110.1(10) . . ?
O1_48 C1_48 C4_48 105.3(12) . . ?
C2_48 C1_48 C4_48 109.4(10) . . ?
C3_48 C1_48 C4_48 108.1(9) . . ?
F3_48 C2_48 F1_48 110.3(13) . . ?
F3_48 C2_48 F2_48 102.3(14) . . ?
F1_48 C2_48 F2_48 102.1(14) . . ?
F3_48 C2_48 C1_48 116.2(12) . . ?
F1_48 C2_48 C1_48 108.5(11) . . ?
F2_48 C2_48 C1_48 116.5(14) . . ?
F4_48 C3_48 F6_48 106.6(12) . . ?
F4_48 C3_48 F5_48 103.8(11) . . ?
F6_48 C3_48 F5_48 108.0(12) . . ?
F4_48 C3_48 C1_48 114.0(10) . . ?
F6_48 C3_48 C1_48 112.9(11) . . ?
F5_48 C3_48 C1_48 111.1(11) . . ?
F8_48 C4_48 F9_48 107.5(12) . . ?
F8_48 C4_48 F7_48 117.1(13) . . ?
F9_48 C4_48 F7_48 105.6(12) . . ?
F8_48 C4_48 C1_48 111.3(12) . . ?
F9_48 C4_48 C1_48 107.9(11) . . ?
F7_48 C4_48 C1_48 107.0(10) . . ?
C1_49 O1_49 Al13 164.7(17) . . ?
O1_49 C1_49 C3_49 108.5(13) . . ?
O1_49 C1_49 C2_49 108.7(13) . . ?
C3_49 C1_49 C2_49 108.7(11) . . ?
O1_49 C1_49 C4_49 108.4(12) . . ?
C3_49 C1_49 C4_49 109.0(11) . . ?
C2_49 C1_49 C4_49 113.4(11) . . ?
F1_49 C2_49 F2_49 115.2(18) . . ?
F1_49 C2_49 F3_49 106.3(16) . . ?
F2_49 C2_49 F3_49 103.4(13) . . ?
F1_49 C2_49 C1_49 104.6(13) . . ?
F2_49 C2_49 C1_49 110.4(13) . . ?
F3_49 C2_49 C1_49 117.3(13) . . ?
F6_49 C3_49 F4_49 101.0(15) . . ?
F6_49 C3_49 F5_49 111.9(17) . . ?
F4_49 C3_49 F5_49 110.5(16) . . ?
F6_49 C3_49 C1_49 109.8(14) . . ?
F4_49 C3_49 C1_49 115.8(14) . . ?
F5_49 C3_49 C1_49 107.9(13) . . ?
F7_49 C4_49 F8_49 108.8(15) . . ?
F7_49 C4_49 F9_49 112.8(16) . . ?
F8_49 C4_49 F9_49 100.6(15) . . ?
F7_49 C4_49 C1_49 104.2(11) . . ?
F8_49 C4_49 C1_49 115.5(14) . . ?
F9_49 C4_49 C1_49 115.2(13) . . ?
C1_50 O1_50 Al13 154(2) . . ?
O1_50 C1_50 C3_50 111.2(16) . . ?
O1_50 C1_50 C4_50 110.2(15) . . ?
C3_50 C1_50 C4_50 109.2(11) . . ?
O1_50 C1_50 C2_50 108.3(15) . . ?
C3_50 C1_50 C2_50 110.3(11) . . ?
C4_50 C1_50 C2_50 107.5(11) . . ?
F2_50 C2_50 F3_50 107.6(15) . . ?
F2_50 C2_50 F1_50 106.5(15) . . ?
F3_50 C2_50 F1_50 113.7(15) . . ?
F2_50 C2_50 C1_50 112.5(13) . . ?
F3_50 C2_50 C1_50 109.5(12) . . ?
F1_50 C2_50 C1_50 107.2(13) . . ?
F6_50 C3_50 F4_50 113.4(15) . . ?
F6_50 C3_50 F5_50 106.6(15) . . ?
F4_50 C3_50 F5_50 110.8(15) . . ?
F6_50 C3_50 C1_50 109.8(13) . . ?
F4_50 C3_50 C1_50 110.4(12) . . ?
F5_50 C3_50 C1_50 105.6(13) . . ?
F8_50 C4_50 F9_50 109.1(15) . . ?
F8_50 C4_50 F7_50 104.4(15) . . ?
F9_50 C4_50 F7_50 116.4(16) . . ?
F8_50 C4_50 C1_50 113.7(14) . . ?
F9_50 C4_50 C1_50 107.1(12) . . ?
F7_50 C4_50 C1_50 106.4(13) . . ?
Al3_52 Tl1_52 Al2_52 65.93(9) . . ?
Al3_52 Tl1_52 Al1_52 68.03(9) . . ?
Al2_52 Tl1_52 Al1_52 68.61(8) . . ?
C5B_52 Al2_52 C1B_52 37.6(2) . . ?
C5B_52 Al2_52 C4B_52 37.6(2) . . ?
C1B_52 Al2_52 C4B_52 62.6(2) . . ?
C5B_52 Al2_52 C2B_52 62.5(2) . . ?
C1B_52 Al2_52 C2B_52 37.2(2) . . ?
C4B_52 Al2_52 C2B_52 62.2(2) . . ?
C5B_52 Al2_52 C3B_52 62.3(2) . . ?
C1B_52 Al2_52 C3B_52 62.1(2) . . ?
C4B_52 Al2_52 C3B_52 37.0(2) . . ?
C2B_52 Al2_52 C3B_52 37.1(2) . . ?
C5B_52 Al2_52 Tl1_52 147.77(18) . . ?
C1B_52 Al2_52 Tl1_52 121.68(17) . . ?
C4B_52 Al2_52 Tl1_52 174.58(18) . . ?
C2B_52 Al2_52 Tl1_52 118.75(18) . . ?
C3B_52 Al2_52 Tl1_52 140.43(18) . . ?
C5C_52 Al3_52 C4C_52 37.0(2) . . ?
C5C_52 Al3_52 C2C_52 62.0(2) . . ?
C4C_52 Al3_52 C2C_52 61.4(2) . . ?
C5C_52 Al3_52 C1C_52 37.3(2) . . ?
C4C_52 Al3_52 C1C_52 62.0(2) . . ?
C2C_52 Al3_52 C1C_52 37.4(2) . . ?
C5C_52 Al3_52 C3C_52 61.7(2) . . ?
C4C_52 Al3_52 C3C_52 36.8(2) . . ?
C2C_52 Al3_52 C3C_52 36.6(2) . . ?
C1C_52 Al3_52 C3C_52 61.9(2) . . ?
C5C_52 Al3_52 Tl1_52 160.4(2) . . ?
C4C_52 Al3_52 Tl1_52 160.2(2) . . ?
C2C_52 Al3_52 Tl1_52 113.1(2) . . ?
C1C_52 Al3_52 Tl1_52 126.7(2) . . ?
C3C_52 Al3_52 Tl1_52 127.1(2) . . ?
C1A_52 Al1_52 C2A_52 37.1(2) . . ?
C1A_52 Al1_52 C3A_52 61.5(2) . . ?
C2A_52 Al1_52 C3A_52 36.7(2) . . ?
C1A_52 Al1_52 C5A_52 36.9(2) . . ?
C2A_52 Al1_52 C5A_52 61.5(2) . . ?
C3A_52 Al1_52 C5A_52 61.2(2) . . ?
C1A_52 Al1_52 C4A_52 61.5(2) . . ?
C2A_52 Al1_52 C4A_52 61.4(2) . . ?
C3A_52 Al1_52 C4A_52 36.6(2) . . ?
C5A_52 Al1_52 C4A_52 36.6(2) . . ?
C1A_52 Al1_52 Tl1_52 172.52(18) . . ?
C2A_52 Al1_52 Tl1_52 148.46(19) . . ?
C3A_52 Al1_52 Tl1_52 120.1(2) . . ?
C5A_52 Al1_52 Tl1_52 136.28(18) . . ?
C4A_52 Al1_52 Tl1_52 114.83(19) . . ?
C5A_52 C1A_52 C2A_52 107.7(5) . . ?
C5A_52 C1A_52 C6A_52 126.8(6) . . ?
C2A_52 C1A_52 C6A_52 125.3(6) . . ?
C5A_52 C1A_52 Al1_52 72.2(3) . . ?
C2A_52 C1A_52 Al1_52 71.6(4) . . ?
C6A_52 C1A_52 Al1_52 125.3(5) . . ?
C3A_52 C2A_52 C1A_52 107.9(5) . . ?
C3A_52 C2A_52 C7A_52 126.1(6) . . ?
C1A_52 C2A_52 C7A_52 125.9(6) . . ?
C3A_52 C2A_52 Al1_52 72.0(4) . . ?
C1A_52 C2A_52 Al1_52 71.3(3) . . ?
C7A_52 C2A_52 Al1_52 125.9(5) . . ?
C2A_52 C3A_52 C4A_52 108.6(5) . . ?
C2A_52 C3A_52 C8A_52 124.9(7) . . ?
C4A_52 C3A_52 C8A_52 126.5(7) . . ?
C2A_52 C3A_52 Al1_52 71.3(4) . . ?
C4A_52 C3A_52 Al1_52 72.3(4) . . ?
C8A_52 C3A_52 Al1_52 124.3(5) . . ?
C3A_52 C4A_52 C5A_52 107.5(5) . . ?
C3A_52 C4A_52 C9A_52 126.9(6) . . ?
C5A_52 C4A_52 C9A_52 125.6(6) . . ?
C3A_52 C4A_52 Al1_52 71.0(3) . . ?
C5A_52 C4A_52 Al1_52 71.1(3) . . ?
C9A_52 C4A_52 Al1_52 123.8(5) . . ?
C1A_52 C5A_52 C4A_52 108.4(5) . . ?
C1A_52 C5A_52 C10A_52 126.8(6) . . ?
C4A_52 C5A_52 C10A_52 124.7(6) . . ?
C1A_52 C5A_52 Al1_52 71.0(3) . . ?
C4A_52 C5A_52 Al1_52 72.2(3) . . ?
C10A_52 C5A_52 Al1_52 125.9(5) . . ?
C5A_52 C10A_52 H10A_52 109.5 . . ?
C5A_52 C10A_52 H10B_52 109.5 . . ?
H10A_52 C10A_52 H10B_52 109.5 . . ?
C5A_52 C10A_52 H10C_52 109.5 . . ?
H10A_52 C10A_52 H10C_52 109.5 . . ?
H10B_52 C10A_52 H10C_52 109.5 . . ?
C4A_52 C9A_52 H9AA_52 109.5 . . ?
C4A_52 C9A_52 H9AB_52 109.5 . . ?
H9AA_52 C9A_52 H9AB_52 109.5 . . ?
C4A_52 C9A_52 H9AC_52 109.5 . . ?
H9AA_52 C9A_52 H9AC_52 109.5 . . ?
H9AB_52 C9A_52 H9AC_52 109.5 . . ?
C3A_52 C8A_52 H8AA_52 109.5 . . ?
C3A_52 C8A_52 H8AB_52 109.5 . . ?
H8AA_52 C8A_52 H8AB_52 109.5 . . ?
C3A_52 C8A_52 H8AC_52 109.5 . . ?
H8AA_52 C8A_52 H8AC_52 109.5 . . ?
H8AB_52 C8A_52 H8AC_52 109.5 . . ?
C2A_52 C7A_52 H7AA_52 109.5 . . ?
C2A_52 C7A_52 H7AB_52 109.5 . . ?
H7AA_52 C7A_52 H7AB_52 109.5 . . ?
C2A_52 C7A_52 H7AC_52 109.5 . . ?
H7AA_52 C7A_52 H7AC_52 109.5 . . ?
H7AB_52 C7A_52 H7AC_52 109.5 . . ?
C1A_52 C6A_52 H6AA_52 109.5 . . ?
C1A_52 C6A_52 H6AB_52 109.5 . . ?
H6AA_52 C6A_52 H6AB_52 109.5 . . ?
C1A_52 C6A_52 H6AC_52 109.5 . . ?
H6AA_52 C6A_52 H6AC_52 109.5 . . ?
H6AB_52 C6A_52 H6AC_52 109.5 . . ?
C2B_52 C1B_52 C5B_52 107.9(5) . . ?
C2B_52 C1B_52 C6B_52 127.0(6) . . ?
C5B_52 C1B_52 C6B_52 125.1(6) . . ?
C2B_52 C1B_52 Al2_52 72.0(3) . . ?
C5B_52 C1B_52 Al2_52 70.6(3) . . ?
C6B_52 C1B_52 Al2_52 121.4(4) . . ?
C1B_52 C2B_52 C3B_52 107.8(5) . . ?
C1B_52 C2B_52 C7B_52 127.3(5) . . ?
C3B_52 C2B_52 C7B_52 124.8(6) . . ?
C1B_52 C2B_52 Al2_52 70.8(3) . . ?
C3B_52 C2B_52 Al2_52 71.4(3) . . ?
C7B_52 C2B_52 Al2_52 124.0(4) . . ?
C4B_52 C3B_52 C2B_52 108.6(5) . . ?
C4B_52 C3B_52 C8B_52 127.0(5) . . ?
C2B_52 C3B_52 C8B_52 124.3(6) . . ?
C4B_52 C3B_52 Al2_52 70.9(3) . . ?
C2B_52 C3B_52 Al2_52 71.5(3) . . ?
C8B_52 C3B_52 Al2_52 127.0(5) . . ?
C3B_52 C4B_52 C5B_52 107.8(5) . . ?
C3B_52 C4B_52 C9B_52 127.7(6) . . ?
C5B_52 C4B_52 C9B_52 124.4(6) . . ?
C3B_52 C4B_52 Al2_52 72.1(3) . . ?
C5B_52 C4B_52 Al2_52 70.6(3) . . ?
C9B_52 C4B_52 Al2_52 125.9(4) . . ?
C1B_52 C5B_52 C4B_52 107.9(5) . . ?
C1B_52 C5B_52 C10B_52 125.3(6) . . ?
C4B_52 C5B_52 C10B_52 126.8(6) . . ?
C1B_52 C5B_52 Al2_52 71.8(3) . . ?
C4B_52 C5B_52 Al2_52 71.7(3) . . ?
C10B_52 C5B_52 Al2_52 124.7(5) . . ?
C5B_52 C10B_52 H10D_52 109.5 . . ?
C5B_52 C10B_52 H10E_52 109.5 . . ?
H10D_52 C10B_52 H10E_52 109.5 . . ?
C5B_52 C10B_52 H10F_52 109.5 . . ?
H10D_52 C10B_52 H10F_52 109.5 . . ?
H10E_52 C10B_52 H10F_52 109.5 . . ?
C4B_52 C9B_52 H9BA_52 109.5 . . ?
C4B_52 C9B_52 H9BB_52 109.5 . . ?
H9BA_52 C9B_52 H9BB_52 109.5 . . ?
C4B_52 C9B_52 H9BC_52 109.5 . . ?
H9BA_52 C9B_52 H9BC_52 109.5 . . ?
H9BB_52 C9B_52 H9BC_52 109.5 . . ?
C3B_52 C8B_52 H8BA_52 109.5 . . ?
C3B_52 C8B_52 H8BB_52 109.5 . . ?
H8BA_52 C8B_52 H8BB_52 109.5 . . ?
C3B_52 C8B_52 H8BC_52 109.5 . . ?
H8BA_52 C8B_52 H8BC_52 109.5 . . ?
H8BB_52 C8B_52 H8BC_52 109.5 . . ?
C2B_52 C7B_52 H7BA_52 109.5 . . ?
C2B_52 C7B_52 H7BB_52 109.5 . . ?
H7BA_52 C7B_52 H7BB_52 109.5 . . ?
C2B_52 C7B_52 H7BC_52 109.5 . . ?
H7BA_52 C7B_52 H7BC_52 109.5 . . ?
H7BB_52 C7B_52 H7BC_52 109.5 . . ?
C1B_52 C6B_52 H6BA_52 109.5 . . ?
C1B_52 C6B_52 H6BB_52 109.5 . . ?
H6BA_52 C6B_52 H6BB_52 109.5 . . ?
C1B_52 C6B_52 H6BC_52 109.5 . . ?
H6BA_52 C6B_52 H6BC_52 109.5 . . ?
H6BB_52 C6B_52 H6BC_52 109.5 . . ?
C5C_52 C1C_52 C2C_52 106.8(5) . . ?
C5C_52 C1C_52 C6C_52 126.1(7) . . ?
C2C_52 C1C_52 C6C_52 127.1(7) . . ?
C5C_52 C1C_52 Al3_52 70.9(3) . . ?
C2C_52 C1C_52 Al3_52 71.2(3) . . ?
C6C_52 C1C_52 Al3_52 122.2(5) . . ?
C3C_52 C2C_52 C1C_52 108.6(5) . . ?
C3C_52 C2C_52 C7C_52 125.9(7) . . ?
C1C_52 C2C_52 C7C_52 125.5(7) . . ?
C3C_52 C2C_52 Al3_52 72.1(3) . . ?
C1C_52 C2C_52 Al3_52 71.4(3) . . ?
C7C_52 C2C_52 Al3_52 124.1(5) . . ?
C2C_52 C3C_52 C4C_52 108.0(5) . . ?
C2C_52 C3C_52 C8C_52 125.7(7) . . ?
C4C_52 C3C_52 C8C_52 126.2(7) . . ?
C2C_52 C3C_52 Al3_52 71.2(3) . . ?
C4C_52 C3C_52 Al3_52 71.0(3) . . ?
C8C_52 C3C_52 Al3_52 125.1(5) . . ?
C3C_52 C4C_52 C5C_52 108.5(5) . . ?
C3C_52 C4C_52 C9C_52 125.9(6) . . ?
C5C_52 C4C_52 C9C_52 125.3(6) . . ?
C3C_52 C4C_52 Al3_52 72.2(3) . . ?
C5C_52 C4C_52 Al3_52 71.3(3) . . ?
C9C_52 C4C_52 Al3_52 127.0(5) . . ?
C4C_52 C5C_52 C1C_52 108.1(5) . . ?
C4C_52 C5C_52 C10C_52 124.5(6) . . ?
C1C_52 C5C_52 C10C_52 127.2(6) . . ?
C4C_52 C5C_52 Al3_52 71.7(3) . . ?
C1C_52 C5C_52 Al3_52 71.7(3) . . ?
C10C_52 C5C_52 Al3_52 126.5(5) . . ?
C5C_52 C10C_52 H10G_52 109.5 . . ?
C5C_52 C10C_52 H10H_52 109.5 . . ?
H10G_52 C10C_52 H10H_52 109.5 . . ?
C5C_52 C10C_52 H10I_52 109.5 . . ?
H10G_52 C10C_52 H10I_52 109.5 . . ?
H10H_52 C10C_52 H10I_52 109.5 . . ?
C4C_52 C9C_52 H9CA_52 109.5 . . ?
C4C_52 C9C_52 H9CB_52 109.5 . . ?
H9CA_52 C9C_52 H9CB_52 109.5 . . ?
C4C_52 C9C_52 H9CC_52 109.5 . . ?
H9CA_52 C9C_52 H9CC_52 109.5 . . ?
H9CB_52 C9C_52 H9CC_52 109.5 . . ?
C3C_52 C8C_52 H8CA_52 109.5 . . ?
C3C_52 C8C_52 H8CB_52 109.5 . . ?
H8CA_52 C8C_52 H8CB_52 109.5 . . ?
C3C_52 C8C_52 H8CC_52 109.5 . . ?
H8CA_52 C8C_52 H8CC_52 109.5 . . ?
H8CB_52 C8C_52 H8CC_52 109.5 . . ?
C2C_52 C7C_52 H7CA_52 109.5 . . ?
C2C_52 C7C_52 H7CB_52 109.5 . . ?
H7CA_52 C7C_52 H7CB_52 109.5 . . ?
C2C_52 C7C_52 H7CC_52 109.5 . . ?
H7CA_52 C7C_52 H7CC_52 109.5 . . ?
H7CB_52 C7C_52 H7CC_52 109.5 . . ?
C1C_52 C6C_52 H6CA_52 109.5 . . ?
C1C_52 C6C_52 H6CB_52 109.5 . . ?
H6CA_52 C6C_52 H6CB_52 109.5 . . ?
C1C_52 C6C_52 H6CC_52 109.5 . . ?
H6CA_52 C6C_52 H6CC_52 109.5 . . ?
H6CB_52 C6C_52 H6CC_52 109.5 . . ?
Al3_13 Tl1_13 Al1_13 66.8(4) . . ?
Al3_13 Tl1_13 Al2_13 67.3(6) . . ?
Al1_13 Tl1_13 Al2_13 66.9(4) . . ?
C3B_13 Al2_13 C2B_13 37.1(4) . . ?
C3B_13 Al2_13 C4B_13 36.8(5) . . ?
C2B_13 Al2_13 C4B_13 61.1(6) . . ?
C3B_13 Al2_13 C1B_13 62.5(7) . . ?
C2B_13 Al2_13 C1B_13 37.8(4) . . ?
C4B_13 Al2_13 C1B_13 60.9(6) . . ?
C3B_13 Al2_13 C5B_13 62.6(6) . . ?
C2B_13 Al2_13 C5B_13 62.4(6) . . ?
C4B_13 Al2_13 C5B_13 36.8(4) . . ?
C1B_13 Al2_13 C5B_13 36.8(4) . . ?
C3B_13 Al2_13 Tl1_13 143.5(10) . . ?
C2B_13 Al2_13 Tl1_13 117.4(9) . . ?
C4B_13 Al2_13 Tl1_13 177.0(11) . . ?
C1B_13 Al2_13 Tl1_13 116.3(10) . . ?
C5B_13 Al2_13 Tl1_13 140.5(11) . . ?
C3B_13 Al2_13 Al1_13 153.6(10) . . ?
C2B_13 Al2_13 Al1_13 168.8(10) . . ?
C4B_13 Al2_13 Al1_13 125.4(9) . . ?
C1B_13 Al2_13 Al1_13 134.3(10) . . ?
C5B_13 Al2_13 Al1_13 116.3(9) . . ?
Tl1_13 Al2_13 Al1_13 55.7(3) . . ?
C4C_13 Al3_13 C5C_13 37.1(4) . . ?
C4C_13 Al3_13 C3C_13 36.8(5) . . ?
C5C_13 Al3_13 C3C_13 62.0(6) . . ?
C4C_13 Al3_13 C2C_13 61.4(7) . . ?
C5C_13 Al3_13 C2C_13 61.7(6) . . ?
C3C_13 Al3_13 C2C_13 37.0(4) . . ?
C4C_13 Al3_13 C1C_13 61.8(6) . . ?
C5C_13 Al3_13 C1C_13 37.0(4) . . ?
C3C_13 Al3_13 C1C_13 62.2(6) . . ?
C2C_13 Al3_13 C1C_13 37.2(4) . . ?
C4C_13 Al3_13 Tl1_13 163.1(10) . . ?
C5C_13 Al3_13 Tl1_13 158.3(11) . . ?
C3C_13 Al3_13 Tl1_13 129.8(9) . . ?
C2C_13 Al3_13 Tl1_13 114.9(9) . . ?
C1C_13 Al3_13 Tl1_13 126.6(10) . . ?
C4C_13 Al3_13 Al1_13 132.9(10) . . ?
C5C_13 Al3_13 Al1_13 117.9(9) . . ?
C3C_13 Al3_13 Al1_13 164.2(11) . . ?
C2C_13 Al3_13 Al1_13 158.6(11) . . ?
C1C_13 Al3_13 Al1_13 128.5(10) . . ?
Tl1_13 Al3_13 Al1_13 56.6(3) . . ?
C3A_13 Al1_13 C4A_13 36.7(4) . . ?
C3A_13 Al1_13 C2A_13 36.8(4) . . ?
C4A_13 Al1_13 C2A_13 61.5(6) . . ?
C3A_13 Al1_13 C5A_13 61.1(6) . . ?
C4A_13 Al1_13 C5A_13 36.7(4) . . ?
C2A_13 Al1_13 C5A_13 61.2(6) . . ?
C3A_13 Al1_13 C1A_13 61.0(6) . . ?
C4A_13 Al1_13 C1A_13 61.2(6) . . ?
C2A_13 Al1_13 C1A_13 36.5(4) . . ?
C5A_13 Al1_13 C1A_13 36.6(4) . . ?
C3A_13 Al1_13 Tl1_13 127.2(9) . . ?
C4A_13 Al1_13 Tl1_13 116.0(9) . . ?
C2A_13 Al1_13 Tl1_13 158.1(9) . . ?
C5A_13 Al1_13 Tl1_13 131.5(9) . . ?
C1A_13 Al1_13 Tl1_13 164.4(9) . . ?
C3A_13 Al1_13 Al3_13 121.4(9) . . ?
C4A_13 Al1_13 Al3_13 151.4(10) . . ?
C2A_13 Al1_13 Al3_13 113.8(9) . . ?
C5A_13 Al1_13 Al3_13 169.4(10) . . ?
C1A_13 Al1_13 Al3_13 133.7(9) . . ?
Tl1_13 Al1_13 Al3_13 56.7(3) . . ?
C3A_13 Al1_13 Al2_13 175.3(9) . . ?
C4A_13 Al1_13 Al2_13 143.0(10) . . ?
C2A_13 Al1_13 Al2_13 139.0(10) . . ?
C5A_13 Al1_13 Al2_13 116.0(9) . . ?
C1A_13 Al1_13 Al2_13 114.4(9) . . ?
Tl1_13 Al1_13 Al2_13 57.4(3) . . ?
Al3_13 Al1_13 Al2_13 60.7(5) . . ?
C2A_13 C1A_13 C5A_13 108.3(12) . . ?
C2A_13 C1A_13 C6A_13 126.7(19) . . ?
C5A_13 C1A_13 C6A_13 124.9(19) . . ?
C2A_13 C1A_13 Al1_13 71.6(7) . . ?
C5A_13 C1A_13 Al1_13 71.5(7) . . ?
C6A_13 C1A_13 Al1_13 123(2) . . ?
C1A_13 C2A_13 C3A_13 107.4(12) . . ?
C1A_13 C2A_13 C7A_13 126(2) . . ?
C3A_13 C2A_13 C7A_13 126.2(19) . . ?
C1A_13 C2A_13 Al1_13 71.9(7) . . ?
C3A_13 C2A_13 Al1_13 71.1(7) . . ?
C7A_13 C2A_13 Al1_13 121(2) . . ?
C4A_13 C3A_13 C2A_13 108.4(12) . . ?
C4A_13 C3A_13 C8A_13 128(2) . . ?
C2A_13 C3A_13 C8A_13 123(2) . . ?
C4A_13 C3A_13 Al1_13 71.6(7) . . ?
C2A_13 C3A_13 Al1_13 72.0(7) . . ?
C8A_13 C3A_13 Al1_13 123(2) . . ?
C3A_13 C4A_13 C5A_13 107.8(12) . . ?
C3A_13 C4A_13 C9A_13 127(2) . . ?
C5A_13 C4A_13 C9A_13 126(2) . . ?
C3A_13 C4A_13 Al1_13 71.6(7) . . ?
C5A_13 C4A_13 Al1_13 72.0(7) . . ?
C9A_13 C4A_13 Al1_13 121(2) . . ?
C4A_13 C5A_13 C1A_13 108.0(12) . . ?
C4A_13 C5A_13 C10A_13 126(2) . . ?
C1A_13 C5A_13 C10A_13 126(2) . . ?
C4A_13 C5A_13 Al1_13 71.3(7) . . ?
C1A_13 C5A_13 Al1_13 71.9(7) . . ?
C10A_13 C5A_13 Al1_13 124(2) . . ?
C5A_13 C10A_13 H10A_13 109.5 . . ?
C5A_13 C10A_13 H10B_13 109.5 . . ?
H10A_13 C10A_13 H10B_13 109.5 . . ?
C5A_13 C10A_13 H10C_13 109.5 . . ?
H10A_13 C10A_13 H10C_13 109.5 . . ?
H10B_13 C10A_13 H10C_13 109.5 . . ?
C4A_13 C9A_13 H9AA_13 109.5 . . ?
C4A_13 C9A_13 H9AB_13 109.5 . . ?
H9AA_13 C9A_13 H9AB_13 109.5 . . ?
C4A_13 C9A_13 H9AC_13 109.5 . . ?
H9AA_13 C9A_13 H9AC_13 109.5 . . ?
H9AB_13 C9A_13 H9AC_13 109.5 . . ?
C3A_13 C8A_13 H8AA_13 109.5 . . ?
C3A_13 C8A_13 H8AB_13 109.5 . . ?
H8AA_13 C8A_13 H8AB_13 109.5 . . ?
C3A_13 C8A_13 H8AC_13 109.5 . . ?
H8AA_13 C8A_13 H8AC_13 109.5 . . ?
H8AB_13 C8A_13 H8AC_13 109.5 . . ?
C2A_13 C7A_13 H7AA_13 109.5 . . ?
C2A_13 C7A_13 H7AB_13 109.5 . . ?
H7AA_13 C7A_13 H7AB_13 109.5 . . ?
C2A_13 C7A_13 H7AC_13 109.5 . . ?
H7AA_13 C7A_13 H7AC_13 109.5 . . ?
H7AB_13 C7A_13 H7AC_13 109.5 . . ?
C1A_13 C6A_13 H6AA_13 109.5 . . ?
C1A_13 C6A_13 H6AB_13 109.5 . . ?
H6AA_13 C6A_13 H6AB_13 109.5 . . ?
C1A_13 C6A_13 H6AC_13 109.5 . . ?
H6AA_13 C6A_13 H6AC_13 109.5 . . ?
H6AB_13 C6A_13 H6AC_13 109.5 . . ?
C5B_13 C1B_13 C2B_13 108.5(12) . . ?
C5B_13 C1B_13 C6B_13 130(2) . . ?
C2B_13 C1B_13 C6B_13 121.4(19) . . ?
C5B_13 C1B_13 Al2_13 72.7(7) . . ?
C2B_13 C1B_13 Al2_13 70.6(7) . . ?
C6B_13 C1B_13 Al2_13 123(2) . . ?
C3B_13 C2B_13 C1B_13 108.3(12) . . ?
C3B_13 C2B_13 C7B_13 126.8(19) . . ?
C1B_13 C2B_13 C7B_13 124.5(19) . . ?
C3B_13 C2B_13 Al2_13 72.2(7) . . ?
C1B_13 C2B_13 Al2_13 71.7(7) . . ?
C7B_13 C2B_13 Al2_13 127(2) . . ?
C4B_13 C3B_13 C2B_13 106.6(12) . . ?
C4B_13 C3B_13 C8B_13 124(2) . . ?
C2B_13 C3B_13 C8B_13 129(2) . . ?
C4B_13 C3B_13 Al2_13 72.8(7) . . ?
C2B_13 C3B_13 Al2_13 70.6(7) . . ?
C8B_13 C3B_13 Al2_13 124(2) . . ?
C3B_13 C4B_13 C5B_13 110.1(12) . . ?
C3B_13 C4B_13 C9B_13 126(2) . . ?
C5B_13 C4B_13 C9B_13 124(2) . . ?
C3B_13 C4B_13 Al2_13 70.4(7) . . ?
C5B_13 C4B_13 Al2_13 71.2(7) . . ?
C9B_13 C4B_13 Al2_13 120(2) . . ?
C1B_13 C5B_13 C4B_13 106.4(12) . . ?
C1B_13 C5B_13 C10B_13 126(2) . . ?
C4B_13 C5B_13 C10B_13 127(2) . . ?
C1B_13 C5B_13 Al2_13 70.5(7) . . ?
C4B_13 C5B_13 Al2_13 72.0(7) . . ?
C10B_13 C5B_13 Al2_13 120(2) . . ?
C5B_13 C10B_13 H10D_13 109.5 . . ?
C5B_13 C10B_13 H10E_13 109.5 . . ?
H10D_13 C10B_13 H10E_13 109.5 . . ?
C5B_13 C10B_13 H10F_13 109.5 . . ?
H10D_13 C10B_13 H10F_13 109.5 . . ?
H10E_13 C10B_13 H10F_13 109.5 . . ?
C4B_13 C9B_13 H9BA_13 109.4 . . ?
C4B_13 C9B_13 H9BB_13 109.5 . . ?
H9BA_13 C9B_13 H9BB_13 109.5 . . ?
C4B_13 C9B_13 H9BC_13 109.5 . . ?
H9BA_13 C9B_13 H9BC_13 109.5 . . ?
H9BB_13 C9B_13 H9BC_13 109.5 . . ?
C3B_13 C8B_13 H8BA_13 109.5 . . ?
C3B_13 C8B_13 H8BB_13 109.5 . . ?
H8BA_13 C8B_13 H8BB_13 109.5 . . ?
C3B_13 C8B_13 H8BC_13 109.5 . . ?
H8BA_13 C8B_13 H8BC_13 109.5 . . ?
H8BB_13 C8B_13 H8BC_13 109.5 . . ?
C2B_13 C7B_13 H7BA_13 109.5 . . ?
C2B_13 C7B_13 H7BB_13 109.5 . . ?
H7BA_13 C7B_13 H7BB_13 109.5 . . ?
C2B_13 C7B_13 H7BC_13 109.5 . . ?
H7BA_13 C7B_13 H7BC_13 109.5 . . ?
H7BB_13 C7B_13 H7BC_13 109.5 . . ?
C1B_13 C6B_13 H6BA_13 109.5 . . ?
C1B_13 C6B_13 H6BB_13 109.5 . . ?
H6BA_13 C6B_13 H6BB_13 109.5 . . ?
C1B_13 C6B_13 H6BC_13 109.5 . . ?
H6BA_13 C6B_13 H6BC_13 109.5 . . ?
H6BB_13 C6B_13 H6BC_13 109.5 . . ?
C5C_13 C1C_13 C2C_13 107.5(12) . . ?
C5C_13 C1C_13 C6C_13 129(2) . . ?
C2C_13 C1C_13 C6C_13 123.3(19) . . ?
C5C_13 C1C_13 Al3_13 71.5(7) . . ?
C2C_13 C1C_13 Al3_13 71.5(7) . . ?
C6C_13 C1C_13 Al3_13 123(2) . . ?
C3C_13 C2C_13 C1C_13 108.8(12) . . ?
C3C_13 C2C_13 C7C_13 124.1(19) . . ?
C1C_13 C2C_13 C7C_13 126.7(19) . . ?
C3C_13 C2C_13 Al3_13 71.9(7) . . ?
C1C_13 C2C_13 Al3_13 71.4(7) . . ?
C7C_13 C2C_13 Al3_13 128(2) . . ?
C4C_13 C3C_13 C2C_13 107.2(12) . . ?
C4C_13 C3C_13 C8C_13 128(2) . . ?
C2C_13 C3C_13 C8C_13 125(2) . . ?
C4C_13 C3C_13 Al3_13 71.5(7) . . ?
C2C_13 C3C_13 Al3_13 71.0(7) . . ?
C8C_13 C3C_13 Al3_13 124(2) . . ?
C3C_13 C4C_13 C5C_13 108.7(12) . . ?
C3C_13 C4C_13 C9C_13 124(2) . . ?
C5C_13 C4C_13 C9C_13 127(2) . . ?
C3C_13 C4C_13 Al3_13 71.7(7) . . ?
C5C_13 C4C_13 Al3_13 71.1(7) . . ?
C9C_13 C4C_13 Al3_13 125(2) . . ?
C1C_13 C5C_13 C4C_13 107.8(12) . . ?
C1C_13 C5C_13 C10C_13 125.6(19) . . ?
C4C_13 C5C_13 C10C_13 126.6(19) . . ?
C1C_13 C5C_13 Al3_13 71.4(7) . . ?
C4C_13 C5C_13 Al3_13 71.8(7) . . ?
C10C_13 C5C_13 Al3_13 124(2) . . ?
C5C_13 C10C_13 H10G_13 109.5 . . ?
C5C_13 C10C_13 H10H_13 109.5 . . ?
H10G_13 C10C_13 H10H_13 109.5 . . ?
C5C_13 C10C_13 H10I_13 109.5 . . ?
H10G_13 C10C_13 H10I_13 109.5 . . ?
H10H_13 C10C_13 H10I_13 109.5 . . ?
C4C_13 C9C_13 H9CA_13 109.5 . . ?
C4C_13 C9C_13 H9CB_13 109.5 . . ?
H9CA_13 C9C_13 H9CB_13 109.5 . . ?
C4C_13 C9C_13 H9CC_13 109.5 . . ?
H9CA_13 C9C_13 H9CC_13 109.5 . . ?
H9CB_13 C9C_13 H9CC_13 109.5 . . ?
C3C_13 C8C_13 H8CA_13 109.5 . . ?
C3C_13 C8C_13 H8CB_13 109.5 . . ?
H8CA_13 C8C_13 H8CB_13 109.5 . . ?
C3C_13 C8C_13 H8CC_13 109.5 . . ?
H8CA_13 C8C_13 H8CC_13 109.5 . . ?
H8CB_13 C8C_13 H8CC_13 109.5 . . ?
C2C_13 C7C_13 H7CA_13 109.5 . . ?
C2C_13 C7C_13 H7CB_13 109.5 . . ?
H7CA_13 C7C_13 H7CB_13 109.5 . . ?
C2C_13 C7C_13 H7CC_13 109.5 . . ?
H7CA_13 C7C_13 H7CC_13 109.5 . . ?
H7CB_13 C7C_13 H7CC_13 109.5 . . ?
C1C_13 C6C_13 H6CA_13 109.5 . . ?
C1C_13 C6C_13 H6CB_13 109.5 . . ?
H6CA_13 C6C_13 H6CB_13 109.5 . . ?
C1C_13 C6C_13 H6CC_13 109.5 . . ?
H6CA_13 C6C_13 H6CC_13 109.5 . . ?
H6CB_13 C6C_13 H6CC_13 109.5 . . ?
Al1_14 Tl1_14 Al3_14 67.06(13) . . ?
Al1_14 Tl1_14 Al2_14 67.10(14) . . ?
Al3_14 Tl1_14 Al2_14 69.36(9) . . ?
C5B_14 Al2_14 C4B_14 37.3(2) . . ?
C5B_14 Al2_14 C3B_14 61.8(2) . . ?
C4B_14 Al2_14 C3B_14 36.7(2) . . ?
C5B_14 Al2_14 C1B_14 37.0(2) . . ?
C4B_14 Al2_14 C1B_14 61.8(3) . . ?
C3B_14 Al2_14 C1B_14 61.6(2) . . ?
C5B_14 Al2_14 C2B_14 62.0(2) . . ?
C4B_14 Al2_14 C2B_14 61.6(3) . . ?
C3B_14 Al2_14 C2B_14 36.8(2) . . ?
C1B_14 Al2_14 C2B_14 37.1(2) . . ?
C5B_14 Al2_14 Tl1_14 151.6(2) . . ?
C4B_14 Al2_14 Tl1_14 164.5(2) . . ?
C3B_14 Al2_14 Tl1_14 128.2(2) . . ?
C1B_14 Al2_14 Tl1_14 118.8(2) . . ?
C2B_14 Al2_14 Tl1_14 108.6(2) . . ?
C4C_14 Al3_14 C5C_14 37.7(2) . . ?
C4C_14 Al3_14 C2C_14 62.6(2) . . ?
C5C_14 Al3_14 C2C_14 62.1(2) . . ?
C4C_14 Al3_14 C1C_14 62.9(2) . . ?
C5C_14 Al3_14 C1C_14 37.3(2) . . ?
C2C_14 Al3_14 C1C_14 37.2(2) . . ?
C4C_14 Al3_14 C3C_14 37.3(2) . . ?
C5C_14 Al3_14 C3C_14 62.3(2) . . ?
C2C_14 Al3_14 C3C_14 37.5(2) . . ?
C1C_14 Al3_14 C3C_14 62.5(2) . . ?
C4C_14 Al3_14 Tl1_14 154.5(2) . . ?
C5C_14 Al3_14 Tl1_14 167.3(2) . . ?
C2C_14 Al3_14 Tl1_14 116.5(2) . . ?
C1C_14 Al3_14 Tl1_14 133.7(2) . . ?
C3C_14 Al3_14 Tl1_14 125.3(2) . . ?
C1A_14 Al1_14 C5A_14 37.1(2) . . ?
C1A_14 Al1_14 C2A_14 37.3(2) . . ?
C5A_14 Al1_14 C2A_14 61.8(3) . . ?
C1A_14 Al1_14 C3A_14 61.7(3) . . ?
C5A_14 Al1_14 C3A_14 61.2(3) . . ?
C2A_14 Al1_14 C3A_14 36.8(2) . . ?
C1A_14 Al1_14 C4A_14 61.7(3) . . ?
C5A_14 Al1_14 C4A_14 36.8(2) . . ?
C2A_14 Al1_14 C4A_14 61.4(3) . . ?
C3A_14 Al1_14 C4A_14 36.4(3) . . ?
C1A_14 Al1_14 Tl1_14 168.0(3) . . ?
C5A_14 Al1_14 Tl1_14 132.7(3) . . ?
C2A_14 Al1_14 Tl1_14 152.7(3) . . ?
C3A_14 Al1_14 Tl1_14 122.5(3) . . ?
C4A_14 Al1_14 Tl1_14 114.1(3) . . ?
C5A_14 C1A_14 C2A_14 107.4(5) . . ?
C5A_14 C1A_14 C6A_14 125.3(6) . . ?
C2A_14 C1A_14 C6A_14 127.2(6) . . ?
C5A_14 C1A_14 Al1_14 71.9(4) . . ?
C2A_14 C1A_14 Al1_14 71.7(4) . . ?
C6A_14 C1A_14 Al1_14 123.7(5) . . ?
C3A_14 C2A_14 C1A_14 108.0(6) . . ?
C3A_14 C2A_14 C7A_14 126.0(7) . . ?
C1A_14 C2A_14 C7A_14 125.8(7) . . ?
C3A_14 C2A_14 Al1_14 72.7(4) . . ?
C1A_14 C2A_14 Al1_14 71.0(4) . . ?
C7A_14 C2A_14 Al1_14 125.9(5) . . ?
C4A_14 C3A_14 C2A_14 108.3(5) . . ?
C4A_14 C3A_14 C8A_14 125.6(7) . . ?
C2A_14 C3A_14 C8A_14 126.1(7) . . ?
C4A_14 C3A_14 Al1_14 72.1(4) . . ?
C2A_14 C3A_14 Al1_14 70.5(4) . . ?
C8A_14 C3A_14 Al1_14 122.8(5) . . ?
C3A_14 C4A_14 C5A_14 107.7(6) . . ?
C3A_14 C4A_14 C9A_14 127.4(7) . . ?
C5A_14 C4A_14 C9A_14 124.8(7) . . ?
C3A_14 C4A_14 Al1_14 71.5(4) . . ?
C5A_14 C4A_14 Al1_14 70.4(3) . . ?
C9A_14 C4A_14 Al1_14 122.2(5) . . ?
C1A_14 C5A_14 C4A_14 108.5(5) . . ?
C1A_14 C5A_14 C10A_14 126.5(6) . . ?
C4A_14 C5A_14 C10A_14 125.0(6) . . ?
C1A_14 C5A_14 Al1_14 71.0(4) . . ?
C4A_14 C5A_14 Al1_14 72.9(4) . . ?
C10A_14 C5A_14 Al1_14 123.6(5) . . ?
C5A_14 C10A_14 H10A_14 109.5 . . ?
C5A_14 C10A_14 H10B_14 109.5 . . ?
H10A_14 C10A_14 H10B_14 109.5 . . ?
C5A_14 C10A_14 H10C_14 109.5 . . ?
H10A_14 C10A_14 H10C_14 109.5 . . ?
H10B_14 C10A_14 H10C_14 109.5 . . ?
C4A_14 C9A_14 H9AA_14 109.5 . . ?
C4A_14 C9A_14 H9AB_14 109.5 . . ?
H9AA_14 C9A_14 H9AB_14 109.5 . . ?
C4A_14 C9A_14 H9AC_14 109.5 . . ?
H9AA_14 C9A_14 H9AC_14 109.5 . . ?
H9AB_14 C9A_14 H9AC_14 109.5 . . ?
C3A_14 C8A_14 H8AA_14 109.5 . . ?
C3A_14 C8A_14 H8AB_14 109.5 . . ?
H8AA_14 C8A_14 H8AB_14 109.5 . . ?
C3A_14 C8A_14 H8AC_14 109.5 . . ?
H8AA_14 C8A_14 H8AC_14 109.5 . . ?
H8AB_14 C8A_14 H8AC_14 109.5 . . ?
C2A_14 C7A_14 H7AA_14 109.5 . . ?
C2A_14 C7A_14 H7AB_14 109.5 . . ?
H7AA_14 C7A_14 H7AB_14 109.5 . . ?
C2A_14 C7A_14 H7AC_14 109.5 . . ?
H7AA_14 C7A_14 H7AC_14 109.5 . . ?
H7AB_14 C7A_14 H7AC_14 109.5 . . ?
C1A_14 C6A_14 H6AA_14 109.5 . . ?
C1A_14 C6A_14 H6AB_14 109.5 . . ?
H6AA_14 C6A_14 H6AB_14 109.5 . . ?
C1A_14 C6A_14 H6AC_14 109.5 . . ?
H6AA_14 C6A_14 H6AC_14 109.5 . . ?
H6AB_14 C6A_14 H6AC_14 109.5 . . ?
C5B_14 C1B_14 C2B_14 107.9(5) . . ?
C5B_14 C1B_14 C6B_14 126.1(6) . . ?
C2B_14 C1B_14 C6B_14 126.0(7) . . ?
C5B_14 C1B_14 Al2_14 70.7(4) . . ?
C2B_14 C1B_14 Al2_14 71.6(3) . . ?
C6B_14 C1B_14 Al2_14 123.8(5) . . ?
C3B_14 C2B_14 C1B_14 107.4(5) . . ?
C3B_14 C2B_14 C7B_14 125.3(7) . . ?
C1B_14 C2B_14 C7B_14 127.2(7) . . ?
C3B_14 C2B_14 Al2_14 71.1(3) . . ?
C1B_14 C2B_14 Al2_14 71.3(3) . . ?
C7B_14 C2B_14 Al2_14 123.3(5) . . ?
C4B_14 C3B_14 C2B_14 108.7(5) . . ?
C4B_14 C3B_14 C8B_14 125.5(7) . . ?
C2B_14 C3B_14 C8B_14 125.8(7) . . ?
C4B_14 C3B_14 Al2_14 71.3(3) . . ?
C2B_14 C3B_14 Al2_14 72.1(3) . . ?
C8B_14 C3B_14 Al2_14 123.5(5) . . ?
C3B_14 C4B_14 C5B_14 108.2(5) . . ?
C3B_14 C4B_14 C9B_14 127.0(6) . . ?
C5B_14 C4B_14 C9B_14 124.7(7) . . ?
C3B_14 C4B_14 Al2_14 72.0(4) . . ?
C5B_14 C4B_14 Al2_14 71.3(4) . . ?
C9B_14 C4B_14 Al2_14 126.4(5) . . ?
C1B_14 C5B_14 C4B_14 107.8(5) . . ?
C1B_14 C5B_14 C10B_14 126.9(6) . . ?
C4B_14 C5B_14 C10B_14 125.0(6) . . ?
C1B_14 C5B_14 Al2_14 72.3(4) . . ?
C4B_14 C5B_14 Al2_14 71.4(3) . . ?
C10B_14 C5B_14 Al2_14 126.6(5) . . ?
C5B_14 C10B_14 H10D_14 109.5 . . ?
C5B_14 C10B_14 H10E_14 109.5 . . ?
H10D_14 C10B_14 H10E_14 109.5 . . ?
C5B_14 C10B_14 H10F_14 109.5 . . ?
H10D_14 C10B_14 H10F_14 109.5 . . ?
H10E_14 C10B_14 H10F_14 109.5 . . ?
C4B_14 C9B_14 H9BA_14 109.5 . . ?
C4B_14 C9B_14 H9BB_14 109.5 . . ?
H9BA_14 C9B_14 H9BB_14 109.5 . . ?
C4B_14 C9B_14 H9BC_14 109.5 . . ?
H9BA_14 C9B_14 H9BC_14 109.5 . . ?
H9BB_14 C9B_14 H9BC_14 109.5 . . ?
C3B_14 C8B_14 H8BA_14 109.5 . . ?
C3B_14 C8B_14 H8BB_14 109.5 . . ?
H8BA_14 C8B_14 H8BB_14 109.5 . . ?
C3B_14 C8B_14 H8BC_14 109.5 . . ?
H8BA_14 C8B_14 H8BC_14 109.5 . . ?
H8BB_14 C8B_14 H8BC_14 109.5 . . ?
C2B_14 C7B_14 H7BA_14 109.5 . . ?
C2B_14 C7B_14 H7BB_14 109.5 . . ?
H7BA_14 C7B_14 H7BB_14 109.5 . . ?
C2B_14 C7B_14 H7BC_14 109.5 . . ?
H7BA_14 C7B_14 H7BC_14 109.5 . . ?
H7BB_14 C7B_14 H7BC_14 109.5 . . ?
C1B_14 C6B_14 H6BA_14 109.5 . . ?
C1B_14 C6B_14 H6BB_14 109.5 . . ?
H6BA_14 C6B_14 H6BB_14 109.5 . . ?
C1B_14 C6B_14 H6BC_14 109.5 . . ?
H6BA_14 C6B_14 H6BC_14 109.5 . . ?
H6BB_14 C6B_14 H6BC_14 109.5 . . ?
C5C_14 C1C_14 C2C_14 107.5(5) . . ?
C5C_14 C1C_14 C6C_14 127.8(6) . . ?
C2C_14 C1C_14 C6C_14 124.7(6) . . ?
C5C_14 C1C_14 Al3_14 71.0(3) . . ?
C2C_14 C1C_14 Al3_14 71.2(3) . . ?
C6C_14 C1C_14 Al3_14 124.8(5) . . ?
C1C_14 C2C_14 C3C_14 108.4(5) . . ?
C1C_14 C2C_14 C7C_14 126.3(6) . . ?
C3C_14 C2C_14 C7C_14 125.3(6) . . ?
C1C_14 C2C_14 Al3_14 71.5(3) . . ?
C3C_14 C2C_14 Al3_14 71.3(3) . . ?
C7C_14 C2C_14 Al3_14 124.7(5) . . ?
C4C_14 C3C_14 C2C_14 107.8(5) . . ?
C4C_14 C3C_14 C8C_14 126.8(6) . . ?
C2C_14 C3C_14 C8C_14 125.4(6) . . ?
C4C_14 C3C_14 Al3_14 70.4(3) . . ?
C2C_14 C3C_14 Al3_14 71.2(3) . . ?
C8C_14 C3C_14 Al3_14 123.3(5) . . ?
C3C_14 C4C_14 C5C_14 107.9(5) . . ?
C3C_14 C4C_14 C9C_14 127.3(6) . . ?
C5C_14 C4C_14 C9C_14 124.8(6) . . ?
C3C_14 C4C_14 Al3_14 72.3(4) . . ?
C5C_14 C4C_14 Al3_14 71.8(4) . . ?
C9C_14 C4C_14 Al3_14 123.8(5) . . ?
C1C_14 C5C_14 C4C_14 108.4(5) . . ?
C1C_14 C5C_14 C10C_14 126.5(6) . . ?
C4C_14 C5C_14 C10C_14 125.0(6) . . ?
C1C_14 C5C_14 Al3_14 71.7(4) . . ?
C4C_14 C5C_14 Al3_14 70.5(3) . . ?
C10C_14 C5C_14 Al3_14 126.8(6) . . ?
C5C_14 C10C_14 H10G_14 109.5 . . ?
C5C_14 C10C_14 H10H_14 109.5 . . ?
H10G_14 C10C_14 H10H_14 109.5 . . ?
C5C_14 C10C_14 H10I_14 109.5 . . ?
H10G_14 C10C_14 H10I_14 109.5 . . ?
H10H_14 C10C_14 H10I_14 109.5 . . ?
C4C_14 C9C_14 H9CA_14 109.5 . . ?
C4C_14 C9C_14 H9CB_14 109.5 . . ?
H9CA_14 C9C_14 H9CB_14 109.5 . . ?
C4C_14 C9C_14 H9CC_14 109.5 . . ?
H9CA_14 C9C_14 H9CC_14 109.5 . . ?
H9CB_14 C9C_14 H9CC_14 109.5 . . ?
C3C_14 C8C_14 H8CA_14 109.5 . . ?
C3C_14 C8C_14 H8CB_14 109.5 . . ?
H8CA_14 C8C_14 H8CB_14 109.5 . . ?
C3C_14 C8C_14 H8CC_14 109.5 . . ?
H8CA_14 C8C_14 H8CC_14 109.5 . . ?
H8CB_14 C8C_14 H8CC_14 109.5 . . ?
C2C_14 C7C_14 H7CA_14 109.5 . . ?
C2C_14 C7C_14 H7CB_14 109.5 . . ?
H7CA_14 C7C_14 H7CB_14 109.5 . . ?
C2C_14 C7C_14 H7CC_14 109.5 . . ?
H7CA_14 C7C_14 H7CC_14 109.5 . . ?
H7CB_14 C7C_14 H7CC_14 109.5 . . ?
C1C_14 C6C_14 H6CA_14 109.5 . . ?
C1C_14 C6C_14 H6CB_14 109.5 . . ?
H6CA_14 C6C_14 H6CB_14 109.5 . . ?
C1C_14 C6C_14 H6CC_14 109.5 . . ?
H6CA_14 C6C_14 H6CC_14 109.5 . . ?
H6CB_14 C6C_14 H6CC_14 109.5 . . ?
Al1_1 Tl1_1 Al2_1 68.5(4) . . ?
Al1_1 Tl1_1 Al3_1 67.3(3) . . ?
Al2_1 Tl1_1 Al3_1 68.4(6) . . ?
C1B_1 Al2_1 C5B_1 37.7(4) . . ?
C1B_1 Al2_1 C2B_1 37.0(4) . . ?
C5B_1 Al2_1 C2B_1 62.6(6) . . ?
C1B_1 Al2_1 C4B_1 62.4(7) . . ?
C5B_1 Al2_1 C4B_1 37.2(4) . . ?
C2B_1 Al2_1 C4B_1 62.7(6) . . ?
C1B_1 Al2_1 C3B_1 61.2(7) . . ?
C5B_1 Al2_1 C3B_1 61.4(6) . . ?
C2B_1 Al2_1 C3B_1 37.1(4) . . ?
C4B_1 Al2_1 C3B_1 36.8(4) . . ?
C1B_1 Al2_1 Tl1_1 137.1(11) . . ?
C5B_1 Al2_1 Tl1_1 167.3(10) . . ?
C2B_1 Al2_1 Tl1_1 121.0(10) . . ?
C4B_1 Al2_1 Tl1_1 155.3(10) . . ?
C3B_1 Al2_1 Tl1_1 129.7(9) . . ?
C3C_1 Al3_1 C2C_1 37.1(4) . . ?
C3C_1 Al3_1 C4C_1 37.1(5) . . ?
C2C_1 Al3_1 C4C_1 62.2(6) . . ?
C3C_1 Al3_1 C5C_1 61.5(6) . . ?
C2C_1 Al3_1 C5C_1 61.9(6) . . ?
C4C_1 Al3_1 C5C_1 36.8(4) . . ?
C3C_1 Al3_1 C1C_1 61.1(7) . . ?
C2C_1 Al3_1 C1C_1 36.9(4) . . ?
C4C_1 Al3_1 C1C_1 61.1(6) . . ?
C5C_1 Al3_1 C1C_1 36.4(4) . . ?
C3C_1 Al3_1 Tl1_1 136.7(9) . . ?
C2C_1 Al3_1 Tl1_1 117.0(9) . . ?
C4C_1 Al3_1 Tl1_1 171.0(9) . . ?
C5C_1 Al3_1 Tl1_1 151.8(9) . . ?
C1C_1 Al3_1 Tl1_1 124.4(9) . . ?
C2A_1 Al1_1 C3A_1 36.5(4) . . ?
C2A_1 Al1_1 C1A_1 36.7(4) . . ?
C3A_1 Al1_1 C1A_1 61.2(6) . . ?
C2A_1 Al1_1 C4A_1 60.5(6) . . ?
C3A_1 Al1_1 C4A_1 36.4(4) . . ?
C1A_1 Al1_1 C4A_1 60.8(6) . . ?
C2A_1 Al1_1 C5A_1 60.4(6) . . ?
C3A_1 Al1_1 C5A_1 60.7(6) . . ?
C1A_1 Al1_1 C5A_1 36.1(4) . . ?
C4A_1 Al1_1 C5A_1 36.4(4) . . ?
C2A_1 Al1_1 Tl1_1 159.8(8) . . ?
C3A_1 Al1_1 Tl1_1 126.3(7) . . ?
C1A_1 Al1_1 Tl1_1 159.8(8) . . ?
C4A_1 Al1_1 Tl1_1 112.5(7) . . ?
C5A_1 Al1_1 Tl1_1 126.8(8) . . ?
C5A_1 C1A_1 C2A_1 107.3(11) . . ?
C5A_1 C1A_1 C6A_1 127.9(19) . . ?
C2A_1 C1A_1 C6A_1 124.7(19) . . ?
C5A_1 C1A_1 Al1_1 72.5(7) . . ?
C2A_1 C1A_1 Al1_1 71.2(7) . . ?
C6A_1 C1A_1 Al1_1 119.6(18) . . ?
C3A_1 C2A_1 C1A_1 108.7(12) . . ?
C3A_1 C2A_1 C7A_1 127.7(18) . . ?
C1A_1 C2A_1 C7A_1 123.4(18) . . ?
C3A_1 C2A_1 Al1_1 72.0(7) . . ?
C1A_1 C2A_1 Al1_1 72.1(7) . . ?
C7A_1 C2A_1 Al1_1 126(2) . . ?
C2A_1 C3A_1 C4A_1 107.7(12) . . ?
C2A_1 C3A_1 C8A_1 127.3(19) . . ?
C4A_1 C3A_1 C8A_1 125.0(18) . . ?
C2A_1 C3A_1 Al1_1 71.5(7) . . ?
C4A_1 C3A_1 Al1_1 72.5(7) . . ?
C8A_1 C3A_1 Al1_1 121.3(18) . . ?
C3A_1 C4A_1 C5A_1 107.8(11) . . ?
C3A_1 C4A_1 C9A_1 123.7(18) . . ?
C5A_1 C4A_1 C9A_1 128.5(19) . . ?
C3A_1 C4A_1 Al1_1 71.1(7) . . ?
C5A_1 C4A_1 Al1_1 71.8(7) . . ?
C9A_1 C4A_1 Al1_1 123.7(18) . . ?
C1A_1 C5A_1 C4A_1 108.6(12) . . ?
C1A_1 C5A_1 C10A_1 127.1(18) . . ?
C4A_1 C5A_1 C10A_1 124.3(18) . . ?
C1A_1 C5A_1 Al1_1 71.4(7) . . ?
C4A_1 C5A_1 Al1_1 71.8(7) . . ?
C10A_1 C5A_1 Al1_1 122.9(18) . . ?
C5A_1 C10A_1 H10A_1 109.5 . . ?
C5A_1 C10A_1 H10B_1 109.5 . . ?
H10A_1 C10A_1 H10B_1 109.5 . . ?
C5A_1 C10A_1 H10C_1 109.5 . . ?
H10A_1 C10A_1 H10C_1 109.5 . . ?
H10B_1 C10A_1 H10C_1 109.5 . . ?
C4A_1 C9A_1 H9AA_1 109.5 . . ?
C4A_1 C9A_1 H9AB_1 109.5 . . ?
H9AA_1 C9A_1 H9AB_1 109.5 . . ?
C4A_1 C9A_1 H9AC_1 109.5 . . ?
H9AA_1 C9A_1 H9AC_1 109.5 . . ?
H9AB_1 C9A_1 H9AC_1 109.5 . . ?
C3A_1 C8A_1 H8AA_1 109.5 . . ?
C3A_1 C8A_1 H8AB_1 109.5 . . ?
H8AA_1 C8A_1 H8AB_1 109.5 . . ?
C3A_1 C8A_1 H8AC_1 109.5 . . ?
H8AA_1 C8A_1 H8AC_1 109.5 . . ?
H8AB_1 C8A_1 H8AC_1 109.5 . . ?
C2A_1 C7A_1 H7AA_1 109.5 . . ?
C2A_1 C7A_1 H7AB_1 109.5 . . ?
H7AA_1 C7A_1 H7AB_1 109.5 . . ?
C2A_1 C7A_1 H7AC_1 109.5 . . ?
H7AA_1 C7A_1 H7AC_1 109.5 . . ?
H7AB_1 C7A_1 H7AC_1 109.5 . . ?
C1A_1 C6A_1 H6AA_1 109.5 . . ?
C1A_1 C6A_1 H6AB_1 109.5 . . ?
H6AA_1 C6A_1 H6AB_1 109.5 . . ?
C1A_1 C6A_1 H6AC_1 109.5 . . ?
H6AA_1 C6A_1 H6AC_1 109.5 . . ?
H6AB_1 C6A_1 H6AC_1 109.5 . . ?
C2B_1 C1B_1 C5B_1 108.8(12) . . ?
C2B_1 C1B_1 C6B_1 129.4(19) . . ?
C5B_1 C1B_1 C6B_1 121.8(18) . . ?
C2B_1 C1B_1 Al2_1 72.1(7) . . ?
C5B_1 C1B_1 Al2_1 71.2(7) . . ?
C6B_1 C1B_1 Al2_1 123(2) . . ?
C1B_1 C2B_1 C3B_1 106.4(12) . . ?
C1B_1 C2B_1 C7B_1 126.7(19) . . ?
C3B_1 C2B_1 C7B_1 126.8(19) . . ?
C1B_1 C2B_1 Al2_1 70.9(7) . . ?
C3B_1 C2B_1 Al2_1 72.0(7) . . ?
C7B_1 C2B_1 Al2_1 125(2) . . ?
C4B_1 C3B_1 C2B_1 109.8(12) . . ?
C4B_1 C3B_1 C8B_1 127.9(19) . . ?
C2B_1 C3B_1 C8B_1 122.2(19) . . ?
C4B_1 C3B_1 Al2_1 71.0(7) . . ?
C2B_1 C3B_1 Al2_1 70.9(7) . . ?
C8B_1 C3B_1 Al2_1 122(2) . . ?
C3B_1 C4B_1 C5B_1 107.0(12) . . ?
C3B_1 C4B_1 C9B_1 125.4(19) . . ?
C5B_1 C4B_1 C9B_1 127.6(19) . . ?
C3B_1 C4B_1 Al2_1 72.2(7) . . ?
C5B_1 C4B_1 Al2_1 70.9(7) . . ?
C9B_1 C4B_1 Al2_1 123(2) . . ?
C4B_1 C5B_1 C1B_1 107.8(12) . . ?
C4B_1 C5B_1 C10B_1 126.1(18) . . ?
C1B_1 C5B_1 C10B_1 126.0(18) . . ?
C4B_1 C5B_1 Al2_1 72.0(7) . . ?
C1B_1 C5B_1 Al2_1 71.1(7) . . ?
C10B_1 C5B_1 Al2_1 124(2) . . ?
C5B_1 C10B_1 H10D_1 109.5 . . ?
C5B_1 C10B_1 H10E_1 109.5 . . ?
H10D_1 C10B_1 H10E_1 109.5 . . ?
C5B_1 C10B_1 H10F_1 109.5 . . ?
H10D_1 C10B_1 H10F_1 109.5 . . ?
H10E_1 C10B_1 H10F_1 109.5 . . ?
C4B_1 C9B_1 H9BA_1 109.5 . . ?
C4B_1 C9B_1 H9BB_1 109.5 . . ?
H9BA_1 C9B_1 H9BB_1 109.5 . . ?
C4B_1 C9B_1 H9BC_1 109.5 . . ?
H9BA_1 C9B_1 H9BC_1 109.5 . . ?
H9BB_1 C9B_1 H9BC_1 109.5 . . ?
C3B_1 C8B_1 H8BA_1 109.5 . . ?
C3B_1 C8B_1 H8BB_1 109.5 . . ?
H8BA_1 C8B_1 H8BB_1 109.5 . . ?
C3B_1 C8B_1 H8BC_1 109.5 . . ?
H8BA_1 C8B_1 H8BC_1 109.5 . . ?
H8BB_1 C8B_1 H8BC_1 109.5 . . ?
C2B_1 C7B_1 H7BA_1 109.5 . . ?
C2B_1 C7B_1 H7BB_1 109.5 . . ?
H7BA_1 C7B_1 H7BB_1 109.5 . . ?
C2B_1 C7B_1 H7BC_1 109.5 . . ?
H7BA_1 C7B_1 H7BC_1 109.5 . . ?
H7BB_1 C7B_1 H7BC_1 109.5 . . ?
C1B_1 C6B_1 H6BA_1 109.5 . . ?
C1B_1 C6B_1 H6BB_1 109.5 . . ?
H6BA_1 C6B_1 H6BB_1 109.5 . . ?
C1B_1 C6B_1 H6BC_1 109.5 . . ?
H6BA_1 C6B_1 H6BC_1 109.5 . . ?
H6BB_1 C6B_1 H6BC_1 109.5 . . ?
C5C_1 C1C_1 C2C_1 108.8(12) . . ?
C5C_1 C1C_1 C6C_1 128(2) . . ?
C2C_1 C1C_1 C6C_1 123.4(19) . . ?
C5C_1 C1C_1 Al3_1 71.6(7) . . ?
C2C_1 C1C_1 Al3_1 70.0(7) . . ?
C6C_1 C1C_1 Al3_1 123(2) . . ?
C3C_1 C2C_1 C1C_1 106.9(12) . . ?
C3C_1 C2C_1 C7C_1 127(2) . . ?
C1C_1 C2C_1 C7C_1 126(2) . . ?
C3C_1 C2C_1 Al3_1 71.3(7) . . ?
C1C_1 C2C_1 Al3_1 73.1(7) . . ?
C7C_1 C2C_1 Al3_1 124(2) . . ?
C2C_1 C3C_1 C4C_1 108.9(12) . . ?
C2C_1 C3C_1 C8C_1 128.1(19) . . ?
C4C_1 C3C_1 C8C_1 121.9(19) . . ?
C2C_1 C3C_1 Al3_1 71.5(7) . . ?
C4C_1 C3C_1 Al3_1 72.2(7) . . ?
C8C_1 C3C_1 Al3_1 131(2) . . ?
C3C_1 C4C_1 C5C_1 107.5(12) . . ?
C3C_1 C4C_1 C9C_1 125.9(19) . . ?
C5C_1 C4C_1 C9C_1 126.5(19) . . ?
C3C_1 C4C_1 Al3_1 70.8(7) . . ?
C5C_1 C4C_1 Al3_1 72.3(7) . . ?
C9C_1 C4C_1 Al3_1 122(2) . . ?
C1C_1 C5C_1 C4C_1 107.8(12) . . ?
C1C_1 C5C_1 C10C_1 127(2) . . ?
C4C_1 C5C_1 C10C_1 125.1(19) . . ?
C1C_1 C5C_1 Al3_1 72.0(7) . . ?
C4C_1 C5C_1 Al3_1 70.8(7) . . ?
C10C_1 C5C_1 Al3_1 122(2) . . ?
C5C_1 C10C_1 H10G_1 109.5 . . ?
C5C_1 C10C_1 H10H_1 109.5 . . ?
H10G_1 C10C_1 H10H_1 109.5 . . ?
C5C_1 C10C_1 H10I_1 109.5 . . ?
H10G_1 C10C_1 H10I_1 109.5 . . ?
H10H_1 C10C_1 H10I_1 109.5 . . ?
C4C_1 C9C_1 H9CA_1 109.5 . . ?
C4C_1 C9C_1 H9CB_1 109.5 . . ?
H9CA_1 C9C_1 H9CB_1 109.5 . . ?
C4C_1 C9C_1 H9CC_1 109.5 . . ?
H9CA_1 C9C_1 H9CC_1 109.5 . . ?
H9CB_1 C9C_1 H9CC_1 109.5 . . ?
C3C_1 C8C_1 H8CA_1 109.5 . . ?
C3C_1 C8C_1 H8CB_1 109.5 . . ?
H8CA_1 C8C_1 H8CB_1 109.5 . . ?
C3C_1 C8C_1 H8CC_1 109.5 . . ?
H8CA_1 C8C_1 H8CC_1 109.5 . . ?
H8CB_1 C8C_1 H8CC_1 109.5 . . ?
C2C_1 C7C_1 H7CA_1 109.5 . . ?
C2C_1 C7C_1 H7CB_1 109.5 . . ?
H7CA_1 C7C_1 H7CB_1 109.5 . . ?
C2C_1 C7C_1 H7CC_1 109.5 . . ?
H7CA_1 C7C_1 H7CC_1 109.5 . . ?
H7CB_1 C7C_1 H7CC_1 109.5 . . ?
C1C_1 C6C_1 H6CA_1 109.5 . . ?
C1C_1 C6C_1 H6CB_1 109.5 . . ?
H6CA_1 C6C_1 H6CB_1 109.5 . . ?
C1C_1 C6C_1 H6CC_1 109.5 . . ?
H6CA_1 C6C_1 H6CC_1 109.5 . . ?
H6CB_1 C6C_1 H6CC_1 109.5 . . ?
C1_2 O1_2 Al12 152(3) . . ?
O1_2 C1_2 C4_2 109.4(17) . . ?
O1_2 C1_2 C3_2 112.0(17) . . ?
C4_2 C1_2 C3_2 114.1(13) . . ?
O1_2 C1_2 C2_2 106.0(16) . . ?
C4_2 C1_2 C2_2 108.1(12) . . ?
C3_2 C1_2 C2_2 106.9(12) . . ?
F1_2 C2_2 F3_2 105.2(17) . . ?
F1_2 C2_2 F2_2 112.7(18) . . ?
F3_2 C2_2 F2_2 108.7(17) . . ?
F1_2 C2_2 C1_2 113.9(16) . . ?
F3_2 C2_2 C1_2 106.9(15) . . ?
F2_2 C2_2 C1_2 109.1(15) . . ?
F6_2 C3_2 F4_2 106.9(17) . . ?
F6_2 C3_2 F5_2 108.5(18) . . ?
F4_2 C3_2 F5_2 106.5(18) . . ?
F6_2 C3_2 C1_2 111.6(16) . . ?
F4_2 C3_2 C1_2 114.6(17) . . ?
F5_2 C3_2 C1_2 108.6(16) . . ?
F9_2 C4_2 F7_2 111.4(18) . . ?
F9_2 C4_2 F8_2 108.2(18) . . ?
F7_2 C4_2 F8_2 106.9(18) . . ?
F9_2 C4_2 C1_2 111.9(17) . . ?
F7_2 C4_2 C1_2 108.4(15) . . ?
F8_2 C4_2 C1_2 109.9(16) . . ?
C1_3 O1_3 Al14 149(2) . . ?
O1_3 C1_3 C4_3 117.8(17) . . ?
O1_3 C1_3 C3_3 107.8(16) . . ?
C4_3 C1_3 C3_3 108.7(13) . . ?
O1_3 C1_3 C2_3 107.4(16) . . ?
C4_3 C1_3 C2_3 104.7(13) . . ?
C3_3 C1_3 C2_3 110.2(14) . . ?
F2_3 C2_3 F3_3 105.4(18) . . ?
F2_3 C2_3 F1_3 105.1(19) . . ?
F3_3 C2_3 F1_3 109.9(19) . . ?
F2_3 C2_3 C1_3 116.1(18) . . ?
F3_3 C2_3 C1_3 111.2(17) . . ?
F1_3 C2_3 C1_3 108.9(17) . . ?
F6_3 C3_3 F5_3 111.0(19) . . ?
F6_3 C3_3 F4_3 104.2(18) . . ?
F5_3 C3_3 F4_3 107.4(19) . . ?
F6_3 C3_3 C1_3 111.4(16) . . ?
F5_3 C3_3 C1_3 108.8(15) . . ?
F4_3 C3_3 C1_3 113.9(18) . . ?
F9_3 C4_3 F7_3 106.8(18) . . ?
F9_3 C4_3 F8_3 106.5(19) . . ?
F7_3 C4_3 F8_3 106.2(19) . . ?
F9_3 C4_3 C1_3 118.0(17) . . ?
F7_3 C4_3 C1_3 115.5(17) . . ?
F8_3 C4_3 C1_3 102.7(15) . . ?
C1_15 O1_15 Al14 151.9(18) . . ?
O1_15 C1_15 C3_15 109.3(14) . . ?
O1_15 C1_15 C2_15 108.0(13) . . ?
C3_15 C1_15 C2_15 110.5(12) . . ?
O1_15 C1_15 C4_15 112.3(14) . . ?
C3_15 C1_15 C4_15 108.8(12) . . ?
C2_15 C1_15 C4_15 108.0(12) . . ?
F1_15 C2_15 F3_15 111.1(17) . . ?
F1_15 C2_15 F2_15 109.0(17) . . ?
F3_15 C2_15 F2_15 106.6(17) . . ?
F1_15 C2_15 C1_15 108.4(13) . . ?
F3_15 C2_15 C1_15 111.7(14) . . ?
F2_15 C2_15 C1_15 109.9(14) . . ?
F4_15 C3_15 F5_15 112.9(18) . . ?
F4_15 C3_15 F6_15 104.0(16) . . ?
F5_15 C3_15 F6_15 108.2(18) . . ?
F4_15 C3_15 C1_15 111.3(14) . . ?
F5_15 C3_15 C1_15 109.4(16) . . ?
F6_15 C3_15 C1_15 110.9(15) . . ?
F9_15 C4_15 F7_15 110.0(17) . . ?
F9_15 C4_15 F8_15 109.7(17) . . ?
F7_15 C4_15 F8_15 109.3(17) . . ?
F9_15 C4_15 C1_15 109.1(14) . . ?
F7_15 C4_15 C1_15 108.2(13) . . ?
F8_15 C4_15 C1_15 110.5(15) . . ?
C1_51 O1_51 Al13 156.3(19) . . ?
O1_51 C1_51 C4_51 111.5(14) . . ?
O1_51 C1_51 C2_51 112.0(14) . . ?
C4_51 C1_51 C2_51 111.3(11) . . ?
O1_51 C1_51 C3_51 106.5(13) . . ?
C4_51 C1_51 C3_51 107.4(11) . . ?
C2_51 C1_51 C3_51 107.8(11) . . ?
F3_51 C2_51 F1_51 104.1(14) . . ?
F3_51 C2_51 F2_51 113.7(16) . . ?
F1_51 C2_51 F2_51 108.2(15) . . ?
F3_51 C2_51 C1_51 109.8(13) . . ?
F1_51 C2_51 C1_51 114.1(14) . . ?
F2_51 C2_51 C1_51 107.1(13) . . ?
F5_51 C3_51 F6_51 110.4(16) . . ?
F5_51 C3_51 F4_51 105.8(15) . . ?
F6_51 C3_51 F4_51 107.6(15) . . ?
F5_51 C3_51 C1_51 111.7(14) . . ?
F6_51 C3_51 C1_51 112.1(13) . . ?
F4_51 C3_51 C1_51 109.0(13) . . ?
F8_51 C4_51 F9_51 110.8(15) . . ?
F8_51 C4_51 F7_51 105.3(15) . . ?
F9_51 C4_51 F7_51 107.0(15) . . ?
F8_51 C4_51 C1_51 112.3(13) . . ?
F9_51 C4_51 C1_51 110.7(13) . . ?
F7_51 C4_51 C1_51 110.5(13) . . ?
C1_53 O1_53 Al14 152(3) . . ?
O1_53 C1_53 C3_53 111.9(17) . . ?
O1_53 C1_53 C2_53 109.4(18) . . ?
C3_53 C1_53 C2_53 109.4(12) . . ?
O1_53 C1_53 C4_53 107.4(17) . . ?
C3_53 C1_53 C4_53 112.2(12) . . ?
C2_53 C1_53 C4_53 106.4(12) . . ?
F3_53 C2_53 F2_53 108.6(17) . . ?
F3_53 C2_53 F1_53 110.0(17) . . ?
F2_53 C2_53 F1_53 110.1(17) . . ?
F3_53 C2_53 C1_53 110.4(15) . . ?
F2_53 C2_53 C1_53 109.7(14) . . ?
F1_53 C2_53 C1_53 107.9(15) . . ?
F4_53 C3_53 F6_53 108.2(17) . . ?
F4_53 C3_53 F5_53 108.9(16) . . ?
F6_53 C3_53 F5_53 107.4(17) . . ?
F4_53 C3_53 C1_53 109.2(15) . . ?
F6_53 C3_53 C1_53 112.5(17) . . ?
F5_53 C3_53 C1_53 110.6(14) . . ?
F7_53 C4_53 F8_53 108.6(17) . . ?
F7_53 C4_53 F9_53 115.2(17) . . ?
F8_53 C4_53 F9_53 104.5(15) . . ?
F7_53 C4_53 C1_53 109.4(15) . . ?
F8_53 C4_53 C1_53 110.4(15) . . ?
F9_53 C4_53 C1_53 108.5(14) . . ?
C1_54 O1_54 Al11 147(2) . . ?
O1_54 C1_54 C2_54 117.6(17) . . ?
O1_54 C1_54 C3_54 111.8(16) . . ?
C2_54 C1_54 C3_54 108.2(14) . . ?
O1_54 C1_54 C4_54 102.5(16) . . ?
C2_54 C1_54 C4_54 108.0(14) . . ?
C3_54 C1_54 C4_54 108.2(14) . . ?
F3_54 C2_54 F1_54 109(2) . . ?
F3_54 C2_54 F2_54 107.2(19) . . ?
F1_54 C2_54 F2_54 106.8(19) . . ?
F3_54 C2_54 C1_54 111.3(18) . . ?
F1_54 C2_54 C1_54 113.3(17) . . ?
F2_54 C2_54 C1_54 109.3(17) . . ?
F5_54 C3_54 F6_54 108(2) . . ?
F5_54 C3_54 F4_54 109.4(19) . . ?
F6_54 C3_54 F4_54 106(2) . . ?
F5_54 C3_54 C1_54 107.6(16) . . ?
F6_54 C3_54 C1_54 110.3(18) . . ?
F4_54 C3_54 C1_54 114.7(18) . . ?
C3_54 F4_54 F5_33 147(3) . . ?
F8_54 C4_54 F7_54 112(2) . . ?
F8_54 C4_54 F9_54 113(2) . . ?
F7_54 C4_54 F9_54 110(2) . . ?
F8_54 C4_54 C1_54 111.3(18) . . ?
F7_54 C4_54 C1_54 105.8(17) . . ?
F9_54 C4_54 C1_54 104.2(17) . . ?
C1_55 O1_55 Al12 148.6(10) . . ?
O1_55 C1_55 C3_55 112.6(10) . . ?
O1_55 C1_55 C4_55 107.2(10) . . ?
C3_55 C1_55 C4_55 107.5(10) . . ?
O1_55 C1_55 C2_55 106.8(9) . . ?
C3_55 C1_55 C2_55 110.1(9) . . ?
C4_55 C1_55 C2_55 112.7(10) . . ?
F2_55 C2_55 F3_55 110.4(13) . . ?
F2_55 C2_55 F1_55 107.3(11) . . ?
F3_55 C2_55 F1_55 107.5(12) . . ?
F2_55 C2_55 C1_55 110.7(10) . . ?
F3_55 C2_55 C1_55 110.2(10) . . ?
F1_55 C2_55 C1_55 110.7(11) . . ?
F4_55 C3_55 F5_55 109.8(12) . . ?
F4_55 C3_55 F6_55 107.7(13) . . ?
F5_55 C3_55 F6_55 105.5(12) . . ?
F4_55 C3_55 C1_55 107.8(10) . . ?
F5_55 C3_55 C1_55 113.4(11) . . ?
F6_55 C3_55 C1_55 112.5(13) . . ?
F8_55 C4_55 F9_55 109.2(12) . . ?
F8_55 C4_55 F7_55 108.1(11) . . ?
F9_55 C4_55 F7_55 106.2(13) . . ?
F8_55 C4_55 C1_55 111.3(12) . . ?
F9_55 C4_55 C1_55 109.5(12) . . ?
F7_55 C4_55 C1_55 112.4(12) . . ?
C1_56 O1_56 Al12 168(4) . . ?
O1_56 C1_56 C2_56 108.8(19) . . ?
O1_56 C1_56 C3_56 108.9(19) . . ?
C2_56 C1_56 C3_56 110.7(15) . . ?
O1_56 C1_56 C4_56 106.2(18) . . ?
C2_56 C1_56 C4_56 112.8(16) . . ?
C3_56 C1_56 C4_56 109.4(15) . . ?
F1_56 C2_56 F2_56 108(2) . . ?
F1_56 C2_56 F3_56 108(2) . . ?
F2_56 C2_56 F3_56 106(2) . . ?
F1_56 C2_56 C1_56 111.7(19) . . ?
F2_56 C2_56 C1_56 113.1(19) . . ?
F3_56 C2_56 C1_56 110.7(19) . . ?
F5_56 C3_56 F6_56 109(2) . . ?
F5_56 C3_56 F4_56 109(2) . . ?
F6_56 C3_56 F4_56 107(2) . . ?
F5_56 C3_56 C1_56 108.9(18) . . ?
F6_56 C3_56 C1_56 112(2) . . ?
F4_56 C3_56 C1_56 111.6(19) . . ?
F8_56 C4_56 F7_56 106(2) . . ?
F8_56 C4_56 F9_56 109(2) . . ?
F7_56 C4_56 F9_56 109(2) . . ?
F8_56 C4_56 C1_56 114(2) . . ?
F7_56 C4_56 C1_56 110.8(19) . . ?
F9_56 C4_56 C1_56 107.8(19) . . ?
C5_57 C1_57 C2_57 107.8(12) . . ?
C5_57 C1_57 C10_57 128.6(18) . . ?
C2_57 C1_57 C10_57 123.6(17) . . ?
C5_57 C1_57 Al1 69.6(15) . . ?
C2_57 C1_57 Al1 77.2(9) . . ?
C10_57 C1_57 Al1 120.0(17) . . ?
C3_57 C2_57 C1_57 108.4(12) . . ?
C3_57 C2_57 C9_57 125.0(17) . . ?
C1_57 C2_57 C9_57 126.6(17) . . ?
C3_57 C2_57 Al1 74.5(9) . . ?
C1_57 C2_57 Al1 67.7(9) . . ?
C9_57 C2_57 Al1 126.3(16) . . ?
C2_57 C3_57 C4_57 107.7(12) . . ?
C2_57 C3_57 C8_57 127.0(17) . . ?
C4_57 C3_57 C8_57 125.3(17) . . ?
C2_57 C3_57 Al1 71.6(9) . . ?
C4_57 C3_57 Al1 68.2(14) . . ?
C8_57 C3_57 Al1 125.3(15) . . ?
C5_57 C4_57 C3_57 108.2(11) . . ?
C5_57 C4_57 C7_57 126.0(17) . . ?
C3_57 C4_57 C7_57 125.7(17) . . ?
C5_57 C4_57 Al1 68.1(17) . . ?
C3_57 C4_57 Al1 77.2(13) . . ?
C7_57 C4_57 Al1 122(2) . . ?
C4_57 C5_57 C1_57 108.0(12) . . ?
C4_57 C5_57 C6_57 126.3(17) . . ?
C1_57 C5_57 C6_57 125.6(17) . . ?
C4_57 C5_57 Al1 75.7(17) . . ?
C1_57 C5_57 Al1 73.7(14) . . ?
C6_57 C5_57 Al1 119(2) . . ?
C5_57 C6_57 H6A_57 109.5 . . ?
C5_57 C6_57 H6B_57 109.5 . . ?
H6A_57 C6_57 H6B_57 109.5 . . ?
C5_57 C6_57 H6C_57 109.5 . . ?
H6A_57 C6_57 H6C_57 109.5 . . ?
H6B_57 C6_57 H6C_57 109.5 . . ?
C4_57 C7_57 H7A_57 109.5 . . ?
C4_57 C7_57 H7B_57 109.5 . . ?
H7A_57 C7_57 H7B_57 109.5 . . ?
C4_57 C7_57 H7C_57 109.5 . . ?
H7A_57 C7_57 H7C_57 109.5 . . ?
H7B_57 C7_57 H7C_57 109.5 . . ?
C3_57 C8_57 H8A_57 109.5 . . ?
C3_57 C8_57 H8B_57 109.5 . . ?
H8A_57 C8_57 H8B_57 109.5 . . ?
C3_57 C8_57 H8C_57 109.5 . . ?
H8A_57 C8_57 H8C_57 109.5 . . ?
H8B_57 C8_57 H8C_57 109.5 . . ?
C2_57 C9_57 H9A_57 109.5 . . ?
C2_57 C9_57 H9B_57 109.5 . . ?
H9A_57 C9_57 H9B_57 109.5 . . ?
C2_57 C9_57 H9C_57 109.5 . . ?
H9A_57 C9_57 H9C_57 109.5 . . ?
H9B_57 C9_57 H9C_57 109.5 . . ?
C1_57 C10_57 H10A_57 109.5 . . ?
C1_57 C10_57 H10B_57 109.5 . . ?
H10A_57 C10_57 H10B_57 109.5 . . ?
C1_57 C10_57 H10C_57 109.5 . . ?
H10A_57 C10_57 H10C_57 109.5 . . ?
H10B_57 C10_57 H10C_57 109.5 . . ?
C1_58 O1_58 Al13 140.9(16) . . ?
O1_58 C1_58 C4_58 115.6(14) . . ?
O1_58 C1_58 C2_58 106.5(13) . . ?
C4_58 C1_58 C2_58 109.5(12) . . ?
O1_58 C1_58 C3_58 104.7(12) . . ?
C4_58 C1_58 C3_58 110.9(12) . . ?
C2_58 C1_58 C3_58 109.4(12) . . ?
F2_58 C2_58 F3_58 107.2(17) . . ?
F2_58 C2_58 F1_58 106.6(18) . . ?
F3_58 C2_58 F1_58 107.1(17) . . ?
F2_58 C2_58 C1_58 112.8(17) . . ?
F3_58 C2_58 C1_58 113.6(15) . . ?
F1_58 C2_58 C1_58 109.1(15) . . ?
F4_58 C3_58 F5_58 109.7(16) . . ?
F4_58 C3_58 F6_58 109.1(16) . . ?
F5_58 C3_58 F6_58 104.9(16) . . ?
F4_58 C3_58 C1_58 108.3(14) . . ?
F5_58 C3_58 C1_58 109.0(13) . . ?
F6_58 C3_58 C1_58 115.8(15) . . ?
F7_58 C4_58 F9_58 107.8(16) . . ?
F7_58 C4_58 F8_58 100.7(16) . . ?
F9_58 C4_58 F8_58 108.9(16) . . ?
F7_58 C4_58 C1_58 112.6(15) . . ?
F9_58 C4_58 C1_58 118.8(14) . . ?
F8_58 C4_58 C1_58 106.5(14) . . ?
C1_59 O1_59 Al10 154(3) . . ?
O1_59 C1_59 C2_59 110.7(17) . . ?
O1_59 C1_59 C3_59 109.6(16) . . ?
C2_59 C1_59 C3_59 108.2(11) . . ?
O1_59 C1_59 C4_59 109.7(17) . . ?
C2_59 C1_59 C4_59 109.0(12) . . ?
C3_59 C1_59 C4_59 109.6(12) . . ?
F1_59 C2_59 F3_59 105.3(16) . . ?
F1_59 C2_59 F2_59 107.9(17) . . ?
F3_59 C2_59 F2_59 106.8(16) . . ?
F1_59 C2_59 C1_59 111.0(13) . . ?
F3_59 C2_59 C1_59 114.2(15) . . ?
F2_59 C2_59 C1_59 111.3(15) . . ?
F5_59 C3_59 F6_59 108.2(17) . . ?
F5_59 C3_59 F4_59 109.1(16) . . ?
F6_59 C3_59 F4_59 108.9(17) . . ?
F5_59 C3_59 C1_59 110.5(13) . . ?
F6_59 C3_59 C1_59 111.2(16) . . ?
F4_59 C3_59 C1_59 108.9(13) . . ?
F7_59 C4_59 F9_59 104.4(16) . . ?
F7_59 C4_59 F8_59 106.1(16) . . ?
F9_59 C4_59 F8_59 109.7(16) . . ?
F7_59 C4_59 C1_59 113.5(14) . . ?
F9_59 C4_59 C1_59 109.7(13) . . ?
F8_59 C4_59 C1_59 113.0(15) . . ?
C1_60 O1_60 Al13 150(3) . . ?
O1_60 C1_60 C4_60 110.8(17) . . ?
O1_60 C1_60 C2_60 113.1(16) . . ?
C4_60 C1_60 C2_60 109.1(12) . . ?
O1_60 C1_60 C3_60 107.7(16) . . ?
C4_60 C1_60 C3_60 108.1(12) . . ?
C2_60 C1_60 C3_60 107.9(12) . . ?
F1_60 C2_60 F3_60 116.0(19) . . ?
F1_60 C2_60 F2_60 106.0(18) . . ?
F3_60 C2_60 F2_60 107.1(19) . . ?
F1_60 C2_60 C1_60 109.0(16) . . ?
F3_60 C2_60 C1_60 107.7(14) . . ?
F2_60 C2_60 C1_60 111.1(17) . . ?
F6_60 C3_60 F5_60 117.9(19) . . ?
F6_60 C3_60 F4_60 104.5(18) . . ?
F5_60 C3_60 F4_60 105.6(17) . . ?
F6_60 C3_60 C1_60 109.2(15) . . ?
F5_60 C3_60 C1_60 110.7(15) . . ?
F4_60 C3_60 C1_60 108.4(14) . . ?
F7_60 C4_60 F8_60 101.9(17) . . ?
F7_60 C4_60 F9_60 110.8(19) . . ?
F8_60 C4_60 F9_60 113.3(18) . . ?
F7_60 C4_60 C1_60 110.2(17) . . ?
F8_60 C4_60 C1_60 109.0(15) . . ?
F9_60 C4_60 C1_60 111.3(16) . . ?
C1_61 O1_61 Al14 140(3) . . ?
O1_61 C1_61 C2_61 106.5(16) . . ?
O1_61 C1_61 C3_61 110.9(17) . . ?
C2_61 C1_61 C3_61 108.1(12) . . ?
O1_61 C1_61 C4_61 110.7(17) . . ?
C2_61 C1_61 C4_61 112.3(12) . . ?
C3_61 C1_61 C4_61 108.3(12) . . ?
F1_61 C2_61 F2_61 117.5(18) . . ?
F1_61 C2_61 F3_61 97.1(16) . . ?
F2_61 C2_61 F3_61 107.5(17) . . ?
F1_61 C2_61 C1_61 108.4(14) . . ?
F2_61 C2_61 C1_61 111.7(14) . . ?
F3_61 C2_61 C1_61 114.1(15) . . ?
F5_61 C3_61 F6_61 108.5(16) . . ?
F5_61 C3_61 F4_61 108.8(17) . . ?
F6_61 C3_61 F4_61 112.2(17) . . ?
F5_61 C3_61 C1_61 107.2(14) . . ?
F6_61 C3_61 C1_61 113.6(15) . . ?
F4_61 C3_61 C1_61 106.4(14) . . ?
F8_61 C4_61 F9_61 104.5(16) . . ?
F8_61 C4_61 F7_61 102.8(17) . . ?
F9_61 C4_61 F7_61 115.4(17) . . ?
F8_61 C4_61 C1_61 112.6(16) . . ?
F9_61 C4_61 C1_61 111.4(14) . . ?
F7_61 C4_61 C1_61 109.8(15) . . ?
C1_62 O1_62 Al12 151.4(11) . . ?
O1_62 C1_62 C3_62 112.1(10) . . ?
O1_62 C1_62 C4_62 107.2(10) . . ?
C3_62 C1_62 C4_62 109.5(10) . . ?
O1_62 C1_62 C2_62 109.4(10) . . ?
C3_62 C1_62 C2_62 110.0(10) . . ?
C4_62 C1_62 C2_62 108.5(9) . . ?
F3_62 C2_62 F1_62 104.8(14) . . ?
F3_62 C2_62 F2_62 108.8(12) . . ?
F1_62 C2_62 F2_62 108.4(14) . . ?
F3_62 C2_62 C1_62 112.0(11) . . ?
F1_62 C2_62 C1_62 110.3(13) . . ?
F2_62 C2_62 C1_62 112.3(11) . . ?
F6_62 C3_62 F5_62 103.9(12) . . ?
F6_62 C3_62 F4_62 107.9(13) . . ?
F5_62 C3_62 F4_62 109.3(13) . . ?
F6_62 C3_62 C1_62 115.2(12) . . ?
F5_62 C3_62 C1_62 109.9(11) . . ?
F4_62 C3_62 C1_62 110.3(11) . . ?
F9_62 C4_62 F7_62 108.4(11) . . ?
F9_62 C4_62 F8_62 104.3(11) . . ?
F7_62 C4_62 F8_62 106.5(11) . . ?
F9_62 C4_62 C1_62 113.2(10) . . ?
F7_62 C4_62 C1_62 112.3(10) . . ?
F8_62 C4_62 C1_62 111.6(10) . . ?

loop_
_geom_bond_atom_site_label_1
_geom_bond_atom_site_label_2
_geom_bond_distance
_geom_bond_site_symmetry_2
_geom_bond_publ_flag
Tl1 Al2 2.725(3) . ?
Tl1 Al3 2.771(3) . ?
Tl1 Al1 2.799(3) . ?
Tl2 Al4 2.742(3) . ?
Tl2 Al6 2.785(3) . ?
Tl2 Al5 2.790(3) . ?
Tl3 Al8 2.760(3) . ?
Tl3 Al7 2.760(3) . ?
Tl3 Al9 2.766(3) . ?
Al1 C2_9 2.170(9) . ?
Al1 C1_9 2.195(9) . ?
Al1 C3_9 2.203(10) . ?
Al1 C5_57 2.22(3) . ?
Al1 C5_9 2.233(9) . ?
Al1 C4_9 2.243(9) . ?
Al1 C1_57 2.28(3) . ?
Al1 C4_57 2.32(3) . ?
Al1 C2_57 2.40(2) . ?
Al1 C3_57 2.44(2) . ?
Al8 C5_11 2.201(7) . ?
Al8 C4_11 2.205(8) . ?
Al8 C2_11 2.230(6) . ?
Al8 C3_11 2.233(7) . ?
Al8 C1_11 2.234(7) . ?
Al9 C4_12 2.217(7) . ?
Al9 C5_12 2.231(7) . ?
Al9 C3_12 2.236(8) . ?
Al9 C2_12 2.238(7) . ?
Al9 C1_12 2.249(7) . ?
Al10 O1_46 1.614(12) . ?
Al10 O1_29 1.676(7) . ?
Al10 O1_28 1.703(9) . ?
Al10 O1_40 1.716(8) . ?
Al10 O1_43 1.715(15) . ?
Al10 O1_59 1.75(2) . ?
Al10 O1_45 1.756(10) . ?
Al10 O1_35 1.771(11) . ?
Al10 O1_30 1.799(19) . ?
Al11 O1_54 1.66(3) . ?
Al11 O1_26 1.694(14) . ?
Al11 O1_24 1.712(6) . ?
Al11 O1_25 1.714(5) . ?
Al11 O1_34 1.730(12) . ?
Al11 O1_33 1.740(16) . ?
Al11 O1_27 1.749(6) . ?
Al12 O1_56 1.49(3) . ?
Al12 O1_22 1.619(12) . ?
Al12 O1_2 1.65(3) . ?
Al12 O1_36 1.682(18) . ?
Al12 O1_20 1.705(8) . ?
Al12 O1_21 1.713(9) . ?
Al12 O1_23 1.727(16) . ?
Al12 O1_62 1.756(11) . ?
Al12 O1_55 1.796(11) . ?
Al13 O1_38 1.581(13) . ?
Al13 O1_49 1.605(15) . ?
Al13 O1_58 1.654(16) . ?
Al13 O1_44 1.677(16) . ?
Al13 O1_50 1.70(2) . ?
Al13 O1_60 1.71(3) . ?
Al13 O1_32 1.732(15) . ?
Al13 O1_31 1.767(9) . ?
Al13 O1_51 1.767(17) . ?
Al13 O1_39 1.809(14) . ?
Al13 O1_37 1.818(11) . ?
Al14 O1_48 1.641(14) . ?
Al14 O1_15 1.653(18) . ?
Al14 O1_53 1.67(3) . ?
Al14 O1_19 1.684(14) . ?
Al14 O1_16 1.699(10) . ?
Al14 O1_17 1.706(6) . ?
Al14 O1_61 1.72(3) . ?
Al14 O1_47 1.769(15) . ?
Al14 O1_18 1.775(10) . ?
Al14 O1_3 1.83(2) . ?
Al2 C4_7 2.282(7) . ?
Al2 C3_7 2.283(6) . ?
Al2 C5_7 2.295(7) . ?
Al2 C2_7 2.299(6) . ?
Al2 C1_7 2.311(6) . ?
Al3 C4_8 2.187(7) . ?
Al3 C5_8 2.220(7) . ?
Al3 C3_8 2.228(7) . ?
Al3 C1_8 2.253(7) . ?
Al3 C2_8 2.263(7) . ?
Al4 C3_4 2.241(6) . ?
Al4 C2_4 2.245(6) . ?
Al4 C1_4 2.254(6) . ?
Al4 C4_4 2.258(7) . ?
Al4 C5_4 2.263(7) . ?
Al5 C2_5 2.222(7) . ?
Al5 C3_5 2.229(7) . ?
Al5 C5_5 2.235(8) . ?
Al5 C4_5 2.236(8) . ?
Al5 C1_5 2.244(7) . ?
Al6 C3_6 2.203(7) . ?
Al6 C4_6 2.216(9) . ?
Al6 C2_6 2.223(7) . ?
Al6 C1_6 2.242(7) . ?
Al6 C5_6 2.247(7) . ?
Al7 C4_10 2.207(9) . ?
Al7 C2_10 2.211(7) . ?
Al7 C3_10 2.211(8) . ?
Al7 C1_10 2.222(8) . ?
Al7 C5_10 2.225(9) . ?
C1_4 C5_4 1.403(8) . ?
C1_4 C2_4 1.404(8) . ?
C1_4 C10_4 1.513(8) . ?
C2_4 C3_4 1.402(8) . ?
C2_4 C9_4 1.514(8) . ?
C3_4 C4_4 1.424(9) . ?
C3_4 C8_4 1.519(9) . ?
C4_4 C5_4 1.408(9) . ?
C4_4 C7_4 1.513(9) . ?
C5_4 C6_4 1.510(9) . ?
C6_4 H6A_4 0.9800 . ?
C6_4 H6B_4 0.9800 . ?
C6_4 H6C_4 0.9800 . ?
C7_4 H7A_4 0.9800 . ?
C7_4 H7B_4 0.9800 . ?
C7_4 H7C_4 0.9800 . ?
C8_4 H8A_4 0.9800 . ?
C8_4 H8B_4 0.9800 . ?
C8_4 H8C_4 0.9800 . ?
C9_4 H9A_4 0.9800 . ?
C9_4 H9B_4 0.9800 . ?
C9_4 H9C_4 0.9800 . ?
C10_4 H10A_4 0.9800 . ?
C10_4 H10B_4 0.9800 . ?
C10_4 H10C_4 0.9800 . ?
C1_5 C2_5 1.413(9) . ?
C1_5 C5_5 1.425(9) . ?
C1_5 C10_5 1.502(9) . ?
C2_5 C3_5 1.421(9) . ?
C2_5 C9_5 1.505(9) . ?
C3_5 C4_5 1.423(9) . ?
C3_5 C8_5 1.509(9) . ?
C4_5 C5_5 1.424(9) . ?
C4_5 C7_5 1.507(9) . ?
C5_5 C6_5 1.510(9) . ?
C6_5 H6A_5 0.9800 . ?
C6_5 H6B_5 0.9800 . ?
C6_5 H6C_5 0.9800 . ?
C7_5 H7A_5 0.9800 . ?
C7_5 H7B_5 0.9800 . ?
C7_5 H7C_5 0.9800 . ?
C8_5 H8A_5 0.9800 . ?
C8_5 H8B_5 0.9800 . ?
C8_5 H8C_5 0.9800 . ?
C9_5 H9A_5 0.9800 . ?
C9_5 H9B_5 0.9800 . ?
C9_5 H9C_5 0.9800 . ?
C10_5 H10A_5 0.9800 . ?
C10_5 H10B_5 0.9800 . ?
C10_5 H10C_5 0.9800 . ?
C1_6 C2_6 1.413(8) . ?
C1_6 C5_6 1.429(9) . ?
C1_6 C10_6 1.497(9) . ?
C2_6 C3_6 1.411(9) . ?
C2_6 C9_6 1.513(10) . ?
C3_6 C4_6 1.427(9) . ?
C3_6 C8_6 1.511(9) . ?
C4_6 C5_6 1.412(9) . ?
C4_6 C7_6 1.508(10) . ?
C5_6 C6_6 1.510(9) . ?
C6_6 H6A_6 0.9800 . ?
C6_6 H6B_6 0.9800 . ?
C6_6 H6C_6 0.9800 . ?
C7_6 H7A_6 0.9800 . ?
C7_6 H7B_6 0.9800 . ?
C7_6 H7C_6 0.9800 . ?
C8_6 H8A_6 0.9800 . ?
C8_6 H8B_6 0.9800 . ?
C8_6 H8C_6 0.9800 . ?
C9_6 H9A_6 0.9800 . ?
C9_6 H9B_6 0.9800 . ?
C9_6 H9C_6 0.9800 . ?
C10_6 H10A_6 0.9800 . ?
C10_6 H10B_6 0.9800 . ?
C10_6 H10C_6 0.9800 . ?
C1_7 C2_7 1.420(8) . ?
C1_7 C5_7 1.420(8) . ?
C1_7 C10_7 1.505(8) . ?
C2_7 C3_7 1.417(7) . ?
C2_7 C9_7 1.509(8) . ?
C3_7 C4_7 1.424(7) . ?
C3_7 C8_7 1.511(8) . ?
C4_7 C5_7 1.417(8) . ?
C4_7 C7_7 1.509(8) . ?
C5_7 C6_7 1.519(8) . ?
C6_7 H6A_7 0.9800 . ?
C6_7 H6B_7 0.9800 . ?
C6_7 H6C_7 0.9800 . ?
C7_7 H7A_7 0.9800 . ?
C7_7 H7B_7 0.9800 . ?
C7_7 H7C_7 0.9800 . ?
C8_7 H8A_7 0.9800 . ?
C8_7 H8B_7 0.9800 . ?
C8_7 H8C_7 0.9800 . ?
C9_7 H9A_7 0.9800 . ?
C9_7 H9B_7 0.9800 . ?
C9_7 H9C_7 0.9800 . ?
C10_7 H10A_7 0.9800 . ?
C10_7 H10B_7 0.9800 . ?
C10_7 H10C_7 0.9800 . ?
C1_8 C2_8 1.394(9) . ?
C1_8 C5_8 1.419(9) . ?
C1_8 C10_8 1.513(9) . ?
C2_8 C3_8 1.411(8) . ?
C2_8 C9_8 1.495(9) . ?
C3_8 C4_8 1.437(8) . ?
C3_8 C8_8 1.495(8) . ?
C4_8 C5_8 1.415(8) . ?
C4_8 C7_8 1.498(9) . ?
C5_8 C6_8 1.503(9) . ?
C6_8 H6A_8 0.9800 . ?
C6_8 H6B_8 0.9800 . ?
C6_8 H6C_8 0.9800 . ?
C7_8 H7A_8 0.9800 . ?
C7_8 H7B_8 0.9800 . ?
C7_8 H7C_8 0.9800 . ?
C8_8 H8A_8 0.9800 . ?
C8_8 H8B_8 0.9800 . ?
C8_8 H8C_8 0.9800 . ?
C9_8 H9A_8 0.9800 . ?
C9_8 H9B_8 0.9800 . ?
C9_8 H9C_8 0.9800 . ?
C10_8 H10A_8 0.9800 . ?
C10_8 H10B_8 0.9800 . ?
C10_8 H10C_8 0.9800 . ?
C1_9 C5_9 1.416(10) . ?
C1_9 C2_9 1.420(10) . ?
C1_9 C10_9 1.509(10) . ?
C2_9 C3_9 1.423(10) . ?
C2_9 C9_9 1.508(11) . ?
C3_9 C4_9 1.401(10) . ?
C3_9 C8_9 1.514(10) . ?
C4_9 C5_9 1.414(9) . ?
C4_9 C7_9 1.518(10) . ?
C5_9 C6_9 1.499(10) . ?
C6_9 H6A_9 0.9800 . ?
C6_9 H6B_9 0.9800 . ?
C6_9 H6C_9 0.9800 . ?
C7_9 H7A_9 0.9800 . ?
C7_9 H7B_9 0.9800 . ?
C7_9 H7C_9 0.9800 . ?
C8_9 H8A_9 0.9800 . ?
C8_9 H8B_9 0.9800 . ?
C8_9 H8C_9 0.9800 . ?
C9_9 H9A_9 0.9800 . ?
C9_9 H9B_9 0.9800 . ?
C9_9 H9C_9 0.9800 . ?
C10_9 H10A_9 0.9800 . ?
C10_9 H10B_9 0.9800 . ?
C10_9 H10C_9 0.9800 . ?
C1_10 C5_10 1.402(9) . ?
C1_10 C2_10 1.406(9) . ?
C1_10 C10_10 1.505(10) . ?
C2_10 C3_10 1.421(9) . ?
C2_10 C9_10 1.511(9) . ?
C3_10 C4_10 1.427(10) . ?
C3_10 C8_10 1.490(10) . ?
C4_10 C5_10 1.416(10) . ?
C4_10 C7_10 1.506(10) . ?
C5_10 C6_10 1.513(10) . ?
C6_10 H6A_10 0.9800 . ?
C6_10 H6B_10 0.9800 . ?
C6_10 H6C_10 0.9800 . ?
C7_10 H7A_10 0.9800 . ?
C7_10 H7B_10 0.9800 . ?
C7_10 H7C_10 0.9800 . ?
C8_10 H8A_10 0.9800 . ?
C8_10 H8B_10 0.9800 . ?
C8_10 H8C_10 0.9800 . ?
C9_10 H9A_10 0.9800 . ?
C9_10 H9B_10 0.9800 . ?
C9_10 H9C_10 0.9800 . ?
C10_10 H10A_10 0.9800 . ?
C10_10 H10B_10 0.9800 . ?
C10_10 H10C_10 0.9800 . ?
C1_11 C2_11 1.403(8) . ?
C1_11 C5_11 1.435(9) . ?
C1_11 C10_11 1.504(9) . ?
C2_11 C3_11 1.413(8) . ?
C2_11 C9_11 1.503(8) . ?
C3_11 C4_11 1.405(8) . ?
C3_11 C8_11 1.511(9) . ?
C4_11 C5_11 1.421(9) . ?
C4_11 C7_11 1.517(9) . ?
C5_11 C6_11 1.507(9) . ?
C6_11 H6A_11 0.9800 . ?
C6_11 H6B_11 0.9800 . ?
C6_11 H6C_11 0.9800 . ?
C7_11 H7A_11 0.9800 . ?
C7_11 H7B_11 0.9800 . ?
C7_11 H7C_11 0.9800 . ?
C8_11 H8A_11 0.9800 . ?
C8_11 H8B_11 0.9800 . ?
C8_11 H8C_11 0.9800 . ?
C9_11 H9A_11 0.9800 . ?
C9_11 H9B_11 0.9800 . ?
C9_11 H9C_11 0.9800 . ?
C10_11 H10A_11 0.9800 . ?
C10_11 H10B_11 0.9800 . ?
C10_11 H10C_11 0.9800 . ?
C1_12 C2_12 1.413(9) . ?
C1_12 C5_12 1.416(8) . ?
C1_12 C10_12 1.506(10) . ?
C2_12 C3_12 1.414(9) . ?
C2_12 C9_12 1.508(9) . ?
C3_12 C4_12 1.429(9) . ?
C3_12 C8_12 1.512(10) . ?
C4_12 C5_12 1.429(9) . ?
C4_12 C7_12 1.503(9) . ?
C5_12 C6_12 1.510(9) . ?
C6_12 H6A_12 0.9800 . ?
C6_12 H6B_12 0.9800 . ?
C6_12 H6C_12 0.9800 . ?
C7_12 H7A_12 0.9800 . ?
C7_12 H7B_12 0.9800 . ?
C7_12 H7C_12 0.9800 . ?
C8_12 H8A_12 0.9800 . ?
C8_12 H8B_12 0.9800 . ?
C8_12 H8C_12 0.9800 . ?
C9_12 H9A_12 0.9800 . ?
C9_12 H9B_12 0.9800 . ?
C9_12 H9C_12 0.9800 . ?
C10_12 H10A_12 0.9800 . ?
C10_12 H10B_12 0.9800 . ?
C10_12 H10C_12 0.9800 . ?
O1_16 C1_16 1.348(10) . ?
C1_16 C2_16 1.543(11) . ?
C1_16 C4_16 1.548(11) . ?
C1_16 C3_16 1.562(11) . ?
C2_16 F3_16 1.326(10) . ?
C2_16 F1_16 1.344(11) . ?
C2_16 F2_16 1.354(11) . ?
C3_16 F4_16 1.320(11) . ?
C3_16 F6_16 1.327(10) . ?
C3_16 F5_16 1.344(11) . ?
C4_16 F9_16 1.275(11) . ?
C4_16 F8_16 1.343(10) . ?
C4_16 F7_16 1.377(11) . ?
O1_17 C1_17 1.351(8) . ?
C1_17 C4_17 1.533(10) . ?
C1_17 C2_17 1.541(9) . ?
C1_17 C3_17 1.569(10) . ?
C2_17 F3_17 1.304(10) . ?
C2_17 F2_17 1.320(10) . ?
C2_17 F1_17 1.349(10) . ?
C3_17 F4_17 1.307(10) . ?
C3_17 F5_17 1.332(10) . ?
C3_17 F6_17 1.339(10) . ?
C4_17 F7_17 1.325(11) . ?
C4_17 F9_17 1.337(10) . ?
C4_17 F8_17 1.341(10) . ?
O1_18 C1_18 1.349(10) . ?
C1_18 C4_18 1.542(11) . ?
C1_18 C2_18 1.549(11) . ?
C1_18 C3_18 1.595(11) . ?
C2_18 F1_18 1.325(11) . ?
C2_18 F2_18 1.327(11) . ?
C2_18 F3_18 1.331(11) . ?
C3_18 F5_18 1.313(11) . ?
C3_18 F4_18 1.324(11) . ?
C3_18 F6_18 1.338(11) . ?
C4_18 F7_18 1.314(11) . ?
C4_18 F8_18 1.331(11) . ?
C4_18 F9_18 1.338(11) . ?
O1_19 C1_19 1.361(11) . ?
C1_19 C2_19 1.550(11) . ?
C1_19 C3_19 1.557(11) . ?
C1_19 C4_19 1.568(12) . ?
C2_19 F2_19 1.328(12) . ?
C2_19 F1_19 1.331(12) . ?
C2_19 F3_19 1.345(12) . ?
C3_19 F5_19 1.307(12) . ?
C3_19 F4_19 1.308(12) . ?
C3_19 F6_19 1.319(11) . ?
C4_19 F7_19 1.322(12) . ?
C4_19 F8_19 1.325(12) . ?
C4_19 F9_19 1.338(12) . ?
O1_20 C1_20 1.346(9) . ?
C1_20 C3_20 1.543(10) . ?
C1_20 C4_20 1.550(10) . ?
C1_20 C2_20 1.552(10) . ?
C2_20 F3_20 1.317(10) . ?
C2_20 F1_20 1.324(10) . ?
C2_20 F2_20 1.326(9) . ?
C3_20 F6_20 1.299(11) . ?
C3_20 F5_20 1.301(10) . ?
C3_20 F4_20 1.322(10) . ?
C4_20 F9_20 1.314(10) . ?
C4_20 F8_20 1.318(9) . ?
C4_20 F7_20 1.332(10) . ?
O1_21 C1_21 1.363(11) . ?
C1_21 C3_21 1.542(11) . ?
C1_21 C4_21 1.542(11) . ?
C1_21 C2_21 1.569(11) . ?
C2_21 F1_21 1.321(12) . ?
C2_21 F2_21 1.329(11) . ?
C2_21 F3_21 1.343(12) . ?
C3_21 F4_21 1.313(11) . ?
C3_21 F5_21 1.314(11) . ?
C3_21 F6_21 1.336(11) . ?
C4_21 F9_21 1.324(11) . ?
C4_21 F7_21 1.330(11) . ?
C4_21 F8_21 1.344(11) . ?
O1_22 C1_22 1.348(12) . ?
C1_22 C3_22 1.543(12) . ?
C1_22 C2_22 1.547(11) . ?
C1_22 C4_22 1.555(12) . ?
C2_22 F2_22 1.320(11) . ?
C2_22 F1_22 1.325(12) . ?
C2_22 F3_22 1.328(11) . ?
C3_22 F4_22 1.326(12) . ?
C3_22 F6_22 1.335(12) . ?
C3_22 F5_22 1.343(12) . ?
C4_22 F8_22 1.309(12) . ?
C4_22 F9_22 1.330(12) . ?
C4_22 F7_22 1.338(12) . ?
O1_23 C1_23 1.349(11) . ?
C1_23 C2_23 1.553(11) . ?
C1_23 C4_23 1.554(11) . ?
C1_23 C3_23 1.558(11) . ?
C2_23 F3_23 1.325(12) . ?
C2_23 F2_23 1.326(11) . ?
C2_23 F1_23 1.334(11) . ?
C3_23 F6_23 1.317(10) . ?
C3_23 F5_23 1.321(11) . ?
C3_23 F4_23 1.335(11) . ?
C4_23 F9_23 1.309(11) . ?
C4_23 F7_23 1.322(12) . ?
C4_23 F8_23 1.328(11) . ?
O1_24 C1_24 1.348(8) . ?
C1_24 C3_24 1.548(9) . ?
C1_24 C4_24 1.553(9) . ?
C1_24 C2_24 1.557(9) . ?
C2_24 F1_24 1.317(8) . ?
C2_24 F3_24 1.323(9) . ?
C2_24 F2_24 1.344(8) . ?
C3_24 F6_24 1.313(9) . ?
C3_24 F4_24 1.314(9) . ?
C3_24 F5_24 1.356(9) . ?
C4_24 F9_24 1.302(9) . ?
C4_24 F8_24 1.336(9) . ?
C4_24 F7_24 1.353(9) . ?
O1_25 C1_25 1.366(7) . ?
C1_25 C4_25 1.543(8) . ?
C1_25 C2_25 1.547(9) . ?
C1_25 C3_25 1.549(9) . ?
C2_25 F3_25 1.304(8) . ?
C2_25 F1_25 1.330(8) . ?
C2_25 F2_25 1.358(8) . ?
C3_25 F4_25 1.320(8) . ?
C3_25 F6_25 1.324(8) . ?
C3_25 F5_25 1.353(8) . ?
C4_25 F9_25 1.314(8) . ?
C4_25 F7_25 1.327(9) . ?
C4_25 F8_25 1.333(8) . ?
O1_26 C1_26 1.359(11) . ?
C1_26 C4_26 1.542(11) . ?
C1_26 C3_26 1.556(11) . ?
C1_26 C2_26 1.556(11) . ?
C2_26 F3_26 1.320(11) . ?
C2_26 F1_26 1.328(11) . ?
C2_26 F2_26 1.331(11) . ?
C3_26 F6_26 1.317(11) . ?
C3_26 F5_26 1.328(11) . ?
C3_26 F4_26 1.341(11) . ?
C4_26 F7_26 1.325(11) . ?
C4_26 F9_26 1.333(11) . ?
C4_26 F8_26 1.346(11) . ?
O1_27 C1_27 1.364(9) . ?
C1_27 C2_27 1.535(10) . ?
C1_27 C3_27 1.552(10) . ?
C1_27 C4_27 1.553(10) . ?
C2_27 F3_27 1.325(10) . ?
C2_27 F2_27 1.330(10) . ?
C2_27 F1_27 1.338(10) . ?
C3_27 F4_27 1.304(10) . ?
C3_27 F6_27 1.331(10) . ?
C3_27 F5_27 1.335(10) . ?
C4_27 F9_27 1.322(10) . ?
C4_27 F8_27 1.330(10) . ?
C4_27 F7_27 1.343(11) . ?
O1_28 C1_28 1.340(10) . ?
C1_28 C4_28 1.548(10) . ?
C1_28 C3_28 1.552(10) . ?
C1_28 C2_28 1.570(10) . ?
C2_28 F1_28 1.316(11) . ?
C2_28 F2_28 1.318(10) . ?
C2_28 F3_28 1.330(10) . ?
C3_28 F4_28 1.336(10) . ?
C3_28 F5_28 1.335(11) . ?
C3_28 F6_28 1.337(10) . ?
C4_28 F9_28 1.317(11) . ?
C4_28 F7_28 1.327(10) . ?
C4_28 F8_28 1.341(10) . ?
O1_29 C1_29 1.361(10) . ?
C1_29 C4_29 1.537(10) . ?
C1_29 C2_29 1.551(10) . ?
C1_29 C3_29 1.553(10) . ?
C2_29 F3_29 1.324(10) . ?
C2_29 F2_29 1.334(11) . ?
C2_29 F1_29 1.335(10) . ?
C3_29 F4_29 1.311(10) . ?
C3_29 F5_29 1.322(10) . ?
C3_29 F6_29 1.331(10) . ?
C4_29 F9_29 1.326(10) . ?
C4_29 F8_29 1.328(10) . ?
C4_29 F7_29 1.329(11) . ?
O1_30 C1_30 1.356(12) . ?
C1_30 C4_30 1.548(12) . ?
C1_30 C2_30 1.549(12) . ?
C1_30 C3_30 1.551(12) . ?
C2_30 F1_30 1.329(13) . ?
C2_30 F2_30 1.328(13) . ?
C2_30 F3_30 1.329(13) . ?
C3_30 F5_30 1.324(12) . ?
C3_30 F4_30 1.335(13) . ?
C3_30 F6_30 1.338(13) . ?
C4_30 F9_30 1.329(12) . ?
C4_30 F8_30 1.332(12) . ?
C4_30 F7_30 1.341(12) . ?
O1_31 C1_31 1.337(10) . ?
C1_31 C2_31 1.533(11) . ?
C1_31 C4_31 1.552(11) . ?
C1_31 C3_31 1.577(11) . ?
C2_31 F1_31 1.288(11) . ?
C2_31 F3_31 1.324(11) . ?
C2_31 F2_31 1.360(10) . ?
C3_31 F5_31 1.291(11) . ?
C3_31 F6_31 1.328(11) . ?
C3_31 F4_31 1.340(11) . ?
C4_31 F9_31 1.297(11) . ?
C4_31 F7_31 1.317(11) . ?
C4_31 F8_31 1.330(10) . ?
O1_32 C1_32 1.348(12) . ?
C1_32 C3_32 1.543(11) . ?
C1_32 C2_32 1.559(11) . ?
C1_32 C4_32 1.563(11) . ?
C2_32 F3_32 1.328(12) . ?
C2_32 F1_32 1.336(12) . ?
C2_32 F2_32 1.341(11) . ?
C3_32 F6_32 1.330(12) . ?
C3_32 F4_32 1.337(11) . ?
C3_32 F5_32 1.351(12) . ?
C4_32 F8_32 1.309(12) . ?
C4_32 F9_32 1.320(12) . ?
C4_32 F7_32 1.364(12) . ?
O1_33 C1_33 1.355(11) . ?
C1_33 C4_33 1.540(11) . ?
C1_33 C2_33 1.551(11) . ?
C1_33 C3_33 1.555(11) . ?
C2_33 F2_33 1.318(12) . ?
C2_33 F3_33 1.324(12) . ?
C2_33 F1_33 1.327(12) . ?
C3_33 F5_33 1.306(12) . ?
C3_33 F6_33 1.314(12) . ?
C3_33 F4_33 1.349(12) . ?
F5_33 F4_54 1.42(3) . ?
C4_33 F7_33 1.319(12) . ?
C4_33 F9_33 1.325(12) . ?
C4_33 F8_33 1.346(12) . ?
O1_34 C1_34 1.352(12) . ?
C1_34 C4_34 1.547(12) . ?
C1_34 C3_34 1.553(12) . ?
C1_34 C2_34 1.553(12) . ?
C2_34 F2_34 1.320(13) . ?
C2_34 F3_34 1.323(13) . ?
C2_34 F1_34 1.327(13) . ?
C3_34 F5_34 1.322(13) . ?
C3_34 F6_34 1.323(13) . ?
C3_34 F4_34 1.324(13) . ?
C4_34 F8_34 1.331(13) . ?
C4_34 F9_34 1.335(13) . ?
C4_34 F7_34 1.338(13) . ?
O1_35 C1_35 1.368(12) . ?
C1_35 C2_35 1.551(12) . ?
C1_35 C4_35 1.552(12) . ?
C1_35 C3_35 1.555(12) . ?
C2_35 F1_35 1.327(13) . ?
C2_35 F2_35 1.328(12) . ?
C2_35 F3_35 1.334(12) . ?
C3_35 F4_35 1.327(12) . ?
C3_35 F5_35 1.330(13) . ?
C3_35 F6_35 1.341(12) . ?
C4_35 F7_35 1.322(12) . ?
C4_35 F9_35 1.334(12) . ?
C4_35 F8_35 1.338(12) . ?
O1_36 C1_36 1.351(12) . ?
C1_36 C3_36 1.544(12) . ?
C1_36 C2_36 1.553(12) . ?
C1_36 C4_36 1.564(11) . ?
C2_36 F2_36 1.322(11) . ?
C2_36 F1_36 1.329(12) . ?
C2_36 F3_36 1.339(12) . ?
C3_36 F4_36 1.323(12) . ?
C3_36 F6_36 1.327(11) . ?
C3_36 F5_36 1.341(12) . ?
C4_36 F9_36 1.320(12) . ?
C4_36 F7_36 1.325(12) . ?
C4_36 F8_36 1.327(12) . ?
O1_37 C1_37 1.373(11) . ?
C1_37 C2_37 1.534(11) . ?
C1_37 C3_37 1.543(11) . ?
C1_37 C4_37 1.547(11) . ?
C2_37 F3_37 1.340(12) . ?
C2_37 F1_37 1.345(12) . ?
C2_37 F2_37 1.352(12) . ?
C3_37 F5_37 1.319(12) . ?
C3_37 F4_37 1.324(12) . ?
C3_37 F6_37 1.344(11) . ?
C4_37 F8_37 1.317(12) . ?
C4_37 F9_37 1.343(12) . ?
C4_37 F7_37 1.350(12) . ?
O1_38 C1_38 1.348(12) . ?
C1_38 C2_38 1.550(12) . ?
C1_38 C4_38 1.551(12) . ?
C1_38 C3_38 1.553(12) . ?
C2_38 F2_38 1.326(12) . ?
C2_38 F3_38 1.333(12) . ?
C2_38 F1_38 1.338(12) . ?
C3_38 F6_38 1.330(12) . ?
C3_38 F4_38 1.333(12) . ?
C3_38 F5_38 1.343(12) . ?
C4_38 F8_38 1.314(12) . ?
C4_38 F9_38 1.331(12) . ?
C4_38 F7_38 1.343(13) . ?
O1_39 C1_39 1.352(12) . ?
C1_39 C2_39 1.535(12) . ?
C1_39 C3_39 1.549(12) . ?
C1_39 C4_39 1.550(12) . ?
C2_39 F3_39 1.312(13) . ?
C2_39 F1_39 1.324(13) . ?
C2_39 F2_39 1.326(12) . ?
C3_39 F4_39 1.313(13) . ?
C3_39 F6_39 1.326(12) . ?
C3_39 F5_39 1.327(13) . ?
C4_39 F8_39 1.296(13) . ?
C4_39 F9_39 1.321(13) . ?
C4_39 F7_39 1.328(13) . ?
O1_40 C1_40 1.353(10) . ?
C1_40 C2_40 1.540(11) . ?
C1_40 C4_40 1.548(11) . ?
C1_40 C3_40 1.572(11) . ?
C2_40 F3_40 1.298(11) . ?
C2_40 F2_40 1.327(10) . ?
C2_40 F1_40 1.351(12) . ?
C3_40 F4_40 1.291(12) . ?
C3_40 F6_40 1.339(11) . ?
C3_40 F5_40 1.364(12) . ?
C4_40 F9_40 1.321(11) . ?
C4_40 F8_40 1.335(11) . ?
C4_40 F7_40 1.351(12) . ?
C1_41 F1_41 1.334(10) . ?
C1_41 C6_41 1.369(10) . ?
C1_41 C2_41 1.379(10) . ?
C2_41 F2_41 1.333(10) . ?
C2_41 C3_41 1.369(10) . ?
C3_41 C4_41 1.381(10) . ?
C3_41 H3_41 0.9500 . ?
C4_41 C5_41 1.378(10) . ?
C4_41 H4_41 0.9500 . ?
C5_41 C6_41 1.384(10) . ?
C5_41 H5_41 0.9500 . ?
C6_41 H6_41 0.9500 . ?
C1_42 F1_42 1.324(12) . ?
C1_42 C6_42 1.371(12) . ?
C1_42 C2_42 1.398(12) . ?
C2_42 F2_42 1.343(12) . ?
C2_42 C3_42 1.344(12) . ?
C3_42 C4_42 1.380(12) . ?
C3_42 H3_42 0.9500 . ?
C4_42 C5_42 1.395(12) . ?
C4_42 H4_42 0.9500 . ?
C5_42 C6_42 1.368(12) . ?
C5_42 H5_42 0.9500 . ?
C6_42 H6_42 0.9500 . ?
O1_43 C1_43 1.343(13) . ?
C1_43 C4_43 1.544(12) . ?
C1_43 C3_43 1.552(12) . ?
C1_43 C2_43 1.553(12) . ?
C2_43 F3_43 1.310(13) . ?
C2_43 F1_43 1.317(13) . ?
C2_43 F2_43 1.325(13) . ?
C3_43 F6_43 1.323(12) . ?
C3_43 F4_43 1.327(13) . ?
C3_43 F5_43 1.334(13) . ?
C4_43 F9_43 1.307(12) . ?
C4_43 F8_43 1.315(13) . ?
C4_43 F7_43 1.327(13) . ?
O1_44 C1_44 1.341(13) . ?
C1_44 C2_44 1.536(12) . ?
C1_44 C4_44 1.547(12) . ?
C1_44 C3_44 1.578(12) . ?
C2_44 F1_44 1.312(13) . ?
C2_44 F3_44 1.338(13) . ?
C2_44 F2_44 1.345(12) . ?
C3_44 F6_44 1.306(13) . ?
C3_44 F5_44 1.315(13) . ?
C3_44 F4_44 1.354(13) . ?
C4_44 F9_44 1.304(12) . ?
C4_44 F8_44 1.332(12) . ?
C4_44 F7_44 1.341(13) . ?
O1_45 C1_45 1.349(11) . ?
C1_45 C2_45 1.538(11) . ?
C1_45 C3_45 1.550(12) . ?
C1_45 C4_45 1.552(12) . ?
C2_45 F2_45 1.283(12) . ?
C2_45 F1_45 1.313(13) . ?
C2_45 F3_45 1.326(12) . ?
C3_45 F4_45 1.303(12) . ?
C3_45 F6_45 1.306(12) . ?
C3_45 F5_45 1.349(12) . ?
C4_45 F9_45 1.306(12) . ?
C4_45 F7_45 1.334(12) . ?
C4_45 F8_45 1.343(12) . ?
O1_46 C1_46 1.366(12) . ?
C1_46 C4_46 1.547(12) . ?
C1_46 C3_46 1.550(12) . ?
C1_46 C2_46 1.556(12) . ?
C2_46 F1_46 1.319(13) . ?
C2_46 F3_46 1.322(13) . ?
C2_46 F2_46 1.338(12) . ?
C3_46 F6_46 1.325(13) . ?
C3_46 F5_46 1.336(13) . ?
C3_46 F4_46 1.345(13) . ?
C4_46 F9_46 1.326(13) . ?
C4_46 F8_46 1.329(13) . ?
C4_46 F7_46 1.331(13) . ?
O1_47 C1_47 1.333(12) . ?
C1_47 C4_47 1.552(12) . ?
C1_47 C3_47 1.555(12) . ?
C1_47 C2_47 1.565(12) . ?
C2_47 F2_47 1.310(13) . ?
C2_47 F1_47 1.320(13) . ?
C2_47 F3_47 1.336(13) . ?
C3_47 F4_47 1.320(13) . ?
C3_47 F6_47 1.321(13) . ?
C3_47 F5_47 1.332(13) . ?
C4_47 F8_47 1.327(13) . ?
C4_47 F7_47 1.338(13) . ?
C4_47 F9_47 1.338(13) . ?
O1_48 C1_48 1.345(12) . ?
C1_48 C2_48 1.542(11) . ?
C1_48 C3_48 1.543(12) . ?
C1_48 C4_48 1.559(12) . ?
C2_48 F3_48 1.308(12) . ?
C2_48 F1_48 1.331(12) . ?
C2_48 F2_48 1.342(12) . ?
C3_48 F4_48 1.312(12) . ?
C3_48 F6_48 1.327(12) . ?
C3_48 F5_48 1.342(12) . ?
C4_48 F8_48 1.315(12) . ?
C4_48 F9_48 1.332(12) . ?
C4_48 F7_48 1.345(12) . ?
O1_49 C1_49 1.332(12) . ?
C1_49 C3_49 1.547(12) . ?
C1_49 C2_49 1.551(12) . ?
C1_49 C4_49 1.553(12) . ?
C2_49 F1_49 1.314(13) . ?
C2_49 F2_49 1.314(13) . ?
C2_49 F3_49 1.356(13) . ?
C3_49 F6_49 1.304(13) . ?
C3_49 F4_49 1.324(13) . ?
C3_49 F5_49 1.331(13) . ?
C4_49 F7_49 1.295(13) . ?
C4_49 F8_49 1.297(13) . ?
C4_49 F9_49 1.337(13) . ?
O1_50 C1_50 1.343(13) . ?
C1_50 C3_50 1.552(12) . ?
C1_50 C4_50 1.553(12) . ?
C1_50 C2_50 1.558(12) . ?
C2_50 F2_50 1.323(13) . ?
C2_50 F3_50 1.325(13) . ?
C2_50 F1_50 1.344(13) . ?
C3_50 F6_50 1.332(13) . ?
C3_50 F4_50 1.333(13) . ?
C3_50 F5_50 1.349(13) . ?
C4_50 F8_50 1.298(13) . ?
C4_50 F9_50 1.327(13) . ?
C4_50 F7_50 1.363(13) . ?
Tl1_52 Al3_52 2.769(3) . ?
Tl1_52 Al2_52 2.788(3) . ?
Tl1_52 Al1_52 2.789(3) . ?
Al2_52 C5B_52 2.209(6) . ?
Al2_52 C1B_52 2.224(6) . ?
Al2_52 C4B_52 2.224(6) . ?
Al2_52 C2B_52 2.240(6) . ?
Al2_52 C3B_52 2.239(6) . ?
Al3_52 C5C_52 2.225(6) . ?
Al3_52 C4C_52 2.229(6) . ?
Al3_52 C2C_52 2.232(6) . ?
Al3_52 C1C_52 2.235(6) . ?
Al3_52 C3C_52 2.244(7) . ?
Al1_52 C1A_52 2.236(6) . ?
Al1_52 C2A_52 2.240(7) . ?
Al1_52 C3A_52 2.249(7) . ?
Al1_52 C5A_52 2.251(6) . ?
Al1_52 C4A_52 2.265(6) . ?
C1A_52 C5A_52 1.418(8) . ?
C1A_52 C2A_52 1.424(8) . ?
C1A_52 C6A_52 1.508(8) . ?
C2A_52 C3A_52 1.413(8) . ?
C2A_52 C7A_52 1.509(8) . ?
C3A_52 C4A_52 1.419(8) . ?
C3A_52 C8A_52 1.512(8) . ?
C4A_52 C5A_52 1.420(8) . ?
C4A_52 C9A_52 1.499(8) . ?
C5A_52 C10A_52 1.504(8) . ?
C10A_52 H10A_52 0.9800 . ?
C10A_52 H10B_52 0.9800 . ?
C10A_52 H10C_52 0.9800 . ?
C9A_52 H9AA_52 0.9800 . ?
C9A_52 H9AB_52 0.9800 . ?
C9A_52 H9AC_52 0.9800 . ?
C8A_52 H8AA_52 0.9800 . ?
C8A_52 H8AB_52 0.9800 . ?
C8A_52 H8AC_52 0.9800 . ?
C7A_52 H7AA_52 0.9800 . ?
C7A_52 H7AB_52 0.9800 . ?
C7A_52 H7AC_52 0.9800 . ?
C6A_52 H6AA_52 0.9800 . ?
C6A_52 H6AB_52 0.9800 . ?
C6A_52 H6AC_52 0.9800 . ?
C1B_52 C2B_52 1.425(8) . ?
C1B_52 C5B_52 1.430(8) . ?
C1B_52 C6B_52 1.504(8) . ?
C2B_52 C3B_52 1.424(7) . ?
C2B_52 C7B_52 1.499(8) . ?
C3B_52 C4B_52 1.416(8) . ?
C3B_52 C8B_52 1.513(8) . ?
C4B_52 C5B_52 1.430(8) . ?
C4B_52 C9B_52 1.503(8) . ?
C5B_52 C10B_52 1.499(8) . ?
C10B_52 H10D_52 0.9800 . ?
C10B_52 H10E_52 0.9800 . ?
C10B_52 H10F_52 0.9800 . ?
C9B_52 H9BA_52 0.9800 . ?
C9B_52 H9BB_52 0.9800 . ?
C9B_52 H9BC_52 0.9800 . ?
C8B_52 H8BA_52 0.9800 . ?
C8B_52 H8BB_52 0.9800 . ?
C8B_52 H8BC_52 0.9800 . ?
C7B_52 H7BA_52 0.9800 . ?
C7B_52 H7BB_52 0.9800 . ?
C7B_52 H7BC_52 0.9800 . ?
C6B_52 H6BA_52 0.9800 . ?
C6B_52 H6BB_52 0.9800 . ?
C6B_52 H6BC_52 0.9800 . ?
C1C_52 C5C_52 1.427(8) . ?
C1C_52 C2C_52 1.431(8) . ?
C1C_52 C6C_52 1.496(8) . ?
C2C_52 C3C_52 1.406(8) . ?
C2C_52 C7C_52 1.498(8) . ?
C3C_52 C4C_52 1.411(8) . ?
C3C_52 C8C_52 1.502(9) . ?
C4C_52 C5C_52 1.413(8) . ?
C4C_52 C9C_52 1.505(8) . ?
C5C_52 C10C_52 1.498(8) . ?
C10C_52 H10G_52 0.9800 . ?
C10C_52 H10H_52 0.9800 . ?
C10C_52 H10I_52 0.9800 . ?
C9C_52 H9CA_52 0.9800 . ?
C9C_52 H9CB_52 0.9800 . ?
C9C_52 H9CC_52 0.9800 . ?
C8C_52 H8CA_52 0.9800 . ?
C8C_52 H8CB_52 0.9800 . ?
C8C_52 H8CC_52 0.9800 . ?
C7C_52 H7CA_52 0.9800 . ?
C7C_52 H7CB_52 0.9800 . ?
C7C_52 H7CC_52 0.9800 . ?
C6C_52 H6CA_52 0.9800 . ?
C6C_52 H6CB_52 0.9800 . ?
C6C_52 H6CC_52 0.9800 . ?
Tl1_13 Al3_13 2.745(12) . ?
Tl1_13 Al1_13 2.742(12) . ?
Tl1_13 Al2_13 2.797(12) . ?
Al2_13 C3B_13 2.225(14) . ?
Al2_13 C2B_13 2.204(14) . ?
Al2_13 C4B_13 2.256(14) . ?
Al2_13 C1B_13 2.219(14) . ?
Al2_13 C5B_13 2.246(14) . ?
Al2_13 Al1_13 3.053(13) . ?
Al3_13 C4C_13 2.242(14) . ?
Al3_13 C5C_13 2.234(14) . ?
Al3_13 C3C_13 2.244(14) . ?
Al3_13 C2C_13 2.233(14) . ?
Al3_13 C1C_13 2.232(14) . ?
Al3_13 Al1_13 3.020(13) . ?
Al1_13 C3A_13 2.244(14) . ?
Al1_13 C4A_13 2.245(14) . ?
Al1_13 C2A_13 2.256(14) . ?
Al1_13 C5A_13 2.254(14) . ?
Al1_13 C1A_13 2.260(14) . ?
C1A_13 C2A_13 1.415(14) . ?
C1A_13 C5A_13 1.418(14) . ?
C1A_13 C6A_13 1.510(14) . ?
C2A_13 C3A_13 1.422(14) . ?
C2A_13 C7A_13 1.511(14) . ?
C3A_13 C4A_13 1.415(16) . ?
C3A_13 C8A_13 1.505(14) . ?
C4A_13 C5A_13 1.416(14) . ?
C4A_13 C9A_13 1.509(14) . ?
C5A_13 C10A_13 1.508(14) . ?
C10A_13 H10A_13 0.9800 . ?
C10A_13 H10B_13 0.9800 . ?
C10A_13 H10C_13 0.9800 . ?
C9A_13 H9AA_13 0.9800 . ?
C9A_13 H9AB_13 0.9800 . ?
C9A_13 H9AC_13 0.9800 . ?
C8A_13 H8AA_13 0.9800 . ?
C8A_13 H8AB_13 0.9800 . ?
C8A_13 H8AC_13 0.9800 . ?
C7A_13 H7AA_13 0.9800 . ?
C7A_13 H7AB_13 0.9800 . ?
C7A_13 H7AC_13 0.9800 . ?
C6A_13 H6AA_13 0.9800 . ?
C6A_13 H6AB_13 0.9800 . ?
C6A_13 H6AC_13 0.9800 . ?
C1B_13 C5B_13 1.410(14) . ?
C1B_13 C2B_13 1.432(14) . ?
C1B_13 C6B_13 1.511(14) . ?
C2B_13 C3B_13 1.411(14) . ?
C2B_13 C7B_13 1.504(14) . ?
C3B_13 C4B_13 1.415(16) . ?
C3B_13 C8B_13 1.511(14) . ?
C4B_13 C5B_13 1.421(14) . ?
C4B_13 C9B_13 1.516(14) . ?
C5B_13 C10B_13 1.508(14) . ?
C10B_13 H10D_13 0.9800 . ?
C10B_13 H10E_13 0.9800 . ?
C10B_13 H10F_13 0.9800 . ?
C9B_13 H9BA_13 0.9800 . ?
C9B_13 H9BB_13 0.9800 . ?
C9B_13 H9BC_13 0.9800 . ?
C8B_13 H8BA_13 0.9800 . ?
C8B_13 H8BB_13 0.9800 . ?
C8B_13 H8BC_13 0.9800 . ?
C7B_13 H7BA_13 0.9800 . ?
C7B_13 H7BB_13 0.9800 . ?
C7B_13 H7BC_13 0.9800 . ?
C6B_13 H6BA_13 0.9800 . ?
C6B_13 H6BB_13 0.9800 . ?
C6B_13 H6BC_13 0.9800 . ?
C1C_13 C5C_13 1.418(14) . ?
C1C_13 C2C_13 1.422(14) . ?
C1C_13 C6C_13 1.506(14) . ?
C2C_13 C3C_13 1.422(14) . ?
C2C_13 C7C_13 1.500(14) . ?
C3C_13 C4C_13 1.415(16) . ?
C3C_13 C8C_13 1.504(14) . ?
C4C_13 C5C_13 1.425(14) . ?
C4C_13 C9C_13 1.504(14) . ?
C5C_13 C10C_13 1.505(14) . ?
C10C_13 H10G_13 0.9800 . ?
C10C_13 H10H_13 0.9800 . ?
C10C_13 H10I_13 0.9800 . ?
C9C_13 H9CA_13 0.9800 . ?
C9C_13 H9CB_13 0.9800 . ?
C9C_13 H9CC_13 0.9800 . ?
C8C_13 H8CA_13 0.9800 . ?
C8C_13 H8CB_13 0.9800 . ?
C8C_13 H8CC_13 0.9800 . ?
C7C_13 H7CA_13 0.9800 . ?
C7C_13 H7CB_13 0.9800 . ?
C7C_13 H7CC_13 0.9800 . ?
C6C_13 H6CA_13 0.9800 . ?
C6C_13 H6CB_13 0.9800 . ?
C6C_13 H6CC_13 0.9800 . ?
Tl1_14 Al1_14 2.759(5) . ?
Tl1_14 Al3_14 2.771(4) . ?
Tl1_14 Al2_14 2.785(3) . ?
Al2_14 C5B_14 2.221(7) . ?
Al2_14 C4B_14 2.223(7) . ?
Al2_14 C3B_14 2.233(7) . ?
Al2_14 C1B_14 2.242(7) . ?
Al2_14 C2B_14 2.247(6) . ?
Al3_14 C4C_14 2.207(7) . ?
Al3_14 C5C_14 2.224(7) . ?
Al3_14 C2C_14 2.230(6) . ?
Al3_14 C1C_14 2.234(7) . ?
Al3_14 C3C_14 2.232(6) . ?
Al1_14 C1A_14 2.219(7) . ?
Al1_14 C5A_14 2.231(7) . ?
Al1_14 C2A_14 2.227(7) . ?
Al1_14 C3A_14 2.256(8) . ?
Al1_14 C4A_14 2.263(8) . ?
C1A_14 C5A_14 1.417(8) . ?
C1A_14 C2A_14 1.421(8) . ?
C1A_14 C6A_14 1.511(9) . ?
C2A_14 C3A_14 1.417(9) . ?
C2A_14 C7A_14 1.500(9) . ?
C3A_14 C4A_14 1.411(9) . ?
C3A_14 C8A_14 1.512(9) . ?
C4A_14 C5A_14 1.418(8) . ?
C4A_14 C9A_14 1.501(9) . ?
C5A_14 C10A_14 1.503(8) . ?
C10A_14 H10A_14 0.9800 . ?
C10A_14 H10B_14 0.9800 . ?
C10A_14 H10C_14 0.9800 . ?
C9A_14 H9AA_14 0.9800 . ?
C9A_14 H9AB_14 0.9800 . ?
C9A_14 H9AC_14 0.9800 . ?
C8A_14 H8AA_14 0.9800 . ?
C8A_14 H8AB_14 0.9800 . ?
C8A_14 H8AC_14 0.9800 . ?
C7A_14 H7AA_14 0.9800 . ?
C7A_14 H7AB_14 0.9800 . ?
C7A_14 H7AC_14 0.9800 . ?
C6A_14 H6AA_14 0.9800 . ?
C6A_14 H6AB_14 0.9800 . ?
C6A_14 H6AC_14 0.9800 . ?
C1B_14 C5B_14 1.417(8) . ?
C1B_14 C2B_14 1.427(8) . ?
C1B_14 C6B_14 1.505(9) . ?
C2B_14 C3B_14 1.415(8) . ?
C2B_14 C7B_14 1.493(9) . ?
C3B_14 C4B_14 1.403(9) . ?
C3B_14 C8B_14 1.502(8) . ?
C4B_14 C5B_14 1.420(8) . ?
C4B_14 C9B_14 1.511(9) . ?
C5B_14 C10B_14 1.501(8) . ?
C10B_14 H10D_14 0.9800 . ?
C10B_14 H10E_14 0.9800 . ?
C10B_14 H10F_14 0.9800 . ?
C9B_14 H9BA_14 0.9800 . ?
C9B_14 H9BB_14 0.9800 . ?
C9B_14 H9BC_14 0.9800 . ?
C8B_14 H8BA_14 0.9800 . ?
C8B_14 H8BB_14 0.9800 . ?
C8B_14 H8BC_14 0.9800 . ?
C7B_14 H7BA_14 0.9800 . ?
C7B_14 H7BB_14 0.9800 . ?
C7B_14 H7BC_14 0.9800 . ?
C6B_14 H6BA_14 0.9800 . ?
C6B_14 H6BB_14 0.9800 . ?
C6B_14 H6BC_14 0.9800 . ?
C1C_14 C5C_14 1.426(8) . ?
C1C_14 C2C_14 1.425(8) . ?
C1C_14 C6C_14 1.508(8) . ?
C2C_14 C3C_14 1.434(8) . ?
C2C_14 C7C_14 1.501(8) . ?
C3C_14 C4C_14 1.420(8) . ?
C3C_14 C8C_14 1.501(8) . ?
C4C_14 C5C_14 1.433(8) . ?
C4C_14 C9C_14 1.502(8) . ?
C5C_14 C10C_14 1.502(8) . ?
C10C_14 H10G_14 0.9800 . ?
C10C_14 H10H_14 0.9800 . ?
C10C_14 H10I_14 0.9800 . ?
C9C_14 H9CA_14 0.9800 . ?
C9C_14 H9CB_14 0.9800 . ?
C9C_14 H9CC_14 0.9800 . ?
C8C_14 H8CA_14 0.9800 . ?
C8C_14 H8CB_14 0.9800 . ?
C8C_14 H8CC_14 0.9800 . ?
C7C_14 H7CA_14 0.9800 . ?
C7C_14 H7CB_14 0.9800 . ?
C7C_14 H7CC_14 0.9800 . ?
C6C_14 H6CA_14 0.9800 . ?
C6C_14 H6CB_14 0.9800 . ?
C6C_14 H6CC_14 0.9800 . ?
Tl1_1 Al1_1 2.695(11) . ?
Tl1_1 Al2_1 2.747(12) . ?
Tl1_1 Al3_1 2.771(11) . ?
Al2_1 C1B_1 2.216(14) . ?
Al2_1 C5B_1 2.217(14) . ?
Al2_1 C2B_1 2.233(14) . ?
Al2_1 C4B_1 2.231(14) . ?
Al2_1 C3B_1 2.246(14) . ?
Al3_1 C3C_1 2.221(14) . ?
Al3_1 C2C_1 2.224(14) . ?
Al3_1 C4C_1 2.239(14) . ?
Al3_1 C5C_1 2.259(14) . ?
Al3_1 C1C_1 2.264(14) . ?
Al1_1 C2A_1 2.250(13) . ?
Al1_1 C3A_1 2.257(13) . ?
Al1_1 C1A_1 2.262(13) . ?
Al1_1 C4A_1 2.275(13) . ?
Al1_1 C5A_1 2.275(13) . ?
C1A_1 C5A_1 1.407(13) . ?
C1A_1 C2A_1 1.421(14) . ?
C1A_1 C6A_1 1.514(14) . ?
C2A_1 C3A_1 1.410(14) . ?
C2A_1 C7A_1 1.502(14) . ?
C3A_1 C4A_1 1.415(16) . ?
C3A_1 C8A_1 1.510(14) . ?
C4A_1 C5A_1 1.419(14) . ?
C4A_1 C9A_1 1.506(14) . ?
C5A_1 C10A_1 1.509(14) . ?
C10A_1 H10A_1 0.9800 . ?
C10A_1 H10B_1 0.9800 . ?
C10A_1 H10C_1 0.9800 . ?
C9A_1 H9AA_1 0.9800 . ?
C9A_1 H9AB_1 0.9800 . ?
C9A_1 H9AC_1 0.9800 . ?
C8A_1 H8AA_1 0.9800 . ?
C8A_1 H8AB_1 0.9800 . ?
C8A_1 H8AC_1 0.9800 . ?
C7A_1 H7AA_1 0.9800 . ?
C7A_1 H7AB_1 0.9800 . ?
C7A_1 H7AC_1 0.9800 . ?
C6A_1 H6AA_1 0.9800 . ?
C6A_1 H6AB_1 0.9800 . ?
C6A_1 H6AC_1 0.9800 . ?
C1B_1 C2B_1 1.412(14) . ?
C1B_1 C5B_1 1.432(14) . ?
C1B_1 C6B_1 1.509(14) . ?
C2B_1 C3B_1 1.424(14) . ?
C2B_1 C7B_1 1.504(14) . ?
C3B_1 C4B_1 1.414(15) . ?
C3B_1 C8B_1 1.512(14) . ?
C4B_1 C5B_1 1.419(14) . ?
C4B_1 C9B_1 1.510(14) . ?
C5B_1 C10B_1 1.511(14) . ?
C10B_1 H10D_1 0.9800 . ?
C10B_1 H10E_1 0.9800 . ?
C10B_1 H10F_1 0.9800 . ?
C9B_1 H9BA_1 0.9800 . ?
C9B_1 H9BB_1 0.9800 . ?
C9B_1 H9BC_1 0.9800 . ?
C8B_1 H8BA_1 0.9800 . ?
C8B_1 H8BB_1 0.9800 . ?
C8B_1 H8BC_1 0.9800 . ?
C7B_1 H7BA_1 0.9800 . ?
C7B_1 H7BB_1 0.9800 . ?
C7B_1 H7BC_1 0.9800 . ?
C6B_1 H6BA_1 0.9800 . ?
C6B_1 H6BB_1 0.9800 . ?
C6B_1 H6BC_1 0.9800 . ?
C1C_1 C5C_1 1.412(14) . ?
C1C_1 C2C_1 1.423(14) . ?
C1C_1 C6C_1 1.502(14) . ?
C2C_1 C3C_1 1.416(14) . ?
C2C_1 C7C_1 1.504(14) . ?
C3C_1 C4C_1 1.417(16) . ?
C3C_1 C8C_1 1.498(14) . ?
C4C_1 C5C_1 1.422(14) . ?
C4C_1 C9C_1 1.506(14) . ?
C5C_1 C10C_1 1.508(14) . ?
C10C_1 H10G_1 0.9800 . ?
C10C_1 H10H_1 0.9800 . ?
C10C_1 H10I_1 0.9800 . ?
C9C_1 H9CA_1 0.9800 . ?
C9C_1 H9CB_1 0.9800 . ?
C9C_1 H9CC_1 0.9800 . ?
C8C_1 H8CA_1 0.9800 . ?
C8C_1 H8CB_1 0.9800 . ?
C8C_1 H8CC_1 0.9800 . ?
C7C_1 H7CA_1 0.9800 . ?
C7C_1 H7CB_1 0.9800 . ?
C7C_1 H7CC_1 0.9800 . ?
C6C_1 H6CA_1 0.9800 . ?
C6C_1 H6CB_1 0.9800 . ?
C6C_1 H6CC_1 0.9800 . ?
O1_2 C1_2 1.348(13) . ?
C1_2 C4_2 1.543(13) . ?
C1_2 C3_2 1.548(13) . ?
C1_2 C2_2 1.561(13) . ?
C2_2 F1_2 1.311(13) . ?
C2_2 F3_2 1.319(14) . ?
C2_2 F2_2 1.321(13) . ?
C3_2 F6_2 1.325(14) . ?
C3_2 F4_2 1.327(13) . ?
C3_2 F5_2 1.349(14) . ?
C4_2 F9_2 1.331(14) . ?
C4_2 F7_2 1.332(14) . ?
C4_2 F8_2 1.333(14) . ?
O1_3 C1_3 1.351(13) . ?
C1_3 C4_3 1.543(13) . ?
C1_3 C3_3 1.556(13) . ?
C1_3 C2_3 1.570(13) . ?
C2_3 F2_3 1.322(14) . ?
C2_3 F3_3 1.331(14) . ?
C2_3 F1_3 1.338(14) . ?
C3_3 F6_3 1.323(14) . ?
C3_3 F5_3 1.328(14) . ?
C3_3 F4_3 1.332(14) . ?
C4_3 F9_3 1.328(14) . ?
C4_3 F7_3 1.333(14) . ?
C4_3 F8_3 1.364(14) . ?
O1_15 C1_15 1.355(13) . ?
C1_15 C3_15 1.546(13) . ?
C1_15 C2_15 1.555(12) . ?
C1_15 C4_15 1.557(13) . ?
C2_15 F1_15 1.327(13) . ?
C2_15 F3_15 1.330(13) . ?
C2_15 F2_15 1.332(13) . ?
C3_15 F4_15 1.324(13) . ?
C3_15 F5_15 1.326(13) . ?
C3_15 F6_15 1.339(14) . ?
C4_15 F9_15 1.326(13) . ?
C4_15 F7_15 1.334(13) . ?
C4_15 F8_15 1.336(13) . ?
O1_51 C1_51 1.351(13) . ?
C1_51 C4_51 1.543(12) . ?
C1_51 C2_51 1.543(12) . ?
C1_51 C3_51 1.560(13) . ?
C2_51 F3_51 1.329(13) . ?
C2_51 F1_51 1.332(13) . ?
C2_51 F2_51 1.341(13) . ?
C3_51 F5_51 1.299(13) . ?
C3_51 F6_51 1.317(13) . ?
C3_51 F4_51 1.328(13) . ?
C4_51 F8_51 1.318(13) . ?
C4_51 F9_51 1.321(13) . ?
C4_51 F7_51 1.339(13) . ?
O1_53 C1_53 1.352(13) . ?
C1_53 C3_53 1.546(13) . ?
C1_53 C2_53 1.551(13) . ?
C1_53 C4_53 1.555(13) . ?
C2_53 F3_53 1.325(13) . ?
C2_53 F2_53 1.334(13) . ?
C2_53 F1_53 1.351(13) . ?
C3_53 F4_53 1.325(13) . ?
C3_53 F6_53 1.328(13) . ?
C3_53 F5_53 1.336(13) . ?
C4_53 F7_53 1.323(13) . ?
C4_53 F8_53 1.328(13) . ?
C4_53 F9_53 1.336(13) . ?
O1_54 C1_54 1.347(14) . ?
C1_54 C2_54 1.545(13) . ?
C1_54 C3_54 1.551(13) . ?
C1_54 C4_54 1.566(13) . ?
C2_54 F3_54 1.321(14) . ?
C2_54 F1_54 1.328(14) . ?
C2_54 F2_54 1.344(14) . ?
C3_54 F5_54 1.322(14) . ?
C3_54 F6_54 1.323(14) . ?
C3_54 F4_54 1.323(14) . ?
C4_54 F8_54 1.306(14) . ?
C4_54 F7_54 1.322(14) . ?
C4_54 F9_54 1.323(14) . ?
O1_55 C1_55 1.352(11) . ?
C1_55 C3_55 1.551(11) . ?
C1_55 C4_55 1.554(12) . ?
C1_55 C2_55 1.555(11) . ?
C2_55 F2_55 1.326(12) . ?
C2_55 F3_55 1.329(12) . ?
C2_55 F1_55 1.344(12) . ?
C3_55 F4_55 1.340(12) . ?
C3_55 F5_55 1.340(12) . ?
C3_55 F6_55 1.342(12) . ?
C4_55 F8_55 1.313(11) . ?
C4_55 F9_55 1.325(12) . ?
C4_55 F7_55 1.342(12) . ?
O1_56 C1_56 1.361(14) . ?
C1_56 C2_56 1.544(13) . ?
C1_56 C3_56 1.549(13) . ?
C1_56 C4_56 1.552(13) . ?
C2_56 F1_56 1.325(14) . ?
C2_56 F2_56 1.327(14) . ?
C2_56 F3_56 1.335(14) . ?
C3_56 F5_56 1.328(14) . ?
C3_56 F6_56 1.329(14) . ?
C3_56 F4_56 1.331(14) . ?
C4_56 F8_56 1.318(14) . ?
C4_56 F7_56 1.328(14) . ?
C4_56 F9_56 1.334(14) . ?
C1_57 C5_57 1.414(13) . ?
C1_57 C2_57 1.417(13) . ?
C1_57 C10_57 1.505(13) . ?
C2_57 C3_57 1.410(13) . ?
C2_57 C9_57 1.511(13) . ?
C3_57 C4_57 1.418(13) . ?
C3_57 C8_57 1.510(13) . ?
C4_57 C5_57 1.413(13) . ?
C4_57 C7_57 1.507(13) . ?
C5_57 C6_57 1.506(13) . ?
C6_57 H6A_57 0.9800 . ?
C6_57 H6B_57 0.9800 . ?
C6_57 H6C_57 0.9800 . ?
C7_57 H7A_57 0.9800 . ?
C7_57 H7B_57 0.9800 . ?
C7_57 H7C_57 0.9800 . ?
C8_57 H8A_57 0.9800 . ?
C8_57 H8B_57 0.9800 . ?
C8_57 H8C_57 0.9800 . ?
C9_57 H9A_57 0.9800 . ?
C9_57 H9B_57 0.9800 . ?
C9_57 H9C_57 0.9800 . ?
C10_57 H10A_57 0.9800 . ?
C10_57 H10B_57 0.9800 . ?
C10_57 H10C_57 0.9800 . ?
O1_58 C1_58 1.352(13) . ?
C1_58 C4_58 1.535(12) . ?
C1_58 C2_58 1.565(12) . ?
C1_58 C3_58 1.568(13) . ?
C2_58 F2_58 1.316(13) . ?
C2_58 F3_58 1.335(13) . ?
C2_58 F1_58 1.335(13) . ?
C3_58 F4_58 1.317(13) . ?
C3_58 F5_58 1.320(13) . ?
C3_58 F6_58 1.326(13) . ?
C4_58 F7_58 1.333(13) . ?
C4_58 F9_58 1.335(13) . ?
C4_58 F8_58 1.353(14) . ?
O1_59 C1_59 1.356(13) . ?
C1_59 C2_59 1.546(12) . ?
C1_59 C3_59 1.550(12) . ?
C1_59 C4_59 1.552(12) . ?
C2_59 F1_59 1.328(13) . ?
C2_59 F3_59 1.329(13) . ?
C2_59 F2_59 1.336(13) . ?
C3_59 F5_59 1.330(13) . ?
C3_59 F6_59 1.333(13) . ?
C3_59 F4_59 1.339(13) . ?
C4_59 F7_59 1.320(13) . ?
C4_59 F9_59 1.334(13) . ?
C4_59 F8_59 1.335(13) . ?
O1_60 C1_60 1.343(13) . ?
C1_60 C4_60 1.553(13) . ?
C1_60 C2_60 1.555(13) . ?
C1_60 C3_60 1.566(13) . ?
C2_60 F1_60 1.325(13) . ?
C2_60 F3_60 1.330(13) . ?
C2_60 F2_60 1.333(14) . ?
C3_60 F6_60 1.315(13) . ?
C3_60 F5_60 1.321(13) . ?
C3_60 F4_60 1.324(13) . ?
C4_60 F7_60 1.331(13) . ?
C4_60 F8_60 1.335(13) . ?
C4_60 F9_60 1.338(13) . ?
O1_61 C1_61 1.358(13) . ?
C1_61 C2_61 1.550(13) . ?
C1_61 C3_61 1.555(13) . ?
C1_61 C4_61 1.557(13) . ?
C2_61 F1_61 1.310(13) . ?
C2_61 F2_61 1.314(13) . ?
C2_61 F3_61 1.343(14) . ?
C3_61 F5_61 1.323(13) . ?
C3_61 F6_61 1.333(13) . ?
C3_61 F4_61 1.339(13) . ?
C4_61 F8_61 1.325(14) . ?
C4_61 F9_61 1.340(13) . ?
C4_61 F7_61 1.341(13) . ?
O1_62 C1_62 1.360(11) . ?
C1_62 C3_62 1.549(12) . ?
C1_62 C4_62 1.549(12) . ?
C1_62 C2_62 1.552(12) . ?
C2_62 F3_62 1.320(12) . ?
C2_62 F1_62 1.325(12) . ?
C2_62 F2_62 1.346(12) . ?
C3_62 F6_62 1.331(12) . ?
C3_62 F5_62 1.344(12) . ?
C3_62 F4_62 1.347(12) . ?
C4_62 F9_62 1.318(12) . ?
C4_62 F7_62 1.325(12) . ?
C4_62 F8_62 1.350(12) . ?
